data_1550710
loop_
_publ_author_name
'Shi, Xiaodong'
'He, Ying'
'Zhang, Yanbin'
'Wojtas, Lukasz'
'Ahkmedov, Novruz G.'
'Thai, David'
'Wang, Heng'
'Li, Xiaopeng'
'Guo, Hao'

_publ_section_title
;
 Construction of cross-layer linked G-octamer via conformational control:
 stable G-quadruplex in H-bond competitive solvent
;
_journal_name_full 'Chemical Science'
_journal_paper_doi 10.1039/C9SC00190E
_journal_year 2019
_chemical_formula_sum 'C222.52 H296 Ba N43.76 O51.5 Si8'
_chemical_formula_weight 4770.02
_space_group_crystal_system monoclinic
_space_group_IT_number 4
_space_group_name_Hall 'P 2yb'
_space_group_name_H-M_alt 'P 1 21 1'
_symmetry_space_group_name_Hall 'P 2yb'
_symmetry_space_group_name_H-M 'P 1 21 1'
_atom_sites_solution_hydrogens mixed
_audit_creation_method SHELXL-2017/1
_audit_update_record
;
2018-10-06 deposited with the CCDC.    2019-03-05 downloaded from the CCDC.
;
_cell_angle_alpha 90
_cell_angle_beta 98.061(3)
_cell_angle_gamma 90
_cell_formula_units_Z 4
_cell_length_a 28.10(5)
_cell_length_b 36.715(2)
_cell_length_c 29.3334(18)
_cell_measurement_reflns_used 9495
_cell_measurement_temperature 100(2)
_cell_measurement_theta_max 68.2
_cell_measurement_theta_min 2.6
_cell_volume 29964(5)
_computing_structure_refinement 'SHELXL-2017/1 (Sheldrick, 2017)'
_diffrn_ambient_temperature 100(2)
_diffrn_measured_fraction_theta_full 0.965
_diffrn_measured_fraction_theta_max 0.965
_diffrn_measurement_device_type 'Bruker D8 Venture PHOTON 100 CMOS'
_diffrn_measurement_method 'omega scans'
_diffrn_radiation_monochromator mirrors
_diffrn_radiation_type CuK\a
_diffrn_radiation_wavelength 1.54178
_diffrn_reflns_av_R_equivalents 0.0646
_diffrn_reflns_av_unetI/netI 0.0825
_diffrn_reflns_Laue_measured_fraction_full 0.965
_diffrn_reflns_Laue_measured_fraction_max 0.965
_diffrn_reflns_limit_h_max 31
_diffrn_reflns_limit_h_min -31
_diffrn_reflns_limit_k_max 34
_diffrn_reflns_limit_k_min -40
_diffrn_reflns_limit_l_max 32
_diffrn_reflns_limit_l_min -32
_diffrn_reflns_number 163061
_diffrn_reflns_point_group_measured_fraction_full 0.737
_diffrn_reflns_point_group_measured_fraction_max 0.737
_diffrn_reflns_theta_full 58.983
_diffrn_reflns_theta_max 58.983
_diffrn_reflns_theta_min 2.348
_diffrn_source 'INCOATEC Imus micro-focus source'
_exptl_absorpt_coefficient_mu 1.898
_exptl_crystal_density_diffrn 1.057
_exptl_crystal_description block
_exptl_crystal_F_000 10070
_refine_diff_density_max 1.021
_refine_diff_density_min -1.306
_refine_diff_density_rms 0.138
_refine_ls_abs_structure_details
;
 Flack x determined using 9891 quotients [(I+)-(I-)]/[(I+)+(I-)]
 (Parsons, Flack and Wagner, Acta Cryst. B69 (2013) 249-259).
;
_refine_ls_abs_structure_Flack 0.184(3)
_refine_ls_extinction_method none
_refine_ls_goodness_of_fit_ref 1.299
_refine_ls_hydrogen_treatment constr
_refine_ls_matrix_type full
_refine_ls_number_parameters 6115
_refine_ls_number_reflns 63603
_refine_ls_number_restraints 21808
_refine_ls_restrained_S_all 1.227
_refine_ls_R_factor_all 0.1504
_refine_ls_R_factor_gt 0.1184
_refine_ls_shift/su_max 0.011
_refine_ls_shift/su_mean 0.000
_refine_ls_structure_factor_coef Fsqd
_refine_ls_weighting_details 'w=1/[\s^2^(Fo^2^)+(0.2000P)^2^] where P=(Fo^2^+2Fc^2^)/3'
_refine_ls_weighting_scheme calc
_refine_ls_wR_factor_gt 0.3060
_refine_ls_wR_factor_ref 0.3391
_reflns_Friedel_coverage 0.501
_reflns_Friedel_fraction_full 0.501
_reflns_Friedel_fraction_max 0.501
_reflns_number_gt 45258
_reflns_number_total 63603
_reflns_threshold_expression 'I > 2\s(I)'
_cod_data_source_file c9sc00190e2.cif
_cod_data_source_block HY_264_1_Ba
_cod_original_cell_volume 29964(51)
_cod_original_formula_sum 'C222.52 H296 Ba N43.76 O51.50 Si8'
_cod_database_code 1550710
_shelx_shelxl_version_number 2017/1
_shelx_space_group_comment
;
The symmetry employed for this shelxl refinement is uniquely defined
by the following loop, which should always be used as a source of
symmetry information in preference to the above space-group names.
They are only intended as comments.
;

loop_
_space_group_symop_operation_xyz
'x, y, z'
'-x, y+1/2, -z'

loop_
_atom_site_label
_atom_site_type_symbol
_atom_site_fract_x
_atom_site_fract_y
_atom_site_fract_z
_atom_site_U_iso_or_equiv
_atom_site_adp_type
_atom_site_occupancy
_atom_site_site_symmetry_order
_atom_site_calc_flag
_atom_site_refinement_flags_posn
_atom_site_refinement_flags_adp
_atom_site_refinement_flags_occupancy
_atom_site_disorder_assembly
_atom_site_disorder_group
Ba1 Ba 0.99568(3) 0.69006(2) 0.73980(3) 0.0721(2) Uani 1 1 d . U . . .
Ba2 Ba 0.50718(3) 0.56939(3) 0.75250(3) 0.0774(3) Uani 1 1 d . U . . .
O1_1 O 1.0787(3) 0.6642(2) 0.7881(3) 0.075(2) Uani 1 1 d . U . . .
C2_1 C 1.0923(4) 0.6321(4) 0.8011(5) 0.068(2) Uani 1 1 d . U . . .
N3_1 N 1.0793(3) 0.6032(3) 0.7717(4) 0.070(2) Uani 1 1 d . U . . .
H3_1 H 1.063214 0.608165 0.744451 0.084 Uiso 1 1 calc R U . . .
C4_1 C 1.0896(5) 0.5675(4) 0.7820(5) 0.076(3) Uani 1 1 d . U . . .
N5_1 N 1.1149(4) 0.5569(3) 0.8218(4) 0.080(3) Uani 1 1 d . U . . .
C6_1 C 1.1268(5) 0.5853(4) 0.8501(5) 0.080(3) Uani 1 1 d D U . . .
C7_1 C 1.1156(5) 0.6223(4) 0.8428(5) 0.077(3) Uani 1 1 d . U . . .
N8_1 N 1.1357(4) 0.6423(3) 0.8819(4) 0.082(3) Uani 1 1 d D U . . .
C9_1 C 1.1566(6) 0.6184(4) 0.9098(5) 0.095(4) Uani 1 1 d D U . . .
N10_1 N 1.1529(4) 0.5828(3) 0.8935(5) 0.087(3) Uani 1 1 d D U . . .
N11_1 N 1.0750(4) 0.5421(3) 0.7514(4) 0.079(3) Uani 1 1 d . U . . .
H11A_1 H 1.081945 0.519098 0.757540 0.094 Uiso 1 1 calc R U . . .
H11B_1 H 1.058268 0.548151 0.724807 0.094 Uiso 1 1 calc R U . . .
C12_1 C 1.1808(5) 0.6286(4) 0.9565(5) 0.105(4) Uani 1 1 d D U . . .
C13_1 C 1.1564(6) 0.6518(5) 0.9821(5) 0.119(5) Uani 1 1 d D U . . .
H13_1 H 1.125109 0.659884 0.969690 0.143 Uiso 1 1 calc R U . . .
C14_1 C 1.1764(7) 0.6637(5) 1.0251(6) 0.140(6) Uani 1 1 d D U . . .
C15_1 C 1.2225(7) 0.6513(6) 1.0416(7) 0.145(6) Uani 1 1 d D U . . .
H15_1 H 1.237273 0.659074 1.071064 0.175 Uiso 1 1 calc R U . . .
C16_1 C 1.2475(7) 0.6280(6) 1.0163(7) 0.146(6) Uani 1 1 d D U . . .
H16_1 H 1.279066 0.620335 1.028233 0.175 Uiso 1 1 calc R U . . .
C17_1 C 1.2261(6) 0.6160(5) 0.9735(6) 0.125(5) Uani 1 1 d D U . . .
H17_1 H 1.242333 0.599442 0.956186 0.150 Uiso 1 1 calc R U . . .
C18_1 C 1.1731(5) 0.5496(4) 0.9172(6) 0.098(4) Uani 1 1 d D U . . .
H18_1 H 1.177782 0.554660 0.951064 0.118 Uiso 1 1 calc R U . . .
O19_1 O 1.2179(4) 0.5418(3) 0.9046(5) 0.117(3) Uani 1 1 d D U . . .
C20_1 C 1.2163(6) 0.5082(5) 0.8810(7) 0.126(5) Uani 1 1 d D U . . .
H20_1 H 1.242812 0.492351 0.896172 0.151 Uiso 1 1 calc DR U . . .
C21_1 C 1.1677(7) 0.4893(4) 0.8846(8) 0.139(5) Uani 1 1 d D U . . .
H21_1 H 1.150684 0.485120 0.852802 0.167 Uiso 1 1 calc R U . . .
C22_1 C 1.1390(6) 0.5170(4) 0.9086(6) 0.110(4) Uani 1 1 d D U . . .
H22_1 H 1.108917 0.524065 0.888132 0.132 Uiso 1 1 calc R U . . .
O23_1 O 1.1282(7) 0.5012(4) 0.9498(5) 0.168(6) Uani 1 1 d D U . . .
C24_1 C 1.1566(9) 0.4678(6) 0.9544(9) 0.198(8) Uani 1 1 d D U . . .
O25_1 O 1.1683(8) 0.4569(4) 0.9087(8) 0.199(7) Uani 1 1 d D U . . .
C26_1 C 1.2032(11) 0.4734(11) 0.9820(14) 0.268(16) Uani 1 1 d D U . . .
H26A_1 H 1.221218 0.450501 0.984388 0.402 Uiso 1 1 calc DR U . . .
H26B_1 H 1.221128 0.491933 0.967432 0.402 Uiso 1 1 calc DR U . . .
H26C_1 H 1.198561 0.481637 1.012900 0.402 Uiso 1 1 calc R U . . .
C27_1 C 1.1234(11) 0.4390(7) 0.9667(11) 0.195(12) Uani 1 1 d D U . . .
H27A_1 H 1.093938 0.439164 0.944357 0.293 Uiso 1 1 calc R U . . .
H27B_1 H 1.138967 0.415124 0.966118 0.293 Uiso 1 1 calc R U . . .
H27C_1 H 1.115293 0.443625 0.997574 0.293 Uiso 1 1 calc R U . . .
C28_1 C 1.2211(7) 0.5115(5) 0.8313(7) 0.131(5) Uani 1 1 d D U . . .
H28A_1 H 1.216882 0.487389 0.816133 0.157 Uiso 1 1 calc R U . . .
H28B_1 H 1.196411 0.528279 0.815803 0.157 Uiso 1 1 calc R U . . .
O29_1 O 1.2672(5) 0.5251(3) 0.8287(6) 0.145(5) Uani 1 1 d D U . . .
Si30_1 Si 1.2803(3) 0.5624(2) 0.7998(3) 0.146(2) Uani 1 1 d D U . . .
C31_1 C 1.2355(6) 0.5982(5) 0.8064(9) 0.169(10) Uani 1 1 d D U . . .
H31A_1 H 1.242944 0.620122 0.789652 0.254 Uiso 1 1 calc R U . . .
H31B_1 H 1.203345 0.589480 0.794070 0.254 Uiso 1 1 calc R U . . .
H31C_1 H 1.236516 0.604108 0.839162 0.254 Uiso 1 1 calc R U . . .
C32_1 C 1.2842(11) 0.5515(8) 0.7381(6) 0.241(14) Uani 1 1 d D U . . .
H32A_1 H 1.291835 0.573698 0.721984 0.362 Uiso 1 1 calc R U . . .
H32B_1 H 1.309466 0.533348 0.736439 0.362 Uiso 1 1 calc R U . . .
H32C_1 H 1.253323 0.541757 0.723425 0.362 Uiso 1 1 calc R U . . .
C33_1 C 1.3414(6) 0.5760(6) 0.8291(8) 0.182(7) Uani 1 1 d D U . . .
C34_1 C 1.3401(8) 0.5845(6) 0.8805(8) 0.207(11) Uani 1 1 d D U . . .
H34A_1 H 1.316724 0.603843 0.883164 0.310 Uiso 1 1 calc DR U . . .
H34B_1 H 1.330803 0.562499 0.896023 0.310 Uiso 1 1 calc DR U . . .
H34C_1 H 1.372047 0.592395 0.894788 0.310 Uiso 1 1 calc R U . . .
C35_1 C 1.3785(6) 0.5456(8) 0.8271(11) 0.250(16) Uani 1 1 d D U . . .
H35A_1 H 1.367508 0.523409 0.841008 0.376 Uiso 1 1 calc R U . . .
H35B_1 H 1.382261 0.540757 0.794937 0.376 Uiso 1 1 calc R U . . .
H35C_1 H 1.409443 0.553173 0.844088 0.376 Uiso 1 1 calc R U . . .
C36_1 C 1.3584(8) 0.6110(7) 0.8072(12) 0.271(18) Uani 1 1 d D U . . .
H36A_1 H 1.334494 0.630330 0.808608 0.407 Uiso 1 1 calc R U . . .
H36B_1 H 1.389262 0.618746 0.824190 0.407 Uiso 1 1 calc R U . . .
H36C_1 H 1.362080 0.606330 0.775039 0.407 Uiso 1 1 calc R U . . .
C37_1 C 1.1451(9) 0.6825(6) 1.0544(7) 0.168(8) Uani 1 1 d D U . . .
O38_1 O 1.1025(8) 0.6889(6) 1.0396(7) 0.178(6) Uani 1 1 d D U . . .
C39_1 C 1.1630(16) 0.6927(13) 1.1024(9) 0.27(2) Uani 1 1 d D U . . .
H39A_1 H 1.197039 0.686135 1.109569 0.404 Uiso 1 1 calc R U . . .
H39B_1 H 1.159348 0.719029 1.106330 0.404 Uiso 1 1 calc R U . . .
H39C_1 H 1.144541 0.679734 1.123320 0.404 Uiso 1 1 calc R U . . .
O1_2 O 1.0247(3) 0.6316(2) 0.6918(3) 0.0704(18) Uani 1 1 d . U . . .
C2_2 C 1.0085(4) 0.6195(3) 0.6538(5) 0.066(2) Uani 1 1 d . U . . .
N3_2 N 0.9946(4) 0.6428(3) 0.6166(4) 0.069(2) Uani 1 1 d . U . . .
H3_2 H 0.998265 0.666264 0.621917 0.082 Uiso 1 1 calc R U . . .
C4_2 C 0.9756(5) 0.6327(4) 0.5718(5) 0.071(3) Uani 1 1 d . U . . .
N5_2 N 0.9701(4) 0.5972(3) 0.5604(4) 0.073(2) Uani 1 1 d . U . . .
C6_2 C 0.9830(4) 0.5749(3) 0.5952(5) 0.069(2) Uani 1 1 d D U . . .
C7_2 C 1.0005(4) 0.5831(3) 0.6397(5) 0.069(3) Uani 1 1 d . U . . .
N8_2 N 1.0096(4) 0.5515(3) 0.6660(4) 0.076(2) Uani 1 1 d D U . . .
C9_2 C 0.9967(5) 0.5249(3) 0.6372(5) 0.079(3) Uani 1 1 d D U . . .
N10_2 N 0.9793(4) 0.5370(3) 0.5927(4) 0.077(2) Uani 1 1 d D U . . .
N11_2 N 0.9618(4) 0.6581(3) 0.5417(4) 0.076(3) Uani 1 1 d . U . . .
H11A_2 H 0.948713 0.652165 0.513699 0.091 Uiso 1 1 calc R U . . .
H11B_2 H 0.965470 0.681200 0.549517 0.091 Uiso 1 1 calc R U . . .
C12_2 C 0.9967(4) 0.4856(3) 0.6516(5) 0.083(3) Uani 1 1 d D U . . .
C13_2 C 0.9781(4) 0.4770(3) 0.6902(5) 0.087(3) Uani 1 1 d D U . . .
H13_2 H 0.967553 0.495907 0.708604 0.105 Uiso 1 1 calc R U . . .
C14_2 C 0.9741(5) 0.4403(3) 0.7036(5) 0.095(4) Uani 1 1 d D U . . .
C15_2 C 0.9910(6) 0.4134(4) 0.6775(6) 0.112(5) Uani 1 1 d D U . . .
H15_2 H 0.988094 0.388581 0.685735 0.134 Uiso 1 1 calc R U . . .
C16_2 C 1.0125(6) 0.4226(4) 0.6391(7) 0.108(5) Uani 1 1 d D U . . .
H16_2 H 1.026787 0.404130 0.622818 0.129 Uiso 1 1 calc R U . . .
C17_2 C 1.0130(6) 0.4584(3) 0.6246(6) 0.101(4) Uani 1 1 d D U . . .
H17_2 H 1.024245 0.464354 0.596446 0.121 Uiso 1 1 calc R U . . .
C18_2 C 0.9623(4) 0.5143(3) 0.5536(4) 0.076(3) Uani 1 1 d D U . . .
H18_2 H 0.949038 0.491381 0.565329 0.091 Uiso 1 1 calc R U . . .
O19_2 O 1.0002(3) 0.5048(3) 0.5292(4) 0.087(2) Uani 1 1 d D U . . .
C20_2 C 0.9969(4) 0.5241(4) 0.4853(5) 0.093(3) Uani 1 1 d D U . . .
H20_2 H 1.001342 0.506184 0.460572 0.111 Uiso 1 1 calc R U . . .
C21_2 C 0.9457(4) 0.5393(4) 0.4762(5) 0.092(3) Uani 1 1 d D U . . .
H21_2 H 0.946353 0.565995 0.469482 0.110 Uiso 1 1 calc R U . . .
C22_2 C 0.9227(4) 0.5323(3) 0.5197(4) 0.077(3) Uani 1 1 d D U . . .
H22_2 H 0.912295 0.555730 0.532614 0.092 Uiso 1 1 calc R U . . .
O23_2 O 0.8824(3) 0.5096(3) 0.5062(3) 0.085(2) Uani 1 1 d D U . . .
C24_2 C 0.8868(5) 0.4953(4) 0.4618(5) 0.096(3) Uani 1 1 d D U . . .
O25_2 O 0.9151(3) 0.5212(3) 0.4417(4) 0.101(3) Uani 1 1 d D U . . .
C26_2 C 0.9120(5) 0.4583(4) 0.4663(7) 0.107(5) Uani 1 1 d D U . . .
H26A_2 H 0.892013 0.440750 0.480137 0.161 Uiso 1 1 calc R U . . .
H26B_2 H 0.917089 0.449648 0.435686 0.161 Uiso 1 1 calc R U . . .
H26C_2 H 0.943127 0.460717 0.485816 0.161 Uiso 1 1 calc R U . . .
C27_2 C 0.8371(5) 0.4941(6) 0.4345(6) 0.109(5) Uani 1 1 d D U . . .
H27A_2 H 0.817445 0.476245 0.448236 0.164 Uiso 1 1 calc R U . . .
H27B_2 H 0.822147 0.518217 0.434841 0.164 Uiso 1 1 calc R U . . .
H27C_2 H 0.839372 0.487106 0.402611 0.164 Uiso 1 1 calc R U . . .
C28_2 C 1.0351(5) 0.5533(5) 0.4866(8) 0.118(5) Uani 1 1 d D U . . .
H28A_2 H 1.033247 0.565010 0.456057 0.141 Uiso 1 1 calc R U . . .
H28B_2 H 1.029726 0.572171 0.509437 0.141 Uiso 1 1 calc R U . . .
O29_2 O 1.0798(4) 0.5377(4) 0.4985(5) 0.130(4) Uani 1 1 d D U . . .
Si30_2 Si 1.1334(2) 0.5512(2) 0.5179(3) 0.157(2) Uani 1 1 d D U . . .
C31_2 C 1.1524(8) 0.5893(6) 0.4834(7) 0.169(8) Uani 1 1 d D U . . .
H31A_2 H 1.185071 0.596805 0.496072 0.254 Uiso 1 1 calc R U . . .
H31B_2 H 1.151850 0.581428 0.451446 0.254 Uiso 1 1 calc R U . . .
H31C_2 H 1.130369 0.609857 0.484549 0.254 Uiso 1 1 calc R U . . .
C32_2 C 1.1762(6) 0.5107(6) 0.5092(8) 0.179(10) Uani 1 1 d D U . . .
H32A_2 H 1.209409 0.517665 0.520504 0.269 Uiso 1 1 calc R U . . .
H32B_2 H 1.167242 0.489458 0.526257 0.269 Uiso 1 1 calc R U . . .
H32C_2 H 1.173366 0.504765 0.476329 0.269 Uiso 1 1 calc R U . . .
C33_2 C 1.1397(6) 0.5614(6) 0.5808(6) 0.158(5) Uani 1 1 d D U . . .
C34_2 C 1.1084(9) 0.5954(6) 0.5854(8) 0.226(13) Uani 1 1 d D U . . .
H34A_2 H 1.121192 0.616025 0.569751 0.339 Uiso 1 1 calc R U . . .
H34B_2 H 1.075292 0.590470 0.571199 0.339 Uiso 1 1 calc R U . . .
H34C_2 H 1.108729 0.601203 0.618001 0.339 Uiso 1 1 calc R U . . .
C35_2 C 1.1194(7) 0.5292(6) 0.6053(6) 0.158(8) Uani 1 1 d D U . . .
H35A_2 H 1.139223 0.507589 0.602447 0.237 Uiso 1 1 calc R U . . .
H35B_2 H 1.119781 0.535133 0.637886 0.237 Uiso 1 1 calc R U . . .
H35C_2 H 1.086344 0.524399 0.591084 0.237 Uiso 1 1 calc R U . . .
C36_2 C 1.1930(6) 0.5683(5) 0.5997(7) 0.182(10) Uani 1 1 d D U . . .
H36A_2 H 1.204986 0.588968 0.583501 0.273 Uiso 1 1 calc DR U . . .
H36B_2 H 1.196035 0.573760 0.632717 0.273 Uiso 1 1 calc DR U . . .
H36C_2 H 1.211929 0.546531 0.595007 0.273 Uiso 1 1 calc R U . . .
C37_2 C 0.9472(5) 0.4335(4) 0.7434(6) 0.103(4) Uani 1 1 d D U . . .
O38_2 O 0.9326(5) 0.4580(3) 0.7651(4) 0.111(3) Uani 1 1 d D U . . .
C39_2 C 0.9371(10) 0.3941(4) 0.7556(10) 0.161(10) Uani 1 1 d D U . . .
H39A_2 H 0.951336 0.377667 0.734924 0.241 Uiso 1 1 calc R U . . .
H39B_2 H 0.951267 0.389232 0.787516 0.241 Uiso 1 1 calc R U . . .
H39C_2 H 0.902334 0.390114 0.752289 0.241 Uiso 1 1 calc R U . . .
O1_3 O 1.0069(3) 0.7150(2) 0.6539(3) 0.0679(18) Uani 1 1 d . U . . .
C2_3 C 1.0063(4) 0.7461(3) 0.6380(5) 0.067(2) Uani 1 1 d . U . . .
N3_3 N 1.0237(4) 0.7761(3) 0.6641(4) 0.067(2) Uani 1 1 d . U . . .
H3_3 H 1.033963 0.772083 0.693384 0.081 Uiso 1 1 calc R U . . .
C4_3 C 1.0264(5) 0.8105(4) 0.6492(5) 0.078(3) Uani 1 1 d . U . . .
N5_3 N 1.0107(4) 0.8205(3) 0.6061(4) 0.080(3) Uani 1 1 d . U . . .
C6_3 C 0.9914(4) 0.7924(4) 0.5793(5) 0.071(2) Uani 1 1 d D U . . .
C7_3 C 0.9887(4) 0.7576(3) 0.5911(5) 0.067(2) Uani 1 1 d . U . . .
N8_3 N 0.9661(4) 0.7365(3) 0.5558(4) 0.071(2) Uani 1 1 d D U . . .
C9_3 C 0.9561(4) 0.7600(3) 0.5213(4) 0.072(2) Uani 1 1 d D U . . .
N10_3 N 0.9718(4) 0.7954(3) 0.5340(4) 0.073(2) Uani 1 1 d D U . . .
N11_3 N 1.0445(5) 0.8362(3) 0.6791(5) 0.096(4) Uani 1 1 d . U . . .
H11A_3 H 1.045660 0.858975 0.670018 0.116 Uiso 1 1 calc R U . . .
H11B_3 H 1.055122 0.830292 0.707766 0.116 Uiso 1 1 calc R U . . .
C12_3 C 0.9296(4) 0.7492(3) 0.4760(4) 0.080(3) Uani 1 1 d D U . . .
C13_3 C 0.8883(5) 0.7300(4) 0.4756(5) 0.092(4) Uani 1 1 d D U . . .
H13_3 H 0.878826 0.722722 0.504098 0.110 Uiso 1 1 calc R U . . .
C14_3 C 0.8595(5) 0.7206(5) 0.4349(5) 0.109(5) Uani 1 1 d D U . . .
C15_3 C 0.8752(6) 0.7324(5) 0.3946(5) 0.113(5) Uani 1 1 d D U . . .
H15_3 H 0.854973 0.727870 0.366393 0.136 Uiso 1 1 calc DR U . . .
C16_3 C 0.9170(6) 0.7498(5) 0.3927(5) 0.110(5) Uani 1 1 d D U . . .
H16_3 H 0.927890 0.754767 0.364130 0.132 Uiso 1 1 calc R U . . .
C17_3 C 0.9438(6) 0.7604(5) 0.4345(5) 0.099(4) Uani 1 1 d D U . . .
H17_3 H 0.971574 0.775166 0.434566 0.119 Uiso 1 1 calc R U . . .
C18_3 C 0.9621(5) 0.8274(3) 0.5040(5) 0.083(3) Uani 1 1 d D U . . .
H18_3 H 0.931460 0.822816 0.483005 0.100 Uiso 1 1 calc R U . . .
O19_3 O 0.9985(4) 0.8325(3) 0.4766(4) 0.099(3) Uani 1 1 d D U . . .
C20_3 C 1.0294(5) 0.8623(4) 0.4958(6) 0.105(4) Uani 1 1 d D U . . .
H20_3 H 1.040530 0.876577 0.470294 0.126 Uiso 1 1 calc R U . . .
C21_3 C 0.9992(5) 0.8865(4) 0.5226(6) 0.104(4) Uani 1 1 d D U . . .
H21_3 H 1.017617 0.895544 0.552134 0.125 Uiso 1 1 calc R U . . .
C22_3 C 0.9561(5) 0.8632(3) 0.5303(5) 0.091(3) Uani 1 1 d D U . . .
H22_3 H 0.953855 0.859170 0.563623 0.109 Uiso 1 1 calc R U . . .
O23_3 O 0.9149(4) 0.8819(3) 0.5065(4) 0.097(3) Uani 1 1 d D U . . .
C24_3 C 0.9294(6) 0.9183(4) 0.4977(6) 0.113(4) Uani 1 1 d D U . . .
O25_3 O 0.9792(4) 0.9152(3) 0.4938(5) 0.130(4) Uani 1 1 d D U . . .
C26_3 C 0.9229(12) 0.9428(6) 0.5376(8) 0.173(9) Uani 1 1 d D U . . .
H26A_3 H 0.888574 0.944795 0.540171 0.259 Uiso 1 1 calc R U . . .
H26B_3 H 0.939965 0.932422 0.566065 0.259 Uiso 1 1 calc R U . . .
H26C_3 H 0.935834 0.966952 0.532447 0.259 Uiso 1 1 calc R U . . .
C27_3 C 0.9013(9) 0.9310(8) 0.4542(8) 0.177(10) Uani 1 1 d D U . . .
H27A_3 H 0.867300 0.932810 0.458043 0.266 Uiso 1 1 calc R U . . .
H27B_3 H 0.913061 0.954994 0.446260 0.266 Uiso 1 1 calc R U . . .
H27C_3 H 0.904974 0.913686 0.429539 0.266 Uiso 1 1 calc R U . . .
C28_3 C 1.0708(5) 0.8495(6) 0.5273(7) 0.123(5) Uani 1 1 d D U . . .
H28A_3^a H 1.061411 0.851246 0.558529 0.148 Uiso 0.574(12) 1 calc R U P A 1
H28B_3^a H 1.073632 0.823167 0.520891 0.148 Uiso 0.574(12) 1 calc R U P A 1
H28A_3^b H 1.082212 0.869155 0.549268 0.148 Uiso 0.426(12) 1 calc R U P A 2
H28B_3^b H 1.061249 0.828515 0.545195 0.148 Uiso 0.426(12) 1 calc R U P A 2
O29_3^a O 1.1151(5) 0.8626(5) 0.5310(7) 0.108(6) Uani 0.574(12) 1 d D U P A 1
Si30_3^a Si 1.1618(3) 0.8533(3) 0.5667(4) 0.122(4) Uani 0.574(12) 1 d D U P A 1
C31_3^a C 1.1489(13) 0.8339(10) 0.6241(9) 0.154(12) Uani 0.574(12) 1 d D U P A 1
H31A_3^a H 1.179277 0.828957 0.643847 0.231 Uiso 0.574(12) 1 calc R U P A 1
H31B_3^a H 1.130108 0.851522 0.639196 0.231 Uiso 0.574(12) 1 calc R U P A 1
H31C_3^a H 1.130602 0.811182 0.618602 0.231 Uiso 0.574(12) 1 calc R U P A 1
C32_3^a C 1.1939(9) 0.8982(5) 0.5777(11) 0.128(9) Uani 0.574(12) 1 d D U P A 1
H32A_3^a H 1.223248 0.894606 0.599562 0.192 Uiso 0.574(12) 1 calc R U P A 1
H32B_3^a H 1.202283 0.907788 0.548696 0.192 Uiso 0.574(12) 1 calc R U P A 1
H32C_3^a H 1.172836 0.915521 0.590595 0.192 Uiso 0.574(12) 1 calc R U P A 1
C33_3^a C 1.2008(8) 0.8214(6) 0.5382(9) 0.131(7) Uani 0.574(12) 1 d D U P A 1
C34_3^a C 1.1744(11) 0.7850(6) 0.5307(13) 0.167(12) Uani 0.574(12) 1 d D U P A 1
H34A_3^a H 1.143987 0.788602 0.510410 0.251 Uiso 0.574(12) 1 calc R U P A 1
H34B_3^a H 1.194430 0.767665 0.516475 0.251 Uiso 0.574(12) 1 calc R U P A 1
H34C_3^a H 1.167973 0.775403 0.560385 0.251 Uiso 0.574(12) 1 calc R U P A 1
C35_3^a C 1.2104(11) 0.8365(9) 0.4912(9) 0.162(13) Uani 0.574(12) 1 d D U P A 1
H35A_3^a H 1.227347 0.859859 0.495803 0.243 Uiso 0.574(12) 1 calc R U P A 1
H35B_3^a H 1.230277 0.819192 0.476759 0.243 Uiso 0.574(12) 1 calc R U P A 1
H35C_3^a H 1.179823 0.840100 0.471174 0.243 Uiso 0.574(12) 1 calc R U P A 1
C36_3^a C 1.2481(8) 0.8148(8) 0.5699(11) 0.149(11) Uani 0.574(12) 1 d D U P A 1
H36A_3^a H 1.265609 0.837870 0.575156 0.223 Uiso 0.574(12) 1 calc R U P A 1
H36B_3^a H 1.241255 0.805068 0.599403 0.223 Uiso 0.574(12) 1 calc R U P A 1
H36C_3^a H 1.267712 0.797331 0.555492 0.223 Uiso 0.574(12) 1 calc R U P A 1
O29_3^b O 1.1063(8) 0.8395(8) 0.5043(9) 0.135(8) Uani 0.426(12) 1 d D U P A 2
Si30_3^b Si 1.1426(5) 0.8071(4) 0.5247(6) 0.145(5) Uani 0.426(12) 1 d D U P A 2
C31_3^b C 1.1770(14) 0.7964(14) 0.4747(11) 0.195(17) Uani 0.426(12) 1 d D U P A 2
H31D_3^b H 1.200193 0.776889 0.483613 0.292 Uiso 0.426(12) 1 calc R U P A 2
H31E_3^b H 1.154421 0.788688 0.447909 0.292 Uiso 0.426(12) 1 calc R U P A 2
H31F_3^b H 1.194150 0.818299 0.466765 0.292 Uiso 0.426(12) 1 calc R U P A 2
C32_3^b C 1.1084(13) 0.7664(9) 0.5412(15) 0.159(15) Uani 0.426(12) 1 d D U P A 2
H32D_3^b H 1.131109 0.747333 0.553331 0.239 Uiso 0.426(12) 1 calc R U P A 2
H32E_3^b H 1.088773 0.773439 0.564856 0.239 Uiso 0.426(12) 1 calc R U P A 2
H32F_3^b H 1.087577 0.757248 0.514054 0.239 Uiso 0.426(12) 1 calc R U P A 2
C33_3^b C 1.1849(11) 0.8253(9) 0.5743(11) 0.160(9) Uani 0.426(12) 1 d D U P A 2
C34_3^b C 1.2104(13) 0.8601(10) 0.5604(16) 0.174(14) Uani 0.426(12) 1 d D U P A 2
H34D_3^b H 1.229922 0.854071 0.536286 0.261 Uiso 0.426(12) 1 calc R U P A 2
H34E_3^b H 1.186267 0.878346 0.548826 0.261 Uiso 0.426(12) 1 calc R U P A 2
H34F_3^b H 1.231096 0.869797 0.587313 0.261 Uiso 0.426(12) 1 calc R U P A 2
C35_3^b C 1.1549(16) 0.8363(13) 0.6121(10) 0.179(16) Uani 0.426(12) 1 d D U P A 2
H35D_3^b H 1.132112 0.855449 0.600318 0.268 Uiso 0.426(12) 1 calc R U P A 2
H35E_3^b H 1.137274 0.815091 0.621032 0.268 Uiso 0.426(12) 1 calc R U P A 2
H35F_3^b H 1.176295 0.845489 0.638885 0.268 Uiso 0.426(12) 1 calc R U P A 2
C36_3^b C 1.2218(12) 0.7952(12) 0.5904(15) 0.184(17) Uani 0.426(12) 1 d D U P A 2
H36D_3^b H 1.239960 0.789050 0.565326 0.277 Uiso 0.426(12) 1 calc R U P A 2
H36E_3^b H 1.243874 0.803865 0.617027 0.277 Uiso 0.426(12) 1 calc R U P A 2
H36F_3^b H 1.204854 0.773467 0.599174 0.277 Uiso 0.426(12) 1 calc R U P A 2
C37_3 C 0.8120(6) 0.7030(5) 0.4378(6) 0.126(6) Uani 1 1 d D U . . .
O38_3 O 0.8009(4) 0.6922(4) 0.4740(4) 0.113(3) Uani 1 1 d D U . . .
C39_3 C 0.7744(8) 0.6971(13) 0.3956(8) 0.24(2) Uani 1 1 d D U . . .
H39A_3 H 0.786434 0.706584 0.368175 0.363 Uiso 1 1 calc DR U . . .
H39B_3 H 0.767815 0.670943 0.391647 0.363 Uiso 1 1 calc R U . . .
H39C_3 H 0.744672 0.709808 0.399863 0.363 Uiso 1 1 calc R U . . .
O1_4 O 1.0580(3) 0.7465(2) 0.7525(3) 0.0757(19) Uani 1 1 d . U . . .
C2_4 C 1.0789(5) 0.7596(4) 0.7904(6) 0.075(3) Uani 1 1 d . U . . .
N3_4 N 1.1006(4) 0.7378(3) 0.8244(4) 0.077(3) Uani 1 1 d . U . . .
H3_4 H 1.098672 0.714173 0.819508 0.093 Uiso 1 1 calc R U . . .
C4_4 C 1.1246(5) 0.7486(4) 0.8647(6) 0.080(3) Uani 1 1 d . U . . .
N5_4 N 1.1299(5) 0.7833(4) 0.8771(5) 0.089(3) Uani 1 1 d . U . . .
C6_4 C 1.1087(5) 0.8063(4) 0.8448(5) 0.082(3) Uani 1 1 d D U . . .
C7_4 C 1.0834(5) 0.7968(4) 0.8022(5) 0.079(3) Uani 1 1 d . U . . .
N8_4 N 1.0658(5) 0.8276(3) 0.7784(5) 0.087(3) Uani 1 1 d D U . . .
C9_4 C 1.0811(7) 0.8551(4) 0.8051(6) 0.101(4) Uani 1 1 d D U . . .
N10_4 N 1.1064(5) 0.8435(3) 0.8476(4) 0.096(3) Uani 1 1 d D U . . .
N11_4 N 1.1441(4) 0.7229(4) 0.8940(5) 0.088(3) Uani 1 1 d . U . . .
H11A_4 H 1.160058 0.729252 0.920786 0.106 Uiso 1 1 calc R U . . .
H11B_4 H 1.140995 0.699785 0.886401 0.106 Uiso 1 1 calc R U . . .
C12_4 C 1.0690(7) 0.8938(3) 0.7954(5) 0.111(4) Uani 1 1 d D U . . .
C13_4 C 1.1000(7) 0.9209(4) 0.8026(6) 0.134(6) Uani 1 1 d D U . . .
H13_4 H 1.132059 0.914954 0.815255 0.161 Uiso 1 1 calc DR U . . .
C14_4 C 1.0898(8) 0.9575(4) 0.7933(7) 0.147(6) Uani 1 1 d D U . . .
C15_4 C 1.0424(9) 0.9643(5) 0.7738(8) 0.152(7) Uani 1 1 d D U . . .
H15_4 H 1.033030 0.988667 0.766013 0.182 Uiso 1 1 calc R U . . .
C16_4 C 1.0089(9) 0.9372(5) 0.7657(8) 0.159(7) Uani 1 1 d D U . . .
H16_4 H 0.976489 0.942799 0.753968 0.191 Uiso 1 1 calc R U . . .
C17_4 C 1.0230(8) 0.9011(4) 0.7748(7) 0.134(6) Uani 1 1 d D U . . .
H17_4 H 1.000998 0.881756 0.766711 0.160 Uiso 1 1 calc R U . . .
C18_4 C 1.1229(6) 0.8675(4) 0.8865(5) 0.110(4) Uani 1 1 d D U . . .
H18_4 H 1.099566 0.888020 0.886783 0.133 Uiso 1 1 calc R U . . .
O19_4 O 1.1689(5) 0.8820(4) 0.8824(5) 0.135(4) Uani 1 1 d D U . . .
C20_4 C 1.2056(6) 0.8630(5) 0.9127(6) 0.122(4) Uani 1 1 d D U . . .
H20_4 H 1.228933 0.881164 0.928226 0.147 Uiso 1 1 calc R U . . .
C21_4 C 1.1821(5) 0.8427(5) 0.9494(5) 0.111(4) Uani 1 1 d D U . . .
H21_4 H 1.191092 0.816325 0.951121 0.133 Uiso 1 1 calc R U . . .
C22_4 C 1.1282(5) 0.8482(4) 0.9334(5) 0.102(3) Uani 1 1 d D U . . .
H22_4 H 1.111003 0.824295 0.930762 0.123 Uiso 1 1 calc R U . . .
O23_4 O 1.1113(5) 0.8702(4) 0.9667(4) 0.121(4) Uani 1 1 d D U . . .
C24_4 C 1.1513(7) 0.8835(5) 0.9989(6) 0.126(5) Uani 1 1 d D U . . .
O25_4 O 1.1885(5) 0.8593(4) 0.9929(4) 0.130(4) Uani 1 1 d D U . . .
C26_4 C 1.1628(11) 0.9220(5) 0.9868(8) 0.155(8) Uani 1 1 d D U . . .
H26A_4 H 1.135941 0.937991 0.991548 0.233 Uiso 1 1 calc R U . . .
H26B_4 H 1.191948 0.930078 1.006576 0.233 Uiso 1 1 calc R U . . .
H26C_4 H 1.167983 0.923159 0.954523 0.233 Uiso 1 1 calc R U . . .
C27_4 C 1.1370(9) 0.8783(7) 1.0461(6) 0.140(7) Uani 1 1 d D U . . .
H27A_4 H 1.110985 0.895245 1.050251 0.211 Uiso 1 1 calc R U . . .
H27B_4 H 1.126046 0.853244 1.049326 0.211 Uiso 1 1 calc R U . . .
H27C_4 H 1.164768 0.883163 1.069533 0.211 Uiso 1 1 calc R U . . .
C28_4 C 1.2317(8) 0.8380(6) 0.8846(8) 0.156(6) Uani 1 1 d D U . . .
H28A_4 H 1.255072 0.823396 0.905459 0.187 Uiso 1 1 calc R U . . .
H28B_4 H 1.208330 0.820883 0.867609 0.187 Uiso 1 1 calc R U . . .
O29_4 O 1.2560(7) 0.8561(6) 0.8532(6) 0.207(7) Uani 1 1 d D U . . .
Si30_4 Si 1.2503(4) 0.8557(4) 0.7978(4) 0.206(4) Uani 1 1 d D U . . .
C31_4 C 1.2387(14) 0.9068(7) 0.7822(14) 0.313(19) Uani 1 1 d D U . . .
H31A_4 H 1.234649 0.909780 0.748708 0.469 Uiso 1 1 calc R U . . .
H31B_4 H 1.209528 0.915001 0.793975 0.469 Uiso 1 1 calc R U . . .
H31C_4 H 1.266132 0.921440 0.796201 0.469 Uiso 1 1 calc R U . . .
C32_4 C 1.1959(7) 0.8319(10) 0.7696(10) 0.242(16) Uani 1 1 d D U . . .
H32A_4 H 1.195085 0.832867 0.736146 0.363 Uiso 1 1 calc R U . . .
H32B_4 H 1.196694 0.806471 0.779752 0.363 Uiso 1 1 calc R U . . .
H32C_4 H 1.167242 0.843865 0.778117 0.363 Uiso 1 1 calc R U . . .
C33_4 C 1.3079(7) 0.8414(8) 0.7802(9) 0.217(10) Uani 1 1 d D U . . .
C34_4 C 1.3498(8) 0.8644(11) 0.8026(11) 0.33(2) Uani 1 1 d D U . . .
H34A_4 H 1.344615 0.889888 0.793373 0.494 Uiso 1 1 calc DR U . . .
H34B_4 H 1.352230 0.862440 0.836156 0.494 Uiso 1 1 calc R U . . .
H34C_4 H 1.379710 0.855625 0.792685 0.494 Uiso 1 1 calc R U . . .
C35_4 C 1.3124(11) 0.8007(7) 0.7924(11) 0.33(2) Uani 1 1 d D U . . .
H35A_4 H 1.284303 0.787569 0.776819 0.493 Uiso 1 1 calc R U . . .
H35B_4 H 1.341614 0.790812 0.782270 0.493 Uiso 1 1 calc R U . . .
H35C_4 H 1.314134 0.797627 0.825741 0.493 Uiso 1 1 calc DR U . . .
C36_4 C 1.3038(11) 0.8455(10) 0.7272(9) 0.278(19) Uani 1 1 d D U . . .
H36A_4 H 1.276840 0.830826 0.712457 0.417 Uiso 1 1 calc R U . . .
H36B_4 H 1.298259 0.871182 0.718840 0.417 Uiso 1 1 calc R U . . .
H36C_4 H 1.333634 0.837233 0.716886 0.417 Uiso 1 1 calc R U . . .
C37_4 C 1.1261(10) 0.9871(6) 0.8099(8) 0.213(11) Uani 1 1 d D U . . .
O38_4 O 1.1135(13) 1.0188(5) 0.7973(10) 0.279(14) Uani 1 1 d D U . . .
C39_4 C 1.1748(12) 0.9812(9) 0.8403(15) 0.273(19) Uani 1 1 d D U . . .
H39A_4 H 1.179254 0.955173 0.847045 0.410 Uiso 1 1 calc DR U . . .
H39B_4 H 1.200765 0.989915 0.824066 0.410 Uiso 1 1 calc R U . . .
H39C_4 H 1.175291 0.994703 0.869190 0.410 Uiso 1 1 calc R U . . .
O1_5 O 0.9756(3) 0.6409(2) 0.8040(3) 0.073(2) Uani 1 1 d . U . . .
C2_5 C 0.9918(5) 0.6369(4) 0.8436(5) 0.068(2) Uani 1 1 d . U . . .
N3_5 N 1.0039(4) 0.6657(3) 0.8745(4) 0.078(2) Uani 1 1 d . U . . .
H3_5 H 0.999690 0.687847 0.863097 0.094 Uiso 1 1 calc R U . . .
C4_5 C 1.0213(6) 0.6632(4) 0.9196(6) 0.084(3) Uani 1 1 d . U . . .
N5_5 N 1.0295(5) 0.6315(4) 0.9409(4) 0.089(3) Uani 1 1 d . U . . .
C6_5 C 1.0186(5) 0.6018(4) 0.9145(5) 0.076(3) Uani 1 1 d D U . . .
C7_5 C 1.0000(5) 0.6026(4) 0.8675(5) 0.073(3) Uani 1 1 d . U . . .
N8_5 N 0.9934(4) 0.5671(3) 0.8506(4) 0.075(2) Uani 1 1 d D U . . .
C9_5 C 1.0066(5) 0.5468(3) 0.8872(5) 0.080(3) Uani 1 1 d D U . . .
N10_5 N 1.0214(4) 0.5660(3) 0.9272(4) 0.082(2) Uani 1 1 d D U . . .
N11_5 N 1.0335(6) 0.6944(4) 0.9420(5) 0.104(4) Uani 1 1 d . U . . .
H11A_5 H 1.047063 0.693794 0.970915 0.124 Uiso 1 1 calc R U . . .
H11B_5 H 1.027976 0.715368 0.927816 0.124 Uiso 1 1 calc R U . . .
C12_5 C 1.0079(5) 0.5064(3) 0.8832(5) 0.087(3) Uani 1 1 d D U . . .
C13_5 C 1.0307(5) 0.4920(3) 0.8499(5) 0.089(4) Uani 1 1 d D U . . .
H13_5 H 1.045157 0.507906 0.830346 0.106 Uiso 1 1 calc R U . . .
C14_5 C 1.0337(6) 0.4547(4) 0.8433(5) 0.105(4) Uani 1 1 d D U . . .
C15_5 C 1.0127(7) 0.4313(4) 0.8725(6) 0.113(5) Uani 1 1 d D U . . .
H15_5 H 1.016112 0.405645 0.870129 0.135 Uiso 1 1 calc R U . . .
C16_5 C 0.9866(7) 0.4462(4) 0.9053(7) 0.116(5) Uani 1 1 d D U . . .
H16_5 H 0.968803 0.430711 0.922611 0.139 Uiso 1 1 calc R U . . .
C17_5 C 0.9867(6) 0.4834(4) 0.9126(6) 0.098(4) Uani 1 1 d D U . . .
H17_5 H 0.972578 0.493230 0.937499 0.118 Uiso 1 1 calc R U . . .
C18_5 C 1.0374(6) 0.5508(4) 0.9727(5) 0.112(4) Uani 1 1 d D U . . .
H18_5 H 1.048173 0.525176 0.968922 0.134 Uiso 1 1 calc R U . . .
O19_5 O 0.9995(6) 0.5504(4) 0.9989(5) 0.146(5) Uani 1 1 d D U . . .
C20_5 C 1.0100(8) 0.5775(6) 1.0366(7) 0.169(6) Uani 1 1 d D U . . .
H20_5 H 1.007413 0.565235 1.066603 0.203 Uiso 1 1 calc R U . . .
C21_5 C 1.0616(7) 0.5924(6) 1.0379(6) 0.158(5) Uani 1 1 d D U . . .
H21_5 H 1.062207 0.619444 1.033575 0.189 Uiso 1 1 calc R U . . .
C22_5 C 1.0794(6) 0.5723(6) 0.9994(6) 0.134(5) Uani 1 1 d D U . . .
H22_5 H 1.091110 0.590393 0.978098 0.160 Uiso 1 1 calc R U . . .
O23_5 O 1.1191(8) 0.5509(7) 1.0195(7) 0.233(9) Uani 1 1 d D U . . .
C24_5 C 1.1235(9) 0.5527(7) 1.0682(8) 0.197(8) Uani 1 1 d D U . . .
O25_5 O 1.0918(9) 0.5808(7) 1.0783(6) 0.229(8) Uani 1 1 d D U . . .
C26_5 C 1.1134(13) 0.5161(9) 1.0874(18) 0.32(2) Uani 1 1 d D U . . .
H26A_5 H 1.116458 0.517561 1.121073 0.482 Uiso 1 1 calc R U . . .
H26B_5 H 1.080680 0.508460 1.075095 0.482 Uiso 1 1 calc R U . . .
H26C_5 H 1.136447 0.498250 1.078672 0.482 Uiso 1 1 calc R U . . .
C27_5 C 1.1751(10) 0.5636(13) 1.0835(12) 0.272(16) Uani 1 1 d D U . . .
H27A_5 H 1.180903 0.565455 1.117110 0.408 Uiso 1 1 calc R U . . .
H27B_5 H 1.196560 0.545193 1.073249 0.408 Uiso 1 1 calc R U . . .
H27C_5 H 1.181369 0.587220 1.069907 0.408 Uiso 1 1 calc R U . . .
C28_5 C 0.9732(8) 0.6074(6) 1.0292(10) 0.191(7) Uani 1 1 d D U . . .
H28A_5^a H 0.982010 0.627776 1.050832 0.229 Uiso 0.5 1 calc R U P B 1
H28B_5^a H 0.970470 0.616842 0.997271 0.229 Uiso 0.5 1 calc R U P B 1
H28A_5^b H 0.977786 0.621282 1.001150 0.229 Uiso 0.5 1 calc R U P C 2
H28B_5^b H 0.940652 0.596546 1.024089 0.229 Uiso 0.5 1 calc R U P C 2
Si30_5^a Si 0.8844(7) 0.5804(6) 0.9996(7) 0.196(7) Uani 0.5 1 d D U P D 1
O29_5^a O 0.9291(8) 0.5910(10) 1.0374(10) 0.206(10) Uani 0.5 1 d D U P D 1
C31_5^a C 0.8710(18) 0.5304(8) 1.0136(18) 0.212(19) Uani 0.5 1 d D U P D 1
H31A_5^a H 0.843768 0.521548 0.991822 0.318 Uiso 0.5 1 calc R U P D 1
H31B_5^a H 0.899339 0.515363 1.011046 0.318 Uiso 0.5 1 calc R U P D 1
H31C_5^a H 0.863037 0.528781 1.045012 0.318 Uiso 0.5 1 calc R U P D 1
C32_5^a C 0.8991(9) 0.5799(10) 0.9400(9) 0.146(12) Uani 0.5 1 d D U P D 1
H32A_5^a H 0.870446 0.573250 0.918658 0.219 Uiso 0.5 1 calc DR U P D 1
H32B_5^a H 0.910101 0.604144 0.932133 0.219 Uiso 0.5 1 calc R U P D 1
H32C_5^a H 0.924630 0.562071 0.937741 0.219 Uiso 0.5 1 calc R U P D 1
C33_5^a C 0.8306(13) 0.6079(12) 1.0077(15) 0.223(15) Uani 0.5 1 d D U P D 1
C34_5^a C 0.8200(15) 0.6060(16) 1.0569(16) 0.29(3) Uani 0.5 1 d D U P D 1
H34A_5^a H 0.811265 0.581043 1.064037 0.435 Uiso 0.5 1 calc R U P D 1
H34B_5^a H 0.848629 0.613418 1.077910 0.435 Uiso 0.5 1 calc R U P D 1
H34C_5^a H 0.793322 0.622448 1.060641 0.435 Uiso 0.5 1 calc R U P D 1
C35_5^a C 0.8442(19) 0.6472(10) 0.9971(18) 0.27(3) Uani 0.5 1 d D U P D 1
H35A_5^a H 0.851078 0.648721 0.965362 0.410 Uiso 0.5 1 calc R U P D 1
H35B_5^a H 0.817414 0.663476 1.001038 0.410 Uiso 0.5 1 calc R U P D 1
H35C_5^a H 0.872721 0.654445 1.018306 0.410 Uiso 0.5 1 calc R U P D 1
C36_5^a C 0.7873(10) 0.5957(17) 0.9728(17) 0.26(3) Uani 0.5 1 d D U P D 1
H36A_5^a H 0.795606 0.597283 0.941497 0.391 Uiso 0.5 1 calc R U P D 1
H36B_5^a H 0.778966 0.570446 0.979249 0.391 Uiso 0.5 1 calc R U P D 1
H36C_5^a H 0.759713 0.611507 0.975412 0.391 Uiso 0.5 1 calc R U P D 1
Si30_5^b Si 0.9533(13) 0.6733(7) 1.0743(11) 0.291(12) Uani 0.5 1 d D U P D 2
O29_5^b O 0.9767(18) 0.6318(9) 1.0676(13) 0.261(14) Uani 0.5 1 d D U P D 2
C31_5^b C 0.8865(14) 0.6668(17) 1.069(2) 0.30(2) Uani 0.5 1 d D U P D 2
H31D_5^b H 0.871037 0.690393 1.072813 0.450 Uiso 0.5 1 calc R U P D 2
H31E_5^b H 0.874486 0.656718 1.038792 0.450 Uiso 0.5 1 calc R U P D 2
H31F_5^b H 0.879028 0.650063 1.093146 0.450 Uiso 0.5 1 calc R U P D 2
C32_5^b C 0.970(3) 0.7058(14) 1.0303(16) 0.31(3) Uani 0.5 1 d D U P D 2
H32D_5^b H 0.956149 0.729778 1.034851 0.459 Uiso 0.5 1 calc R U P D 2
H32E_5^b H 1.005250 0.707969 1.033555 0.459 Uiso 0.5 1 calc R U P D 2
H32F_5^b H 0.957991 0.696849 0.999396 0.459 Uiso 0.5 1 calc R U P D 2
C33_5^b C 0.979(2) 0.6872(13) 1.1342(13) 0.32(2) Uani 0.5 1 d D U P D 2
C34_5^b C 0.966(3) 0.6599(16) 1.1702(11) 0.31(3) Uani 0.5 1 d D U P D 2
H34D_5^b H 0.930565 0.657835 1.167727 0.465 Uiso 0.5 1 calc R U P D 2
H34E_5^b H 0.979269 0.635968 1.164613 0.465 Uiso 0.5 1 calc R U P D 2
H34F_5^b H 0.978653 0.668317 1.201092 0.465 Uiso 0.5 1 calc R U P D 2
C35_5^b C 1.034(2) 0.6904(18) 1.138(2) 0.33(3) Uani 0.5 1 d D U P D 2
H35D_5^b H 1.042004 0.707849 1.115062 0.496 Uiso 0.5 1 calc R U P D 2
H35E_5^b H 1.046762 0.698887 1.168900 0.496 Uiso 0.5 1 calc R U P D 2
H35F_5^b H 1.047378 0.666538 1.132422 0.496 Uiso 0.5 1 calc R U P D 2
C36_5^b C 0.957(3) 0.7247(14) 1.143(2) 0.36(3) Uani 0.5 1 d D U P D 2
H36D_5^b H 0.922000 0.722539 1.140890 0.543 Uiso 0.5 1 calc R U P D 2
H36E_5^b H 0.970057 0.732952 1.174343 0.543 Uiso 0.5 1 calc R U P D 2
H36F_5^b H 0.965269 0.742286 1.120603 0.543 Uiso 0.5 1 calc R U P D 2
C37_5 C 1.0615(6) 0.4402(4) 0.8068(6) 0.116(5) Uani 1 1 d D U . . .
O38_5 O 1.0765(5) 0.4618(3) 0.7809(5) 0.116(4) Uani 1 1 d D U . . .
C39_5 C 1.0710(10) 0.4004(4) 0.8040(10) 0.157(10) Uani 1 1 d D U . . .
H39A_5 H 1.056003 0.387618 0.827609 0.236 Uiso 1 1 calc R U . . .
H39B_5 H 1.057514 0.391373 0.773477 0.236 Uiso 1 1 calc R U . . .
H39C_5 H 1.105757 0.396114 0.809068 0.236 Uiso 1 1 calc R U . . .
O1_6 O 0.9185(3) 0.6520(2) 0.6980(3) 0.0680(18) Uani 1 1 d . U . . .
C2_6 C 0.9084(4) 0.6188(4) 0.6951(5) 0.066(2) Uani 1 1 d . U . . .
N3_6 N 0.9228(4) 0.5957(3) 0.7321(4) 0.068(2) Uani 1 1 d . U . . .
H3_6 H 0.938687 0.605350 0.757164 0.082 Uiso 1 1 calc R U . . .
C4_6 C 0.9138(4) 0.5584(4) 0.7324(5) 0.070(3) Uani 1 1 d . U . . .
N5_6 N 0.8888(4) 0.5414(3) 0.6974(4) 0.072(2) Uani 1 1 d . U . . .
C6_6 C 0.8751(4) 0.5629(3) 0.6601(5) 0.067(2) Uani 1 1 d D U . . .
C7_6 C 0.8830(4) 0.6007(4) 0.6573(5) 0.067(2) Uani 1 1 d . U . . .
N8_6 N 0.8639(4) 0.6130(3) 0.6151(4) 0.069(2) Uani 1 1 d D U . . .
C9_6 C 0.8435(4) 0.5841(4) 0.5929(4) 0.073(2) Uani 1 1 d D U . . .
N10_6 N 0.8504(3) 0.5525(3) 0.6197(4) 0.071(2) Uani 1 1 d D U . . .
N11_6 N 0.9306(4) 0.5407(3) 0.7699(4) 0.078(3) Uani 1 1 d . U . . .
H11A_6 H 0.925152 0.517184 0.772013 0.094 Uiso 1 1 calc R U . . .
H11B_6 H 0.947257 0.552300 0.793110 0.094 Uiso 1 1 calc R U . . .
C12_6 C 0.8213(4) 0.5855(3) 0.5437(4) 0.078(3) Uani 1 1 d D U . . .
C13_6 C 0.8469(4) 0.6038(3) 0.5137(4) 0.079(3) Uani 1 1 d D U . . .
H13_6 H 0.876099 0.615842 0.525256 0.095 Uiso 1 1 calc R U . . .
C14_6 C 0.8300(5) 0.6047(4) 0.4668(5) 0.091(3) Uani 1 1 d D U . . .
C15_6 C 0.7870(5) 0.5874(5) 0.4510(5) 0.098(4) Uani 1 1 d D U . . .
H15_6 H 0.775136 0.587308 0.419070 0.117 Uiso 1 1 calc R U . . .
C16_6 C 0.7613(5) 0.5700(5) 0.4821(5) 0.096(4) Uani 1 1 d D U . . .
H16_6 H 0.731170 0.559063 0.471242 0.116 Uiso 1 1 calc R U . . .
C17_6 C 0.7787(4) 0.5686(4) 0.5277(5) 0.087(3) Uani 1 1 d D U . . .
H17_6 H 0.761408 0.555897 0.548421 0.104 Uiso 1 1 calc R U . . .
C18_6 C 0.8337(4) 0.5162(3) 0.6041(5) 0.077(3) Uani 1 1 d D U . . .
H18_6 H 0.833029 0.514941 0.570003 0.093 Uiso 1 1 calc R U . . .
O19_6 O 0.7865(3) 0.5102(2) 0.6141(4) 0.088(2) Uani 1 1 d D U . . .
C20_6 C 0.7871(5) 0.4858(4) 0.6523(5) 0.093(3) Uani 1 1 d D U . . .
H20_6 H 0.761510 0.467102 0.643862 0.111 Uiso 1 1 calc R U . . .
C21_6 C 0.8357(5) 0.4662(3) 0.6593(6) 0.095(3) Uani 1 1 d D U . . .
H21_6 H 0.851480 0.469194 0.691858 0.113 Uiso 1 1 calc R U . . .
C22_6 C 0.8659(4) 0.4854(3) 0.6261(5) 0.079(3) Uani 1 1 d D U . . .
H22_6 H 0.896533 0.495290 0.643108 0.094 Uiso 1 1 calc R U . . .
O23_6 O 0.8752(4) 0.4586(3) 0.5942(4) 0.099(3) Uani 1 1 d D U . . .
C24_6 C 0.8475(5) 0.4268(4) 0.5998(6) 0.107(4) Uani 1 1 d D U . . .
O25_6 O 0.8370(5) 0.4294(3) 0.6461(5) 0.115(3) Uani 1 1 d D U . . .
C26_6 C 0.8021(7) 0.4285(8) 0.5661(9) 0.166(9) Uani 1 1 d D U . . .
H26A_6 H 0.782687 0.406727 0.569575 0.249 Uiso 1 1 calc R U . . .
H26B_6 H 0.783794 0.450265 0.572119 0.249 Uiso 1 1 calc R U . . .
H26C_6 H 0.810100 0.429500 0.534684 0.249 Uiso 1 1 calc R U . . .
C27_6 C 0.8786(7) 0.3941(4) 0.5981(8) 0.125(6) Uani 1 1 d D U . . .
H27A_6 H 0.859742 0.372073 0.601844 0.188 Uiso 1 1 calc R U . . .
H27B_6 H 0.890622 0.393180 0.568302 0.188 Uiso 1 1 calc R U . . .
H27C_6 H 0.905740 0.395388 0.622899 0.188 Uiso 1 1 calc R U . . .
C28_6 C 0.7765(5) 0.5048(5) 0.6954(6) 0.102(4) Uani 1 1 d D U . . .
H28A_6 H 0.778205 0.486996 0.720871 0.123 Uiso 1 1 calc R U . . .
H28B_6 H 0.801124 0.523795 0.704215 0.123 Uiso 1 1 calc R U . . .
O29_6 O 0.7309(4) 0.5209(3) 0.6885(5) 0.129(4) Uani 1 1 d D U . . .
Si30_6 Si 0.7157(2) 0.5630(2) 0.7013(3) 0.148(2) Uani 1 1 d D U . . .
C31_6 C 0.7695(6) 0.5945(6) 0.6990(10) 0.185(10) Uani 1 1 d D U . . .
H31A_6 H 0.760750 0.619430 0.706561 0.278 Uiso 1 1 calc R U . . .
H31B_6 H 0.796548 0.586257 0.721350 0.278 Uiso 1 1 calc R U . . .
H31C_6 H 0.778634 0.594012 0.668017 0.278 Uiso 1 1 calc R U . . .
C32_6 C 0.6990(9) 0.5630(9) 0.7608(6) 0.199(11) Uani 1 1 d D U . . .
H32A_6 H 0.689917 0.587665 0.768929 0.299 Uiso 1 1 calc R U . . .
H32B_6 H 0.671757 0.546463 0.761989 0.299 Uiso 1 1 calc R U . . .
H32C_6 H 0.726444 0.554746 0.782693 0.299 Uiso 1 1 calc R U . . .
C33_6 C 0.6661(7) 0.5774(7) 0.6549(7) 0.200(8) Uani 1 1 d D U . . .
C34_6 C 0.6817(9) 0.5745(9) 0.6074(7) 0.266(18) Uani 1 1 d D U . . .
H34A_6 H 0.708638 0.591068 0.605458 0.399 Uiso 1 1 calc R U . . .
H34B_6 H 0.691742 0.549409 0.602289 0.399 Uiso 1 1 calc R U . . .
H34C_6 H 0.654735 0.581017 0.583929 0.399 Uiso 1 1 calc R U . . .
C35_6 C 0.6237(6) 0.5512(8) 0.6577(11) 0.261(16) Uani 1 1 d D U . . .
H35A_6 H 0.613568 0.552991 0.688275 0.392 Uiso 1 1 calc R U . . .
H35B_6 H 0.596819 0.557765 0.634176 0.392 Uiso 1 1 calc R U . . .
H35C_6 H 0.633826 0.526158 0.652536 0.392 Uiso 1 1 calc R U . . .
C36_6 C 0.6498(8) 0.6160(7) 0.6683(10) 0.236(14) Uani 1 1 d D U . . .
H36A_6 H 0.640557 0.615160 0.699252 0.354 Uiso 1 1 calc R U . . .
H36B_6 H 0.676394 0.633210 0.667863 0.354 Uiso 1 1 calc R U . . .
H36C_6 H 0.622320 0.623802 0.646204 0.354 Uiso 1 1 calc R U . . .
C37_6 C 0.8614(6) 0.6210(5) 0.4354(5) 0.112(5) Uani 1 1 d D U . . .
O38_6 O 0.8987(4) 0.6359(3) 0.4509(4) 0.106(3) Uani 1 1 d D U . . .
C39_6 C 0.8478(10) 0.6167(10) 0.3843(6) 0.177(12) Uani 1 1 d D U . . .
H39A_6 H 0.816734 0.604187 0.378051 0.265 Uiso 1 1 calc R U . . .
H39B_6 H 0.845240 0.640782 0.369740 0.265 Uiso 1 1 calc R U . . .
H39C_6 H 0.872384 0.602370 0.371921 0.265 Uiso 1 1 calc R U . . .
O1_7 O 0.9252(3) 0.7366(2) 0.7087(3) 0.0719(19) Uani 1 1 d . U . . .
C2_7 C 0.9020(4) 0.7421(4) 0.6695(5) 0.068(2) Uani 1 1 d . U . . .
N3_7 N 0.8819(4) 0.7125(3) 0.6431(4) 0.075(2) Uani 1 1 d . U . . .
H3_7 H 0.886417 0.690492 0.654778 0.090 Uiso 1 1 calc R U . . .
C4_7 C 0.8554(4) 0.7161(4) 0.5998(5) 0.072(3) Uani 1 1 d . U . . .
N5_7 N 0.8439(4) 0.7488(3) 0.5801(4) 0.079(2) Uani 1 1 d . U . . .
C6_7 C 0.8629(4) 0.7766(4) 0.6064(5) 0.071(2) Uani 1 1 d D U . . .
C7_7 C 0.8899(4) 0.7759(4) 0.6486(5) 0.071(2) Uani 1 1 d . U . . .
N8_7 N 0.9022(4) 0.8105(3) 0.6636(4) 0.075(2) Uani 1 1 d D U . . .
C9_7 C 0.8818(5) 0.8325(4) 0.6312(5) 0.082(3) Uani 1 1 d D U . . .
N10_7 N 0.8575(4) 0.8135(3) 0.5946(4) 0.078(2) Uani 1 1 d D U . . .
N11_7 N 0.8409(4) 0.6858(4) 0.5787(4) 0.082(3) Uani 1 1 d . U . . .
H11A_7 H 0.823439 0.686534 0.551321 0.098 Uiso 1 1 calc R U . . .
H11B_7 H 0.848557 0.664672 0.591892 0.098 Uiso 1 1 calc R U . . .
C12_7 C 0.8823(7) 0.8721(4) 0.6344(6) 0.111(4) Uani 1 1 d D U . . .
C13_7 C 0.8408(7) 0.8907(5) 0.6282(6) 0.156(7) Uani 1 1 d D U . . .
H13_7 H 0.812554 0.877773 0.616198 0.187 Uiso 1 1 calc DR U . . .
C14_7 C 0.8359(9) 0.9277(6) 0.6381(9) 0.206(9) Uani 1 1 d D U . . .
C15_7 C 0.8801(10) 0.9450(6) 0.6511(12) 0.218(10) Uani 1 1 d D U . . .
H15_7 H 0.880104 0.970775 0.653751 0.262 Uiso 1 1 calc R U . . .
C16_7 C 0.9244(10) 0.9269(5) 0.6603(9) 0.175(8) Uani 1 1 d D U . . .
H16_7 H 0.952835 0.939691 0.672366 0.210 Uiso 1 1 calc R U . . .
C17_7 C 0.9255(8) 0.8891(4) 0.6513(7) 0.134(5) Uani 1 1 d D U . . .
H17_7 H 0.954755 0.875726 0.656462 0.161 Uiso 1 1 calc R U . . .
C18_7 C 0.8330(4) 0.8296(4) 0.5516(4) 0.087(3) Uani 1 1 d D U . . .
H18_7 H 0.849112 0.853006 0.545631 0.105 Uiso 1 1 calc R U . . .
O19_7 O 0.7833(4) 0.8365(4) 0.5547(4) 0.111(3) Uani 1 1 d D U . . .
C20_7 C 0.7525(5) 0.8102(5) 0.5295(5) 0.117(4) Uani 1 1 d D U . . .
H20_7 H 0.725020 0.823438 0.511381 0.140 Uiso 1 1 calc R U . . .
C21_7 C 0.7810(5) 0.7921(5) 0.4959(5) 0.105(4) Uani 1 1 d D U . . .
H21_7 H 0.778855 0.764969 0.498423 0.125 Uiso 1 1 calc R U . . .
C22_7 C 0.8325(4) 0.8046(4) 0.5096(4) 0.081(3) Uani 1 1 d D U . . .
H22_7 H 0.854380 0.783253 0.517021 0.098 Uiso 1 1 calc R U . . .
O23_7 O 0.8447(3) 0.8238(3) 0.4713(3) 0.088(2) Uani 1 1 d D U . . .
C24_7 C 0.8023(5) 0.8309(4) 0.4403(5) 0.104(4) Uani 1 1 d D U . . .
O25_7 O 0.7688(4) 0.8029(4) 0.4507(4) 0.117(3) Uani 1 1 d D U . . .
C26_7 C 0.7840(9) 0.8680(5) 0.4483(7) 0.140(7) Uani 1 1 d D U . . .
H26A_7 H 0.754744 0.872653 0.426733 0.209 Uiso 1 1 calc R U . . .
H26B_7 H 0.776771 0.869810 0.479964 0.209 Uiso 1 1 calc R U . . .
H26C_7 H 0.808518 0.886091 0.443553 0.209 Uiso 1 1 calc R U . . .
C27_7 C 0.8128(7) 0.8240(6) 0.3921(5) 0.118(6) Uani 1 1 d D U . . .
H27A_7 H 0.783907 0.828816 0.370107 0.176 Uiso 1 1 calc R U . . .
H27B_7 H 0.838761 0.840243 0.385530 0.176 Uiso 1 1 calc R U . . .
H27C_7 H 0.822734 0.798647 0.389263 0.176 Uiso 1 1 calc R U . . .
C28_7 C 0.7326(7) 0.7841(6) 0.5602(6) 0.136(6) Uani 1 1 d D U . . .
H28A_7 H 0.712160 0.766366 0.540963 0.163 Uiso 1 1 calc R U . . .
H28B_7 H 0.759555 0.770372 0.577630 0.163 Uiso 1 1 calc R U . . .
O29_7 O 0.7053(5) 0.7998(5) 0.5917(4) 0.159(6) Uani 1 1 d D U . . .
Si30_7 Si 0.7077(2) 0.7936(3) 0.6465(2) 0.152(3) Uani 1 1 d D U . . .
C31_7 C 0.6618(8) 0.8239(6) 0.6678(8) 0.179(9) Uani 1 1 d D U . . .
H31A_7 H 0.662729 0.820508 0.701079 0.269 Uiso 1 1 calc R U . . .
H31B_7 H 0.669006 0.849375 0.661480 0.269 Uiso 1 1 calc R U . . .
H31C_7 H 0.629772 0.817672 0.652080 0.269 Uiso 1 1 calc R U . . .
C32_7 C 0.7702(6) 0.8050(7) 0.6757(6) 0.159(8) Uani 1 1 d D U . . .
H32A_7 H 0.771870 0.801324 0.709000 0.238 Uiso 1 1 calc R U . . .
H32B_7 H 0.793561 0.789143 0.663740 0.238 Uiso 1 1 calc R U . . .
H32C_7 H 0.777470 0.830501 0.669570 0.238 Uiso 1 1 calc R U . . .
C33_7 C 0.6914(8) 0.7451(5) 0.6582(7) 0.174(6) Uani 1 1 d D U . . .
C34_7 C 0.6451(9) 0.7347(7) 0.6291(10) 0.250(16) Uani 1 1 d D U . . .
H34A_7 H 0.618944 0.749669 0.637825 0.375 Uiso 1 1 calc R U . . .
H34B_7 H 0.647927 0.738789 0.596604 0.375 Uiso 1 1 calc R U . . .
H34C_7 H 0.638321 0.708949 0.634024 0.375 Uiso 1 1 calc R U . . .
C35_7 C 0.7284(11) 0.7200(5) 0.6412(11) 0.262(16) Uani 1 1 d D U . . .
H35A_7 H 0.760165 0.724935 0.658454 0.393 Uiso 1 1 calc R U . . .
H35B_7 H 0.719588 0.694591 0.645746 0.393 Uiso 1 1 calc R U . . .
H35C_7 H 0.729194 0.724431 0.608326 0.393 Uiso 1 1 calc R U . . .
C36_7 C 0.6936(11) 0.7390(7) 0.7107(8) 0.250(16) Uani 1 1 d D U . . .
H36A_7 H 0.725189 0.746581 0.726360 0.375 Uiso 1 1 calc R U . . .
H36B_7 H 0.668499 0.753421 0.722189 0.375 Uiso 1 1 calc R U . . .
H36C_7 H 0.688662 0.713120 0.716763 0.375 Uiso 1 1 calc R U . . .
C37_7 C 0.7858(10) 0.9451(6) 0.6360(9) 0.277(14) Uani 1 1 d D U . . .
O38_7 O 0.7818(14) 0.9780(6) 0.6361(15) 0.37(2) Uani 1 1 d D U . . .
C39_7 C 0.7396(9) 0.9215(7) 0.6392(10) 0.287(17) Uani 1 1 d D U . . .
H39A_7 H 0.747821 0.895615 0.638772 0.431 Uiso 1 1 calc DR U . . .
H39B_7 H 0.727071 0.927224 0.667981 0.431 Uiso 1 1 calc R U . . .
H39C_7 H 0.715029 0.927102 0.613016 0.431 Uiso 1 1 calc DR U . . .
O1_8 O 0.9808(3) 0.7286(3) 0.8155(3) 0.080(2) Uani 1 1 d . U . . .
C2_8 C 0.9754(5) 0.7611(4) 0.8232(5) 0.079(3) Uani 1 1 d . U . . .
N3_8 N 0.9515(4) 0.7841(3) 0.7888(4) 0.084(3) Uani 1 1 d . U . . .
H3_8 H 0.942064 0.774269 0.761618 0.101 Uiso 1 1 calc R U . . .
C4_8 C 0.9420(7) 0.8187(5) 0.7936(6) 0.097(4) Uani 1 1 d . U . . .
N5_8 N 0.9541(6) 0.8371(4) 0.8332(5) 0.102(4) Uani 1 1 d . U . . .
C6_8 C 0.9765(6) 0.8167(4) 0.8664(5) 0.093(4) Uani 1 1 d D U . . .
C7_8 C 0.9883(5) 0.7799(4) 0.8661(5) 0.082(3) Uani 1 1 d . U . . .
N8_8 N 1.0115(5) 0.7684(3) 0.9076(4) 0.083(3) Uani 1 1 d D U . . .
C9_8 C 1.0118(6) 0.7965(4) 0.9348(5) 0.095(4) Uani 1 1 d D U . . .
N10_8 N 0.9921(5) 0.8273(3) 0.9110(5) 0.099(3) Uani 1 1 d D U . . .
N11_8 N 0.9203(6) 0.8366(4) 0.7577(5) 0.113(4) Uani 1 1 d . U . . .
H11A_8 H 0.912551 0.825312 0.731230 0.136 Uiso 1 1 calc R U . . .
H11B_8 H 0.913633 0.859889 0.760115 0.136 Uiso 1 1 calc R U . . .
C12_8 C 1.0315(6) 0.7963(4) 0.9842(5) 0.106(4) Uani 1 1 d D U . . .
C13_8 C 1.0072(7) 0.8132(4) 1.0151(5) 0.121(5) Uani 1 1 d D U . . .
H13_8 H 0.978472 0.825845 1.003779 0.145 Uiso 1 1 calc R U . . .
C14_8 C 1.0219(7) 0.8130(5) 1.0619(5) 0.128(5) Uani 1 1 d D U . . .
C15_8 C 1.0625(8) 0.7940(6) 1.0770(7) 0.141(6) Uani 1 1 d D U . . .
H15_8 H 1.072927 0.793007 1.109249 0.169 Uiso 1 1 calc R U . . .
C16_8 C 1.0895(7) 0.7760(6) 1.0484(6) 0.132(5) Uani 1 1 d D U . . .
H16_8 H 1.118421 0.763710 1.060080 0.159 Uiso 1 1 calc R U . . .
C17_8 C 1.0721(6) 0.7768(5) 1.0009(6) 0.120(5) Uani 1 1 d D U . . .
H17_8 H 1.088584 0.763633 0.980067 0.144 Uiso 1 1 calc R U . . .
C18_8 C 0.9927(7) 0.8647(4) 0.9302(6) 0.125(5) Uani 1 1 d D U . . .
H18_8 H 1.020789 0.866941 0.955085 0.149 Uiso 1 1 calc R U . . .
O19_8 O 0.9507(6) 0.8717(4) 0.9492(5) 0.157(5) Uani 1 1 d D U . . .
C20_8 C 0.9192(7) 0.8965(5) 0.9215(8) 0.171(6) Uani 1 1 d D U . . .
H20_8 H 0.907420 0.915840 0.941141 0.205 Uiso 1 1 calc R U . . .
C21_8 C 0.9488(7) 0.9137(4) 0.8861(7) 0.151(5) Uani 1 1 d D U . . .
H21_8 H 0.932360 0.910524 0.853801 0.181 Uiso 1 1 calc R U . . .
C22_8 C 0.9970(7) 0.8942(4) 0.8937(6) 0.127(4) Uani 1 1 d D U . . .
H22_8 H 1.003272 0.882460 0.864303 0.153 Uiso 1 1 calc R U . . .
O23_8 O 1.0325(6) 0.9207(3) 0.9073(5) 0.151(4) Uani 1 1 d D U . . .
C24_8 C 1.0087(9) 0.9535(4) 0.9195(7) 0.162(6) Uani 1 1 d D U . . .
O25_8 O 0.9624(7) 0.9508(4) 0.8953(5) 0.170(5) Uani 1 1 d D U . . .
C26_8 C 1.0104(14) 0.9545(8) 0.9715(7) 0.208(13) Uani 1 1 d D U . . .
H26A_8 H 1.043857 0.956414 0.986146 0.312 Uiso 1 1 calc R U . . .
H26B_8 H 0.992166 0.975515 0.980200 0.312 Uiso 1 1 calc R U . . .
H26C_8 H 0.996219 0.932044 0.981826 0.312 Uiso 1 1 calc R U . . .
C27_8 C 1.0331(12) 0.9851(5) 0.9014(10) 0.193(9) Uani 1 1 d D U . . .
H27A_8 H 1.065685 0.987324 0.918127 0.289 Uiso 1 1 calc R U . . .
H27B_8 H 1.034740 0.981464 0.868570 0.289 Uiso 1 1 calc R U . . .
H27C_8 H 1.014971 1.007373 0.905578 0.289 Uiso 1 1 calc R U . . .
C28_8 C 0.8777(8) 0.8725(8) 0.9004(12) 0.210(9) Uani 1 1 d D U . . .
H28A_8 H 0.889028 0.855144 0.878416 0.252 Uiso 1 1 calc R U . . .
H28B_8 H 0.865228 0.858318 0.924893 0.252 Uiso 1 1 calc R U . . .
Si30_8 Si 0.7861(5) 0.8878(4) 0.8538(6) 0.254(6) Uani 1 1 d D U . . .
O29_8 O 0.8407(7) 0.8948(6) 0.8772(9) 0.233(8) Uani 1 1 d D U . . .
C31_8 C 0.7786(18) 0.8730(12) 0.7915(8) 0.37(2) Uani 1 1 d D U . . .
H31D_8 H 0.744422 0.869381 0.780337 0.553 Uiso 1 1 calc R U . . .
H31E_8 H 0.791592 0.891821 0.773041 0.553 Uiso 1 1 calc R U . . .
H31F_8 H 0.795984 0.850110 0.788912 0.553 Uiso 1 1 calc R U . . .
C32_8 C 0.7588(14) 0.9361(7) 0.8546(17) 0.33(2) Uani 1 1 d D U . . .
H32D_8 H 0.724972 0.935338 0.840917 0.500 Uiso 1 1 calc R U . . .
H32E_8 H 0.761300 0.944689 0.886444 0.500 Uiso 1 1 calc R U . . .
H32F_8 H 0.776464 0.952650 0.836806 0.500 Uiso 1 1 calc R U . . .
C33_8 C 0.7554(11) 0.8585(9) 0.8920(12) 0.310(16) Uani 1 1 d D U . . .
C34_8 C 0.7791(12) 0.8205(7) 0.8891(15) 0.42(3) Uani 1 1 d D U . . .
H34D_8 H 0.813186 0.821954 0.901911 0.637 Uiso 1 1 calc R U . . .
H34E_8 H 0.762987 0.802789 0.906741 0.637 Uiso 1 1 calc DR U . . .
H34F_8 H 0.776100 0.812726 0.856859 0.637 Uiso 1 1 calc R U . . .
C35_8 C 0.7614(15) 0.8725(14) 0.9422(11) 0.38(3) Uani 1 1 d D U . . .
H35D_8 H 0.795724 0.874451 0.954028 0.577 Uiso 1 1 calc R U . . .
H35E_8 H 0.746377 0.896563 0.942959 0.577 Uiso 1 1 calc R U . . .
H35F_8 H 0.746036 0.855518 0.961271 0.577 Uiso 1 1 calc R U . . .
C36_8 C 0.7020(11) 0.8549(12) 0.8715(15) 0.41(3) Uani 1 1 d D U . . .
H36D_8 H 0.699546 0.845991 0.839810 0.613 Uiso 1 1 calc R U . . .
H36E_8 H 0.686126 0.837768 0.890050 0.613 Uiso 1 1 calc DR U . . .
H36F_8 H 0.686467 0.878814 0.871738 0.613 Uiso 1 1 calc R U . . .
C37_8 C 0.9932(8) 0.8326(5) 1.0942(6) 0.147(6) Uani 1 1 d D U . . .
O38_8 O 1.0085(8) 0.8376(6) 1.1353(5) 0.181(7) Uani 1 1 d D U . . .
C39_8 C 0.9421(10) 0.8440(9) 1.0786(8) 0.184(11) Uani 1 1 d D U . . .
H39A_8 H 0.933662 0.838882 1.045704 0.276 Uiso 1 1 calc R U . . .
H39B_8 H 0.920535 0.830498 1.096011 0.276 Uiso 1 1 calc R U . . .
H39C_8 H 0.938778 0.870195 1.084032 0.276 Uiso 1 1 calc R U . . .
O1_9 O 0.4373(3) 0.6189(2) 0.7211(3) 0.0681(18) Uani 1 1 d . U . . .
C2_9 C 0.4099(4) 0.6222(3) 0.6848(4) 0.058(2) Uani 1 1 d . U . . .
N3_9 N 0.3876(3) 0.5931(3) 0.6618(4) 0.063(2) Uani 1 1 d . U . . .
H3_9 H 0.393613 0.571453 0.674165 0.076 Uiso 1 1 calc R U . . .
C4_9 C 0.3562(4) 0.5945(3) 0.6207(5) 0.067(2) Uani 1 1 d . U . . .
N5_9 N 0.3415(3) 0.6259(3) 0.6012(4) 0.068(2) Uani 1 1 d . U . . .
C6_9 C 0.3634(4) 0.6556(3) 0.6226(5) 0.065(2) Uani 1 1 d D U . . .
C7_9 C 0.3944(4) 0.6565(3) 0.6620(4) 0.060(2) Uani 1 1 d . U . . .
N8_9 N 0.4091(3) 0.6915(3) 0.6738(4) 0.066(2) Uani 1 1 d D U . . .
C9_9 C 0.3854(4) 0.7123(3) 0.6408(5) 0.067(2) Uani 1 1 d D U . . .
N10_9 N 0.3559(3) 0.6914(3) 0.6079(3) 0.066(2) Uani 1 1 d D U . . .
N11_9 N 0.3387(4) 0.5636(3) 0.6040(4) 0.080(3) Uani 1 1 d . U . . .
H11A_9 H 0.316713 0.563329 0.579442 0.097 Uiso 1 1 calc R U . . .
H11B_9 H 0.348806 0.542969 0.617279 0.097 Uiso 1 1 calc R U . . .
C12_9 C 0.3917(4) 0.7519(3) 0.6390(5) 0.075(3) Uani 1 1 d D U . . .
C13_9 C 0.4375(4) 0.7651(3) 0.6454(4) 0.077(3) Uani 1 1 d D U . . .
H13_9 H 0.463308 0.748420 0.652822 0.092 Uiso 1 1 calc R U . . .
C14_9 C 0.4480(4) 0.8022(3) 0.6416(5) 0.083(3) Uani 1 1 d D U . . .
C15_9 C 0.4093(5) 0.8258(4) 0.6329(7) 0.110(5) Uani 1 1 d D U . . .
H15_9 H 0.415010 0.851266 0.631364 0.131 Uiso 1 1 calc R U . . .
C16_9 C 0.3626(5) 0.8130(4) 0.6263(7) 0.112(5) Uani 1 1 d D U . . .
H16_9 H 0.336811 0.829680 0.619127 0.134 Uiso 1 1 calc R U . . .
C17_9 C 0.3529(5) 0.7760(3) 0.6302(6) 0.093(4) Uani 1 1 d D U . . .
H17_9 H 0.320701 0.767299 0.626914 0.112 Uiso 1 1 calc R U . . .
C18_9 C 0.3277(4) 0.7055(4) 0.5664(4) 0.077(3) Uani 1 1 d D U . . .
H18_9 H 0.343569 0.728248 0.557381 0.092 Uiso 1 1 calc R U . . .
O19_9 O 0.2809(3) 0.7147(3) 0.5757(4) 0.090(3) Uani 1 1 d D U . . .
C20_9 C 0.2458(4) 0.6901(4) 0.5524(5) 0.091(3) Uani 1 1 d D U . . .
H20_9 H 0.218350 0.704571 0.536220 0.109 Uiso 1 1 calc R U . . .
C21_9 C 0.2698(4) 0.6691(5) 0.5166(5) 0.098(3) Uani 1 1 d D U . . .
H21_9 H 0.265482 0.642337 0.520501 0.117 Uiso 1 1 calc R U . . .
C22_9 C 0.3235(4) 0.6790(4) 0.5257(4) 0.085(3) Uani 1 1 d D U . . .
H22_9 H 0.343482 0.656791 0.533801 0.102 Uiso 1 1 calc R U . . .
O23_9 O 0.3346(4) 0.6946(3) 0.4848(3) 0.102(3) Uani 1 1 d D U . . .
C24_9 C 0.2909(5) 0.7025(4) 0.4551(5) 0.105(4) Uani 1 1 d D U . . .
O25_9 O 0.2559(4) 0.6791(4) 0.4705(4) 0.127(4) Uani 1 1 d D U . . .
C26_9 C 0.2771(11) 0.7415(5) 0.4612(10) 0.175(10) Uani 1 1 d D U . . .
H26A_9 H 0.301270 0.757513 0.450573 0.262 Uiso 1 1 calc R U . . .
H26B_9 H 0.245693 0.746283 0.443170 0.262 Uiso 1 1 calc R U . . .
H26C_9 H 0.275522 0.746266 0.493824 0.262 Uiso 1 1 calc R U . . .
C27_9 C 0.2985(9) 0.6917(9) 0.4075(6) 0.164(9) Uani 1 1 d D U . . .
H27A_9 H 0.322504 0.707811 0.396834 0.246 Uiso 1 1 calc R U . . .
H27B_9 H 0.309790 0.666495 0.407647 0.246 Uiso 1 1 calc R U . . .
H27C_9 H 0.268078 0.693891 0.386702 0.246 Uiso 1 1 calc R U . . .
C28_9 C 0.2272(5) 0.6646(4) 0.5862(5) 0.091(3) Uani 1 1 d D U . . .
H28A_9^a H 0.207369 0.645778 0.568390 0.109 Uiso 0.568(16) 1 calc R U P E 1
H28B_9^a H 0.255073 0.652098 0.603821 0.109 Uiso 0.568(16) 1 calc R U P E 1
H28C_9^b H 0.201886 0.648364 0.570570 0.109 Uiso 0.432(16) 1 calc R U P E 2
H28D_9^b H 0.253386 0.649650 0.602726 0.109 Uiso 0.432(16) 1 calc R U P E 2
O29_9^a O 0.1998(9) 0.6798(6) 0.6178(6) 0.094(6) Uani 0.568(16) 1 d D U P E 1
Si30_9^a Si 0.2056(4) 0.6753(3) 0.6753(3) 0.100(3) Uani 0.568(16) 1 d D U P E 1
C31_9^a C 0.2702(7) 0.6631(7) 0.6956(10) 0.106(9) Uani 0.568(16) 1 d D U P E 1
H31A_9^a H 0.274995 0.660265 0.729196 0.160 Uiso 0.568(16) 1 calc R U P E 1
H31B_9^a H 0.278123 0.640191 0.681280 0.160 Uiso 0.568(16) 1 calc R U P E 1
H31C_9^a H 0.291237 0.682509 0.687061 0.160 Uiso 0.568(16) 1 calc R U P E 1
C32_9^a C 0.1645(10) 0.6392(5) 0.6909(11) 0.144(12) Uani 0.568(16) 1 d D U P E 1
H32A_9^a H 0.168134 0.636772 0.724469 0.216 Uiso 0.568(16) 1 calc R U P E 1
H32B_9^a H 0.131252 0.645817 0.679210 0.216 Uiso 0.568(16) 1 calc R U P E 1
H32C_9^a H 0.172496 0.616033 0.677249 0.216 Uiso 0.568(16) 1 calc R U P E 1
C33_9^a C 0.1903(8) 0.7215(5) 0.6966(8) 0.108(6) Uani 0.568(16) 1 d D U P E 1
C34_9^a C 0.2267(9) 0.7504(5) 0.6835(10) 0.127(10) Uani 0.568(16) 1 d D U P E 1
H34A_9^a H 0.259333 0.743362 0.696708 0.191 Uiso 0.568(16) 1 calc R U P E 1
H34B_9^a H 0.224527 0.751732 0.649881 0.191 Uiso 0.568(16) 1 calc R U P E 1
H34C_9^a H 0.219008 0.774257 0.695552 0.191 Uiso 0.568(16) 1 calc R U P E 1
C35_9^a C 0.1390(10) 0.7315(8) 0.6767(12) 0.152(13) Uani 0.568(16) 1 d D U P E 1
H35A_9^a H 0.136433 0.733047 0.643086 0.228 Uiso 0.568(16) 1 calc R U P E 1
H35B_9^a H 0.116956 0.712779 0.685096 0.228 Uiso 0.568(16) 1 calc R U P E 1
H35C_9^a H 0.130651 0.755079 0.689063 0.228 Uiso 0.568(16) 1 calc R U P E 1
C36_9^a C 0.1950(10) 0.7190(8) 0.7492(8) 0.139(11) Uani 0.568(16) 1 d D U P E 1
H36A_9^a H 0.228114 0.712591 0.761650 0.208 Uiso 0.568(16) 1 calc R U P E 1
H36B_9^a H 0.186768 0.742554 0.761756 0.208 Uiso 0.568(16) 1 calc R U P E 1
H36C_9^a H 0.173073 0.700253 0.757789 0.208 Uiso 0.568(16) 1 calc R U P E 1
O29_9^b O 0.2081(10) 0.6889(8) 0.6166(6) 0.094(7) Uani 0.432(16) 1 d D U P E 2
Si30_9^b Si 0.2276(4) 0.6903(3) 0.6722(3) 0.081(3) Uani 0.432(16) 1 d D U P E 2
C31_9^b C 0.2731(9) 0.7268(9) 0.6890(13) 0.132(13) Uani 0.432(16) 1 d D U P E 2
H31D_9^b H 0.283110 0.726072 0.722347 0.198 Uiso 0.432(16) 1 calc R U P E 2
H31E_9^b H 0.301135 0.722861 0.673116 0.198 Uiso 0.432(16) 1 calc R U P E 2
H31F_9^b H 0.258933 0.750639 0.680305 0.198 Uiso 0.432(16) 1 calc R U P E 2
C32_9^b C 0.2553(12) 0.6452(8) 0.6917(15) 0.117(13) Uani 0.432(16) 1 d D U P E 2
H32D_9^b H 0.266838 0.646252 0.724792 0.175 Uiso 0.432(16) 1 calc R U P E 2
H32E_9^b H 0.231156 0.625951 0.685570 0.175 Uiso 0.432(16) 1 calc R U P E 2
H32F_9^b H 0.282340 0.640066 0.674910 0.175 Uiso 0.432(16) 1 calc R U P E 2
C33_9^b C 0.1718(7) 0.6986(8) 0.6995(10) 0.103(7) Uani 0.432(16) 1 d D U P E 2
C34_9^b C 0.1505(10) 0.7363(8) 0.6839(13) 0.123(13) Uani 0.432(16) 1 d D U P E 2
H34D_9^b H 0.142472 0.736630 0.650298 0.185 Uiso 0.432(16) 1 calc R U P E 2
H34E_9^b H 0.121419 0.740714 0.697983 0.185 Uiso 0.432(16) 1 calc R U P E 2
H34F_9^b H 0.174224 0.755343 0.693561 0.185 Uiso 0.432(16) 1 calc R U P E 2
C35_9^b C 0.1353(9) 0.6682(10) 0.6885(13) 0.141(14) Uani 0.432(16) 1 d D U P E 2
H35D_9^b H 0.126113 0.666551 0.655080 0.212 Uiso 0.432(16) 1 calc R U P E 2
H35E_9^b H 0.149483 0.645043 0.700176 0.212 Uiso 0.432(16) 1 calc R U P E 2
H35F_9^b H 0.106766 0.673392 0.703140 0.212 Uiso 0.432(16) 1 calc R U P E 2
C36_9^b C 0.1838(10) 0.6991(12) 0.7515(9) 0.126(13) Uani 0.432(16) 1 d D U P E 2
H36D_9^b H 0.207364 0.718294 0.760748 0.189 Uiso 0.432(16) 1 calc R U P E 2
H36E_9^b H 0.154498 0.703798 0.765172 0.189 Uiso 0.432(16) 1 calc R U P E 2
H36F_9^b H 0.197215 0.675449 0.762209 0.189 Uiso 0.432(16) 1 calc R U P E 2
C37_9 C 0.4993(5) 0.8141(3) 0.6466(5) 0.085(3) Uani 1 1 d D U . . .
O38_9 O 0.5320(4) 0.7919(3) 0.6539(4) 0.096(3) Uani 1 1 d D U . . .
C39_9 C 0.5106(8) 0.8537(4) 0.6397(8) 0.118(6) Uani 1 1 d D U . . .
H39A_9 H 0.480553 0.867666 0.634293 0.177 Uiso 1 1 calc R U . . .
H39B_9 H 0.530621 0.863073 0.667252 0.177 Uiso 1 1 calc R U . . .
H39C_9 H 0.527827 0.856221 0.613064 0.177 Uiso 1 1 calc R U . . .
O1_10 O 0.4273(3) 0.5316(2) 0.7163(3) 0.076(2) Uani 1 1 d . U . . .
C2_10 C 0.4206(5) 0.4971(4) 0.7122(5) 0.075(3) Uani 1 1 d . U . . .
N3_10 N 0.4366(4) 0.4746(3) 0.7487(4) 0.085(3) Uani 1 1 d . U . . .
H3_10 H 0.451675 0.484843 0.773821 0.102 Uiso 1 1 calc R U . . .
C4_10 C 0.4312(5) 0.4388(4) 0.7491(6) 0.088(3) Uani 1 1 d . U . . .
N5_10 N 0.4085(4) 0.4199(4) 0.7119(5) 0.089(3) Uani 1 1 d . U . . .
C6_10 C 0.3925(5) 0.4418(4) 0.6762(6) 0.085(3) Uani 1 1 d D U . . .
C7_10 C 0.3968(4) 0.4788(4) 0.6743(5) 0.074(3) Uani 1 1 d . U . . .
N8_10 N 0.3763(4) 0.4912(3) 0.6308(4) 0.078(2) Uani 1 1 d D U . . .
C9_10 C 0.3596(5) 0.4621(4) 0.6088(5) 0.081(3) Uani 1 1 d D U . . .
N10_10 N 0.3690(4) 0.4303(3) 0.6352(5) 0.087(3) Uani 1 1 d D U . . .
N11_10 N 0.4500(6) 0.4199(4) 0.7860(5) 0.105(4) Uani 1 1 d . U . . .
H11A_10 H 0.465849 0.431178 0.809897 0.127 Uiso 1 1 calc R U . . .
H11B_10 H 0.446498 0.396078 0.786489 0.127 Uiso 1 1 calc R U . . .
C12_10 C 0.3384(5) 0.4629(4) 0.5598(5) 0.093(3) Uani 1 1 d D U . . .
C13_10 C 0.3640(6) 0.4783(4) 0.5288(5) 0.098(4) Uani 1 1 d D U . . .
H13_10 H 0.395178 0.487617 0.539252 0.118 Uiso 1 1 calc R U . . .
C14_10 C 0.3461(6) 0.4807(5) 0.4826(5) 0.118(4) Uani 1 1 d D U . . .
C15_10 C 0.2994(6) 0.4673(5) 0.4697(6) 0.127(5) Uani 1 1 d D U . . .
H15_10 H 0.285614 0.469525 0.438322 0.152 Uiso 1 1 calc DR U . . .
C16_10 C 0.2731(6) 0.4516(5) 0.4992(6) 0.118(5) Uani 1 1 d D U . . .
H16_10 H 0.242080 0.442025 0.488704 0.142 Uiso 1 1 calc R U . . .
C17_10 C 0.2924(5) 0.4498(4) 0.5456(6) 0.105(4) Uani 1 1 d D U . . .
H17_10 H 0.274123 0.439624 0.567427 0.126 Uiso 1 1 calc R U . . .
C18_10 C 0.3521(5) 0.3942(3) 0.6216(7) 0.104(4) Uani 1 1 d D U . . .
H18_10 H 0.342697 0.394389 0.587460 0.125 Uiso 1 1 calc R U . . .
O19_10 O 0.3116(4) 0.3862(3) 0.6413(5) 0.124(4) Uani 1 1 d D U . . .
C20_10 C 0.3179(6) 0.3551(4) 0.6699(6) 0.116(4) Uani 1 1 d D U . . .
H20_10 H 0.295032 0.335581 0.657122 0.139 Uiso 1 1 calc R U . . .
C21_10 C 0.3703(6) 0.3414(3) 0.6721(6) 0.115(4) Uani 1 1 d D U . . .
H21_10 H 0.389943 0.346255 0.702633 0.138 Uiso 1 1 calc R U . . .
C22_10 C 0.3875(7) 0.3632(4) 0.6333(6) 0.125(5) Uani 1 1 d D U . . .
H22_10 H 0.422133 0.370531 0.638832 0.150 Uiso 1 1 calc R U . . .
O23_10 O 0.3745(7) 0.3368(4) 0.5940(6) 0.172(6) Uani 1 1 d D U . . .
C24_10 C 0.3824(7) 0.3018(5) 0.6119(7) 0.156(6) Uani 1 1 d D U . . .
O25_10 O 0.3735(5) 0.3048(3) 0.6581(6) 0.140(4) Uani 1 1 d D U . . .
C26_10 C 0.3442(10) 0.2766(7) 0.5865(12) 0.199(12) Uani 1 1 d D U . . .
H26A_10 H 0.349118 0.251781 0.598638 0.298 Uiso 1 1 calc R U . . .
H26B_10 H 0.312185 0.285136 0.591142 0.298 Uiso 1 1 calc R U . . .
H26C_10 H 0.346839 0.276642 0.553572 0.298 Uiso 1 1 calc R U . . .
C27_10 C 0.4324(7) 0.2872(6) 0.6107(10) 0.147(7) Uani 1 1 d D U . . .
H27A_10 H 0.434824 0.262590 0.623890 0.220 Uiso 1 1 calc R U . . .
H27B_10 H 0.438896 0.286238 0.578772 0.220 Uiso 1 1 calc R U . . .
H27C_10 H 0.455893 0.303117 0.628701 0.220 Uiso 1 1 calc R U . . .
C28_10 C 0.3070(6) 0.3664(6) 0.7163(7) 0.135(5) Uani 1 1 d D U . . .
H28A_10 H 0.311346 0.345448 0.737635 0.162 Uiso 1 1 calc R U . . .
H28B_10 H 0.329476 0.385923 0.728797 0.162 Uiso 1 1 calc R U . . .
O29_10 O 0.2597(4) 0.3791(4) 0.7128(6) 0.165(6) Uani 1 1 d D U . . .
Si30_10 Si 0.2420(2) 0.41550(19) 0.7383(3) 0.1348(19) Uani 1 1 d D U . . .
C31_10 C 0.2938(5) 0.4471(6) 0.7535(8) 0.149(8) Uani 1 1 d D U . . .
H31A_10 H 0.283013 0.468772 0.768754 0.223 Uiso 1 1 calc R U . . .
H31B_10 H 0.319016 0.434785 0.774399 0.223 Uiso 1 1 calc R U . . .
H31C_10 H 0.306534 0.454424 0.725478 0.223 Uiso 1 1 calc R U . . .
C32_10 C 0.2163(9) 0.4029(8) 0.7924(7) 0.189(10) Uani 1 1 d D U . . .
H32A_10 H 0.206081 0.424999 0.807009 0.283 Uiso 1 1 calc R U . . .
H32B_10 H 0.188671 0.386699 0.784526 0.283 Uiso 1 1 calc R U . . .
H32C_10 H 0.240966 0.390383 0.813797 0.283 Uiso 1 1 calc R U . . .
C33_10 C 0.1957(7) 0.4373(7) 0.6963(7) 0.188(8) Uani 1 1 d D U . . .
C34_10 C 0.2156(10) 0.4473(8) 0.6512(7) 0.259(17) Uani 1 1 d D U . . .
H34A_10 H 0.243068 0.463713 0.658265 0.389 Uiso 1 1 calc R U . . .
H34B_10 H 0.225818 0.425017 0.636899 0.389 Uiso 1 1 calc R U . . .
H34C_10 H 0.190368 0.459301 0.630035 0.389 Uiso 1 1 calc R U . . .
C35_10 C 0.1529(7) 0.4116(9) 0.6831(9) 0.235(14) Uani 1 1 d D U . . .
H35A_10 H 0.164089 0.389199 0.669926 0.352 Uiso 1 1 calc R U . . .
H35B_10 H 0.138298 0.405743 0.710611 0.352 Uiso 1 1 calc R U . . .
H35C_10 H 0.129084 0.423566 0.660359 0.352 Uiso 1 1 calc R U . . .
C36_10 C 0.1753(9) 0.4716(7) 0.7165(8) 0.212(13) Uani 1 1 d D U . . .
H36A_10 H 0.201414 0.489051 0.725511 0.318 Uiso 1 1 calc R U . . .
H36B_10 H 0.151205 0.482791 0.693329 0.318 Uiso 1 1 calc R U . . .
H36C_10 H 0.160419 0.464968 0.743581 0.318 Uiso 1 1 calc R U . . .
C37_10 C 0.3778(7) 0.4945(6) 0.4499(6) 0.137(6) Uani 1 1 d D U . . .
O38_10 O 0.4169(6) 0.5073(5) 0.4649(5) 0.144(5) Uani 1 1 d D U . . .
C39_10 C 0.3648(11) 0.4930(13) 0.3981(6) 0.225(16) Uani 1 1 d D U . . .
H39A_10 H 0.332751 0.482261 0.390381 0.338 Uiso 1 1 calc DR U . . .
H39B_10 H 0.364790 0.517706 0.385476 0.338 Uiso 1 1 calc R U . . .
H39C_10 H 0.388378 0.478058 0.385009 0.338 Uiso 1 1 calc R U . . .
O1_11 O 0.4857(3) 0.5239(3) 0.8173(4) 0.084(2) Uani 1 1 d . U . . .
C2_11 C 0.4998(5) 0.5216(4) 0.8591(5) 0.079(3) Uani 1 1 d . U . . .
N3_11 N 0.5091(4) 0.5515(4) 0.8872(4) 0.088(3) Uani 1 1 d . U . . .
H3_11 H 0.505757 0.573003 0.873920 0.106 Uiso 1 1 calc R U . . .
C4_11 C 0.5233(7) 0.5509(6) 0.9350(6) 0.103(4) Uani 1 1 d . U . . .
N5_11 N 0.5260(6) 0.5185(5) 0.9575(5) 0.111(4) Uani 1 1 d . U . . .
C6_11 C 0.5169(6) 0.4896(5) 0.9326(6) 0.101(4) Uani 1 1 d D U . . .
C7_11 C 0.5045(5) 0.4874(5) 0.8840(5) 0.088(3) Uani 1 1 d . U . . .
N8_11 N 0.4971(5) 0.4525(4) 0.8693(5) 0.093(3) Uani 1 1 d D U . . .
C9_11 C 0.5046(6) 0.4321(4) 0.9071(6) 0.099(4) Uani 1 1 d D U . . .
N10_11 N 0.5174(5) 0.4531(4) 0.9458(4) 0.103(3) Uani 1 1 d D U . . .
N11_11 N 0.5340(7) 0.5813(5) 0.9549(6) 0.131(6) Uani 1 1 d . U . . .
H11A_11 H 0.543635 0.581976 0.984801 0.158 Uiso 1 1 calc R U . . .
H11B_11 H 0.531672 0.601613 0.938842 0.158 Uiso 1 1 calc R U . . .
C12_11 C 0.5038(7) 0.3924(4) 0.9053(6) 0.118(5) Uani 1 1 d D U . . .
C13_11 C 0.5282(7) 0.3758(4) 0.8739(6) 0.120(5) Uani 1 1 d D U . . .
H13_11 H 0.546064 0.390357 0.855529 0.144 Uiso 1 1 calc R U . . .
C14_11 C 0.5276(9) 0.3385(5) 0.8679(8) 0.165(8) Uani 1 1 d D U . . .
C15_11 C 0.5014(12) 0.3175(6) 0.8960(10) 0.191(10) Uani 1 1 d D U . . .
H15_11 H 0.501523 0.291625 0.894071 0.229 Uiso 1 1 calc R U . . .
C16_11 C 0.4751(13) 0.3349(6) 0.9266(10) 0.192(10) Uani 1 1 d D U . . .
H16_11 H 0.454601 0.321046 0.943032 0.230 Uiso 1 1 calc R U . . .
C17_11 C 0.4785(10) 0.3721(5) 0.9332(8) 0.156(8) Uani 1 1 d D U . . .
H17_11 H 0.463688 0.383418 0.956684 0.187 Uiso 1 1 calc R U . . .
C18_11 C 0.5251(8) 0.4394(6) 0.9934(5) 0.143(5) Uani 1 1 d D U . . .
H18_11 H 0.535706 0.413368 0.993346 0.171 Uiso 1 1 calc R U . . .
O19_11 O 0.4820(8) 0.4417(5) 1.0130(6) 0.188(7) Uani 1 1 d D U . . .
C20_11 C 0.4880(10) 0.4687(8) 1.0488(8) 0.227(8) Uani 1 1 d D U . . .
H20_11 H 0.490098 0.453040 1.076895 0.273 Uiso 1 1 calc R U . . .
C21_11 C 0.5370(10) 0.4856(7) 1.0549(7) 0.223(8) Uani 1 1 d D U . . .
H21_11 H 0.536576 0.511864 1.045996 0.267 Uiso 1 1 calc R U . . .
C22_11 C 0.5629(9) 0.4618(6) 1.0244(7) 0.181(6) Uani 1 1 d D U . . .
H22_11 H 0.585926 0.475247 1.007384 0.217 Uiso 1 1 calc R U . . .
O23_11 O 0.5848(12) 0.4353(7) 1.0557(7) 0.287(11) Uani 1 1 d D U . . .
C24_11 C 0.5897(12) 0.4485(8) 1.1013(8) 0.265(12) Uani 1 1 d D U . . .
O25_11 O 0.5603(12) 0.4791(7) 1.1009(6) 0.292(10) Uani 1 1 d D U . . .
C26_11 C 0.5716(18) 0.4203(12) 1.1335(14) 0.33(2) Uani 1 1 d D U . . .
H26A_11 H 0.591659 0.398422 1.134506 0.498 Uiso 1 1 calc R U . . .
H26B_11 H 0.573483 0.430638 1.164519 0.498 Uiso 1 1 calc R U . . .
H26C_11 H 0.538216 0.413980 1.122062 0.498 Uiso 1 1 calc R U . . .
C27_11 C 0.6420(13) 0.4576(15) 1.1173(16) 0.37(2) Uani 1 1 d D U . . .
H27A_11 H 0.661472 0.435486 1.117084 0.557 Uiso 1 1 calc R U . . .
H27B_11 H 0.652963 0.475688 1.096464 0.557 Uiso 1 1 calc R U . . .
H27C_11 H 0.645316 0.467551 1.148542 0.557 Uiso 1 1 calc R U . . .
C28_11 C 0.4475(13) 0.4936(12) 1.0561(14) 0.363(17) Uani 1 1 d D U . . .
H28A_11 H 0.437936 0.491565 1.087276 0.435 Uiso 1 1 calc R U . . .
H28B_11 H 0.453356 0.519340 1.048612 0.435 Uiso 1 1 calc R U . . .
Si30_11 Si 0.3605(11) 0.4812(9) 1.0025(12) 0.510(18) Uani 1 1 d D U . . .
O29_11 O 0.4162(11) 0.4759(10) 1.0224(15) 0.442(18) Uani 1 1 d D U . . .
C31_11 C 0.3279(13) 0.4459(13) 1.034(2) 0.61(4) Uani 1 1 d D U . . .
H31A_11 H 0.293209 0.447496 1.024077 0.917 Uiso 1 1 calc R U . . .
H31B_11 H 0.339338 0.421519 1.028037 0.917 Uiso 1 1 calc R U . . .
H31C_11 H 0.334236 0.450672 1.067620 0.917 Uiso 1 1 calc R U . . .
C32_11 C 0.3497(13) 0.4758(14) 0.9395(13) 0.57(4) Uani 1 1 d D U . . .
H32A_11 H 0.315419 0.479250 0.928535 0.861 Uiso 1 1 calc R U . . .
H32B_11 H 0.368398 0.494055 0.925263 0.861 Uiso 1 1 calc R U . . .
H32C_11 H 0.359519 0.451379 0.931308 0.861 Uiso 1 1 calc R U . . .
C33_11 C 0.3451(14) 0.5281(11) 1.0231(14) 0.55(3) Uani 1 1 d D U . . .
C34_11 C 0.3553(19) 0.5330(15) 1.0752(15) 0.55(4) Uani 1 1 d D U . . .
H34A_11 H 0.389627 0.529290 1.085569 0.828 Uiso 1 1 calc R U . . .
H34B_11 H 0.346179 0.557711 1.083290 0.828 Uiso 1 1 calc R U . . .
H34C_11 H 0.336607 0.515230 1.090181 0.828 Uiso 1 1 calc R U . . .
C35_11 C 0.3737(18) 0.5569(9) 0.9996(14) 0.62(4) Uani 1 1 d D U . . .
H35A_11 H 0.367174 0.553796 0.966098 0.927 Uiso 1 1 calc R U . . .
H35B_11 H 0.363794 0.581339 1.007806 0.927 Uiso 1 1 calc R U . . .
H35C_11 H 0.408109 0.553721 1.009923 0.927 Uiso 1 1 calc R U . . .
C36_11 C 0.2914(13) 0.5339(12) 1.0068(16) 0.55(4) Uani 1 1 d D U . . .
H36A_11 H 0.284863 0.530782 0.973309 0.827 Uiso 1 1 calc R U . . .
H36B_11 H 0.272651 0.516152 1.021738 0.827 Uiso 1 1 calc R U . . .
H36C_11 H 0.282223 0.558633 1.014847 0.827 Uiso 1 1 calc R U . . .
C37_11 C 0.5613(9) 0.3218(6) 0.8393(8) 0.189(10) Uani 1 1 d D U . . .
O38_11 O 0.5797(7) 0.3415(4) 0.8126(6) 0.150(5) Uani 1 1 d D U . . .
C39_11 C 0.579(2) 0.2839(7) 0.842(2) 0.31(3) Uani 1 1 d D U . . .
H39A_11 H 0.563048 0.270018 0.863638 0.466 Uiso 1 1 calc R U . . .
H39B_11 H 0.572758 0.272643 0.811269 0.466 Uiso 1 1 calc R U . . .
H39C_11 H 0.614008 0.283921 0.852115 0.466 Uiso 1 1 calc R U . . .
O1_12 O 0.4926(3) 0.6127(3) 0.8251(3) 0.077(2) Uani 1 1 d . U . . .
C2_12 C 0.4912(5) 0.6468(4) 0.8315(5) 0.073(3) Uani 1 1 d . U . . .
N3_12 N 0.4687(4) 0.6686(3) 0.7953(4) 0.070(2) Uani 1 1 d . U . . .
H3_12 H 0.456835 0.657715 0.769469 0.084 Uiso 1 1 calc R U . . .
C4_12 C 0.4642(5) 0.7051(4) 0.7978(5) 0.075(3) Uani 1 1 d . U . . .
N5_12 N 0.4797(4) 0.7243(3) 0.8361(4) 0.080(3) Uani 1 1 d . U . . .
C6_12 C 0.5010(5) 0.7038(4) 0.8702(5) 0.082(3) Uani 1 1 d D U . . .
C7_12 C 0.5071(5) 0.6662(4) 0.8714(5) 0.078(3) Uani 1 1 d . U . . .
N8_12 N 0.5297(4) 0.6542(4) 0.9135(4) 0.081(3) Uani 1 1 d D U . . .
C9_12 C 0.5370(6) 0.6843(5) 0.9384(4) 0.089(3) Uani 1 1 d D U . . .
N10_12 N 0.5195(5) 0.7157(3) 0.9140(4) 0.085(3) Uani 1 1 d D U . . .
N11_12 N 0.4443(4) 0.7230(3) 0.7612(4) 0.082(3) Uani 1 1 d . U . . .
H11A_12 H 0.441437 0.746799 0.762181 0.098 Uiso 1 1 calc R U . . .
H11B_12 H 0.433831 0.711062 0.735718 0.098 Uiso 1 1 calc R U . . .
C12_12 C 0.5587(6) 0.6840(5) 0.9872(4) 0.114(5) Uani 1 1 d D U . . .
C13_12 C 0.6014(7) 0.6645(6) 0.9965(6) 0.137(6) Uani 1 1 d D U . . .
H13_12 H 0.613392 0.652259 0.971878 0.164 Uiso 1 1 calc R U . . .
C14_12 C 0.6274(8) 0.6623(8) 1.0406(7) 0.195(10) Uani 1 1 d D U . . .
H14_12^b H 0.656803 0.649366 1.047416 0.234 Uiso 0.5 1 d R U P F 2
C15_12 C 0.6073(11) 0.6810(11) 1.0747(8) 0.232(13) Uani 1 1 d D U . . .
H15_12 H 0.624611 0.681413 1.104930 0.279 Uiso 1 1 calc R U . . .
C16_12 C 0.5629(11) 0.6994(9) 1.0669(6) 0.206(11) Uani 1 1 d D U . . .
H16_12^a H 0.549159 0.709520 1.091858 0.248 Uiso 0.5 1 calc R U P G 1
C17_12 C 0.5391(8) 0.7024(6) 1.0214(5) 0.140(7) Uani 1 1 d D U . . .
H17_12 H 0.510742 0.716544 1.014428 0.168 Uiso 1 1 calc R U . . .
C18_12 C 0.5223(5) 0.7534(3) 0.9304(5) 0.091(3) Uani 1 1 d D U . . .
H18_12 H 0.549436 0.755087 0.956277 0.109 Uiso 1 1 calc R U . . .
O19_12 O 0.4794(4) 0.7634(3) 0.9479(4) 0.109(3) Uani 1 1 d D U . . .
C20_12 C 0.4509(5) 0.7873(4) 0.9166(6) 0.117(4) Uani 1 1 d D U . . .
H20_12 H 0.441675 0.809003 0.933957 0.140 Uiso 1 1 calc R U . . .
C21_12 C 0.4829(5) 0.8002(4) 0.8796(6) 0.112(4) Uani 1 1 d D U . . .
H21_12 H 0.468437 0.792925 0.847810 0.135 Uiso 1 1 calc R U . . .
C22_12 C 0.5315(5) 0.7806(4) 0.8944(6) 0.105(4) Uani 1 1 d D U . . .
H22_12 H 0.540564 0.767080 0.867274 0.126 Uiso 1 1 calc R U . . .
O23_12 O 0.5654(4) 0.8069(3) 0.9070(5) 0.130(4) Uani 1 1 d D U . . .
C24_12 C 0.5411(6) 0.8415(4) 0.9123(6) 0.126(5) Uani 1 1 d D U . . .
O25_12 O 0.4954(5) 0.8372(3) 0.8814(5) 0.122(3) Uani 1 1 d D U . . .
C26_12 C 0.5317(10) 0.8439(8) 0.9607(7) 0.158(8) Uani 1 1 d D U . . .
H26A_12 H 0.515342 0.866854 0.965306 0.237 Uiso 1 1 calc R U . . .
H26B_12 H 0.511306 0.823422 0.967334 0.237 Uiso 1 1 calc R U . . .
H26C_12 H 0.562228 0.842850 0.981405 0.237 Uiso 1 1 calc R U . . .
C27_12 C 0.5689(9) 0.8704(6) 0.8928(9) 0.151(8) Uani 1 1 d D U . . .
H27A_12 H 0.553338 0.893973 0.895844 0.227 Uiso 1 1 calc R U . . .
H27B_12 H 0.601629 0.870973 0.909376 0.227 Uiso 1 1 calc R U . . .
H27C_12 H 0.569969 0.865304 0.860131 0.227 Uiso 1 1 calc R U . . .
C28_12 C 0.4068(6) 0.7690(5) 0.8948(7) 0.125(5) Uani 1 1 d D U . . .
H28A_12 H 0.388539 0.785568 0.872131 0.150 Uiso 1 1 calc R U . . .
H28B_12 H 0.415456 0.747024 0.878147 0.150 Uiso 1 1 calc R U . . .
O29_12 O 0.3782(5) 0.7590(3) 0.9276(5) 0.143(5) Uani 1 1 d D U . . .
Si30_12 Si 0.3531(3) 0.71951(19) 0.9359(3) 0.147(2) Uani 1 1 d D U . . .
C31_12 C 0.3307(8) 0.7239(9) 0.9931(6) 0.203(12) Uani 1 1 d D U . . .
H31A_12 H 0.315148 0.701077 1.000269 0.304 Uiso 1 1 calc R U . . .
H31B_12 H 0.357784 0.728953 1.017118 0.304 Uiso 1 1 calc R U . . .
H31C_12 H 0.307401 0.743856 0.991783 0.304 Uiso 1 1 calc R U . . .
C32_12 C 0.3961(6) 0.6812(6) 0.9359(9) 0.168(9) Uani 1 1 d D U . . .
H32A_12 H 0.379752 0.658262 0.940922 0.252 Uiso 1 1 calc R U . . .
H32B_12 H 0.408169 0.680289 0.906140 0.252 Uiso 1 1 calc R U . . .
H32C_12 H 0.423010 0.684788 0.960541 0.252 Uiso 1 1 calc R U . . .
C33_12 C 0.3007(6) 0.7131(6) 0.8888(7) 0.161(6) Uani 1 1 d D U . . .
C34_12 C 0.2678(6) 0.7467(6) 0.8867(8) 0.190(10) Uani 1 1 d D U . . .
H34A_12 H 0.286038 0.768448 0.880388 0.285 Uiso 1 1 calc R U . . .
H34B_12 H 0.240712 0.743462 0.862048 0.285 Uiso 1 1 calc R U . . .
H34C_12 H 0.255635 0.749621 0.916174 0.285 Uiso 1 1 calc R U . . .
C35_12 C 0.3208(8) 0.7120(8) 0.8417(6) 0.212(12) Uani 1 1 d D U . . .
H35A_12 H 0.338324 0.734557 0.837694 0.318 Uiso 1 1 calc R U . . .
H35B_12 H 0.342625 0.691161 0.841370 0.318 Uiso 1 1 calc R U . . .
H35C_12 H 0.294095 0.709458 0.816598 0.318 Uiso 1 1 calc R U . . .
C36_12 C 0.2728(7) 0.6791(6) 0.8985(10) 0.223(14) Uani 1 1 d D U . . .
H36A_12 H 0.294042 0.657871 0.899870 0.334 Uiso 1 1 calc R U . . .
H36B_12 H 0.260676 0.681916 0.928085 0.334 Uiso 1 1 calc R U . . .
H36C_12 H 0.245752 0.675757 0.873959 0.334 Uiso 1 1 calc R U . . .
C37_12^a C 0.6781(10) 0.6480(10) 1.0417(12) 0.205(16) Uani 0.5 1 d D U P H 1
O38_12^a O 0.6937(11) 0.6335(10) 1.0076(10) 0.160(10) Uani 0.5 1 d D U P H 1
C39_12^a C 0.716(2) 0.649(3) 1.0840(18) 0.26(3) Uani 0.5 1 d D U P H 1
H39A_12^a H 0.703220 0.659933 1.109775 0.383 Uiso 0.5 1 calc R U P H 1
H39B_12^a H 0.726454 0.623598 1.092343 0.383 Uiso 0.5 1 calc R U P H 1
H39C_12^a H 0.744264 0.662608 1.077215 0.383 Uiso 0.5 1 calc R U P H 1
C37B_12^b C 0.5324(15) 0.7079(10) 1.1037(10) 0.24(2) Uani 0.5 1 d D U P I 2
O38B_12^b O 0.4948(16) 0.7257(12) 1.0937(9) 0.223(19) Uani 0.5 1 d D U P I 2
C39B_12^b C 0.548(3) 0.6934(14) 1.1516(11) 0.29(4) Uani 0.5 1 d D U P I 2
H39D_12^b H 0.578314 0.680208 1.152376 0.441 Uiso 0.5 1 calc R U P I 2
H39E_12^b H 0.552240 0.713732 1.173451 0.441 Uiso 0.5 1 calc DR U P I 2
H39F_12^b H 0.523225 0.676863 1.160093 0.441 Uiso 0.5 1 calc R U P I 2
O1_13 O 0.5895(3) 0.5444(3) 0.8031(4) 0.086(2) Uani 1 1 d . U . . .
C2_13 C 0.5997(5) 0.5120(5) 0.8185(6) 0.085(3) Uani 1 1 d . U . . .
N3_13 N 0.5867(4) 0.4830(4) 0.7917(4) 0.088(3) Uani 1 1 d . U . . .
H3_13 H 0.572620 0.487276 0.763481 0.106 Uiso 1 1 calc R U . . .
C4_13 C 0.5935(5) 0.4472(5) 0.8048(6) 0.087(3) Uani 1 1 d . U . . .
N5_13 N 0.6173(5) 0.4384(4) 0.8483(5) 0.097(3) Uani 1 1 d . U . . .
C6_13 C 0.6294(5) 0.4669(6) 0.8743(6) 0.096(3) Uani 1 1 d D U . . .
C7_13 C 0.6219(5) 0.5025(5) 0.8640(6) 0.092(3) Uani 1 1 d . U . . .
N8_13 N 0.6371(5) 0.5254(5) 0.9010(5) 0.102(3) Uani 1 1 d D U . . .
C9_13 C 0.6536(6) 0.5026(6) 0.9341(5) 0.112(4) Uani 1 1 d D U . . .
N10_13 N 0.6506(5) 0.4667(4) 0.9192(5) 0.117(4) Uani 1 1 d D U . . .
N11_13 N 0.5799(5) 0.4214(4) 0.7763(5) 0.101(3) Uani 1 1 d . U . . .
H11A_13 H 0.566155 0.426644 0.748189 0.121 Uiso 1 1 calc R U . . .
H11B_13 H 0.584316 0.398543 0.784778 0.121 Uiso 1 1 calc R U . . .
C12_13 C 0.6754(7) 0.5149(6) 0.9803(5) 0.142(6) Uani 1 1 d D U . . .
C13_13 C 0.6488(8) 0.5378(6) 1.0031(6) 0.155(7) Uani 1 1 d D U . . .
H13_13 H 0.618893 0.546539 0.987788 0.186 Uiso 1 1 calc R U . . .
C14_13 C 0.6640(9) 0.5487(8) 1.0481(7) 0.201(9) Uani 1 1 d D U . . .
C15_13 C 0.7090(10) 0.5362(9) 1.0689(8) 0.205(10) Uani 1 1 d D U . . .
H15_13 H 0.721232 0.543538 1.099313 0.246 Uiso 1 1 calc DR U . . .
C16_13 C 0.7350(9) 0.5135(9) 1.0453(8) 0.192(9) Uani 1 1 d D U . . .
H16_13 H 0.766342 0.506616 1.058971 0.230 Uiso 1 1 calc R U . . .
C17_13 C 0.7178(8) 0.5004(7) 1.0034(7) 0.169(8) Uani 1 1 d D U . . .
H17_13 H 0.734297 0.481659 0.989815 0.202 Uiso 1 1 calc R U . . .
C18_13 C 0.6660(6) 0.4357(5) 0.9491(7) 0.135(5) Uani 1 1 d D U . . .
H18_13 H 0.663461 0.443192 0.981417 0.162 Uiso 1 1 calc R U . . .
O19_13 O 0.7136(5) 0.4265(5) 0.9472(7) 0.189(6) Uani 1 1 d D U . . .
C20_13 C 0.7183(8) 0.3922(7) 0.9250(9) 0.193(8) Uani 1 1 d D U . . .
H20_13 H 0.746207 0.379410 0.942993 0.232 Uiso 1 1 calc R U . . .
C21_13 C 0.6726(8) 0.3705(6) 0.9323(8) 0.182(7) Uani 1 1 d D U . . .
H21_13 H 0.661522 0.352685 0.907234 0.218 Uiso 1 1 calc R U . . .
C22_13 C 0.6353(6) 0.4007(5) 0.9388(6) 0.128(5) Uani 1 1 d D U . . .
H22_13 H 0.610394 0.403508 0.911135 0.154 Uiso 1 1 calc R U . . .
O23_13 O 0.6155(5) 0.3893(5) 0.9777(5) 0.164(6) Uani 1 1 d D U . . .
C24_13 C 0.6352(9) 0.3551(7) 0.9961(8) 0.191(8) Uani 1 1 d D U . . .
O25_13 O 0.6793(7) 0.3548(6) 0.9789(8) 0.227(9) Uani 1 1 d D U . . .
C26_13 C 0.6430(15) 0.3559(11) 1.0484(8) 0.245(15) Uani 1 1 d D U . . .
H26A_13 H 0.611801 0.356154 1.059699 0.367 Uiso 1 1 calc R U . . .
H26B_13 H 0.661116 0.334275 1.060108 0.367 Uiso 1 1 calc R U . . .
H26C_13 H 0.661090 0.377854 1.059032 0.367 Uiso 1 1 calc R U . . .
C27_13 C 0.6054(14) 0.3220(9) 0.9813(13) 0.251(16) Uani 1 1 d D U . . .
H27A_13 H 0.574953 0.323249 0.993918 0.376 Uiso 1 1 calc R U . . .
H27B_13 H 0.598866 0.321209 0.947578 0.376 Uiso 1 1 calc R U . . .
H27C_13 H 0.622956 0.300036 0.992671 0.376 Uiso 1 1 calc R U . . .
C28_13 C 0.7305(9) 0.3976(8) 0.8780(9) 0.220(9) Uani 1 1 d D U . . .
H28A_13 H 0.742145 0.374487 0.866199 0.265 Uiso 1 1 calc R U . . .
H28B_13 H 0.701765 0.405596 0.857028 0.265 Uiso 1 1 calc R U . . .
O29_13 O 0.7677(7) 0.4251(6) 0.8802(7) 0.247(10) Uani 1 1 d D U . . .
Si30_13 Si 0.7785(4) 0.4490(4) 0.8342(4) 0.224(5) Uani 1 1 d D U . . .
C31_13 C 0.7204(6) 0.4616(7) 0.7994(8) 0.181(10) Uani 1 1 d D U . . .
H31A_13 H 0.726628 0.475614 0.772398 0.271 Uiso 1 1 calc R U . . .
H31B_13 H 0.702513 0.439468 0.789319 0.271 Uiso 1 1 calc R U . . .
H31C_13 H 0.701551 0.476416 0.818118 0.271 Uiso 1 1 calc R U . . .
C32_13 C 0.8130(11) 0.4207(8) 0.7995(12) 0.291(16) Uani 1 1 d D U . . .
H32A_13 H 0.819528 0.434452 0.772428 0.437 Uiso 1 1 calc R U . . .
H32B_13 H 0.843472 0.413731 0.817929 0.437 Uiso 1 1 calc R U . . .
H32C_13 H 0.794576 0.398759 0.789580 0.437 Uiso 1 1 calc R U . . .
C33_13 C 0.8117(8) 0.4909(7) 0.8590(8) 0.227(8) Uani 1 1 d D U . . .
C34_13 C 0.7803(12) 0.5128(7) 0.8883(9) 0.260(13) Uani 1 1 d D U . . .
H34A_13 H 0.772875 0.497742 0.913944 0.389 Uiso 1 1 calc R U . . .
H34B_13 H 0.797663 0.534669 0.900318 0.389 Uiso 1 1 calc R U . . .
H34C_13 H 0.750297 0.519921 0.869111 0.389 Uiso 1 1 calc R U . . .
C35_13 C 0.8595(9) 0.4788(9) 0.8879(11) 0.33(2) Uani 1 1 d D U . . .
H35A_13 H 0.878666 0.464937 0.868404 0.499 Uiso 1 1 calc R U . . .
H35B_13 H 0.877608 0.500319 0.900109 0.499 Uiso 1 1 calc R U . . .
H35C_13 H 0.852609 0.463416 0.913504 0.499 Uiso 1 1 calc R U . . .
C36_13 C 0.8242(9) 0.5138(7) 0.8180(9) 0.229(14) Uani 1 1 d D U . . .
H36A_13 H 0.844117 0.499230 0.799939 0.344 Uiso 1 1 calc R U . . .
H36B_13 H 0.794484 0.520879 0.798368 0.344 Uiso 1 1 calc R U . . .
H36C_13 H 0.841850 0.535627 0.829575 0.344 Uiso 1 1 calc R U . . .
C37_13 C 0.6284(10) 0.5677(8) 1.0721(8) 0.245(14) Uani 1 1 d D U . . .
O38_13 O 0.5892(10) 0.5763(8) 1.0512(7) 0.230(10) Uani 1 1 d D U . . .
C39_13 C 0.6365(15) 0.5764(14) 1.1228(8) 0.29(2) Uani 1 1 d D U . . .
H39A_13 H 0.668735 0.568360 1.136072 0.440 Uiso 1 1 calc DR U . . .
H39B_13 H 0.633626 0.602715 1.127062 0.440 Uiso 1 1 calc R U . . .
H39C_13 H 0.612438 0.563736 1.138084 0.440 Uiso 1 1 calc R U . . .
O1_14 O 0.5708(3) 0.6264(3) 0.7618(3) 0.0766(19) Uani 1 1 d . U . . .
C2_14 C 0.5943(5) 0.6394(4) 0.7959(5) 0.077(3) Uani 1 1 d . U . . .
N3_14 N 0.6156(4) 0.6164(4) 0.8327(4) 0.081(3) Uani 1 1 d . U . . .
H3_14 H 0.611125 0.592769 0.829297 0.097 Uiso 1 1 calc R U . . .
C4_14 C 0.6418(6) 0.6278(5) 0.8719(6) 0.095(4) Uani 1 1 d . U . . .
N5_14 N 0.6514(4) 0.6628(4) 0.8814(5) 0.096(3) Uani 1 1 d . U . . .
C6_14 C 0.6310(5) 0.6856(5) 0.8474(5) 0.089(3) Uani 1 1 d D U . . .
C7_14 C 0.6033(4) 0.6766(4) 0.8071(5) 0.080(3) Uani 1 1 d . U . . .
N8_14 N 0.5882(4) 0.7073(3) 0.7810(5) 0.081(3) Uani 1 1 d D U . . .
C9_14 C 0.6066(5) 0.7353(4) 0.8070(5) 0.083(3) Uani 1 1 d D U . . .
N10_14 N 0.6325(4) 0.7234(4) 0.8485(4) 0.090(3) Uani 1 1 d D U . . .
N11_14 N 0.6588(5) 0.6021(5) 0.9023(5) 0.110(4) Uani 1 1 d . U . . .
H11A_14 H 0.676278 0.608261 0.928456 0.133 Uiso 1 1 calc R U . . .
H11B_14 H 0.652497 0.578957 0.896177 0.133 Uiso 1 1 calc R U . . .
C12_14 C 0.5969(5) 0.7733(3) 0.7944(5) 0.093(3) Uani 1 1 d D U . . .
C13_14 C 0.5497(5) 0.7838(4) 0.7799(5) 0.092(3) Uani 1 1 d D U . . .
H13_14 H 0.525158 0.765831 0.776333 0.110 Uiso 1 1 calc R U . . .
C14_14 C 0.5376(5) 0.8195(4) 0.7706(5) 0.098(3) Uani 1 1 d D U . . .
C15_14 C 0.5744(7) 0.8455(4) 0.7731(7) 0.117(5) Uani 1 1 d D U . . .
H15_14 H 0.566971 0.870184 0.765437 0.140 Uiso 1 1 calc R U . . .
C16_14 C 0.6203(7) 0.8352(4) 0.7863(6) 0.120(5) Uani 1 1 d D U . . .
H16_14 H 0.644797 0.853202 0.787647 0.144 Uiso 1 1 calc R U . . .
C17_14 C 0.6340(6) 0.7988(4) 0.7983(6) 0.109(4) Uani 1 1 d D U . . .
H17_14 H 0.666468 0.792190 0.808277 0.130 Uiso 1 1 calc R U . . .
C18_14 C 0.6568(5) 0.7466(5) 0.8852(5) 0.113(4) Uani 1 1 d D U . . .
H18_14 H 0.641439 0.771175 0.882262 0.135 Uiso 1 1 calc R U . . .
O19_14 O 0.7056(4) 0.7506(5) 0.8802(5) 0.150(5) Uani 1 1 d D U . . .
C20_14 C 0.7346(6) 0.7321(6) 0.9191(6) 0.153(6) Uani 1 1 d D U . . .
H20_14 H 0.759822 0.749606 0.933002 0.183 Uiso 1 1 calc R U . . .
C21_14 C 0.7033(6) 0.7226(7) 0.9561(6) 0.153(6) Uani 1 1 d D U . . .
H21_14 H 0.705670 0.696052 0.963773 0.184 Uiso 1 1 calc R U . . .
C22_14 C 0.6531(6) 0.7321(6) 0.9335(5) 0.126(5) Uani 1 1 d D U . . .
H22_14 H 0.632343 0.709898 0.931298 0.151 Uiso 1 1 calc R U . . .
O23_14 O 0.6348(6) 0.7583(6) 0.9613(6) 0.170(6) Uani 1 1 d D U . . .
C24_14 C 0.6739(9) 0.7710(7) 0.9949(8) 0.200(9) Uani 1 1 d D U . . .
O25_14 O 0.7109(7) 0.7443(7) 0.9973(6) 0.197(7) Uani 1 1 d D U . . .
C26_14 C 0.6946(15) 0.8061(9) 0.9795(14) 0.306(19) Uani 1 1 d D U . . .
H26A_14 H 0.670013 0.825210 0.977450 0.459 Uiso 1 1 calc R U . . .
H26B_14 H 0.722238 0.813327 1.001830 0.459 Uiso 1 1 calc R U . . .
H26C_14 H 0.704876 0.802586 0.949253 0.459 Uiso 1 1 calc DR U . . .
C27_14 C 0.6555(15) 0.7746(13) 1.0411(9) 0.261(18) Uani 1 1 d D U . . .
H27A_14 H 0.630101 0.793087 1.038741 0.391 Uiso 1 1 calc R U . . .
H27B_14 H 0.642548 0.751164 1.049556 0.391 Uiso 1 1 calc R U . . .
H27C_14 H 0.681966 0.781915 1.064704 0.391 Uiso 1 1 calc R U . . .
C28_14 C 0.7599(8) 0.6994(7) 0.9023(10) 0.188(8) Uani 1 1 d D U . . .
H28A_14 H 0.776177 0.685468 0.928952 0.226 Uiso 1 1 calc R U . . .
H28B_14 H 0.736233 0.683210 0.884229 0.226 Uiso 1 1 calc R U . . .
O29_14 O 0.7936(6) 0.7112(8) 0.8751(7) 0.247(10) Uani 1 1 d D U . . .
Si30_14 Si 0.7969(5) 0.6967(6) 0.8220(5) 0.306(9) Uani 1 1 d D U . . .
C31_14 C 0.8243(16) 0.7355(10) 0.7902(15) 0.36(2) Uani 1 1 d D U . . .
H31A_14 H 0.826753 0.727804 0.758580 0.545 Uiso 1 1 calc R U . . .
H31B_14 H 0.803670 0.757047 0.789499 0.545 Uiso 1 1 calc R U . . .
H31C_14 H 0.856334 0.741293 0.806191 0.545 Uiso 1 1 calc R U . . .
C32_14 C 0.7362(8) 0.6815(12) 0.7932(10) 0.32(2) Uani 1 1 d D U . . .
H32A_14 H 0.738690 0.673044 0.761984 0.484 Uiso 1 1 calc R U . . .
H32B_14 H 0.724473 0.661619 0.810966 0.484 Uiso 1 1 calc R U . . .
H32C_14 H 0.713614 0.702000 0.791739 0.484 Uiso 1 1 calc R U . . .
C33_14 C 0.8413(13) 0.6582(10) 0.8289(13) 0.369(18) Uani 1 1 d D U . . .
C34_14 C 0.8901(11) 0.6698(15) 0.8557(16) 0.47(3) Uani 1 1 d D U . . .
H34A_14 H 0.885363 0.679069 0.886080 0.700 Uiso 1 1 calc R U . . .
H34B_14 H 0.911748 0.648742 0.859471 0.700 Uiso 1 1 calc R U . . .
H34C_14 H 0.904313 0.688949 0.838621 0.700 Uiso 1 1 calc R U . . .
C35_14 C 0.8208(19) 0.6271(8) 0.8563(14) 0.45(3) Uani 1 1 d D U . . .
H35A_14 H 0.816591 0.635889 0.887007 0.682 Uiso 1 1 calc R U . . .
H35B_14 H 0.789719 0.619221 0.839905 0.682 Uiso 1 1 calc R U . . .
H35C_14 H 0.843224 0.606487 0.859216 0.682 Uiso 1 1 calc DR U . . .
C36_14 C 0.8474(14) 0.6438(12) 0.7820(15) 0.45(3) Uani 1 1 d D U . . .
H36A_14 H 0.815967 0.636677 0.765621 0.679 Uiso 1 1 calc R U . . .
H36B_14 H 0.861330 0.662852 0.764520 0.679 Uiso 1 1 calc R U . . .
H36C_14 H 0.868765 0.622645 0.785370 0.679 Uiso 1 1 calc R U . . .
C37_14 C 0.4853(6) 0.8282(4) 0.7605(6) 0.114(5) Uani 1 1 d D U . . .
O38_14 O 0.4549(5) 0.8050(3) 0.7567(4) 0.109(3) Uani 1 1 d D U . . .
C39_14 C 0.4708(9) 0.8678(4) 0.7564(9) 0.138(7) Uani 1 1 d D U . . .
H39A_14 H 0.499598 0.883158 0.760408 0.206 Uiso 1 1 calc R U . . .
H39B_14 H 0.452422 0.872249 0.726003 0.206 Uiso 1 1 calc R U . . .
H39C_14 H 0.450826 0.873781 0.780291 0.206 Uiso 1 1 calc R U . . .
O1_15 O 0.5145(3) 0.5914(2) 0.6658(3) 0.0701(18) Uani 1 1 d . U . . .
C2_15 C 0.5107(4) 0.6229(4) 0.6477(5) 0.067(2) Uani 1 1 d . U . . .
N3_15 N 0.5312(3) 0.6523(3) 0.6709(4) 0.066(2) Uani 1 1 d . U . . .
H3_15 H 0.546418 0.648634 0.698863 0.079 Uiso 1 1 calc R U . . .
C4_15 C 0.5301(4) 0.6871(4) 0.6544(5) 0.069(2) Uani 1 1 d . U . . .
N5_15 N 0.5112(3) 0.6962(3) 0.6121(4) 0.066(2) Uani 1 1 d . U . . .
C6_15 C 0.4905(4) 0.6663(4) 0.5887(5) 0.067(2) Uani 1 1 d D U . . .
C7_15 C 0.4887(4) 0.6319(3) 0.6030(5) 0.068(2) Uani 1 1 d . U . . .
N8_15 N 0.4639(4) 0.6096(3) 0.5698(4) 0.071(2) Uani 1 1 d D U . . .
C9_15 C 0.4505(4) 0.6318(4) 0.5348(4) 0.072(2) Uani 1 1 d D U . . .
N10_15 N 0.4660(3) 0.6672(3) 0.5446(4) 0.071(2) Uani 1 1 d D U . . .
N11_15 N 0.5494(4) 0.7133(3) 0.6827(4) 0.077(3) Uani 1 1 d . U . . .
H11A_15 H 0.549299 0.735976 0.673118 0.093 Uiso 1 1 calc R U . . .
H11B_15 H 0.562188 0.707810 0.711011 0.093 Uiso 1 1 calc R U . . .
C12_15 C 0.4191(4) 0.6199(3) 0.4925(4) 0.081(3) Uani 1 1 d D U . . .
C13_15 C 0.3788(5) 0.6000(4) 0.4968(5) 0.086(3) Uani 1 1 d D U . . .
H13_15 H 0.372471 0.593620 0.526707 0.103 Uiso 1 1 calc R U . . .
C14_15 C 0.3466(5) 0.5888(4) 0.4585(5) 0.102(4) Uani 1 1 d D U . . .
C15_15 C 0.3592(7) 0.5978(6) 0.4150(5) 0.124(6) Uani 1 1 d D U . . .
H15_15 H 0.338794 0.590153 0.388157 0.149 Uiso 1 1 calc DR U . . .
C16_15 C 0.3997(6) 0.6172(6) 0.4101(5) 0.115(5) Uani 1 1 d D U . . .
H16_15 H 0.406697 0.622784 0.380100 0.138 Uiso 1 1 calc R U . . .
C17_15 C 0.4309(6) 0.6287(5) 0.4484(5) 0.098(4) Uani 1 1 d D U . . .
H17_15 H 0.459187 0.642096 0.445137 0.118 Uiso 1 1 calc R U . . .
C18_15 C 0.4553(5) 0.6986(3) 0.5141(5) 0.081(3) Uani 1 1 d D U . . .
H18_15 H 0.424532 0.693382 0.493597 0.098 Uiso 1 1 calc R U . . .
O19_15 O 0.4914(4) 0.7036(3) 0.4855(4) 0.104(3) Uani 1 1 d D U . . .
C20_15 C 0.5204(5) 0.7343(4) 0.5005(6) 0.112(4) Uani 1 1 d D U . . .
H20_15 H 0.524045 0.749607 0.473007 0.134 Uiso 1 1 calc R U . . .
C21_15 C 0.4936(5) 0.7570(3) 0.5337(6) 0.096(3) Uani 1 1 d D U . . .
H21_15 H 0.514164 0.760253 0.564123 0.116 Uiso 1 1 calc R U . . .
C22_15 C 0.4487(4) 0.7349(3) 0.5391(5) 0.080(3) Uani 1 1 d D U . . .
H22_15 H 0.446359 0.730489 0.572406 0.096 Uiso 1 1 calc R U . . .
O23_15 O 0.4096(3) 0.7550(3) 0.5185(4) 0.092(3) Uani 1 1 d D U . . .
C24_15 C 0.4269(5) 0.7849(4) 0.4935(6) 0.105(4) Uani 1 1 d D U . . .
O25_15 O 0.4749(4) 0.7910(3) 0.5162(5) 0.110(3) Uani 1 1 d D U . . .
C26_15 C 0.4293(9) 0.7748(7) 0.4447(6) 0.152(7) Uani 1 1 d D U . . .
H26A_15 H 0.396709 0.770634 0.428781 0.228 Uiso 1 1 calc R U . . .
H26B_15 H 0.444323 0.794661 0.429482 0.228 Uiso 1 1 calc R U . . .
H26C_15 H 0.448377 0.752590 0.443767 0.228 Uiso 1 1 calc R U . . .
C27_15 C 0.3964(7) 0.8180(5) 0.5006(8) 0.129(6) Uani 1 1 d D U . . .
H27A_15 H 0.363539 0.814084 0.485130 0.194 Uiso 1 1 calc R U . . .
H27B_15 H 0.395878 0.821725 0.533566 0.194 Uiso 1 1 calc R U . . .
H27C_15 H 0.410022 0.839574 0.487536 0.194 Uiso 1 1 calc R U . . .
C28_15 C 0.5700(5) 0.7231(5) 0.5232(7) 0.141(5) Uani 1 1 d D U . . .
H28A_15 H 0.588610 0.744738 0.535400 0.169 Uiso 1 1 calc R U . . .
H28B_15 H 0.567540 0.706109 0.549004 0.169 Uiso 1 1 calc R U . . .
O29_15 O 0.5929(6) 0.7055(4) 0.4880(6) 0.192(7) Uani 1 1 d D U . . .
Si30_15 Si 0.6242(3) 0.6677(2) 0.4949(4) 0.199(4) Uani 1 1 d D U . . .
C31_15 C 0.5890(10) 0.6354(6) 0.5296(10) 0.211(13) Uani 1 1 d D U . . .
H31A_15 H 0.606274 0.612268 0.534711 0.317 Uiso 1 1 calc R U . . .
H31B_15 H 0.585708 0.646576 0.559371 0.317 Uiso 1 1 calc R U . . .
H31C_15 H 0.556993 0.630963 0.512470 0.317 Uiso 1 1 calc R U . . .
C32_15 C 0.6857(7) 0.6732(9) 0.5256(11) 0.264(15) Uani 1 1 d D U . . .
H32A_15 H 0.701837 0.649428 0.528241 0.397 Uiso 1 1 calc R U . . .
H32B_15 H 0.703720 0.689955 0.508489 0.397 Uiso 1 1 calc R U . . .
H32C_15 H 0.684223 0.682971 0.556447 0.397 Uiso 1 1 calc R U . . .
C33_15 C 0.6211(12) 0.6465(8) 0.4363(9) 0.287(13) Uani 1 1 d D U . . .
C34_15 C 0.5682(13) 0.6423(11) 0.4119(10) 0.36(2) Uani 1 1 d D U . . .
H34A_15 H 0.550443 0.626165 0.430154 0.541 Uiso 1 1 calc R U . . .
H34B_15 H 0.552686 0.666216 0.409032 0.541 Uiso 1 1 calc R U . . .
H34C_15 H 0.568328 0.631767 0.381180 0.541 Uiso 1 1 calc R U . . .
C35_15 C 0.6485(14) 0.6713(8) 0.4081(10) 0.38(3) Uani 1 1 d D U . . .
H35A_15 H 0.632406 0.695016 0.404382 0.576 Uiso 1 1 calc DR U . . .
H35B_15 H 0.681357 0.674568 0.423825 0.576 Uiso 1 1 calc R U . . .
H35C_15 H 0.649512 0.660436 0.377699 0.576 Uiso 1 1 calc R U . . .
C36_15 C 0.6492(15) 0.6098(9) 0.4402(13) 0.39(3) Uani 1 1 d D U . . .
H36A_15 H 0.633010 0.592481 0.458292 0.588 Uiso 1 1 calc R U . . .
H36B_15 H 0.650185 0.599884 0.409363 0.588 Uiso 1 1 calc R U . . .
H36C_15 H 0.682030 0.614015 0.455488 0.588 Uiso 1 1 calc R U . . .
C37_15 C 0.2992(6) 0.5716(5) 0.4653(6) 0.131(6) Uani 1 1 d D U . . .
O38_15 O 0.2910(4) 0.5650(4) 0.5045(4) 0.110(3) Uani 1 1 d D U . . .
C39_15 C 0.2607(7) 0.5626(8) 0.4259(6) 0.153(9) Uani 1 1 d D U . . .
H39A_15 H 0.271852 0.569182 0.396761 0.230 Uiso 1 1 calc DR U . . .
H39B_15 H 0.253770 0.536448 0.426013 0.230 Uiso 1 1 calc R U . . .
H39C_15 H 0.231511 0.576337 0.429185 0.230 Uiso 1 1 calc R U . . .
O1_16 O 0.5322(3) 0.5105(3) 0.7057(3) 0.082(2) Uani 1 1 d . U . . .
C2_16 C 0.5185(5) 0.4971(4) 0.6666(5) 0.072(3) Uani 1 1 d . U . . .
N3_16 N 0.5035(4) 0.5187(3) 0.6296(4) 0.072(2) Uani 1 1 d . U . . .
H3_16 H 0.503392 0.542392 0.633885 0.086 Uiso 1 1 calc R U . . .
C4_16 C 0.4886(5) 0.5060(4) 0.5868(5) 0.074(3) Uani 1 1 d . U . . .
N5_16 N 0.4896(4) 0.4727(3) 0.5743(4) 0.081(3) Uani 1 1 d . U . . .
C6_16 C 0.5052(5) 0.4500(4) 0.6108(5) 0.075(3) Uani 1 1 d D U . . .
C7_16 C 0.5180(5) 0.4609(4) 0.6549(5) 0.072(3) Uani 1 1 d . U . . .
N8_16 N 0.5301(4) 0.4297(3) 0.6821(4) 0.079(3) Uani 1 1 d D U . . .
C9_16 C 0.5260(5) 0.4023(4) 0.6539(5) 0.087(3) Uani 1 1 d D U . . .
N10_16 N 0.5095(4) 0.4133(3) 0.6087(4) 0.080(2) Uani 1 1 d D U . . .
N11_16 N 0.4736(5) 0.5317(4) 0.5535(5) 0.096(3) Uani 1 1 d . U . . .
H11A_16 H 0.465091 0.524870 0.524718 0.115 Uiso 1 1 calc R U . . .
H11B_16 H 0.472563 0.554829 0.560987 0.115 Uiso 1 1 calc R U . . .
C12_16 C 0.5319(6) 0.3644(3) 0.6707(5) 0.099(4) Uani 1 1 d D U . . .
C13_16 C 0.5043(6) 0.3534(4) 0.7041(6) 0.116(5) Uani 1 1 d D U . . .
H13_16 H 0.483225 0.370388 0.715256 0.140 Uiso 1 1 calc R U . . .
C14_16 C 0.5070(8) 0.3184(5) 0.7212(7) 0.140(6) Uani 1 1 d D U . . .
C15_16 C 0.5408(9) 0.2957(6) 0.7061(8) 0.157(8) Uani 1 1 d D U . . .
H15_16 H 0.545330 0.272066 0.719103 0.188 Uiso 1 1 calc R U . . .
C16_16 C 0.5678(9) 0.3061(5) 0.6735(8) 0.150(7) Uani 1 1 d D U . . .
H16_16 H 0.590655 0.289719 0.663874 0.180 Uiso 1 1 calc R U . . .
C17_16 C 0.5622(7) 0.3407(4) 0.6540(6) 0.124(5) Uani 1 1 d D U . . .
H17_16 H 0.579148 0.347598 0.629476 0.148 Uiso 1 1 calc R U . . .
C18_16 C 0.5009(5) 0.3899(4) 0.5692(4) 0.086(3) Uani 1 1 d D U . . .
H18_16 H 0.500903 0.364038 0.579726 0.103 Uiso 1 1 calc R U . . .
O19_16 O 0.5382(4) 0.3947(4) 0.5421(4) 0.112(3) Uani 1 1 d D U . . .
C20_16 C 0.5171(7) 0.3998(6) 0.4943(5) 0.132(5) Uani 1 1 d D U . . .
H20_16 H 0.519747 0.377253 0.475715 0.159 Uiso 1 1 calc R U . . .
C21_16 C 0.4650(6) 0.4116(5) 0.4930(5) 0.124(4) Uani 1 1 d D U . . .
H21_16 H 0.460927 0.438548 0.490001 0.148 Uiso 1 1 calc R U . . .
C22_16 C 0.4541(5) 0.3977(4) 0.5383(5) 0.100(3) Uani 1 1 d D U . . .
H22_16 H 0.431506 0.413498 0.552813 0.120 Uiso 1 1 calc R U . . .
O23_16 O 0.4342(4) 0.3630(3) 0.5232(5) 0.121(3) Uani 1 1 d D U . . .
C24_16 C 0.4097(6) 0.3660(4) 0.4782(7) 0.144(5) Uani 1 1 d D U . . .
O25_16 O 0.4365(6) 0.3924(4) 0.4573(5) 0.160(5) Uani 1 1 d D U . . .
C26_16 C 0.4136(9) 0.3297(5) 0.4545(8) 0.147(8) Uani 1 1 d D U . . .
H26A_16 H 0.396817 0.330994 0.422887 0.220 Uiso 1 1 calc R U . . .
H26B_16 H 0.447577 0.323882 0.453772 0.220 Uiso 1 1 calc R U . . .
H26C_16 H 0.399043 0.310604 0.471359 0.220 Uiso 1 1 calc R U . . .
C27_16 C 0.3584(7) 0.3780(7) 0.4800(13) 0.222(13) Uani 1 1 d D U . . .
H27A_16 H 0.341291 0.380096 0.448610 0.333 Uiso 1 1 calc R U . . .
H27B_16 H 0.342222 0.359967 0.497118 0.333 Uiso 1 1 calc R U . . .
H27C_16 H 0.358426 0.401676 0.495440 0.333 Uiso 1 1 calc R U . . .
C28_16 C 0.5356(8) 0.4330(9) 0.4714(14) 0.210(11) Uani 1 1 d D U . . .
H28A_16 H 0.518703 0.435969 0.439724 0.252 Uiso 1 1 calc R U . . .
H28B_16 H 0.531169 0.455306 0.489242 0.252 Uiso 1 1 calc R U . . .
O29_16 O 0.5828(7) 0.4262(9) 0.4710(10) 0.303(12) Uani 1 1 d D U . . .
Si30_16 Si 0.6284(6) 0.4536(8) 0.4744(10) 0.405(13) Uani 1 1 d D U . . .
C31_16 C 0.608(2) 0.4994(11) 0.4473(17) 0.49(3) Uani 1 1 d D U . . .
H31A_16 H 0.636075 0.515864 0.449420 0.729 Uiso 1 1 calc R U . . .
H31B_16 H 0.595289 0.495725 0.414882 0.729 Uiso 1 1 calc R U . . .
H31C_16 H 0.583699 0.509980 0.463695 0.729 Uiso 1 1 calc R U . . .
C32_16 C 0.6746(11) 0.4348(15) 0.4401(15) 0.45(3) Uani 1 1 d D U . . .
H32A_16 H 0.702052 0.451439 0.442203 0.675 Uiso 1 1 calc R U . . .
H32B_16 H 0.685370 0.410915 0.452348 0.675 Uiso 1 1 calc R U . . .
H32C_16 H 0.660281 0.432251 0.407783 0.675 Uiso 1 1 calc R U . . .
C33_16 C 0.6541(15) 0.4600(13) 0.5359(12) 0.44(2) Uani 1 1 d D U . . .
C34_16 C 0.615(2) 0.4757(16) 0.5621(13) 0.47(3) Uani 1 1 d D U . . .
H34A_16 H 0.587759 0.458948 0.559599 0.704 Uiso 1 1 calc R U . . .
H34B_16 H 0.628345 0.478823 0.594642 0.704 Uiso 1 1 calc R U . . .
H34C_16 H 0.604528 0.499346 0.548943 0.704 Uiso 1 1 calc R U . . .
C35_16 C 0.6697(17) 0.4225(15) 0.5566(14) 0.44(3) Uani 1 1 d D U . . .
H35A_16 H 0.694579 0.412161 0.540133 0.654 Uiso 1 1 calc R U . . .
H35B_16 H 0.682572 0.425395 0.589239 0.654 Uiso 1 1 calc R U . . .
H35C_16 H 0.641924 0.406101 0.553665 0.654 Uiso 1 1 calc R U . . .
C36_16 C 0.6973(16) 0.4860(14) 0.5396(16) 0.48(3) Uani 1 1 d D U . . .
H36A_16 H 0.721985 0.475813 0.522717 0.715 Uiso 1 1 calc R U . . .
H36B_16 H 0.686900 0.509709 0.526318 0.715 Uiso 1 1 calc R U . . .
H36C_16 H 0.710717 0.489185 0.572017 0.715 Uiso 1 1 calc R U . . .
C37_16 C 0.4734(9) 0.3082(6) 0.7547(8) 0.179(10) Uani 1 1 d D U . . .
O38_16 O 0.4510(7) 0.3314(5) 0.7742(6) 0.157(6) Uani 1 1 d D U . . .
C39_16 C 0.4632(19) 0.2690(6) 0.7614(18) 0.29(2) Uani 1 1 d D U . . .
H39A_16 H 0.483479 0.254205 0.744015 0.429 Uiso 1 1 calc R U . . .
H39B_16 H 0.470259 0.262998 0.794183 0.429 Uiso 1 1 calc R U . . .
H39C_16 H 0.429321 0.264044 0.750382 0.429 Uiso 1 1 calc R U . . .
O41_21 O 1.1707(16) 0.9744(15) 0.7057(16) 0.51(3) Uani 1 1 d D U . . .
C42_21 C 1.1313(15) 0.9879(10) 0.6882(11) 0.388(18) Uani 1 1 d D U . . .
C43_21 C 1.0879(14) 0.9703(8) 0.6669(11) 0.327(14) Uani 1 1 d D U . . .
C44_21 C 1.0441(15) 0.9854(10) 0.6512(17) 0.349(16) Uani 1 1 d D U . . .
C45_21 C 1.0426(16) 1.0229(11) 0.650(2) 0.419(18) Uani 1 1 d D U . . .
C46_21 C 1.0821(17) 1.0432(11) 0.670(2) 0.43(2) Uani 1 1 d D U . . .
C47_21 C 1.1246(15) 1.0274(10) 0.688(2) 0.420(19) Uani 1 1 d D U . . .
N48_21 N 1.1672(16) 1.0492(11) 0.7061(16) 0.48(2) Uani 1 1 d D U . . .
O49_21 O 1.205(2) 1.046(2) 0.689(3) 0.57(4) Uani 1 1 d D U . . .
O50_21 O 1.166(3) 1.071(2) 0.738(3) 0.61(4) Uani 1 1 d D U . . .
N51_21 N 1.0850(15) 0.9311(9) 0.6627(10) 0.340(16) Uani 1 1 d D U . . .
O52_21 O 1.1222(18) 0.9127(14) 0.673(2) 0.50(3) Uani 1 1 d D U . . .
O53_21 O 1.0480(16) 0.9148(8) 0.6468(10) 0.327(18) Uani 1 1 d D U . . .
N54_21 N 0.9965(16) 1.0363(12) 0.6280(14) 0.48(2) Uani 1 1 d D U . . .
O55_21 O 0.962(2) 1.0149(17) 0.623(3) 0.53(3) Uani 1 1 d D U . . .
O56_21 O 0.994(3) 1.0683(14) 0.616(3) 0.57(4) Uani 1 1 d D U . . .
N41_31 N 1.1914(7) 0.7510(5) 0.9909(6) 0.134(6) Uani 1 1 d D U . . .
C42_31 C 1.2155(9) 0.7651(6) 1.0197(7) 0.133(7) Uani 1 1 d D U . . .
C43_31 C 1.2409(15) 0.7854(11) 1.0585(12) 0.219(16) Uani 1 1 d D U . . .
N3_32 N 0.9062(18) 0.9196(8) 0.7660(8) 0.26(2) Uani 1 1 d . U . . .
N41_33^a N 1.0844(13) 0.6966(10) 0.5537(12) 0.146(11) Uiso 0.574(12) 1 d D U P A 1
C42_33^a C 1.0730(19) 0.7143(13) 0.5208(16) 0.162(16) Uiso 0.574(12) 1 d D U P A 1
C43_33^a C 1.0638(18) 0.7455(13) 0.4909(16) 0.158(15) Uiso 0.574(12) 1 d D U P A 1
N41_34 N 1.146(3) 0.694(2) 0.437(2) 0.33(4) Uiso 0.81(5) 1 d D U P . .
C42_34 C 1.151(4) 0.676(3) 0.406(3) 0.40(5) Uiso 0.81(5) 1 d D U P . .
C43_34 C 1.171(3) 0.647(2) 0.380(3) 0.30(4) Uiso 0.81(5) 1 d D U P . .
N41_35 N 0.9367(19) 0.8326(16) 0.3313(19) 0.185(18) Uiso 0.5 1 d D U P . .
C42_35 C 0.909(2) 0.822(3) 0.300(2) 0.22(3) Uiso 0.5 1 d D U P . .
C43_35 C 0.8612(19) 0.8105(18) 0.280(2) 0.169(19) Uiso 0.5 1 d D U P . .
N41_36 N 1.017(2) 1.1694(18) 0.607(2) 0.24(3) Uiso 0.65(5) 1 d D U P . .
C42_36 C 0.991(2) 1.1572(18) 0.576(2) 0.20(2) Uiso 0.65(5) 1 d D U P . .
C43_36 C 0.960(2) 1.1444(18) 0.536(2) 0.21(2) Uiso 0.65(5) 1 d D U P . .

loop_
_atom_site_aniso_label
_atom_site_aniso_U_11
_atom_site_aniso_U_22
_atom_site_aniso_U_33
_atom_site_aniso_U_23
_atom_site_aniso_U_13
_atom_site_aniso_U_12
Ba1 0.0622(4) 0.0600(4) 0.0948(5) 0.0042(4) 0.0141(4) 0.0004(4)
Ba2 0.0732(5) 0.0730(5) 0.0853(5) 0.0008(4) 0.0090(4) 0.0031(4)
O1_1 0.061(4) 0.060(4) 0.102(6) -0.002(4) 0.007(4) -0.003(3)
C2_1 0.053(6) 0.058(5) 0.098(6) 0.004(4) 0.026(5) 0.001(4)
N3_1 0.056(5) 0.062(4) 0.095(6) 0.004(4) 0.022(4) 0.005(4)
C4_1 0.078(7) 0.060(5) 0.096(7) 0.000(5) 0.028(5) 0.010(6)
N5_1 0.079(6) 0.065(6) 0.098(6) 0.005(4) 0.022(5) 0.010(5)
C6_1 0.078(8) 0.066(5) 0.096(7) 0.010(4) 0.014(5) 0.005(6)
C7_1 0.069(7) 0.063(5) 0.101(6) 0.002(5) 0.014(5) -0.003(5)
N8_1 0.073(6) 0.076(6) 0.095(6) 0.011(5) 0.002(5) -0.010(5)
C9_1 0.090(8) 0.083(6) 0.107(7) 0.017(5) -0.006(6) -0.019(6)
N10_1 0.078(6) 0.077(5) 0.105(6) 0.026(5) 0.007(5) -0.008(5)
N11_1 0.091(7) 0.057(5) 0.091(7) 0.005(5) 0.022(5) 0.009(5)
C12_1 0.108(9) 0.096(10) 0.103(8) 0.027(6) -0.014(6) -0.028(7)
C13_1 0.122(11) 0.125(13) 0.102(9) 0.011(8) -0.014(8) -0.026(9)
C14_1 0.165(12) 0.118(14) 0.122(11) 0.000(9) -0.031(9) -0.031(10)
C15_1 0.158(12) 0.125(15) 0.135(14) 0.015(10) -0.045(10) -0.047(10)
C16_1 0.136(13) 0.144(17) 0.139(14) 0.032(11) -0.045(10) -0.025(10)
C17_1 0.119(10) 0.115(13) 0.128(11) 0.035(9) -0.028(8) -0.023(8)
C18_1 0.097(8) 0.089(6) 0.107(10) 0.034(6) 0.010(7) 0.009(5)
O19_1 0.093(6) 0.095(7) 0.162(10) 0.020(6) 0.016(7) 0.015(5)
C20_1 0.121(10) 0.091(8) 0.169(12) 0.023(8) 0.028(10) 0.016(7)
C21_1 0.153(12) 0.075(7) 0.201(14) 0.030(7) 0.064(11) -0.002(7)
C22_1 0.133(10) 0.090(7) 0.112(10) 0.026(7) 0.038(9) -0.015(6)
O23_1 0.229(15) 0.142(10) 0.142(10) 0.056(9) 0.056(10) -0.041(9)
C24_1 0.230(19) 0.153(15) 0.207(16) 0.099(14) 0.018(14) -0.029(12)
O25_1 0.210(16) 0.125(10) 0.275(17) 0.093(11) 0.073(14) 0.029(10)
C26_1 0.23(2) 0.21(4) 0.34(3) 0.08(3) -0.01(3) -0.053(19)
C27_1 0.24(3) 0.138(15) 0.21(3) 0.07(2) 0.033(19) -0.042(18)
C28_1 0.138(11) 0.089(11) 0.175(12) 0.026(9) 0.058(11) 0.019(9)
O29_1 0.129(8) 0.103(8) 0.209(13) 0.046(9) 0.046(9) 0.023(7)
Si30_1 0.144(4) 0.123(5) 0.180(6) 0.042(4) 0.059(4) 0.020(4)
C31_1 0.135(13) 0.124(14) 0.27(3) 0.097(16) 0.098(17) 0.027(12)
C32_1 0.41(5) 0.15(2) 0.184(12) 0.034(15) 0.086(18) 0.04(3)
C33_1 0.126(9) 0.180(18) 0.252(17) 0.064(16) 0.067(12) 0.011(9)
C34_1 0.22(3) 0.14(2) 0.259(17) -0.004(19) 0.020(16) -0.04(2)
C35_1 0.167(16) 0.32(3) 0.28(4) 0.09(3) 0.08(2) 0.11(3)
C36_1 0.18(3) 0.25(3) 0.40(4) 0.10(3) 0.11(3) -0.050(18)
C37_1 0.227(16) 0.127(18) 0.137(13) -0.020(13) -0.024(12) 0.004(15)
O38_1 0.220(15) 0.151(14) 0.154(13) 0.009(12) -0.004(11) 0.010(14)
C39_1 0.35(4) 0.29(5) 0.137(18) -0.04(2) -0.06(2) 0.09(4)
O1_2 0.068(4) 0.050(4) 0.095(5) -0.004(3) 0.014(4) 0.001(3)
C2_2 0.054(6) 0.053(5) 0.093(6) -0.004(4) 0.021(5) -0.003(5)
N3_2 0.067(5) 0.054(5) 0.090(5) 0.000(4) 0.026(4) -0.002(4)
C4_2 0.071(7) 0.056(5) 0.091(6) -0.008(4) 0.027(5) -0.004(5)
N5_2 0.067(6) 0.057(4) 0.099(6) -0.007(4) 0.028(5) -0.001(4)
C6_2 0.059(6) 0.052(5) 0.101(6) -0.012(4) 0.028(5) 0.000(5)
C7_2 0.059(6) 0.052(4) 0.099(6) 0.000(4) 0.020(5) -0.008(5)
N8_2 0.069(6) 0.052(4) 0.111(6) -0.002(4) 0.031(5) -0.002(4)
C9_2 0.072(7) 0.055(5) 0.112(7) -0.008(4) 0.020(6) 0.001(5)
N10_2 0.075(6) 0.054(4) 0.107(6) -0.008(4) 0.025(5) 0.002(4)
N11_2 0.082(7) 0.058(5) 0.088(6) -0.007(5) 0.017(5) -0.003(5)
C12_2 0.071(7) 0.051(5) 0.127(9) -0.001(5) 0.017(6) -0.005(5)
C13_2 0.077(8) 0.053(5) 0.133(10) 0.008(6) 0.018(7) -0.009(6)
C14_2 0.085(8) 0.052(6) 0.148(11) 0.004(6) 0.018(7) -0.011(6)
C15_2 0.116(12) 0.056(7) 0.167(14) -0.001(7) 0.030(10) -0.002(7)
C16_2 0.108(11) 0.049(6) 0.169(13) -0.009(7) 0.031(9) -0.003(7)
C17_2 0.092(9) 0.053(6) 0.163(13) -0.001(6) 0.040(9) 0.004(7)
C18_2 0.062(6) 0.051(6) 0.116(6) -0.010(5) 0.018(4) -0.003(5)
O19_2 0.070(5) 0.072(6) 0.120(6) -0.028(4) 0.020(4) 0.005(4)
C20_2 0.076(5) 0.084(9) 0.122(8) -0.025(7) 0.028(6) 0.000(5)
C21_2 0.077(6) 0.083(9) 0.116(8) 0.000(6) 0.021(5) -0.005(5)
C22_2 0.065(5) 0.055(6) 0.113(7) -0.009(6) 0.022(4) -0.002(4)
O23_2 0.072(5) 0.074(5) 0.111(6) -0.017(5) 0.019(4) -0.013(4)
C24_2 0.079(7) 0.091(8) 0.117(9) -0.024(7) 0.012(6) -0.008(5)
O25_2 0.082(5) 0.115(7) 0.106(6) -0.009(5) 0.017(5) -0.002(5)
C26_2 0.076(8) 0.095(8) 0.153(15) -0.029(8) 0.024(9) -0.008(6)
C27_2 0.083(7) 0.122(13) 0.121(11) -0.023(10) 0.008(7) -0.007(7)
C28_2 0.086(6) 0.114(11) 0.164(15) -0.024(9) 0.056(8) -0.019(6)
O29_2 0.085(5) 0.131(10) 0.181(11) -0.039(8) 0.045(6) -0.018(5)
Si30_2 0.100(3) 0.157(6) 0.216(7) 0.003(5) 0.026(4) -0.048(4)
C31_2 0.137(17) 0.132(14) 0.25(2) -0.020(14) 0.071(18) -0.030(12)
C32_2 0.087(9) 0.151(14) 0.31(3) -0.019(17) 0.044(16) -0.026(9)
C33_2 0.113(11) 0.128(14) 0.224(10) -0.009(11) -0.002(10) -0.016(9)
C34_2 0.147(17) 0.143(16) 0.40(4) -0.08(2) 0.08(3) -0.011(14)
C35_2 0.099(13) 0.186(18) 0.186(15) -0.001(16) 0.007(14) -0.034(12)
C36_2 0.116(11) 0.17(2) 0.25(2) 0.00(2) -0.006(15) -0.044(12)
C37_2 0.104(11) 0.060(7) 0.146(12) 0.023(7) 0.018(8) -0.020(7)
O38_2 0.131(9) 0.075(6) 0.131(9) 0.019(6) 0.034(7) -0.026(6)
C39_2 0.20(2) 0.065(8) 0.24(3) 0.048(12) 0.10(2) 0.010(12)
O1_3 0.070(5) 0.053(4) 0.085(4) 0.002(3) 0.025(4) -0.010(3)
C2_3 0.063(6) 0.054(5) 0.090(6) -0.001(4) 0.028(5) -0.011(5)
N3_3 0.069(5) 0.050(4) 0.085(6) 0.000(4) 0.020(5) -0.005(4)
C4_3 0.090(8) 0.051(5) 0.097(6) -0.001(5) 0.023(6) -0.012(6)
N5_3 0.094(7) 0.055(5) 0.092(6) 0.004(4) 0.020(5) -0.010(5)
C6_3 0.059(6) 0.060(5) 0.097(6) 0.006(4) 0.023(5) -0.008(5)
C7_3 0.064(6) 0.056(5) 0.086(5) 0.002(4) 0.025(5) -0.003(5)
N8_3 0.065(5) 0.060(5) 0.090(6) 0.008(4) 0.017(4) -0.006(4)
C9_3 0.072(6) 0.056(5) 0.094(5) 0.007(4) 0.025(5) 0.000(5)
N10_3 0.073(6) 0.057(4) 0.091(5) 0.011(4) 0.025(4) -0.005(4)
N11_3 0.136(10) 0.056(6) 0.097(7) 0.001(5) 0.012(7) -0.028(6)
C12_3 0.083(7) 0.070(7) 0.091(5) 0.002(5) 0.022(5) 0.010(5)
C13_3 0.086(7) 0.093(10) 0.097(8) -0.003(7) 0.015(6) -0.003(6)
C14_3 0.096(8) 0.131(13) 0.102(8) -0.003(9) 0.015(6) -0.020(8)
C15_3 0.126(11) 0.118(13) 0.097(8) -0.009(9) 0.020(8) -0.015(9)
C16_3 0.134(11) 0.112(12) 0.090(7) -0.003(9) 0.037(7) -0.017(9)
C17_3 0.106(9) 0.100(11) 0.095(7) 0.004(7) 0.028(6) 0.000(8)
C18_3 0.103(8) 0.053(5) 0.102(8) 0.017(5) 0.043(7) -0.003(5)
O19_3 0.105(6) 0.088(6) 0.113(7) 0.022(5) 0.047(5) -0.008(5)
C20_3 0.088(6) 0.087(8) 0.141(12) 0.044(7) 0.020(6) -0.007(5)
C21_3 0.112(7) 0.066(7) 0.133(11) 0.025(6) 0.009(8) -0.010(5)
C22_3 0.106(7) 0.060(6) 0.109(10) 0.009(5) 0.021(7) 0.003(5)
O23_3 0.104(6) 0.069(5) 0.122(8) 0.012(5) 0.028(6) 0.008(4)
C24_3 0.134(8) 0.073(7) 0.136(10) 0.035(7) 0.035(9) 0.016(7)
O25_3 0.125(7) 0.079(7) 0.188(12) 0.053(7) 0.026(8) 0.004(5)
C26_3 0.26(3) 0.073(10) 0.195(17) -0.005(11) 0.058(18) 0.014(15)
C27_3 0.171(16) 0.22(3) 0.152(13) 0.092(15) 0.048(12) 0.08(2)
C28_3 0.085(6) 0.134(13) 0.152(13) 0.059(10) 0.024(6) 0.010(6)
O29_3^a 0.095(7) 0.075(11) 0.152(14) 0.042(10) 0.012(8) 0.003(7)
Si30_3^a 0.106(6) 0.102(6) 0.154(8) 0.033(5) 0.000(5) 0.008(4)
C31_3^a 0.17(3) 0.14(3) 0.146(18) 0.04(2) 0.011(16) 0.00(2)
C32_3^a 0.097(17) 0.113(13) 0.17(3) 0.024(15) -0.002(16) 0.005(11)
C33_3^a 0.112(13) 0.098(12) 0.183(16) 0.051(12) 0.021(11) 0.017(10)
C34_3^a 0.16(3) 0.099(15) 0.25(4) 0.018(17) 0.03(2) 0.011(16)
C35_3^a 0.15(3) 0.16(3) 0.18(2) 0.06(2) 0.035(18) 0.04(2)
C36_3^a 0.106(15) 0.16(3) 0.19(3) 0.08(2) 0.033(14) 0.025(14)
O29_3^b 0.121(13) 0.126(17) 0.165(19) 0.067(15) 0.046(11) 0.042(13)
Si30_3^b 0.108(8) 0.158(11) 0.178(11) 0.071(9) 0.051(7) 0.065(7)
C31_3^b 0.17(4) 0.21(4) 0.23(3) 0.02(3) 0.09(2) 0.05(3)
C32_3^b 0.16(3) 0.13(2) 0.19(4) 0.07(2) 0.04(2) 0.052(16)
C33_3^b 0.136(18) 0.147(19) 0.200(18) 0.060(16) 0.034(12) 0.054(13)
C34_3^b 0.17(3) 0.14(2) 0.22(4) 0.04(2) 0.06(2) 0.045(17)
C35_3^b 0.15(4) 0.18(4) 0.21(3) 0.03(3) 0.04(2) 0.02(3)
C36_3^b 0.10(3) 0.18(3) 0.27(4) 0.09(3) 0.02(2) 0.04(2)
C37_3 0.108(10) 0.157(17) 0.111(10) 0.015(11) 0.004(7) -0.033(10)
O38_3 0.091(6) 0.126(9) 0.121(8) 0.020(7) 0.010(6) -0.020(7)
C39_3 0.140(19) 0.43(5) 0.143(14) 0.06(3) -0.031(14) -0.11(3)
O1_4 0.076(5) 0.062(4) 0.092(5) -0.005(4) 0.020(4) -0.005(4)
C2_4 0.059(6) 0.065(5) 0.102(7) -0.005(5) 0.012(5) -0.003(5)
N3_4 0.072(6) 0.062(6) 0.098(6) -0.008(4) 0.010(5) -0.008(5)
C4_4 0.071(7) 0.070(6) 0.098(7) -0.002(5) 0.007(6) -0.008(6)
N5_4 0.093(8) 0.075(5) 0.094(7) -0.010(5) -0.001(6) -0.014(5)
C6_4 0.089(8) 0.066(5) 0.092(7) -0.009(5) 0.019(6) -0.007(6)
C7_4 0.080(8) 0.065(5) 0.092(7) -0.005(5) 0.011(6) 0.003(5)
N8_4 0.102(8) 0.059(5) 0.101(7) -0.010(5) 0.013(6) 0.007(5)
C9_4 0.124(11) 0.070(5) 0.105(8) -0.014(5) 0.006(7) -0.003(6)
N10_4 0.120(9) 0.067(5) 0.100(6) -0.020(5) 0.011(6) -0.004(6)
N11_4 0.089(7) 0.075(6) 0.098(8) -0.006(5) 0.002(6) -0.009(6)
C12_4 0.178(12) 0.065(5) 0.094(10) -0.016(6) 0.030(9) -0.002(6)
C13_4 0.202(14) 0.076(7) 0.131(14) -0.009(9) 0.050(12) -0.014(8)
C14_4 0.247(16) 0.080(7) 0.124(14) 0.004(9) 0.055(13) -0.017(9)
C15_4 0.270(18) 0.077(9) 0.113(14) -0.008(10) 0.040(14) 0.011(10)
C16_4 0.253(17) 0.085(9) 0.127(15) 0.000(11) -0.016(16) 0.022(9)
C17_4 0.203(14) 0.075(8) 0.117(13) -0.004(9) 0.006(12) 0.019(9)
C18_4 0.140(9) 0.074(8) 0.113(7) -0.025(6) 0.000(7) -0.006(7)
O19_4 0.167(9) 0.112(9) 0.120(9) -0.021(6) 0.000(7) -0.041(7)
C20_4 0.132(9) 0.110(12) 0.122(10) -0.035(7) 0.007(7) -0.042(8)
C21_4 0.119(8) 0.100(10) 0.110(8) -0.033(6) -0.002(6) -0.021(7)
C22_4 0.115(7) 0.084(9) 0.105(7) -0.027(6) 0.003(6) -0.001(7)
O23_4 0.149(8) 0.103(8) 0.105(7) -0.034(6) -0.002(6) 0.014(6)
C24_4 0.160(12) 0.108(9) 0.103(9) -0.030(8) 0.000(8) -0.012(8)
O25_4 0.150(8) 0.128(9) 0.104(7) -0.039(7) -0.009(6) -0.015(7)
C26_4 0.22(2) 0.114(10) 0.121(15) -0.025(11) -0.005(15) -0.021(10)
C27_4 0.173(19) 0.142(17) 0.102(9) -0.028(10) 0.004(10) -0.001(14)
C28_4 0.145(14) 0.149(15) 0.179(14) -0.060(11) 0.046(11) -0.050(10)
O29_4 0.226(17) 0.212(16) 0.198(10) -0.091(11) 0.088(10) -0.101(14)
Si30_4 0.192(8) 0.232(10) 0.210(8) -0.021(8) 0.083(7) -0.068(7)
C31_4 0.43(5) 0.240(18) 0.28(4) -0.04(2) 0.09(5) 0.01(2)
C32_4 0.187(18) 0.38(4) 0.17(2) -0.02(3) 0.049(18) -0.09(3)
C33_4 0.186(13) 0.28(2) 0.196(18) -0.09(2) 0.061(15) -0.067(16)
C34_4 0.221(18) 0.51(5) 0.28(4) -0.19(4) 0.11(3) -0.17(3)
C35_4 0.22(4) 0.32(3) 0.43(6) 0.02(4) 0.02(4) 0.02(2)
C36_4 0.28(4) 0.37(5) 0.193(19) -0.10(3) 0.08(2) 0.01(4)
C37_4 0.34(3) 0.101(10) 0.19(2) -0.013(15) 0.02(2) -0.064(15)
O38_4 0.48(4) 0.096(10) 0.25(2) -0.004(14) 0.01(3) -0.063(16)
C39_4 0.35(4) 0.19(3) 0.26(4) 0.00(3) -0.02(3) -0.12(3)
O1_5 0.086(5) 0.055(4) 0.079(4) 0.009(3) 0.016(4) -0.001(4)
C2_5 0.063(6) 0.064(5) 0.080(5) 0.009(4) 0.022(5) -0.002(5)
N3_5 0.084(7) 0.062(5) 0.091(5) 0.002(4) 0.019(5) -0.002(5)
C4_5 0.092(9) 0.073(6) 0.090(6) -0.002(5) 0.023(6) -0.012(6)
N5_5 0.109(8) 0.078(5) 0.084(7) 0.001(4) 0.025(6) -0.013(6)
C6_5 0.081(8) 0.063(5) 0.087(6) 0.010(4) 0.022(6) -0.003(6)
C7_5 0.076(7) 0.059(5) 0.087(6) 0.011(4) 0.019(6) -0.001(5)
N8_5 0.077(6) 0.066(5) 0.087(5) 0.005(4) 0.025(5) -0.005(5)
C9_5 0.083(8) 0.067(5) 0.092(6) 0.012(4) 0.023(6) -0.011(6)
N10_5 0.095(7) 0.071(5) 0.083(5) 0.018(4) 0.025(5) -0.006(6)
N11_5 0.141(11) 0.073(6) 0.093(8) 0.000(6) 0.002(7) -0.003(7)
C12_5 0.097(9) 0.068(5) 0.097(9) 0.013(5) 0.021(7) -0.007(6)
C13_5 0.115(10) 0.064(5) 0.090(9) 0.020(6) 0.022(7) -0.005(7)
C14_5 0.125(12) 0.065(6) 0.127(11) 0.010(7) 0.032(8) -0.003(7)
C15_5 0.147(14) 0.064(7) 0.130(13) 0.013(7) 0.031(9) -0.011(8)
C16_5 0.136(13) 0.071(6) 0.149(14) 0.033(8) 0.051(10) -0.013(8)
C17_5 0.111(11) 0.074(6) 0.113(11) 0.023(7) 0.029(8) -0.009(7)
C18_5 0.171(11) 0.076(9) 0.089(7) 0.026(6) 0.022(6) -0.015(8)
O19_5 0.228(12) 0.121(9) 0.102(7) 0.025(6) 0.060(8) -0.042(9)
C20_5 0.249(12) 0.175(16) 0.091(10) 0.005(9) 0.056(10) -0.022(10)
C21_5 0.236(12) 0.138(14) 0.093(9) 0.013(8) 0.001(10) -0.015(9)
C22_5 0.177(10) 0.116(13) 0.099(8) 0.016(8) -0.012(7) -0.004(8)
O23_5 0.272(17) 0.197(18) 0.194(13) -0.018(12) -0.090(12) 0.068(13)
C24_5 0.218(17) 0.164(17) 0.180(13) 0.073(14) -0.073(14) -0.054(11)
O25_5 0.339(19) 0.213(18) 0.110(8) 0.013(11) -0.053(11) -0.011(15)
C26_5 0.18(3) 0.23(2) 0.53(5) 0.22(4) -0.02(4) -0.03(2)
C27_5 0.249(17) 0.35(5) 0.19(3) 0.07(3) -0.05(2) -0.15(2)
C28_5 0.230(12) 0.154(15) 0.21(2) 0.004(12) 0.107(15) -0.038(11)
Si30_5^a 0.189(12) 0.192(16) 0.216(16) 0.065(13) 0.059(10) -0.001(11)
O29_5^a 0.219(13) 0.21(3) 0.21(2) 0.04(2) 0.076(15) -0.055(15)
C31_5^a 0.26(5) 0.18(2) 0.21(5) 0.03(3) 0.08(4) -0.04(2)
C32_5^a 0.060(16) 0.16(3) 0.225(18) 0.03(2) 0.045(16) -0.031(19)
C33_5^a 0.23(2) 0.23(3) 0.23(3) 0.03(3) 0.11(2) 0.02(2)
C34_5^a 0.29(6) 0.37(8) 0.23(4) 0.05(5) 0.12(3) 0.02(6)
C35_5^a 0.28(6) 0.22(3) 0.34(7) 0.07(5) 0.12(5) 0.05(3)
C36_5^a 0.21(3) 0.30(6) 0.28(5) -0.01(6) 0.07(3) 0.07(4)
Si30_5^b 0.39(3) 0.189(16) 0.33(3) -0.024(17) 0.19(2) -0.01(2)
O29_5^b 0.36(3) 0.19(2) 0.26(3) -0.035(18) 0.14(3) -0.02(2)
C31_5^b 0.39(3) 0.14(5) 0.41(7) -0.01(5) 0.20(4) -0.02(3)
C32_5^b 0.41(7) 0.18(4) 0.36(4) -0.02(4) 0.19(6) -0.05(5)
C33_5^b 0.45(4) 0.20(3) 0.34(3) -0.07(2) 0.19(3) -0.02(4)
C34_5^b 0.43(8) 0.21(5) 0.31(3) -0.07(4) 0.13(6) -0.06(6)
C35_5^b 0.45(4) 0.27(7) 0.31(6) -0.06(6) 0.18(4) -0.04(5)
C36_5^b 0.48(8) 0.19(4) 0.42(7) -0.08(4) 0.09(8) 0.00(6)
C37_5 0.141(14) 0.076(8) 0.137(13) 0.004(8) 0.041(10) 0.002(9)
O38_5 0.142(10) 0.074(6) 0.139(10) 0.011(6) 0.048(8) 0.013(6)
C39_5 0.20(2) 0.073(8) 0.22(3) 0.007(12) 0.11(2) -0.005(12)
O1_6 0.057(4) 0.062(4) 0.087(5) 0.006(4) 0.018(3) -0.004(3)
C2_6 0.060(6) 0.060(5) 0.081(6) 0.004(4) 0.022(5) -0.002(5)
N3_6 0.065(5) 0.064(5) 0.077(6) 0.003(4) 0.016(4) -0.007(4)
C4_6 0.058(6) 0.066(6) 0.091(6) 0.004(5) 0.024(5) 0.000(5)
N5_6 0.064(5) 0.064(6) 0.093(6) 0.007(4) 0.023(4) -0.010(4)
C6_6 0.050(5) 0.060(5) 0.094(6) 0.006(4) 0.019(4) 0.001(5)
C7_6 0.056(6) 0.064(5) 0.085(6) 0.005(4) 0.019(4) -0.006(5)
N8_6 0.058(5) 0.066(5) 0.085(5) 0.006(4) 0.017(4) -0.008(4)
C9_6 0.050(6) 0.070(5) 0.101(6) 0.002(5) 0.015(5) -0.001(5)
N10_6 0.059(5) 0.064(4) 0.094(6) 0.001(4) 0.020(4) -0.010(4)
N11_6 0.088(7) 0.062(6) 0.087(6) 0.001(5) 0.018(5) -0.008(5)
C12_6 0.062(6) 0.074(8) 0.098(6) -0.002(5) 0.015(4) -0.001(5)
C13_6 0.065(6) 0.075(8) 0.100(6) 0.002(6) 0.017(5) 0.003(5)
C14_6 0.080(7) 0.096(10) 0.097(6) -0.003(7) 0.014(5) 0.009(6)
C15_6 0.088(8) 0.107(11) 0.097(8) -0.007(8) 0.011(6) 0.006(7)
C16_6 0.079(8) 0.102(10) 0.106(7) -0.008(8) 0.005(6) 0.000(7)
C17_6 0.067(6) 0.087(9) 0.105(7) -0.002(8) 0.007(5) -0.007(6)
C18_6 0.062(6) 0.062(5) 0.111(9) -0.007(5) 0.024(6) -0.010(4)
O19_6 0.071(4) 0.065(5) 0.135(7) 0.009(5) 0.034(5) -0.012(4)
C20_6 0.088(7) 0.079(8) 0.120(9) 0.001(6) 0.044(7) -0.004(6)
C21_6 0.102(8) 0.063(6) 0.127(10) 0.004(5) 0.044(7) 0.001(6)
C22_6 0.072(6) 0.066(5) 0.101(9) -0.005(5) 0.025(6) -0.006(5)
O23_6 0.102(6) 0.073(5) 0.129(8) -0.011(5) 0.045(6) 0.001(4)
C24_6 0.102(9) 0.081(7) 0.145(10) -0.026(8) 0.036(7) -0.014(6)
O25_6 0.133(8) 0.060(5) 0.163(9) 0.004(6) 0.063(7) -0.001(5)
C26_6 0.109(11) 0.18(2) 0.205(15) -0.079(18) 0.007(11) -0.005(11)
C27_6 0.130(12) 0.078(8) 0.179(18) -0.019(10) 0.061(12) -0.010(8)
C28_6 0.086(7) 0.097(10) 0.134(9) -0.009(8) 0.048(8) -0.007(6)
O29_6 0.086(6) 0.142(8) 0.169(11) -0.016(8) 0.057(7) 0.006(6)
Si30_6 0.118(4) 0.146(5) 0.194(6) -0.010(5) 0.067(4) 0.031(4)
C31_6 0.151(13) 0.137(14) 0.29(3) -0.02(2) 0.103(16) 0.014(12)
C32_6 0.18(2) 0.22(3) 0.220(13) -0.043(19) 0.107(16) 0.02(2)
C33_6 0.111(10) 0.24(2) 0.262(14) 0.039(17) 0.083(10) 0.081(12)
C34_6 0.19(3) 0.39(5) 0.220(13) 0.05(3) 0.050(18) 0.16(3)
C35_6 0.105(12) 0.29(3) 0.39(5) -0.05(4) 0.051(16) 0.033(17)
C36_6 0.15(2) 0.22(2) 0.37(4) 0.08(2) 0.16(3) 0.099(16)
C37_6 0.116(10) 0.123(13) 0.096(7) 0.007(9) 0.012(7) -0.016(9)
O38_6 0.105(7) 0.112(9) 0.105(7) 0.008(6) 0.025(6) -0.007(6)
C39_6 0.17(2) 0.26(3) 0.097(8) -0.002(15) 0.018(11) -0.07(2)
O1_7 0.070(4) 0.063(5) 0.085(5) 0.011(4) 0.020(3) 0.010(3)
C2_7 0.057(6) 0.069(5) 0.084(6) 0.008(4) 0.026(4) 0.011(5)
N3_7 0.074(6) 0.065(5) 0.088(6) 0.009(4) 0.019(4) 0.004(4)
C4_7 0.057(6) 0.073(5) 0.089(7) 0.008(5) 0.020(5) 0.000(5)
N5_7 0.067(6) 0.079(5) 0.093(7) 0.012(4) 0.020(5) 0.005(5)
C6_7 0.056(6) 0.072(5) 0.090(6) 0.008(4) 0.026(5) 0.016(5)
C7_7 0.059(6) 0.066(5) 0.090(6) 0.005(4) 0.024(5) 0.014(5)
N8_7 0.073(6) 0.069(5) 0.085(6) 0.010(4) 0.021(4) 0.009(5)
C9_7 0.092(8) 0.073(5) 0.083(7) 0.012(5) 0.023(5) 0.015(5)
N10_7 0.077(6) 0.082(5) 0.077(5) 0.016(4) 0.021(4) 0.018(5)
N11_7 0.077(6) 0.083(6) 0.083(6) 0.013(5) 0.000(5) -0.009(6)
C12_7 0.179(12) 0.069(6) 0.091(10) 0.010(6) 0.038(9) 0.022(6)
C13_7 0.235(14) 0.110(10) 0.115(13) -0.012(11) -0.005(14) 0.085(10)
C14_7 0.318(19) 0.116(12) 0.167(19) -0.016(14) -0.028(19) 0.096(12)
C15_7 0.37(2) 0.092(13) 0.18(2) 0.015(15) -0.01(2) 0.042(11)
C16_7 0.307(19) 0.086(9) 0.127(16) 0.006(11) 0.010(17) -0.017(11)
C17_7 0.216(14) 0.075(8) 0.118(13) 0.015(9) 0.042(12) -0.021(8)
C18_7 0.081(6) 0.095(9) 0.087(6) 0.016(5) 0.018(5) 0.033(6)
O19_7 0.087(5) 0.151(9) 0.099(7) 0.015(6) 0.022(5) 0.055(6)
C20_7 0.079(7) 0.183(14) 0.091(8) 0.022(7) 0.021(6) 0.028(7)
C21_7 0.087(7) 0.142(12) 0.088(7) 0.013(6) 0.024(5) -0.003(7)
C22_7 0.078(6) 0.087(8) 0.083(6) 0.017(5) 0.023(5) 0.014(6)
O23_7 0.090(5) 0.089(6) 0.089(5) 0.019(5) 0.026(4) 0.014(4)
C24_7 0.091(8) 0.130(10) 0.091(7) 0.027(8) 0.019(6) 0.027(7)
O25_7 0.090(6) 0.174(10) 0.087(5) 0.010(7) 0.014(5) 0.001(6)
C26_7 0.161(17) 0.150(10) 0.111(13) 0.041(11) 0.031(13) 0.076(11)
C27_7 0.103(11) 0.155(16) 0.098(8) 0.019(9) 0.025(7) 0.028(11)
C28_7 0.087(10) 0.228(16) 0.097(10) 0.025(10) 0.026(8) 0.002(10)
O29_7 0.102(8) 0.270(17) 0.113(7) 0.027(9) 0.041(6) 0.029(10)
Si30_7 0.095(3) 0.257(8) 0.110(4) 0.026(5) 0.031(3) 0.026(4)
C31_7 0.137(14) 0.28(2) 0.123(15) 0.011(19) 0.044(14) 0.052(18)
C32_7 0.106(9) 0.27(3) 0.106(11) 0.018(16) 0.045(7) 0.006(12)
C33_7 0.129(13) 0.255(13) 0.147(14) 0.014(13) 0.055(12) 0.004(12)
C34_7 0.157(17) 0.37(4) 0.22(3) 0.07(3) 0.022(18) -0.08(2)
C35_7 0.22(3) 0.272(18) 0.31(4) -0.02(4) 0.12(3) 0.04(3)
C36_7 0.31(4) 0.29(4) 0.154(15) 0.03(2) 0.075(18) -0.06(4)
C37_7 0.36(2) 0.167(17) 0.27(3) -0.07(2) -0.04(3) 0.167(16)
O38_7 0.49(4) 0.182(17) 0.41(5) -0.01(3) -0.03(4) 0.20(2)
C39_7 0.28(2) 0.25(3) 0.29(4) -0.15(3) -0.11(3) 0.164(19)
O1_8 0.088(5) 0.069(4) 0.085(5) -0.009(4) 0.021(4) 0.001(4)
C2_8 0.081(8) 0.070(6) 0.087(6) -0.002(4) 0.019(6) 0.003(6)
N3_8 0.093(7) 0.078(5) 0.082(6) -0.005(5) 0.015(5) 0.011(5)
C4_8 0.122(11) 0.079(7) 0.092(7) -0.006(6) 0.019(7) 0.015(7)
N5_8 0.127(10) 0.088(8) 0.091(6) -0.008(5) 0.019(6) 0.027(7)
C6_8 0.117(10) 0.082(7) 0.084(6) -0.003(5) 0.034(6) 0.021(7)
C7_8 0.083(8) 0.078(6) 0.088(6) -0.013(5) 0.020(6) 0.003(6)
N8_8 0.090(7) 0.070(6) 0.093(6) -0.009(5) 0.022(5) 0.019(5)
C9_8 0.114(10) 0.070(7) 0.100(6) -0.012(5) 0.015(7) 0.021(7)
N10_8 0.122(9) 0.078(5) 0.097(6) -0.016(5) 0.016(6) 0.033(6)
N11_8 0.150(12) 0.094(9) 0.095(8) 0.000(7) 0.016(8) 0.027(8)
C12_8 0.144(12) 0.070(9) 0.101(6) -0.009(6) 0.009(7) 0.010(8)
C13_8 0.188(15) 0.078(10) 0.095(7) -0.019(8) 0.018(9) 0.005(10)
C14_8 0.200(15) 0.087(11) 0.097(7) -0.001(8) 0.019(9) -0.004(10)
C15_8 0.168(15) 0.120(15) 0.126(12) -0.015(11) -0.013(10) -0.026(9)
C16_8 0.128(13) 0.127(15) 0.133(10) 0.011(11) -0.011(9) -0.017(9)
C17_8 0.131(11) 0.092(11) 0.129(9) 0.008(9) -0.008(8) -0.007(8)
C18_8 0.188(13) 0.076(6) 0.113(10) -0.016(5) 0.032(9) 0.053(8)
O19_8 0.241(12) 0.116(10) 0.128(9) -0.001(7) 0.077(8) 0.086(9)
C20_8 0.237(11) 0.123(12) 0.165(15) -0.007(9) 0.070(10) 0.096(9)
C21_8 0.232(11) 0.092(8) 0.129(13) -0.008(8) 0.023(10) 0.066(8)
C22_8 0.210(12) 0.075(6) 0.099(10) -0.028(6) 0.027(9) 0.037(7)
O23_8 0.241(11) 0.068(6) 0.143(10) -0.026(6) 0.028(10) 0.029(6)
C24_8 0.293(17) 0.073(8) 0.120(11) -0.034(9) 0.029(11) 0.046(9)
O25_8 0.286(14) 0.095(7) 0.127(10) -0.021(8) 0.027(10) 0.070(8)
C26_8 0.36(4) 0.15(2) 0.114(11) -0.044(13) 0.031(13) 0.07(2)
C27_8 0.33(2) 0.072(9) 0.18(2) -0.021(12) 0.05(2) 0.040(13)
C28_8 0.233(15) 0.19(2) 0.22(2) 0.030(17) 0.068(14) 0.054(11)
Si30_8 0.221(9) 0.250(13) 0.301(15) -0.021(11) 0.076(9) 0.052(10)
O29_8 0.229(12) 0.21(2) 0.27(2) 0.045(16) 0.064(13) 0.062(12)
C31_8 0.47(6) 0.35(6) 0.27(2) -0.01(3) 0.02(3) 0.05(6)
C32_8 0.24(4) 0.28(3) 0.47(6) -0.02(3) 0.01(4) 0.09(3)
C33_8 0.27(3) 0.33(3) 0.35(3) -0.01(3) 0.10(3) 0.00(3)
C34_8 0.50(7) 0.29(4) 0.50(7) 0.05(4) 0.13(7) 0.04(5)
C35_8 0.39(6) 0.47(7) 0.30(3) 0.03(4) 0.08(4) 0.05(6)
C36_8 0.30(3) 0.47(7) 0.46(6) 0.00(6) 0.07(4) -0.09(4)
C37_8 0.226(17) 0.122(15) 0.099(9) -0.020(11) 0.039(10) -0.015(13)
O38_8 0.256(19) 0.179(17) 0.111(9) -0.019(10) 0.036(10) 0.000(15)
C39_8 0.26(2) 0.18(3) 0.112(15) -0.047(17) 0.039(14) 0.05(2)
O1_9 0.057(4) 0.069(4) 0.078(5) 0.001(4) 0.010(3) 0.003(3)
C2_9 0.048(5) 0.054(5) 0.076(6) 0.008(4) 0.021(4) 0.002(4)
N3_9 0.056(5) 0.053(5) 0.083(5) 0.007(4) 0.016(4) -0.003(4)
C4_9 0.059(6) 0.060(5) 0.083(6) 0.002(5) 0.017(4) -0.001(4)
N5_9 0.059(5) 0.060(4) 0.086(6) 0.003(4) 0.013(4) 0.000(4)
C6_9 0.057(6) 0.056(4) 0.084(7) 0.008(4) 0.016(4) 0.001(4)
C7_9 0.047(5) 0.056(4) 0.081(6) 0.006(4) 0.019(4) 0.007(4)
N8_9 0.051(4) 0.061(4) 0.085(6) 0.008(4) 0.013(4) 0.002(4)
C9_9 0.051(6) 0.063(5) 0.088(7) 0.011(5) 0.011(4) 0.000(4)
N10_9 0.055(4) 0.059(4) 0.084(5) 0.010(4) 0.006(4) 0.000(4)
N11_9 0.085(7) 0.060(5) 0.092(7) 0.005(5) -0.003(5) -0.012(5)
C12_9 0.070(5) 0.064(5) 0.088(8) 0.014(6) 0.004(6) 0.003(4)
C13_9 0.076(6) 0.060(5) 0.095(9) -0.010(6) 0.011(6) -0.004(5)
C14_9 0.095(5) 0.059(6) 0.094(9) -0.004(6) 0.010(7) 0.003(4)
C15_9 0.109(7) 0.069(8) 0.146(14) 0.012(9) 0.003(10) 0.006(5)
C16_9 0.106(7) 0.069(6) 0.156(15) 0.020(9) 0.000(10) 0.015(6)
C17_9 0.079(7) 0.070(6) 0.127(12) -0.005(8) 0.002(8) 0.011(5)
C18_9 0.061(5) 0.071(7) 0.095(6) 0.013(5) -0.001(5) -0.003(5)
O19_9 0.062(4) 0.088(6) 0.116(7) -0.002(5) -0.004(4) 0.009(4)
C20_9 0.064(6) 0.097(9) 0.109(7) 0.013(6) 0.002(5) -0.007(6)
C21_9 0.073(6) 0.115(10) 0.102(7) -0.002(6) 0.003(5) -0.018(7)
C22_9 0.079(6) 0.094(9) 0.082(6) 0.011(5) 0.006(5) -0.009(6)
O23_9 0.097(5) 0.112(8) 0.095(6) 0.023(5) 0.013(4) -0.008(5)
C24_9 0.106(8) 0.110(9) 0.095(7) 0.008(7) -0.002(6) 0.006(7)
O25_9 0.093(6) 0.169(11) 0.113(6) 0.013(7) -0.011(5) -0.010(7)
C26_9 0.21(2) 0.122(10) 0.19(2) 0.029(14) 0.01(2) 0.059(12)
C27_9 0.168(19) 0.22(3) 0.099(9) -0.002(13) 0.008(9) 0.01(2)
C28_9 0.074(7) 0.093(9) 0.105(7) 0.005(6) 0.013(6) 0.002(6)
O29_9^a 0.079(11) 0.096(14) 0.109(7) 0.018(8) 0.021(7) 0.022(10)
Si30_9^a 0.071(5) 0.122(7) 0.116(5) 0.036(5) 0.041(4) 0.000(5)
C31_9^a 0.072(9) 0.16(2) 0.093(16) 0.05(2) 0.034(10) 0.009(13)
C32_9^a 0.095(16) 0.136(17) 0.21(3) 0.07(2) 0.05(2) -0.018(17)
C33_9^a 0.083(11) 0.128(11) 0.120(12) 0.013(11) 0.040(11) -0.004(10)
C34_9^a 0.101(16) 0.114(13) 0.18(3) 0.037(18) 0.075(19) 0.016(14)
C35_9^a 0.088(12) 0.17(3) 0.21(3) 0.04(3) 0.045(18) 0.033(15)
C36_9^a 0.093(19) 0.21(3) 0.120(12) -0.013(14) 0.055(13) -0.07(2)
O29_9^b 0.076(14) 0.096(16) 0.111(8) 0.017(9) 0.015(7) 0.030(12)
Si30_9^b 0.056(5) 0.086(6) 0.107(5) 0.015(5) 0.032(4) -0.003(5)
C31_9^b 0.10(2) 0.16(2) 0.14(3) 0.01(3) 0.03(2) -0.06(2)
C32_9^b 0.10(3) 0.128(18) 0.12(3) 0.04(2) 0.03(2) 0.039(17)
C33_9^b 0.051(11) 0.120(16) 0.145(13) 0.005(16) 0.039(11) 0.005(9)
C34_9^b 0.06(2) 0.126(19) 0.20(3) 0.03(2) 0.05(2) 0.010(13)
C35_9^b 0.10(2) 0.16(2) 0.18(3) 0.06(3) 0.06(2) -0.06(2)
C36_9^b 0.054(16) 0.19(4) 0.144(13) 0.02(2) 0.065(12) 0.00(2)
C37_9 0.102(6) 0.066(7) 0.090(9) 0.001(7) 0.020(7) -0.015(5)
O38_9 0.085(5) 0.078(6) 0.124(8) 0.013(6) 0.011(6) -0.018(4)
C39_9 0.136(14) 0.071(7) 0.147(16) 0.002(10) 0.023(12) -0.020(8)
O1_10 0.074(4) 0.068(4) 0.086(5) 0.010(4) 0.009(4) -0.005(4)
C2_10 0.071(7) 0.072(5) 0.084(6) 0.005(5) 0.016(5) -0.005(5)
N3_10 0.082(7) 0.082(5) 0.092(7) 0.013(5) 0.013(5) 0.004(5)
C4_10 0.080(8) 0.083(6) 0.102(7) 0.023(6) 0.019(6) 0.003(6)
N5_10 0.079(7) 0.079(6) 0.112(7) 0.013(5) 0.017(5) 0.010(5)
C6_10 0.076(8) 0.075(6) 0.103(7) 0.008(5) 0.008(6) 0.002(6)
C7_10 0.058(6) 0.069(5) 0.093(6) 0.002(5) 0.008(5) 0.001(5)
N8_10 0.065(6) 0.067(5) 0.099(6) -0.001(4) 0.007(5) 0.012(5)
C9_10 0.069(7) 0.063(5) 0.109(6) -0.009(5) 0.007(5) 0.012(5)
N10_10 0.077(6) 0.064(4) 0.117(7) -0.010(5) 0.004(5) 0.006(4)
N11_10 0.134(11) 0.080(8) 0.102(8) 0.023(6) 0.013(7) 0.009(7)
C12_10 0.086(7) 0.070(8) 0.117(6) -0.015(6) -0.005(5) 0.019(6)
C13_10 0.106(9) 0.078(9) 0.106(7) -0.014(7) 0.000(6) 0.019(7)
C14_10 0.128(9) 0.112(12) 0.106(7) -0.019(9) -0.006(7) 0.016(9)
C15_10 0.116(10) 0.106(13) 0.145(12) -0.016(10) -0.024(8) 0.029(9)
C16_10 0.094(9) 0.099(12) 0.150(11) -0.031(10) -0.022(7) 0.028(8)
C17_10 0.085(7) 0.069(9) 0.150(10) -0.026(8) -0.016(7) 0.020(6)
C18_10 0.098(8) 0.062(6) 0.152(12) -0.017(6) 0.013(7) 0.015(5)
O19_10 0.079(5) 0.081(7) 0.208(12) 0.008(7) 0.002(6) -0.004(5)
C20_10 0.102(8) 0.076(8) 0.171(12) -0.015(7) 0.026(8) 0.010(7)
C21_10 0.108(9) 0.056(6) 0.188(11) -0.001(6) 0.046(9) 0.012(6)
C22_10 0.146(11) 0.077(6) 0.163(12) 0.003(6) 0.061(10) 0.048(8)
O23_10 0.223(16) 0.101(8) 0.192(10) -0.021(7) 0.035(12) 0.057(9)
C24_10 0.164(12) 0.094(8) 0.199(13) -0.037(9) -0.013(12) 0.057(9)
O25_10 0.133(9) 0.064(5) 0.227(12) -0.004(7) 0.033(9) 0.024(6)
C26_10 0.170(17) 0.150(16) 0.26(3) -0.01(2) -0.04(2) 0.008(15)
C27_10 0.144(12) 0.098(13) 0.20(2) -0.025(14) 0.016(12) 0.026(10)
C28_10 0.109(10) 0.112(13) 0.188(12) -0.034(10) 0.036(11) 0.015(9)
O29_10 0.103(7) 0.154(11) 0.246(16) -0.073(11) 0.047(9) 0.009(7)
Si30_10 0.122(4) 0.128(4) 0.161(5) -0.035(4) 0.043(4) 0.009(3)
C31_10 0.119(11) 0.121(14) 0.22(2) -0.039(14) 0.068(11) 0.004(9)
C32_10 0.17(2) 0.20(3) 0.216(18) -0.007(17) 0.094(17) -0.006(19)
C33_10 0.147(13) 0.26(2) 0.165(14) -0.046(13) 0.038(10) 0.081(12)
C34_10 0.26(3) 0.34(4) 0.19(2) 0.03(2) 0.10(2) 0.17(3)
C35_10 0.138(15) 0.32(3) 0.24(3) -0.10(3) 0.001(14) 0.079(17)
C36_10 0.22(3) 0.28(3) 0.126(18) -0.050(19) -0.003(17) 0.13(2)
C37_10 0.156(13) 0.153(17) 0.099(8) -0.022(11) 0.012(8) 0.008(12)
O38_10 0.173(12) 0.150(13) 0.105(9) 0.000(9) 0.005(8) -0.010(10)
C39_10 0.24(3) 0.34(5) 0.092(9) 0.004(19) -0.021(13) -0.01(3)
O1_11 0.078(5) 0.089(5) 0.085(4) 0.023(4) 0.010(4) 0.004(4)
C2_11 0.059(6) 0.094(6) 0.086(5) 0.012(5) 0.016(5) 0.003(6)
N3_11 0.078(6) 0.095(7) 0.091(6) 0.014(5) 0.008(5) -0.007(6)
C4_11 0.118(11) 0.107(7) 0.085(6) 0.015(6) 0.019(8) -0.009(9)
N5_11 0.140(11) 0.109(7) 0.085(7) 0.019(5) 0.018(8) -0.010(8)
C6_11 0.103(10) 0.106(6) 0.093(7) 0.023(5) 0.013(8) -0.011(8)
C7_11 0.079(8) 0.099(6) 0.087(6) 0.024(5) 0.020(6) 0.005(7)
N8_11 0.088(7) 0.105(6) 0.089(6) 0.022(5) 0.023(6) 0.006(7)
C9_11 0.105(10) 0.109(6) 0.089(7) 0.030(5) 0.032(7) -0.011(7)
N10_11 0.115(9) 0.110(6) 0.087(5) 0.035(5) 0.024(6) -0.005(7)
N11_11 0.189(17) 0.103(8) 0.098(9) 0.015(7) 0.007(10) -0.008(10)
C12_11 0.142(13) 0.107(7) 0.106(11) 0.034(7) 0.024(9) -0.012(8)
C13_11 0.146(14) 0.105(8) 0.111(12) 0.035(8) 0.022(9) -0.004(10)
C14_11 0.24(2) 0.107(9) 0.163(17) 0.037(11) 0.068(13) 0.001(12)
C15_11 0.29(3) 0.104(12) 0.19(2) 0.024(13) 0.091(17) -0.030(16)
C16_11 0.29(3) 0.114(11) 0.19(2) 0.042(14) 0.103(17) -0.032(16)
C17_11 0.23(2) 0.116(10) 0.140(16) 0.031(11) 0.072(14) -0.035(14)
C18_11 0.207(14) 0.132(13) 0.088(7) 0.042(7) 0.020(7) -0.028(11)
O19_11 0.268(15) 0.196(15) 0.117(10) 0.032(9) 0.084(10) -0.065(13)
C20_11 0.383(17) 0.21(2) 0.106(13) 0.026(11) 0.096(13) -0.020(15)
C21_11 0.41(2) 0.162(17) 0.091(10) 0.027(10) 0.002(14) -0.040(13)
C22_11 0.261(15) 0.148(16) 0.117(9) 0.055(9) -0.034(10) -0.030(12)
O23_11 0.43(3) 0.24(2) 0.150(12) 0.062(11) -0.110(15) 0.043(18)
C24_11 0.41(3) 0.23(2) 0.128(11) 0.081(13) -0.069(17) -0.094(18)
O25_11 0.52(3) 0.231(19) 0.103(9) 0.066(10) -0.016(13) -0.06(2)
C26_11 0.48(5) 0.26(3) 0.23(3) 0.14(3) -0.06(3) -0.11(4)
C27_11 0.45(3) 0.36(6) 0.26(4) 0.12(4) -0.13(3) -0.17(3)
C28_11 0.47(2) 0.34(3) 0.31(3) -0.01(3) 0.14(3) 0.07(3)
Si30_11 0.43(2) 0.55(4) 0.56(4) 0.14(3) 0.06(3) 0.09(3)
O29_11 0.43(2) 0.48(4) 0.42(4) 0.03(3) 0.03(3) 0.05(3)
C31_11 0.49(6) 0.60(5) 0.74(8) 0.18(7) 0.07(7) -0.01(7)
C32_11 0.56(8) 0.55(8) 0.56(4) 0.13(5) -0.11(4) 0.05(8)
C33_11 0.47(4) 0.55(4) 0.62(5) 0.15(4) 0.07(5) 0.13(4)
C34_11 0.47(8) 0.54(8) 0.63(5) 0.12(5) 0.02(6) 0.24(7)
C35_11 0.57(7) 0.55(4) 0.75(9) 0.11(7) 0.16(8) 0.07(7)
C36_11 0.49(4) 0.49(8) 0.65(8) 0.10(8) 0.00(6) 0.10(5)
C37_11 0.28(3) 0.116(13) 0.19(2) 0.032(14) 0.093(18) 0.020(16)
O38_11 0.175(14) 0.113(10) 0.167(14) 0.019(9) 0.043(10) 0.017(9)
C39_11 0.41(6) 0.120(19) 0.45(6) 0.06(3) 0.22(5) 0.05(3)
O1_12 0.082(5) 0.079(4) 0.071(5) 0.003(4) 0.015(4) 0.010(4)
C2_12 0.069(7) 0.077(5) 0.075(6) -0.003(4) 0.011(5) -0.006(5)
N3_12 0.070(6) 0.068(4) 0.073(6) -0.005(4) 0.014(4) -0.006(4)
C4_12 0.071(7) 0.076(6) 0.081(6) -0.005(5) 0.018(5) -0.003(6)
N5_12 0.079(7) 0.075(6) 0.088(6) -0.007(4) 0.018(5) 0.000(5)
C6_12 0.082(8) 0.086(6) 0.079(6) -0.011(5) 0.019(5) 0.003(6)
C7_12 0.083(8) 0.085(6) 0.067(5) -0.006(5) 0.018(5) -0.001(6)
N8_12 0.084(7) 0.087(6) 0.074(5) -0.010(4) 0.016(5) 0.014(5)
C9_12 0.103(9) 0.087(6) 0.078(5) -0.009(5) 0.016(5) -0.005(7)
N10_12 0.087(7) 0.083(5) 0.085(6) -0.013(4) 0.017(5) 0.001(5)
N11_12 0.088(7) 0.066(6) 0.091(7) -0.005(5) 0.010(5) -0.006(5)
C12_12 0.155(12) 0.097(11) 0.084(6) -0.016(7) -0.002(7) 0.004(9)
C13_12 0.148(13) 0.142(16) 0.109(10) -0.020(11) -0.022(9) 0.010(11)
C14_12 0.217(17) 0.22(2) 0.128(12) -0.037(15) -0.063(12) 0.024(16)
C15_12 0.30(2) 0.24(3) 0.125(14) -0.053(18) -0.055(15) 0.05(2)
C16_12 0.32(2) 0.19(2) 0.095(9) -0.050(14) -0.007(14) 0.048(19)
C17_12 0.224(18) 0.119(14) 0.080(8) -0.011(9) 0.030(10) 0.010(13)
C18_12 0.090(8) 0.088(6) 0.099(9) -0.029(5) 0.029(6) 0.004(6)
O19_12 0.119(7) 0.097(7) 0.125(8) -0.011(6) 0.060(6) 0.014(6)
C20_12 0.102(7) 0.080(9) 0.179(14) -0.001(8) 0.059(7) 0.012(5)
C21_12 0.114(7) 0.087(8) 0.141(11) -0.002(7) 0.039(8) -0.007(6)
C22_12 0.095(7) 0.091(6) 0.135(12) -0.016(7) 0.041(8) -0.020(5)
O23_12 0.114(7) 0.105(7) 0.176(11) -0.053(7) 0.043(7) -0.026(5)
C24_12 0.147(11) 0.103(8) 0.141(11) -0.045(9) 0.064(8) -0.020(7)
O25_12 0.149(8) 0.090(6) 0.136(9) -0.015(6) 0.054(7) -0.011(6)
C26_12 0.167(19) 0.18(2) 0.138(10) -0.033(14) 0.067(11) 0.002(18)
C27_12 0.180(18) 0.120(11) 0.164(19) -0.028(13) 0.062(16) -0.041(13)
C28_12 0.097(8) 0.098(11) 0.191(14) -0.016(10) 0.055(7) 0.008(7)
O29_12 0.135(9) 0.114(7) 0.200(13) -0.049(8) 0.088(9) -0.024(7)
Si30_12 0.135(4) 0.128(5) 0.192(6) -0.027(4) 0.074(4) -0.022(4)
C31_12 0.15(2) 0.27(3) 0.213(14) -0.02(2) 0.106(15) -0.05(2)
C32_12 0.135(14) 0.128(12) 0.24(3) -0.027(17) 0.037(14) -0.015(10)
C33_12 0.122(11) 0.139(14) 0.232(14) -0.021(14) 0.055(8) -0.025(8)
C34_12 0.143(16) 0.155(17) 0.29(3) 0.00(2) 0.077(15) -0.002(13)
C35_12 0.15(2) 0.28(4) 0.209(13) -0.06(2) 0.037(13) 0.01(2)
C36_12 0.15(2) 0.152(17) 0.36(4) 0.01(3) 0.02(2) -0.050(15)
C37_12^a 0.21(2) 0.23(4) 0.15(2) -0.02(3) -0.077(16) 0.02(2)
O38_12^a 0.17(2) 0.16(3) 0.127(19) 0.019(17) -0.066(15) -0.013(18)
C39_12^a 0.22(4) 0.34(8) 0.17(3) -0.07(5) -0.09(3) 0.01(5)
C37B_12^b 0.39(4) 0.23(4) 0.11(2) -0.04(3) 0.02(3) 0.04(3)
O38B_12^b 0.43(5) 0.17(3) 0.074(17) -0.011(18) 0.08(3) 0.07(3)
C39B_12^b 0.45(8) 0.28(7) 0.15(4) 0.04(5) 0.03(5) 0.06(7)
O1_13 0.059(4) 0.092(5) 0.106(6) 0.021(5) 0.015(4) 0.010(4)
C2_13 0.074(8) 0.093(6) 0.088(7) 0.021(5) 0.012(6) 0.015(6)
N3_13 0.081(7) 0.101(6) 0.081(7) 0.015(5) 0.006(5) 0.017(6)
C4_13 0.073(8) 0.099(7) 0.090(7) 0.025(5) 0.017(6) 0.015(7)
N5_13 0.078(7) 0.117(8) 0.095(7) 0.027(5) 0.007(5) 0.017(7)
C6_13 0.072(8) 0.121(7) 0.092(7) 0.033(5) -0.001(6) 0.003(7)
C7_13 0.073(8) 0.117(8) 0.084(6) 0.019(5) 0.004(6) 0.007(7)
N8_13 0.084(7) 0.129(8) 0.089(7) 0.023(5) -0.005(6) 0.000(7)
C9_13 0.098(10) 0.144(8) 0.089(7) 0.034(6) -0.004(7) -0.016(9)
N10_13 0.102(8) 0.138(7) 0.102(7) 0.039(6) -0.022(7) -0.011(7)
N11_13 0.112(9) 0.096(7) 0.094(8) 0.024(6) 0.015(7) 0.017(7)
C12_13 0.156(14) 0.166(15) 0.094(9) 0.034(8) -0.019(8) -0.025(11)
C13_13 0.201(18) 0.172(19) 0.084(9) 0.028(9) -0.011(10) -0.021(13)
C14_13 0.27(2) 0.22(2) 0.098(12) 0.007(13) -0.028(11) -0.013(17)
C15_13 0.26(2) 0.24(3) 0.094(15) 0.028(14) -0.045(13) -0.037(18)
C16_13 0.200(19) 0.24(3) 0.118(15) 0.036(14) -0.047(12) -0.048(15)
C17_13 0.156(15) 0.22(2) 0.117(13) 0.030(13) -0.041(10) -0.031(13)
C18_13 0.115(9) 0.163(9) 0.118(12) 0.070(9) -0.014(9) -0.007(7)
O19_13 0.114(7) 0.198(13) 0.252(16) 0.141(12) 0.012(10) 0.002(8)
C20_13 0.126(11) 0.214(15) 0.245(18) 0.142(14) 0.042(13) 0.045(11)
C21_13 0.152(14) 0.172(12) 0.229(17) 0.083(13) 0.052(12) 0.024(9)
C22_13 0.118(9) 0.158(10) 0.108(11) 0.060(10) 0.017(8) -0.004(7)
O23_13 0.138(10) 0.214(14) 0.143(11) 0.097(10) 0.030(8) -0.006(8)
C24_13 0.170(15) 0.212(17) 0.187(15) 0.107(15) 0.016(13) 0.000(12)
O25_13 0.198(14) 0.208(17) 0.288(18) 0.160(15) 0.076(13) 0.037(11)
C26_13 0.27(4) 0.28(4) 0.184(15) 0.141(19) 0.016(16) -0.01(3)
C27_13 0.28(3) 0.225(19) 0.25(3) 0.11(2) 0.05(3) -0.06(2)
C28_13 0.142(16) 0.28(2) 0.238(18) 0.154(15) 0.029(15) 0.033(14)
O29_13 0.162(14) 0.31(2) 0.277(19) 0.166(17) 0.048(13) 0.009(13)
Si30_13 0.157(6) 0.280(12) 0.248(11) 0.122(9) 0.068(7) 0.033(7)
C31_13 0.151(13) 0.23(3) 0.170(19) 0.059(17) 0.068(10) 0.025(14)
C32_13 0.20(3) 0.32(4) 0.37(4) 0.12(3) 0.12(3) 0.09(3)
C33_13 0.134(15) 0.34(2) 0.22(2) 0.137(14) 0.051(11) -0.021(14)
C34_13 0.26(3) 0.34(3) 0.20(3) 0.09(2) 0.09(2) -0.05(3)
C35_13 0.21(3) 0.46(6) 0.31(5) 0.19(4) -0.03(2) -0.01(2)
C36_13 0.16(2) 0.31(3) 0.22(3) 0.13(2) 0.07(2) 0.00(2)
C37_13 0.33(3) 0.26(3) 0.122(15) -0.04(2) -0.029(15) 0.02(2)
O38_13 0.31(2) 0.26(3) 0.115(13) -0.016(15) -0.005(13) 0.02(2)
C39_13 0.45(6) 0.28(5) 0.122(16) -0.05(3) -0.05(2) 0.09(4)
O1_14 0.062(4) 0.083(5) 0.083(5) 0.001(4) 0.008(3) 0.004(4)
C2_14 0.058(6) 0.081(6) 0.091(7) 0.001(5) 0.007(5) 0.007(5)
N3_14 0.063(6) 0.091(7) 0.085(6) -0.006(5) 0.003(4) 0.003(5)
C4_14 0.076(8) 0.116(7) 0.087(8) -0.006(6) -0.007(6) -0.001(7)
N5_14 0.067(6) 0.115(7) 0.103(8) -0.012(6) -0.001(6) 0.000(6)
C6_14 0.065(7) 0.106(6) 0.099(7) -0.010(5) 0.017(5) -0.004(7)
C7_14 0.054(6) 0.090(5) 0.099(7) -0.004(5) 0.016(5) -0.001(5)
N8_14 0.060(6) 0.084(5) 0.103(7) -0.006(5) 0.024(5) -0.012(5)
C9_14 0.064(7) 0.095(5) 0.094(7) -0.014(5) 0.026(5) -0.015(5)
N10_14 0.068(6) 0.104(6) 0.100(6) -0.016(5) 0.017(5) -0.018(5)
N11_14 0.101(9) 0.120(9) 0.100(9) -0.003(7) -0.023(7) 0.015(8)
C12_14 0.106(7) 0.088(6) 0.091(9) -0.017(6) 0.036(7) -0.020(5)
C13_14 0.113(7) 0.069(6) 0.097(10) -0.016(7) 0.033(8) -0.019(6)
C14_14 0.143(7) 0.076(7) 0.085(9) 0.001(7) 0.052(8) -0.009(5)
C15_14 0.170(9) 0.067(8) 0.127(13) -0.016(8) 0.064(11) -0.015(7)
C16_14 0.149(9) 0.098(8) 0.128(13) -0.024(9) 0.072(11) -0.039(9)
C17_14 0.121(9) 0.100(8) 0.113(11) -0.034(8) 0.047(9) -0.033(7)
C18_14 0.091(7) 0.136(12) 0.111(7) -0.037(7) 0.014(6) -0.022(8)
O19_14 0.089(6) 0.230(15) 0.127(9) -0.061(9) 0.008(6) -0.038(8)
C20_14 0.089(8) 0.218(18) 0.141(10) -0.080(11) -0.014(6) -0.034(9)
C21_14 0.123(10) 0.211(18) 0.119(9) -0.055(8) -0.007(7) 0.008(11)
C22_14 0.115(8) 0.163(15) 0.100(7) -0.035(8) 0.012(6) 0.011(10)
O23_14 0.188(12) 0.193(15) 0.133(10) -0.053(10) 0.028(8) 0.035(11)
C24_14 0.223(19) 0.209(18) 0.169(16) -0.088(14) 0.028(13) -0.012(13)
O25_14 0.175(13) 0.264(19) 0.142(11) -0.089(12) -0.013(9) -0.012(12)
C26_14 0.32(5) 0.23(2) 0.38(5) -0.07(3) 0.09(4) -0.06(2)
C27_14 0.29(4) 0.33(5) 0.155(17) -0.11(3) 0.027(19) 0.03(3)
C28_14 0.105(13) 0.26(2) 0.211(17) -0.052(15) 0.051(12) -0.010(12)
O29_14 0.122(11) 0.39(3) 0.247(15) -0.057(16) 0.087(11) -0.044(14)
Si30_14 0.219(10) 0.47(2) 0.261(13) -0.073(15) 0.130(10) -0.038(13)
C31_14 0.32(5) 0.52(4) 0.28(4) -0.04(4) 0.16(4) -0.07(3)
C32_14 0.253(19) 0.54(6) 0.20(3) -0.11(4) 0.115(18) -0.06(3)
C33_14 0.28(3) 0.46(4) 0.38(4) -0.13(3) 0.12(3) 0.00(2)
C34_14 0.32(4) 0.47(8) 0.59(7) -0.15(6) 0.00(5) 0.04(3)
C35_14 0.44(7) 0.48(5) 0.45(7) -0.04(5) 0.09(6) 0.00(5)
C36_14 0.30(5) 0.61(7) 0.49(5) -0.24(5) 0.22(4) -0.05(5)
C37_14 0.154(8) 0.073(8) 0.123(13) -0.008(9) 0.041(11) 0.004(6)
O38_14 0.133(8) 0.070(6) 0.132(9) -0.010(6) 0.042(7) 0.011(5)
C39_14 0.190(18) 0.066(7) 0.17(2) -0.008(10) 0.083(16) 0.008(9)
O1_15 0.072(5) 0.061(4) 0.080(4) 0.005(3) 0.020(4) 0.002(4)
C2_15 0.062(6) 0.061(5) 0.083(6) 0.001(4) 0.021(5) -0.008(5)
N3_15 0.050(5) 0.066(4) 0.083(6) 0.002(4) 0.014(4) 0.000(4)
C4_15 0.053(6) 0.065(5) 0.092(6) 0.002(5) 0.018(5) -0.002(5)
N5_15 0.053(5) 0.059(5) 0.092(5) 0.009(4) 0.025(4) -0.009(4)
C6_15 0.052(6) 0.059(5) 0.093(6) 0.008(4) 0.020(4) -0.003(4)
C7_15 0.060(6) 0.059(5) 0.086(6) 0.003(4) 0.018(4) -0.004(5)
N8_15 0.066(6) 0.063(5) 0.085(6) 0.002(4) 0.014(4) -0.003(4)
C9_15 0.071(6) 0.068(5) 0.081(5) 0.007(5) 0.027(4) 0.002(5)
N10_15 0.062(5) 0.063(4) 0.088(5) 0.016(4) 0.019(4) 0.001(4)
N11_15 0.062(6) 0.068(6) 0.103(7) 0.005(5) 0.014(5) -0.009(5)
C12_15 0.092(7) 0.071(7) 0.078(5) 0.006(5) 0.012(5) 0.019(5)
C13_15 0.104(8) 0.077(9) 0.076(7) -0.002(6) 0.008(6) -0.001(6)
C14_15 0.117(9) 0.102(11) 0.081(7) -0.002(7) -0.002(6) -0.003(7)
C15_15 0.154(13) 0.133(15) 0.083(7) 0.006(9) 0.003(8) -0.019(10)
C16_15 0.127(11) 0.138(14) 0.079(7) 0.010(9) 0.012(7) 0.007(9)
C17_15 0.116(10) 0.099(11) 0.082(6) 0.002(7) 0.025(6) 0.010(8)
C18_15 0.080(7) 0.073(5) 0.096(8) 0.023(5) 0.029(6) 0.008(5)
O19_15 0.120(7) 0.094(6) 0.109(7) 0.029(5) 0.058(6) 0.008(5)
C20_15 0.098(7) 0.090(8) 0.157(13) 0.050(8) 0.053(7) 0.010(5)
C21_15 0.082(6) 0.073(6) 0.135(11) 0.033(6) 0.016(7) 0.001(5)
C22_15 0.075(6) 0.065(5) 0.100(9) 0.020(5) 0.018(6) 0.003(5)
O23_15 0.075(5) 0.070(5) 0.129(8) 0.014(5) 0.010(5) 0.001(4)
C24_15 0.102(8) 0.082(8) 0.129(9) 0.039(7) 0.007(7) 0.003(6)
O25_15 0.090(5) 0.073(5) 0.167(10) 0.044(6) 0.018(6) 0.005(4)
C26_15 0.152(18) 0.17(2) 0.130(9) 0.044(10) 0.022(10) 0.035(15)
C27_15 0.116(11) 0.093(9) 0.174(17) 0.046(11) 0.008(12) 0.020(9)
C28_15 0.090(8) 0.126(12) 0.218(16) 0.087(10) 0.057(8) 0.016(7)
O29_15 0.144(10) 0.185(11) 0.276(16) 0.129(11) 0.132(11) 0.064(9)
Si30_15 0.140(5) 0.148(6) 0.331(12) 0.081(7) 0.109(7) 0.039(5)
C31_15 0.171(19) 0.125(18) 0.36(3) 0.08(2) 0.12(2) 0.035(15)
C32_15 0.126(12) 0.19(3) 0.49(4) 0.05(3) 0.074(17) 0.040(13)
C33_15 0.23(2) 0.31(3) 0.35(2) 0.025(19) 0.135(19) 0.08(2)
C34_15 0.28(3) 0.42(7) 0.38(5) -0.02(5) 0.06(3) 0.05(4)
C35_15 0.37(5) 0.45(6) 0.39(4) 0.02(5) 0.24(4) 0.03(5)
C36_15 0.38(6) 0.33(4) 0.46(7) -0.08(3) 0.05(5) 0.14(4)
C37_15 0.128(11) 0.152(16) 0.112(8) -0.027(11) 0.012(8) -0.034(11)
O38_15 0.094(6) 0.118(9) 0.111(7) 0.000(7) -0.010(5) -0.017(6)
C39_15 0.126(13) 0.22(3) 0.110(10) -0.044(16) 0.010(9) -0.029(16)
O1_16 0.087(5) 0.064(4) 0.092(5) -0.002(4) 0.003(4) 0.017(4)
C2_16 0.068(7) 0.065(5) 0.083(6) -0.003(4) 0.011(5) -0.001(5)
N3_16 0.073(6) 0.058(5) 0.086(5) -0.001(4) 0.020(5) 0.007(4)
C4_16 0.070(7) 0.064(5) 0.090(6) -0.005(5) 0.011(6) 0.010(6)
N5_16 0.090(7) 0.068(5) 0.083(6) -0.005(4) 0.001(6) 0.008(5)
C6_16 0.079(7) 0.065(5) 0.082(6) -0.005(4) 0.014(6) 0.009(6)
C7_16 0.075(7) 0.059(4) 0.082(6) 0.004(4) 0.015(6) 0.003(5)
N8_16 0.086(7) 0.064(5) 0.089(6) 0.006(4) 0.017(5) 0.010(5)
C9_16 0.092(8) 0.071(5) 0.097(6) -0.005(4) 0.007(6) 0.014(6)
N10_16 0.086(6) 0.065(5) 0.090(5) -0.009(4) 0.013(5) 0.018(5)
N11_16 0.119(9) 0.074(7) 0.092(7) 0.001(5) 0.002(7) 0.003(7)
C12_16 0.131(11) 0.071(6) 0.093(9) -0.008(6) 0.005(7) 0.009(6)
C13_16 0.138(13) 0.090(9) 0.120(13) 0.016(8) 0.015(9) 0.007(9)
C14_16 0.209(18) 0.087(9) 0.130(14) 0.016(9) 0.039(11) 0.015(10)
C15_16 0.22(2) 0.124(14) 0.125(15) 0.023(11) 0.025(12) 0.058(13)
C16_16 0.23(2) 0.101(11) 0.126(15) 0.007(10) 0.035(12) 0.063(13)
C17_16 0.154(14) 0.097(9) 0.115(12) 0.000(8) 0.003(9) 0.050(10)
C18_16 0.097(7) 0.068(7) 0.092(6) -0.012(5) 0.012(5) 0.005(6)
O19_16 0.102(6) 0.136(9) 0.099(6) -0.037(6) 0.023(5) 0.004(6)
C20_16 0.164(9) 0.143(14) 0.093(7) -0.022(9) 0.026(7) -0.015(10)
C21_16 0.173(9) 0.093(10) 0.095(8) -0.017(7) -0.013(7) 0.011(7)
C22_16 0.103(7) 0.081(8) 0.112(7) -0.023(7) -0.001(6) 0.009(7)
O23_16 0.106(7) 0.107(7) 0.145(8) -0.043(6) 0.000(6) -0.005(6)
C24_16 0.142(10) 0.086(9) 0.181(13) -0.056(8) -0.057(9) 0.047(7)
O25_16 0.225(12) 0.105(8) 0.126(8) -0.034(7) -0.063(8) 0.028(8)
C26_16 0.173(18) 0.092(9) 0.155(16) -0.050(11) -0.051(14) 0.057(10)
C27_16 0.139(12) 0.133(18) 0.36(4) -0.12(2) -0.073(12) 0.063(11)
C28_16 0.172(11) 0.21(2) 0.24(2) 0.087(19) 0.030(18) 0.019(15)
O29_16 0.134(11) 0.45(3) 0.33(3) 0.16(2) 0.040(15) -0.024(14)
Si30_16 0.199(12) 0.43(3) 0.58(3) 0.09(3) 0.038(16) -0.063(15)
C31_16 0.45(7) 0.41(4) 0.59(7) 0.11(5) 0.05(6) -0.08(3)
C32_16 0.13(2) 0.56(6) 0.67(5) 0.12(5) 0.10(3) -0.11(3)
C33_16 0.28(4) 0.38(4) 0.64(3) 0.04(3) -0.05(3) -0.03(3)
C34_16 0.37(6) 0.38(7) 0.63(5) -0.04(7) -0.01(5) -0.05(5)
C35_16 0.38(7) 0.33(5) 0.57(6) 0.01(5) -0.04(6) -0.07(4)
C36_16 0.32(5) 0.41(6) 0.65(7) 0.18(6) -0.11(5) -0.07(4)
C37_16 0.23(2) 0.114(12) 0.21(2) 0.039(14) 0.088(17) 0.005(15)
O38_16 0.203(16) 0.120(11) 0.154(13) 0.027(10) 0.044(10) 0.002(10)
C39_16 0.38(5) 0.115(12) 0.41(6) 0.06(3) 0.20(4) 0.01(3)
O41_21 0.56(4) 0.40(4) 0.55(7) 0.01(5) 0.06(5) -0.17(3)
C42_21 0.53(4) 0.32(2) 0.34(4) -0.01(3) 0.15(3) -0.19(2)
C43_21 0.52(3) 0.27(2) 0.23(3) -0.01(2) 0.17(3) -0.18(2)
C44_21 0.54(3) 0.27(2) 0.26(3) 0.03(3) 0.14(3) -0.17(2)
C45_21 0.59(4) 0.27(2) 0.40(4) 0.00(3) 0.07(3) -0.17(2)
C46_21 0.58(4) 0.31(3) 0.40(4) -0.05(3) 0.11(3) -0.19(3)
C47_21 0.57(4) 0.32(2) 0.38(4) -0.05(3) 0.11(3) -0.21(3)
N48_21 0.60(4) 0.38(3) 0.47(5) -0.09(4) 0.09(4) -0.23(3)
O49_21 0.53(5) 0.58(8) 0.61(8) -0.04(7) 0.07(5) -0.19(5)
O50_21 0.77(8) 0.52(7) 0.53(7) -0.20(5) 0.00(6) -0.21(6)
N51_21 0.53(4) 0.27(2) 0.26(3) -0.02(3) 0.19(3) -0.15(2)
O52_21 0.61(5) 0.35(3) 0.54(7) -0.13(5) 0.06(5) -0.07(4)
O53_21 0.61(5) 0.18(2) 0.19(2) 0.042(17) 0.08(3) -0.15(3)
N54_21 0.63(4) 0.30(3) 0.48(5) 0.02(4) 0.02(4) -0.14(3)
O55_21 0.65(5) 0.35(5) 0.55(7) -0.05(6) -0.07(6) -0.17(4)
O56_21 0.80(7) 0.33(4) 0.54(7) 0.08(5) 0.00(7) -0.12(4)
N41_31 0.140(13) 0.124(13) 0.125(13) 0.000(9) -0.030(10) 0.003(10)
C42_31 0.163(18) 0.116(15) 0.113(14) -0.017(11) 0.002(11) -0.006(13)
C43_31 0.25(3) 0.19(3) 0.19(3) -0.03(2) -0.06(2) -0.07(3)
N3_32 0.53(6) 0.15(2) 0.100(14) -0.008(13) 0.04(2) 0.12(3)

loop_
_atom_type_symbol
_atom_type_description
_atom_type_scat_dispersion_real
_atom_type_scat_dispersion_imag
_atom_type_scat_source
C C 0.0181 0.0091 'International Tables Vol C Tables 4.2.6.8 and 6.1.1.4'
H H 0.0000 0.0000 'International Tables Vol C Tables 4.2.6.8 and 6.1.1.4'
Ba Ba -1.0456 8.4617 'International Tables Vol C Tables 4.2.6.8 and 6.1.1.4'
N N 0.0311 0.0180 'International Tables Vol C Tables 4.2.6.8 and 6.1.1.4'
O O 0.0492 0.0322 'International Tables Vol C Tables 4.2.6.8 and 6.1.1.4'
Si Si 0.2541 0.3302 'International Tables Vol C Tables 4.2.6.8 and 6.1.1.4'

loop_
_geom_angle_atom_site_label_1
_geom_angle_atom_site_label_2
_geom_angle_atom_site_label_3
_geom_angle
O1_7 Ba1 O1_4 89.5(3)
O1_7 Ba1 O1_8 75.8(3)
O1_4 Ba1 O1_8 70.1(3)
O1_7 Ba1 O1_6 70.7(3)
O1_4 Ba1 O1_6 156.2(3)
O1_8 Ba1 O1_6 115.5(3)
O1_7 Ba1 O1_1 159.7(3)
O1_4 Ba1 O1_1 72.8(3)
O1_8 Ba1 O1_1 88.6(3)
O1_6 Ba1 O1_1 128.7(3)
O1_7 Ba1 O1_5 116.4(3)
O1_4 Ba1 O1_5 127.2(3)
O1_8 Ba1 O1_5 73.1(3)
O1_6 Ba1 O1_5 75.0(3)
O1_1 Ba1 O1_5 69.8(3)
O1_7 Ba1 O1_3 69.4(3)
O1_4 Ba1 O1_3 73.5(3)
O1_8 Ba1 O1_3 129.0(3)
O1_6 Ba1 O1_3 86.8(2)
O1_1 Ba1 O1_3 113.2(3)
O1_5 Ba1 O1_3 156.7(3)
O1_7 Ba1 O1_2 125.5(3)
O1_4 Ba1 O1_2 115.8(3)
O1_8 Ba1 O1_2 156.3(3)
O1_6 Ba1 O1_2 69.2(2)
O1_1 Ba1 O1_2 72.6(3)
O1_5 Ba1 O1_2 86.6(3)
O1_3 Ba1 O1_2 73.1(3)
O1_11 Ba2 O1_15 156.1(3)
O1_11 Ba2 O1_16 87.9(3)
O1_15 Ba2 O1_16 72.7(3)
O1_11 Ba2 O1_10 72.7(3)
O1_15 Ba2 O1_10 87.3(3)
O1_16 Ba2 O1_10 69.8(3)
O1_11 Ba2 O1_13 70.1(3)
O1_15 Ba2 O1_13 116.2(3)
O1_16 Ba2 O1_13 75.3(3)
O1_10 Ba2 O1_13 129.1(3)
O1_11 Ba2 O1_12 74.6(3)
O1_15 Ba2 O1_12 126.8(3)
O1_16 Ba2 O1_12 159.6(3)
O1_10 Ba2 O1_12 113.2(3)
O1_13 Ba2 O1_12 88.9(3)
O1_11 Ba2 O1_9 115.7(3)
O1_15 Ba2 O1_9 68.3(2)
O1_16 Ba2 O1_9 125.8(3)
O1_10 Ba2 O1_9 72.2(3)
O1_13 Ba2 O1_9 156.9(3)
O1_12 Ba2 O1_9 72.4(3)
O1_11 Ba2 O1_14 128.2(3)
O1_15 Ba2 O1_14 74.4(3)
O1_16 Ba2 O1_14 116.6(3)
O1_10 Ba2 O1_14 156.6(3)
O1_13 Ba2 O1_14 73.2(3)
O1_12 Ba2 O1_14 69.3(3)
O1_9 Ba2 O1_14 87.4(3)
C2_1 O1_1 Ba1 132.3(8)
O1_1 C2_1 C7_1 127.0(13)
O1_1 C2_1 N3_1 118.5(12)
C7_1 C2_1 N3_1 114.3(12)
C4_1 N3_1 C2_1 124.6(12)
C4_1 N3_1 H3_1 117.7
C2_1 N3_1 H3_1 117.7
N11_1 C4_1 N5_1 117.6(13)
N11_1 C4_1 N3_1 119.5(13)
N5_1 C4_1 N3_1 123.0(13)
C4_1 N5_1 C6_1 111.5(12)
N5_1 C6_1 N10_1 124.8(13)
N5_1 C6_1 C7_1 128.6(14)
N10_1 C6_1 C7_1 106.6(13)
C2_1 C7_1 C6_1 117.8(14)
C2_1 C7_1 N8_1 133.2(13)
C6_1 C7_1 N8_1 108.8(13)
C9_1 N8_1 C7_1 104.9(12)
N8_1 C9_1 N10_1 114.7(13)
N8_1 C9_1 C12_1 121.5(14)
N10_1 C9_1 C12_1 123.8(13)
C6_1 N10_1 C9_1 105.0(11)
C6_1 N10_1 C18_1 127.6(13)
C9_1 N10_1 C18_1 127.4(13)
C4_1 N11_1 H11A_1 120.0
C4_1 N11_1 H11B_1 120.0
H11A_1 N11_1 H11B_1 120.0
C13_1 C12_1 C17_1 121.0(14)
C13_1 C12_1 C9_1 117.3(14)
C17_1 C12_1 C9_1 121.7(15)
C12_1 C13_1 C14_1 121.5(15)
C12_1 C13_1 H13_1 119.3
C14_1 C13_1 H13_1 119.3
C13_1 C14_1 C15_1 117.0(16)
C13_1 C14_1 C37_1 118.5(16)
C15_1 C14_1 C37_1 123.4(17)
C16_1 C15_1 C14_1 122.2(17)
C16_1 C15_1 H15_1 118.9
C14_1 C15_1 H15_1 118.9
C15_1 C16_1 C17_1 119.5(17)
C15_1 C16_1 H16_1 120.2
C17_1 C16_1 H16_1 120.2
C12_1 C17_1 C16_1 118.8(17)
C12_1 C17_1 H17_1 120.6
C16_1 C17_1 H17_1 120.6
O19_1 C18_1 N10_1 110.2(11)
O19_1 C18_1 C22_1 111.2(12)
N10_1 C18_1 C22_1 112.1(12)
O19_1 C18_1 H18_1 107.7
N10_1 C18_1 H18_1 107.7
C22_1 C18_1 H18_1 107.7
C18_1 O19_1 C20_1 109.9(12)
O19_1 C20_1 C28_1 114.1(15)
O19_1 C20_1 C21_1 109.1(13)
C28_1 C20_1 C21_1 107.9(15)
O19_1 C20_1 H20_1 108.6
C28_1 C20_1 H20_1 108.6
C21_1 C20_1 H20_1 108.6
O25_1 C21_1 C22_1 107.9(14)
O25_1 C21_1 C20_1 118.3(18)
C22_1 C21_1 C20_1 105.0(13)
O25_1 C21_1 H21_1 108.4
C22_1 C21_1 H21_1 108.4
C20_1 C21_1 H21_1 108.4
O23_1 C22_1 C21_1 108.0(13)
O23_1 C22_1 C18_1 112.5(15)
C21_1 C22_1 C18_1 103.9(12)
O23_1 C22_1 H22_1 110.7
C21_1 C22_1 H22_1 110.7
C18_1 C22_1 H22_1 110.7
C22_1 O23_1 C24_1 104.1(14)
C26_1 C24_1 O23_1 112(2)
C26_1 C24_1 O25_1 104(2)
O23_1 C24_1 O25_1 109.3(15)
C26_1 C24_1 C27_1 121(2)
O23_1 C24_1 C27_1 105.4(19)
O25_1 C24_1 C27_1 105(2)
C21_1 O25_1 C24_1 104.1(15)
C24_1 C26_1 H26A_1 109.5
C24_1 C26_1 H26B_1 109.5
H26A_1 C26_1 H26B_1 109.5
C24_1 C26_1 H26C_1 109.5
H26A_1 C26_1 H26C_1 109.5
H26B_1 C26_1 H26C_1 109.5
C24_1 C27_1 H27A_1 109.5
C24_1 C27_1 H27B_1 109.5
H27A_1 C27_1 H27B_1 109.5
C24_1 C27_1 H27C_1 109.5
H27A_1 C27_1 H27C_1 109.5
H27B_1 C27_1 H27C_1 109.5
O29_1 C28_1 C20_1 107.2(16)
O29_1 C28_1 H28A_1 110.3
C20_1 C28_1 H28A_1 110.3
O29_1 C28_1 H28B_1 110.3
C20_1 C28_1 H28B_1 110.3
H28A_1 C28_1 H28B_1 108.5
C28_1 O29_1 Si30_1 126.0(12)
O29_1 Si30_1 C31_1 109.1(8)
O29_1 Si30_1 C32_1 111.1(11)
C31_1 Si30_1 C32_1 112.8(12)
O29_1 Si30_1 C33_1 103.7(9)
C31_1 Si30_1 C33_1 110.8(11)
C32_1 Si30_1 C33_1 109.0(12)
Si30_1 C31_1 H31A_1 109.5
Si30_1 C31_1 H31B_1 109.5
H31A_1 C31_1 H31B_1 109.5
Si30_1 C31_1 H31C_1 109.5
H31A_1 C31_1 H31C_1 109.5
H31B_1 C31_1 H31C_1 109.5
Si30_1 C32_1 H32A_1 109.5
Si30_1 C32_1 H32B_1 109.5
H32A_1 C32_1 H32B_1 109.5
Si30_1 C32_1 H32C_1 109.5
H32A_1 C32_1 H32C_1 109.5
H32B_1 C32_1 H32C_1 109.5
C35_1 C33_1 C36_1 109.9(18)
C35_1 C33_1 C34_1 107.0(18)
C36_1 C33_1 C34_1 106.7(19)
C35_1 C33_1 Si30_1 111.9(14)
C36_1 C33_1 Si30_1 110.3(14)
C34_1 C33_1 Si30_1 110.8(12)
C33_1 C34_1 H34A_1 109.5
C33_1 C34_1 H34B_1 109.5
H34A_1 C34_1 H34B_1 109.5
C33_1 C34_1 H34C_1 109.5
H34A_1 C34_1 H34C_1 109.5
H34B_1 C34_1 H34C_1 109.5
C33_1 C35_1 H35A_1 109.5
C33_1 C35_1 H35B_1 109.5
H35A_1 C35_1 H35B_1 109.5
C33_1 C35_1 H35C_1 109.5
H35A_1 C35_1 H35C_1 109.5
H35B_1 C35_1 H35C_1 109.5
C33_1 C36_1 H36A_1 109.5
C33_1 C36_1 H36B_1 109.5
H36A_1 C36_1 H36B_1 109.5
C33_1 C36_1 H36C_1 109.5
H36A_1 C36_1 H36C_1 109.5
H36B_1 C36_1 H36C_1 109.5
O38_1 C37_1 C39_1 118(2)
O38_1 C37_1 C14_1 120.7(19)
C39_1 C37_1 C14_1 121(2)
C37_1 C39_1 H39A_1 109.5
C37_1 C39_1 H39B_1 109.5
H39A_1 C39_1 H39B_1 109.5
C37_1 C39_1 H39C_1 109.5
H39A_1 C39_1 H39C_1 109.5
H39B_1 C39_1 H39C_1 109.5
C2_2 O1_2 Ba1 130.5(8)
O1_2 C2_2 N3_2 120.9(11)
O1_2 C2_2 C7_2 129.5(13)
N3_2 C2_2 C7_2 109.6(12)
C4_2 N3_2 C2_2 126.9(11)
C4_2 N3_2 H3_2 116.5
C2_2 N3_2 H3_2 116.5
N11_2 C4_2 N5_2 120.6(13)
N11_2 C4_2 N3_2 119.1(12)
N5_2 C4_2 N3_2 120.3(13)
C6_2 N5_2 C4_2 113.5(12)
N5_2 C6_2 C7_2 128.7(12)
N5_2 C6_2 N10_2 124.6(12)
C7_2 C6_2 N10_2 106.6(12)
C6_2 C7_2 N8_2 111.0(11)
C6_2 C7_2 C2_2 120.9(13)
N8_2 C7_2 C2_2 128.1(13)
C9_2 N8_2 C7_2 104.4(12)
N8_2 C9_2 N10_2 113.3(11)
N8_2 C9_2 C12_2 123.0(13)
N10_2 C9_2 C12_2 123.5(12)
C6_2 N10_2 C9_2 104.6(11)
C6_2 N10_2 C18_2 129.2(12)
C9_2 N10_2 C18_2 126.2(11)
C4_2 N11_2 H11A_2 120.0
C4_2 N11_2 H11B_2 120.0
H11A_2 N11_2 H11B_2 120.0
C13_2 C12_2 C17_2 120.5(11)
C13_2 C12_2 C9_2 118.3(11)
C17_2 C12_2 C9_2 121.1(12)
C12_2 C13_2 C14_2 120.7(12)
C12_2 C13_2 H13_2 119.6
C14_2 C13_2 H13_2 119.6
C15_2 C14_2 C13_2 118.8(12)
C15_2 C14_2 C37_2 124.6(12)
C13_2 C14_2 C37_2 116.3(11)
C14_2 C15_2 C16_2 120.1(13)
C14_2 C15_2 H15_2 119.9
C16_2 C15_2 H15_2 119.9
C17_2 C16_2 C15_2 120.2(14)
C17_2 C16_2 H16_2 119.9
C15_2 C16_2 H16_2 119.9
C16_2 C17_2 C12_2 119.2(14)
C16_2 C17_2 H17_2 120.4
C12_2 C17_2 H17_2 120.4
O19_2 C18_2 N10_2 110.9(9)
O19_2 C18_2 C22_2 108.0(10)
N10_2 C18_2 C22_2 113.3(10)
O19_2 C18_2 H18_2 108.2
N10_2 C18_2 H18_2 108.2
C22_2 C18_2 H18_2 108.2
C18_2 O19_2 C20_2 111.6(9)
O19_2 C20_2 C28_2 111.3(13)
O19_2 C20_2 C21_2 106.0(10)
C28_2 C20_2 C21_2 113.0(12)
O19_2 C20_2 H20_2 108.8
C28_2 C20_2 H20_2 108.8
C21_2 C20_2 H20_2 108.8
O25_2 C21_2 C20_2 114.8(12)
O25_2 C21_2 C22_2 103.5(10)
C20_2 C21_2 C22_2 106.7(11)
O25_2 C21_2 H21_2 110.5
C20_2 C21_2 H21_2 110.5
C22_2 C21_2 H21_2 110.5
O23_2 C22_2 C21_2 106.2(10)
O23_2 C22_2 C18_2 114.1(10)
C21_2 C22_2 C18_2 105.0(9)
O23_2 C22_2 H22_2 110.4
C21_2 C22_2 H22_2 110.4
C18_2 C22_2 H22_2 110.4
C22_2 O23_2 C24_2 107.8(9)
O25_2 C24_2 O23_2 104.9(10)
O25_2 C24_2 C27_2 109.3(13)
O23_2 C24_2 C27_2 107.7(12)
O25_2 C24_2 C26_2 110.6(12)
O23_2 C24_2 C26_2 110.3(13)
C27_2 C24_2 C26_2 113.7(13)
C21_2 O25_2 C24_2 110.0(10)
C24_2 C26_2 H26A_2 109.5
C24_2 C26_2 H26B_2 109.5
H26A_2 C26_2 H26B_2 109.5
C24_2 C26_2 H26C_2 109.5
H26A_2 C26_2 H26C_2 109.5
H26B_2 C26_2 H26C_2 109.5
C24_2 C27_2 H27A_2 109.5
C24_2 C27_2 H27B_2 109.5
H27A_2 C27_2 H27B_2 109.5
C24_2 C27_2 H27C_2 109.5
H27A_2 C27_2 H27C_2 109.5
H27B_2 C27_2 H27C_2 109.5
O29_2 C28_2 C20_2 109.4(13)
O29_2 C28_2 H28A_2 109.8
C20_2 C28_2 H28A_2 109.8
O29_2 C28_2 H28B_2 109.8
C20_2 C28_2 H28B_2 109.8
H28A_2 C28_2 H28B_2 108.3
C28_2 O29_2 Si30_2 137.4(12)
O29_2 Si30_2 C31_2 111.5(10)
O29_2 Si30_2 C33_2 111.3(8)
C31_2 Si30_2 C33_2 113.2(10)
O29_2 Si30_2 C32_2 106.5(8)
C31_2 Si30_2 C32_2 105.9(10)
C33_2 Si30_2 C32_2 108.0(10)
Si30_2 C31_2 H31A_2 109.5
Si30_2 C31_2 H31B_2 109.5
H31A_2 C31_2 H31B_2 109.5
Si30_2 C31_2 H31C_2 109.5
H31A_2 C31_2 H31C_2 109.5
H31B_2 C31_2 H31C_2 109.5
Si30_2 C32_2 H32A_2 109.5
Si30_2 C32_2 H32B_2 109.5
H32A_2 C32_2 H32B_2 109.5
Si30_2 C32_2 H32C_2 109.5
H32A_2 C32_2 H32C_2 109.5
H32B_2 C32_2 H32C_2 109.5
C35_2 C33_2 C34_2 109.2(17)
C35_2 C33_2 C36_2 111.3(15)
C34_2 C33_2 C36_2 111.9(16)
C35_2 C33_2 Si30_2 108.5(12)
C34_2 C33_2 Si30_2 105.8(12)
C36_2 C33_2 Si30_2 109.9(12)
C33_2 C34_2 H34A_2 109.5
C33_2 C34_2 H34B_2 109.5
H34A_2 C34_2 H34B_2 109.5
C33_2 C34_2 H34C_2 109.5
H34A_2 C34_2 H34C_2 109.5
H34B_2 C34_2 H34C_2 109.5
C33_2 C35_2 H35A_2 109.5
C33_2 C35_2 H35B_2 109.5
H35A_2 C35_2 H35B_2 109.5
C33_2 C35_2 H35C_2 109.5
H35A_2 C35_2 H35C_2 109.5
H35B_2 C35_2 H35C_2 109.5
C33_2 C36_2 H36A_2 109.5
C33_2 C36_2 H36B_2 109.5
H36A_2 C36_2 H36B_2 109.5
C33_2 C36_2 H36C_2 109.5
H36A_2 C36_2 H36C_2 109.5
H36B_2 C36_2 H36C_2 109.5
O38_2 C37_2 C14_2 122.3(12)
O38_2 C37_2 C39_2 119.6(15)
C14_2 C37_2 C39_2 118.1(15)
C37_2 C39_2 H39A_2 109.5
C37_2 C39_2 H39B_2 109.5
H39A_2 C39_2 H39B_2 109.5
C37_2 C39_2 H39C_2 109.5
H39A_2 C39_2 H39C_2 109.5
H39B_2 C39_2 H39C_2 109.5
C2_3 O1_3 Ba1 131.3(8)
O1_3 C2_3 N3_3 122.7(13)
O1_3 C2_3 C7_3 127.6(12)
N3_3 C2_3 C7_3 109.7(11)
C4_3 N3_3 C2_3 126.7(12)
C4_3 N3_3 H3_3 116.7
C2_3 N3_3 H3_3 116.7
N5_3 C4_3 N11_3 118.1(12)
N5_3 C4_3 N3_3 122.9(13)
N11_3 C4_3 N3_3 119.0(14)
C4_3 N5_3 C6_3 113.0(11)
C7_3 C6_3 N5_3 127.5(13)
C7_3 C6_3 N10_3 107.5(12)
N5_3 C6_3 N10_3 124.9(11)
C6_3 C7_3 N8_3 112.4(12)
C6_3 C7_3 C2_3 120.1(13)
N8_3 C7_3 C2_3 127.5(11)
C9_3 N8_3 C7_3 103.6(10)
N8_3 C9_3 N10_3 111.9(11)
N8_3 C9_3 C12_3 122.3(11)
N10_3 C9_3 C12_3 125.8(11)
C6_3 N10_3 C9_3 104.6(10)
C6_3 N10_3 C18_3 131.4(11)
C9_3 N10_3 C18_3 123.6(11)
C4_3 N11_3 H11A_3 120.0
C4_3 N11_3 H11B_3 120.0
H11A_3 N11_3 H11B_3 120.0
C13_3 C12_3 C17_3 119.6(12)
C13_3 C12_3 C9_3 118.0(11)
C17_3 C12_3 C9_3 122.2(12)
C12_3 C13_3 C14_3 122.2(13)
C12_3 C13_3 H13_3 118.9
C14_3 C13_3 H13_3 118.9
C15_3 C14_3 C13_3 115.9(12)
C15_3 C14_3 C37_3 125.1(13)
C13_3 C14_3 C37_3 118.5(13)
C16_3 C15_3 C14_3 124.6(14)
C16_3 C15_3 H15_3 117.7
C14_3 C15_3 H15_3 117.7
C15_3 C16_3 C17_3 117.5(13)
C15_3 C16_3 H16_3 121.3
C17_3 C16_3 H16_3 121.3
C12_3 C17_3 C16_3 119.8(13)
C12_3 C17_3 H17_3 120.1
C16_3 C17_3 H17_3 120.1
O19_3 C18_3 N10_3 111.2(10)
O19_3 C18_3 C22_3 108.2(10)
N10_3 C18_3 C22_3 113.9(11)
O19_3 C18_3 H18_3 107.8
N10_3 C18_3 H18_3 107.8
C22_3 C18_3 H18_3 107.8
C18_3 O19_3 C20_3 108.8(11)
O19_3 C20_3 C28_3 112.5(13)
O19_3 C20_3 C21_3 107.1(10)
C28_3 C20_3 C21_3 108.3(14)
O19_3 C20_3 H20_3 109.7
C28_3 C20_3 H20_3 109.7
C21_3 C20_3 H20_3 109.7
O25_3 C21_3 C20_3 109.2(13)
O25_3 C21_3 C22_3 104.3(11)
C20_3 C21_3 C22_3 105.0(11)
O25_3 C21_3 H21_3 112.6
C20_3 C21_3 H21_3 112.6
C22_3 C21_3 H21_3 112.6
O23_3 C22_3 C21_3 105.2(10)
O23_3 C22_3 C18_3 107.5(12)
C21_3 C22_3 C18_3 105.0(11)
O23_3 C22_3 H22_3 112.8
C21_3 C22_3 H22_3 112.8
C18_3 C22_3 H22_3 112.8
C24_3 O23_3 C22_3 107.7(10)
O25_3 C24_3 O23_3 104.4(11)
O25_3 C24_3 C27_3 111.5(15)
O23_3 C24_3 C27_3 108.8(17)
O25_3 C24_3 C26_3 109.6(18)
O23_3 C24_3 C26_3 110.3(14)
C27_3 C24_3 C26_3 111.9(18)
C21_3 O25_3 C24_3 108.8(11)
C24_3 C26_3 H26A_3 109.5
C24_3 C26_3 H26B_3 109.5
H26A_3 C26_3 H26B_3 109.5
C24_3 C26_3 H26C_3 109.5
H26A_3 C26_3 H26C_3 109.5
H26B_3 C26_3 H26C_3 109.5
C24_3 C27_3 H27A_3 109.5
C24_3 C27_3 H27B_3 109.5
H27A_3 C27_3 H27B_3 109.5
C24_3 C27_3 H27C_3 109.5
H27A_3 C27_3 H27C_3 109.5
H27B_3 C27_3 H27C_3 109.5
O29_3^a C28_3 C20_3 126.3(15)
O29_3^b C28_3 C20_3 110.8(17)
O29_3^a C28_3 H28A_3^a 105.7
C20_3 C28_3 H28A_3^a 105.7
O29_3^a C28_3 H28B_3^a 105.7
C20_3 C28_3 H28B_3^a 105.7
H28A_3^a C28_3 H28B_3^a 106.2
O29_3^b C28_3 H28A_3^b 109.5
C20_3 C28_3 H28A_3^b 109.5
O29_3^b C28_3 H28B_3^b 109.5
C20_3 C28_3 H28B_3^b 109.5
H28A_3^b C28_3 H28B_3^b 108.1
C28_3 O29_3^a Si30_3^a 130.7(14)
O29_3^a Si30_3^a C33_3^a 108.5(12)
O29_3^a Si30_3^a C32_3^a 104.8(11)
C33_3^a Si30_3^a C32_3^a 109.0(12)
O29_3^a Si30_3^a C31_3^a 114.7(14)
C33_3^a Si30_3^a C31_3^a 110.8(12)
C32_3^a Si30_3^a C31_3^a 108.7(15)
Si30_3^a C31_3^a H31A_3^a 109.5
Si30_3^a C31_3^a H31B_3^a 109.5
H31A_3^a C31_3^a H31B_3^a 109.5
Si30_3^a C31_3^a H31C_3^a 109.5
H31A_3^a C31_3^a H31C_3^a 109.5
H31B_3^a C31_3^a H31C_3^a 109.5
Si30_3^a C32_3^a H32A_3^a 109.5
Si30_3^a C32_3^a H32B_3^a 109.5
H32A_3^a C32_3^a H32B_3^a 109.5
Si30_3^a C32_3^a H32C_3^a 109.5
H32A_3^a C32_3^a H32C_3^a 109.5
H32B_3^a C32_3^a H32C_3^a 109.5
C34_3^a C33_3^a C36_3^a 108(2)
C34_3^a C33_3^a C35_3^a 109(2)
C36_3^a C33_3^a C35_3^a 111(2)
C34_3^a C33_3^a Si30_3^a 107.9(14)
C36_3^a C33_3^a Si30_3^a 109.8(15)
C35_3^a C33_3^a Si30_3^a 111.1(13)
C33_3^a C34_3^a H34A_3^a 109.5
C33_3^a C34_3^a H34B_3^a 109.5
H34A_3^a C34_3^a H34B_3^a 109.5
C33_3^a C34_3^a H34C_3^a 109.5
H34A_3^a C34_3^a H34C_3^a 109.5
H34B_3^a C34_3^a H34C_3^a 109.5
C33_3^a C35_3^a H35A_3^a 109.5
C33_3^a C35_3^a H35B_3^a 109.5
H35A_3^a C35_3^a H35B_3^a 109.5
C33_3^a C35_3^a H35C_3^a 109.5
H35A_3^a C35_3^a H35C_3^a 109.5
H35B_3^a C35_3^a H35C_3^a 109.5
C33_3^a C36_3^a H36A_3^a 109.5
C33_3^a C36_3^a H36B_3^a 109.5
H36A_3^a C36_3^a H36B_3^a 109.5
C33_3^a C36_3^a H36C_3^a 109.5
H36A_3^a C36_3^a H36C_3^a 109.5
H36B_3^a C36_3^a H36C_3^a 109.5
C28_3 O29_3^b Si30_3^b 119.4(17)
O29_3^b Si30_3^b C33_3^b 108.7(15)
O29_3^b Si30_3^b C32_3^b 111.2(15)
C33_3^b Si30_3^b C32_3^b 112.1(15)
O29_3^b Si30_3^b C31_3^b 103.1(17)
C33_3^b Si30_3^b C31_3^b 109.6(15)
C32_3^b Si30_3^b C31_3^b 111.7(18)
Si30_3^b C31_3^b H31D_3^b 109.5
Si30_3^b C31_3^b H31E_3^b 109.5
H31D_3^b C31_3^b H31E_3^b 109.5
Si30_3^b C31_3^b H31F_3^b 109.5
H31D_3^b C31_3^b H31F_3^b 109.5
H31E_3^b C31_3^b H31F_3^b 109.5
Si30_3^b C32_3^b H32D_3^b 109.5
Si30_3^b C32_3^b H32E_3^b 109.5
H32D_3^b C32_3^b H32E_3^b 109.5
Si30_3^b C32_3^b H32F_3^b 109.5
H32D_3^b C32_3^b H32F_3^b 109.5
H32E_3^b C32_3^b H32F_3^b 109.5
C35_3^b C33_3^b C36_3^b 112(2)
C35_3^b C33_3^b C34_3^b 107(2)
C36_3^b C33_3^b C34_3^b 111(2)
C35_3^b C33_3^b Si30_3^b 107.6(16)
C36_3^b C33_3^b Si30_3^b 107.9(16)
C34_3^b C33_3^b Si30_3^b 110.9(17)
C33_3^b C34_3^b H34D_3^b 109.5
C33_3^b C34_3^b H34E_3^b 109.5
H34D_3^b C34_3^b H34E_3^b 109.5
C33_3^b C34_3^b H34F_3^b 109.5
H34D_3^b C34_3^b H34F_3^b 109.5
H34E_3^b C34_3^b H34F_3^b 109.5
C33_3^b C35_3^b H35D_3^b 109.5
C33_3^b C35_3^b H35E_3^b 109.5
H35D_3^b C35_3^b H35E_3^b 109.5
C33_3^b C35_3^b H35F_3^b 109.5
H35D_3^b C35_3^b H35F_3^b 109.5
H35E_3^b C35_3^b H35F_3^b 109.5
C33_3^b C36_3^b H36D_3^b 109.5
C33_3^b C36_3^b H36E_3^b 109.5
H36D_3^b C36_3^b H36E_3^b 109.5
C33_3^b C36_3^b H36F_3^b 109.5
H36D_3^b C36_3^b H36F_3^b 109.5
H36E_3^b C36_3^b H36F_3^b 109.5
O38_3 C37_3 C14_3 122.0(14)
O38_3 C37_3 C39_3 115.4(15)
C14_3 C37_3 C39_3 122.6(15)
C37_3 C39_3 H39A_3 109.5
C37_3 C39_3 H39B_3 109.5
H39A_3 C39_3 H39B_3 109.5
C37_3 C39_3 H39C_3 109.5
H39A_3 C39_3 H39C_3 109.5
H39B_3 C39_3 H39C_3 109.5
C2_4 O1_4 Ba1 128.3(8)
O1_4 C2_4 N3_4 121.4(13)
O1_4 C2_4 C7_4 126.6(14)
N3_4 C2_4 C7_4 111.9(13)
C4_4 N3_4 C2_4 126.6(13)
C4_4 N3_4 H3_4 116.7
C2_4 N3_4 H3_4 116.7
N5_4 C4_4 N3_4 123.4(14)
N5_4 C4_4 N11_4 118.6(14)
N3_4 C4_4 N11_4 118.0(13)
C4_4 N5_4 C6_4 112.7(13)
N5_4 C6_4 N10_4 127.0(14)
N5_4 C6_4 C7_4 126.7(13)
N10_4 C6_4 C7_4 106.3(14)
N8_4 C7_4 C6_4 110.5(13)
N8_4 C7_4 C2_4 130.8(14)
C6_4 C7_4 C2_4 118.7(14)
C9_4 N8_4 C7_4 105.3(13)
N8_4 C9_4 N10_4 112.1(12)
N8_4 C9_4 C12_4 125.3(15)
N10_4 C9_4 C12_4 122.2(13)
C6_4 N10_4 C9_4 105.7(11)
C6_4 N10_4 C18_4 129.3(14)
C9_4 N10_4 C18_4 124.9(12)
C4_4 N11_4 H11A_4 120.0
C4_4 N11_4 H11B_4 120.0
H11A_4 N11_4 H11B_4 120.0
C13_4 C12_4 C17_4 118.8(14)
C13_4 C12_4 C9_4 124.4(16)
C17_4 C12_4 C9_4 116.7(14)
C12_4 C13_4 C14_4 125.6(17)
C12_4 C13_4 H13_4 117.2
C14_4 C13_4 H13_4 117.2
C13_4 C14_4 C15_4 114.3(15)
C13_4 C14_4 C37_4 121.1(18)
C15_4 C14_4 C37_4 124.0(17)
C16_4 C15_4 C14_4 122.2(17)
C16_4 C15_4 H15_4 118.9
C14_4 C15_4 H15_4 118.9
C15_4 C16_4 C17_4 119.2(18)
C15_4 C16_4 H16_4 120.4
C17_4 C16_4 H16_4 120.4
C12_4 C17_4 C16_4 119.6(17)
C12_4 C17_4 H17_4 120.2
C16_4 C17_4 H17_4 120.2
O19_4 C18_4 N10_4 110.6(13)
O19_4 C18_4 C22_4 106.0(12)
N10_4 C18_4 C22_4 113.7(12)
O19_4 C18_4 H18_4 108.8
N10_4 C18_4 H18_4 108.8
C22_4 C18_4 H18_4 108.8
C18_4 O19_4 C20_4 110.2(13)
O19_4 C20_4 C28_4 108.8(16)
O19_4 C20_4 C21_4 109.0(13)
C28_4 C20_4 C21_4 112.5(15)
O19_4 C20_4 H20_4 108.8
C28_4 C20_4 H20_4 108.8
C21_4 C20_4 H20_4 108.8
O25_4 C21_4 C20_4 114.5(14)
O25_4 C21_4 C22_4 102.5(12)
C20_4 C21_4 C22_4 103.0(13)
O25_4 C21_4 H21_4 112.0
C20_4 C21_4 H21_4 112.0
C22_4 C21_4 H21_4 112.0
O23_4 C22_4 C18_4 111.1(13)
O23_4 C22_4 C21_4 106.2(11)
C18_4 C22_4 C21_4 107.6(13)
O23_4 C22_4 H22_4 110.6
C18_4 C22_4 H22_4 110.6
C21_4 C22_4 H22_4 110.6
C22_4 O23_4 C24_4 109.9(12)
O25_4 C24_4 O23_4 103.3(12)
O25_4 C24_4 C27_4 109.7(16)
O23_4 C24_4 C27_4 106.0(15)
O25_4 C24_4 C26_4 112.0(18)
O23_4 C24_4 C26_4 109.6(16)
C27_4 C24_4 C26_4 115.3(16)
C21_4 O25_4 C24_4 112.8(12)
C24_4 C26_4 H26A_4 109.5
C24_4 C26_4 H26B_4 109.5
H26A_4 C26_4 H26B_4 109.5
C24_4 C26_4 H26C_4 109.5
H26A_4 C26_4 H26C_4 109.5
H26B_4 C26_4 H26C_4 109.5
C24_4 C27_4 H27A_4 109.5
C24_4 C27_4 H27B_4 109.5
H27A_4 C27_4 H27B_4 109.5
C24_4 C27_4 H27C_4 109.5
H27A_4 C27_4 H27C_4 109.5
H27B_4 C27_4 H27C_4 109.5
O29_4 C28_4 C20_4 113.3(17)
O29_4 C28_4 H28A_4 108.9
C20_4 C28_4 H28A_4 108.9
O29_4 C28_4 H28B_4 108.9
C20_4 C28_4 H28B_4 108.9
H28A_4 C28_4 H28B_4 107.7
C28_4 O29_4 Si30_4 132.4(16)
O29_4 Si30_4 C33_4 108.6(13)
O29_4 Si30_4 C32_4 114.4(12)
C33_4 Si30_4 C32_4 116.3(13)
O29_4 Si30_4 C31_4 102.5(14)
C33_4 Si30_4 C31_4 109.5(13)
C32_4 Si30_4 C31_4 104.4(16)
Si30_4 C31_4 H31A_4 109.5
Si30_4 C31_4 H31B_4 109.5
H31A_4 C31_4 H31B_4 109.5
Si30_4 C31_4 H31C_4 109.5
H31A_4 C31_4 H31C_4 109.5
H31B_4 C31_4 H31C_4 109.5
Si30_4 C32_4 H32A_4 109.5
Si30_4 C32_4 H32B_4 109.5
H32A_4 C32_4 H32B_4 109.5
Si30_4 C32_4 H32C_4 109.5
H32A_4 C32_4 H32C_4 109.5
H32B_4 C32_4 H32C_4 109.5
C34_4 C33_4 C35_4 114(2)
C34_4 C33_4 C36_4 109(2)
C35_4 C33_4 C36_4 109(2)
C34_4 C33_4 Si30_4 112.2(14)
C35_4 C33_4 Si30_4 105.0(14)
C36_4 C33_4 Si30_4 108.0(15)
C33_4 C34_4 H34A_4 109.5
C33_4 C34_4 H34B_4 109.5
H34A_4 C34_4 H34B_4 109.5
C33_4 C34_4 H34C_4 109.5
H34A_4 C34_4 H34C_4 109.5
H34B_4 C34_4 H34C_4 109.5
C33_4 C35_4 H35A_4 109.5
C33_4 C35_4 H35B_4 109.5
H35A_4 C35_4 H35B_4 109.5
C33_4 C35_4 H35C_4 109.5
H35A_4 C35_4 H35C_4 109.5
H35B_4 C35_4 H35C_4 109.5
C33_4 C36_4 H36A_4 109.5
C33_4 C36_4 H36B_4 109.5
H36A_4 C36_4 H36B_4 109.5
C33_4 C36_4 H36C_4 109.5
H36A_4 C36_4 H36C_4 109.5
H36B_4 C36_4 H36C_4 109.5
O38_4 C37_4 C14_4 115(2)
O38_4 C37_4 C39_4 119(2)
C14_4 C37_4 C39_4 125.7(18)
C37_4 C39_4 H39A_4 109.5
C37_4 C39_4 H39B_4 109.5
H39A_4 C39_4 H39B_4 109.5
C37_4 C39_4 H39C_4 109.5
H39A_4 C39_4 H39C_4 109.5
H39B_4 C39_4 H39C_4 109.5
C2_5 O1_5 Ba1 131.7(8)
O1_5 C2_5 N3_5 124.0(12)
O1_5 C2_5 C7_5 126.3(13)
N3_5 C2_5 C7_5 109.7(12)
C4_5 N3_5 C2_5 127.2(12)
C4_5 N3_5 H3_5 116.4
C2_5 N3_5 H3_5 116.4
N5_5 C4_5 N11_5 120.2(15)
N5_5 C4_5 N3_5 122.5(14)
N11_5 C4_5 N3_5 117.2(14)
C4_5 N5_5 C6_5 115.5(13)
N5_5 C6_5 N10_5 128.5(13)
N5_5 C6_5 C7_5 124.8(13)
N10_5 C6_5 C7_5 106.7(12)
N8_5 C7_5 C6_5 110.0(11)
N8_5 C7_5 C2_5 129.5(13)
C6_5 C7_5 C2_5 120.5(13)
C9_5 N8_5 C7_5 103.3(11)
N8_5 C9_5 N10_5 114.9(11)
N8_5 C9_5 C12_5 120.4(13)
N10_5 C9_5 C12_5 124.6(13)
C6_5 N10_5 C9_5 105.1(11)
C6_5 N10_5 C18_5 128.0(13)
C9_5 N10_5 C18_5 126.8(12)
C4_5 N11_5 H11A_5 120.0
C4_5 N11_5 H11B_5 120.0
H11A_5 N11_5 H11B_5 120.0
C13_5 C12_5 C17_5 119.7(12)
C13_5 C12_5 C9_5 117.9(11)
C17_5 C12_5 C9_5 122.4(12)
C12_5 C13_5 C14_5 122.3(12)
C12_5 C13_5 H13_5 118.9
C14_5 C13_5 H13_5 118.9
C13_5 C14_5 C15_5 118.7(12)
C13_5 C14_5 C37_5 119.7(12)
C15_5 C14_5 C37_5 121.5(12)
C16_5 C15_5 C14_5 119.1(13)
C16_5 C15_5 H15_5 120.4
C14_5 C15_5 H15_5 120.4
C17_5 C16_5 C15_5 120.2(13)
C17_5 C16_5 H16_5 119.9
C15_5 C16_5 H16_5 119.9
C16_5 C17_5 C12_5 119.6(13)
C16_5 C17_5 H17_5 120.2
C12_5 C17_5 H17_5 120.2
O19_5 C18_5 N10_5 110.2(14)
O19_5 C18_5 C22_5 108.4(13)
N10_5 C18_5 C22_5 112.7(12)
O19_5 C18_5 H18_5 108.5
N10_5 C18_5 H18_5 108.5
C22_5 C18_5 H18_5 108.5
C18_5 O19_5 C20_5 108.3(13)
O19_5 C20_5 C28_5 108.7(17)
O19_5 C20_5 C21_5 110.0(14)
C28_5 C20_5 C21_5 111.6(18)
O19_5 C20_5 H20_5 108.8
C28_5 C20_5 H20_5 108.8
C21_5 C20_5 H20_5 108.8
O25_5 C21_5 C22_5 104.9(15)
O25_5 C21_5 C20_5 111.2(19)
C22_5 C21_5 C20_5 102.6(15)
O25_5 C21_5 H21_5 112.5
C22_5 C21_5 H21_5 112.5
C20_5 C21_5 H21_5 112.5
O23_5 C22_5 C21_5 106.8(14)
O23_5 C22_5 C18_5 115.3(18)
C21_5 C22_5 C18_5 108.9(15)
O23_5 C22_5 H22_5 108.5
C21_5 C22_5 H22_5 108.5
C18_5 C22_5 H22_5 108.5
C24_5 O23_5 C22_5 109.9(17)
O23_5 C24_5 O25_5 106.0(16)
O23_5 C24_5 C26_5 110(3)
O25_5 C24_5 C26_5 115(3)
O23_5 C24_5 C27_5 105(2)
O25_5 C24_5 C27_5 110(2)
C26_5 C24_5 C27_5 110(2)
C24_5 O25_5 C21_5 111.2(16)
C24_5 C26_5 H26A_5 109.5
C24_5 C26_5 H26B_5 109.5
H26A_5 C26_5 H26B_5 109.5
C24_5 C26_5 H26C_5 109.5
H26A_5 C26_5 H26C_5 109.5
H26B_5 C26_5 H26C_5 109.5
C24_5 C27_5 H27A_5 109.5
C24_5 C27_5 H27B_5 109.5
H27A_5 C27_5 H27B_5 109.5
C24_5 C27_5 H27C_5 109.5
H27A_5 C27_5 H27C_5 109.5
H27B_5 C27_5 H27C_5 109.5
O29_5^a C28_5 C20_5 105(2)
O29_5^b C28_5 C20_5 112(2)
O29_5^a C28_5 H28A_5^a 110.7
C20_5 C28_5 H28A_5^a 110.7
O29_5^a C28_5 H28B_5^a 110.7
C20_5 C28_5 H28B_5^a 110.7
H28A_5^a C28_5 H28B_5^a 108.8
O29_5^b C28_5 H28A_5^b 109.2
C20_5 C28_5 H28A_5^b 109.2
O29_5^b C28_5 H28B_5^b 109.2
C20_5 C28_5 H28B_5^b 109.2
H28A_5^b C28_5 H28B_5^b 107.9
O29_5^a Si30_5^a C32_5^a 113.5(15)
O29_5^a Si30_5^a C33_5^a 110.6(17)
C32_5^a Si30_5^a C33_5^a 114.7(15)
O29_5^a Si30_5^a C31_5^a 104.0(18)
C32_5^a Si30_5^a C31_5^a 105.5(18)
C33_5^a Si30_5^a C31_5^a 107.6(15)
C28_5 O29_5^a Si30_5^a 127(2)
Si30_5^a C31_5^a H31A_5^a 109.5
Si30_5^a C31_5^a H31B_5^a 109.5
H31A_5^a C31_5^a H31B_5^a 109.5
Si30_5^a C31_5^a H31C_5^a 109.5
H31A_5^a C31_5^a H31C_5^a 109.5
H31B_5^a C31_5^a H31C_5^a 109.5
Si30_5^a C32_5^a H32A_5^a 109.5
Si30_5^a C32_5^a H32B_5^a 109.5
H32A_5^a C32_5^a H32B_5^a 109.5
Si30_5^a C32_5^a H32C_5^a 109.5
H32A_5^a C32_5^a H32C_5^a 109.5
H32B_5^a C32_5^a H32C_5^a 109.5
C34_5^a C33_5^a C35_5^a 109(3)
C34_5^a C33_5^a C36_5^a 112(3)
C35_5^a C33_5^a C36_5^a 110(3)
C34_5^a C33_5^a Si30_5^a 111.6(17)
C35_5^a C33_5^a Si30_5^a 104.7(16)
C36_5^a C33_5^a Si30_5^a 109.7(17)
C33_5^a C34_5^a H34A_5^a 109.5
C33_5^a C34_5^a H34B_5^a 109.5
H34A_5^a C34_5^a H34B_5^a 109.5
C33_5^a C34_5^a H34C_5^a 109.5
H34A_5^a C34_5^a H34C_5^a 109.5
H34B_5^a C34_5^a H34C_5^a 109.5
C33_5^a C35_5^a H35A_5^a 109.5
C33_5^a C35_5^a H35B_5^a 109.5
H35A_5^a C35_5^a H35B_5^a 109.5
C33_5^a C35_5^a H35C_5^a 109.5
H35A_5^a C35_5^a H35C_5^a 109.5
H35B_5^a C35_5^a H35C_5^a 109.5
C33_5^a C36_5^a H36A_5^a 109.5
C33_5^a C36_5^a H36B_5^a 109.5
H36A_5^a C36_5^a H36B_5^a 109.5
C33_5^a C36_5^a H36C_5^a 109.5
H36A_5^a C36_5^a H36C_5^a 109.5
H36B_5^a C36_5^a H36C_5^a 109.5
O29_5^b Si30_5^b C32_5^b 111(2)
O29_5^b Si30_5^b C33_5^b 104.6(17)
C32_5^b Si30_5^b C33_5^b 111.8(17)
O29_5^b Si30_5^b C31_5^b 106(2)
C32_5^b Si30_5^b C31_5^b 112(2)
C33_5^b Si30_5^b C31_5^b 110.8(17)
C28_5 O29_5^b Si30_5^b 132(3)
Si30_5^b C31_5^b H31D_5^b 109.5
Si30_5^b C31_5^b H31E_5^b 109.5
H31D_5^b C31_5^b H31E_5^b 109.5
Si30_5^b C31_5^b H31F_5^b 109.5
H31D_5^b C31_5^b H31F_5^b 109.5
H31E_5^b C31_5^b H31F_5^b 109.5
Si30_5^b C32_5^b H32D_5^b 109.5
Si30_5^b C32_5^b H32E_5^b 109.5
H32D_5^b C32_5^b H32E_5^b 109.5
Si30_5^b C32_5^b H32F_5^b 109.5
H32D_5^b C32_5^b H32F_5^b 109.5
H32E_5^b C32_5^b H32F_5^b 109.5
C35_5^b C33_5^b C34_5^b 110(3)
C35_5^b C33_5^b C36_5^b 110(3)
C34_5^b C33_5^b C36_5^b 109(3)
C35_5^b C33_5^b Si30_5^b 109.6(18)
C34_5^b C33_5^b Si30_5^b 111.6(18)
C36_5^b C33_5^b Si30_5^b 107.4(18)
C33_5^b C34_5^b H34D_5^b 109.5
C33_5^b C34_5^b H34E_5^b 109.5
H34D_5^b C34_5^b H34E_5^b 109.5
C33_5^b C34_5^b H34F_5^b 109.5
H34D_5^b C34_5^b H34F_5^b 109.5
H34E_5^b C34_5^b H34F_5^b 109.5
C33_5^b C35_5^b H35D_5^b 109.5
C33_5^b C35_5^b H35E_5^b 109.5
H35D_5^b C35_5^b H35E_5^b 109.5
C33_5^b C35_5^b H35F_5^b 109.5
H35D_5^b C35_5^b H35F_5^b 109.5
H35E_5^b C35_5^b H35F_5^b 109.5
C33_5^b C36_5^b H36D_5^b 109.5
C33_5^b C36_5^b H36E_5^b 109.5
H36D_5^b C36_5^b H36E_5^b 109.5
C33_5^b C36_5^b H36F_5^b 109.5
H36D_5^b C36_5^b H36F_5^b 109.5
H36E_5^b C36_5^b H36F_5^b 109.5
O38_5 C37_5 C39_5 121.7(15)
O38_5 C37_5 C14_5 118.3(13)
C39_5 C37_5 C14_5 120.0(14)
C37_5 C39_5 H39A_5 109.5
C37_5 C39_5 H39B_5 109.5
H39A_5 C39_5 H39B_5 109.5
C37_5 C39_5 H39C_5 109.5
H39A_5 C39_5 H39C_5 109.5
H39B_5 C39_5 H39C_5 109.5
C2_6 O1_6 Ba1 133.6(8)
O1_6 C2_6 N3_6 120.1(12)
O1_6 C2_6 C7_6 127.1(12)
N3_6 C2_6 C7_6 112.9(11)
C4_6 N3_6 C2_6 124.8(12)
C4_6 N3_6 H3_6 117.6
C2_6 N3_6 H3_6 117.6
N11_6 C4_6 N5_6 120.8(12)
N11_6 C4_6 N3_6 116.7(13)
N5_6 C4_6 N3_6 122.5(12)
C4_6 N5_6 C6_6 114.3(11)
N10_6 C6_6 N5_6 126.7(12)
N10_6 C6_6 C7_6 107.1(11)
N5_6 C6_6 C7_6 126.1(12)
N8_6 C7_6 C2_6 131.1(12)
N8_6 C7_6 C6_6 109.7(12)
C2_6 C7_6 C6_6 119.2(12)
C9_6 N8_6 C7_6 105.6(11)
N8_6 C9_6 N10_6 111.5(11)
N8_6 C9_6 C12_6 122.6(11)
N10_6 C9_6 C12_6 125.5(11)
C6_6 N10_6 C9_6 106.1(10)
C6_6 N10_6 C18_6 129.6(11)
C9_6 N10_6 C18_6 124.3(11)
C4_6 N11_6 H11A_6 120.0
C4_6 N11_6 H11B_6 120.0
H11A_6 N11_6 H11B_6 120.0
C17_6 C12_6 C13_6 120.7(11)
C17_6 C12_6 C9_6 122.7(11)
C13_6 C12_6 C9_6 116.6(10)
C12_6 C13_6 C14_6 120.1(11)
C12_6 C13_6 H13_6 119.9
C14_6 C13_6 H13_6 119.9
C15_6 C14_6 C13_6 118.7(12)
C15_6 C14_6 C37_6 122.9(13)
C13_6 C14_6 C37_6 118.2(12)
C14_6 C15_6 C16_6 120.0(13)
C14_6 C15_6 H15_6 120.0
C16_6 C15_6 H15_6 120.0
C17_6 C16_6 C15_6 120.9(13)
C17_6 C16_6 H16_6 119.6
C15_6 C16_6 H16_6 119.6
C16_6 C17_6 C12_6 119.6(12)
C16_6 C17_6 H17_6 120.2
C12_6 C17_6 H17_6 120.2
O19_6 C18_6 N10_6 110.2(9)
O19_6 C18_6 C22_6 108.4(9)
N10_6 C18_6 C22_6 113.2(10)
O19_6 C18_6 H18_6 108.3
N10_6 C18_6 H18_6 108.3
C22_6 C18_6 H18_6 108.3
C18_6 O19_6 C20_6 110.5(10)
O19_6 C20_6 C28_6 112.6(12)
O19_6 C20_6 C21_6 108.1(10)
C28_6 C20_6 C21_6 112.4(13)
O19_6 C20_6 H20_6 107.9
C28_6 C20_6 H20_6 107.9
C21_6 C20_6 H20_6 107.9
O25_6 C21_6 C20_6 118.0(13)
O25_6 C21_6 C22_6 103.2(10)
C20_6 C21_6 C22_6 105.0(10)
O25_6 C21_6 H21_6 110.1
C20_6 C21_6 H21_6 110.1
C22_6 C21_6 H21_6 110.1
O23_6 C22_6 C18_6 113.0(11)
O23_6 C22_6 C21_6 105.5(10)
C18_6 C22_6 C21_6 104.9(9)
O23_6 C22_6 H22_6 111.1
C18_6 C22_6 H22_6 111.1
C21_6 C22_6 H22_6 111.1
C22_6 O23_6 C24_6 110.1(10)
O23_6 C24_6 O25_6 104.0(11)
O23_6 C24_6 C27_6 109.0(12)
O25_6 C24_6 C27_6 106.6(14)
O23_6 C24_6 C26_6 108.7(16)
O25_6 C24_6 C26_6 110.5(15)
C27_6 C24_6 C26_6 117.2(16)
C21_6 O25_6 C24_6 109.9(10)
C24_6 C26_6 H26A_6 109.5
C24_6 C26_6 H26B_6 109.5
H26A_6 C26_6 H26B_6 109.5
C24_6 C26_6 H26C_6 109.5
H26A_6 C26_6 H26C_6 109.5
H26B_6 C26_6 H26C_6 109.5
C24_6 C27_6 H27A_6 109.5
C24_6 C27_6 H27B_6 109.5
H27A_6 C27_6 H27B_6 109.5
C24_6 C27_6 H27C_6 109.5
H27A_6 C27_6 H27C_6 109.5
H27B_6 C27_6 H27C_6 109.5
O29_6 C28_6 C20_6 111.0(13)
O29_6 C28_6 H28A_6 109.4
C20_6 C28_6 H28A_6 109.4
O29_6 C28_6 H28B_6 109.4
C20_6 C28_6 H28B_6 109.4
H28A_6 C28_6 H28B_6 108.0
C28_6 O29_6 Si30_6 128.2(11)
O29_6 Si30_6 C32_6 108.4(11)
O29_6 Si30_6 C33_6 106.5(10)
C32_6 Si30_6 C33_6 114.7(9)
O29_6 Si30_6 C31_6 109.1(8)
C32_6 Si30_6 C31_6 109.7(12)
C33_6 Si30_6 C31_6 108.3(11)
Si30_6 C31_6 H31A_6 109.5
Si30_6 C31_6 H31B_6 109.5
H31A_6 C31_6 H31B_6 109.5
Si30_6 C31_6 H31C_6 109.5
H31A_6 C31_6 H31C_6 109.5
H31B_6 C31_6 H31C_6 109.5
Si30_6 C32_6 H32A_6 109.5
Si30_6 C32_6 H32B_6 109.5
H32A_6 C32_6 H32B_6 109.5
Si30_6 C32_6 H32C_6 109.5
H32A_6 C32_6 H32C_6 109.5
H32B_6 C32_6 H32C_6 109.5
C34_6 C33_6 C35_6 109(2)
C34_6 C33_6 C36_6 115.4(19)
C35_6 C33_6 C36_6 107.3(16)
C34_6 C33_6 Si30_6 111.4(11)
C35_6 C33_6 Si30_6 106.6(13)
C36_6 C33_6 Si30_6 106.6(13)
C33_6 C34_6 H34A_6 109.5
C33_6 C34_6 H34B_6 109.5
H34A_6 C34_6 H34B_6 109.5
C33_6 C34_6 H34C_6 109.5
H34A_6 C34_6 H34C_6 109.5
H34B_6 C34_6 H34C_6 109.5
C33_6 C35_6 H35A_6 109.5
C33_6 C35_6 H35B_6 109.5
H35A_6 C35_6 H35B_6 109.5
C33_6 C35_6 H35C_6 109.5
H35A_6 C35_6 H35C_6 109.5
H35B_6 C35_6 H35C_6 109.5
C33_6 C36_6 H36A_6 109.5
C33_6 C36_6 H36B_6 109.5
H36A_6 C36_6 H36B_6 109.5
C33_6 C36_6 H36C_6 109.5
H36A_6 C36_6 H36C_6 109.5
H36B_6 C36_6 H36C_6 109.5
O38_6 C37_6 C14_6 120.2(14)
O38_6 C37_6 C39_6 120.6(15)
C14_6 C37_6 C39_6 119.0(15)
C37_6 C39_6 H39A_6 109.5
C37_6 C39_6 H39B_6 109.5
H39A_6 C39_6 H39B_6 109.5
C37_6 C39_6 H39C_6 109.5
H39A_6 C39_6 H39C_6 109.5
H39B_6 C39_6 H39C_6 109.5
C2_7 O1_7 Ba1 132.7(8)
O1_7 C2_7 C7_7 127.2(13)
O1_7 C2_7 N3_7 119.8(12)
C7_7 C2_7 N3_7 112.8(12)
C4_7 N3_7 C2_7 123.6(11)
C4_7 N3_7 H3_7 118.2
C2_7 N3_7 H3_7 118.2
N11_7 C4_7 N5_7 120.9(13)
N11_7 C4_7 N3_7 116.3(12)
N5_7 C4_7 N3_7 122.8(13)
C6_7 N5_7 C4_7 112.2(12)
N5_7 C6_7 C7_7 129.5(13)
N5_7 C6_7 N10_7 124.9(13)
C7_7 C6_7 N10_7 105.7(12)
C6_7 C7_7 N8_7 110.9(12)
C6_7 C7_7 C2_7 119.0(13)
N8_7 C7_7 C2_7 130.0(13)
C9_7 N8_7 C7_7 105.8(12)
N8_7 C9_7 N10_7 111.8(12)
N8_7 C9_7 C12_7 124.4(14)
N10_7 C9_7 C12_7 123.7(13)
C9_7 N10_7 C6_7 105.8(10)
C9_7 N10_7 C18_7 125.9(12)
C6_7 N10_7 C18_7 128.3(12)
C4_7 N11_7 H11A_7 120.0
C4_7 N11_7 H11B_7 120.0
H11A_7 N11_7 H11B_7 120.0
C13_7 C12_7 C17_7 121.2(15)
C13_7 C12_7 C9_7 119.9(16)
C17_7 C12_7 C9_7 118.1(14)
C12_7 C13_7 C14_7 125.1(17)
C12_7 C13_7 H13_7 117.4
C14_7 C13_7 H13_7 117.4
C13_7 C14_7 C15_7 112.8(17)
C13_7 C14_7 C37_7 120.7(18)
C15_7 C14_7 C37_7 126.5(19)
C14_7 C15_7 C16_7 124.6(19)
C14_7 C15_7 H15_7 117.7
C16_7 C15_7 H15_7 117.7
C15_7 C16_7 C17_7 118.0(19)
C15_7 C16_7 H16_7 121.0
C17_7 C16_7 H16_7 121.0
C12_7 C17_7 C16_7 117.7(17)
C12_7 C17_7 H17_7 121.1
C16_7 C17_7 H17_7 121.1
O19_7 C18_7 N10_7 111.2(10)
O19_7 C18_7 C22_7 104.9(11)
N10_7 C18_7 C22_7 113.5(11)
O19_7 C18_7 H18_7 109.0
N10_7 C18_7 H18_7 109.0
C22_7 C18_7 H18_7 109.0
C20_7 O19_7 C18_7 111.7(11)
O19_7 C20_7 C28_7 112.1(14)
O19_7 C20_7 C21_7 107.2(11)
C28_7 C20_7 C21_7 113.2(15)
O19_7 C20_7 H20_7 108.1
C28_7 C20_7 H20_7 108.1
C21_7 C20_7 H20_7 108.1
O25_7 C21_7 C20_7 114.5(14)
O25_7 C21_7 C22_7 105.4(10)
C20_7 C21_7 C22_7 105.6(12)
O25_7 C21_7 H21_7 110.3
C20_7 C21_7 H21_7 110.3
C22_7 C21_7 H21_7 110.3
O23_7 C22_7 C21_7 105.7(10)
O23_7 C22_7 C18_7 111.4(11)
C21_7 C22_7 C18_7 107.1(10)
O23_7 C22_7 H22_7 110.8
C21_7 C22_7 H22_7 110.8
C18_7 C22_7 H22_7 110.8
C22_7 O23_7 C24_7 109.1(10)
O23_7 C24_7 O25_7 104.2(10)
O23_7 C24_7 C26_7 110.1(14)
O25_7 C24_7 C26_7 111.5(14)
O23_7 C24_7 C27_7 108.3(12)
O25_7 C24_7 C27_7 107.4(14)
C26_7 C24_7 C27_7 114.8(14)
C21_7 O25_7 C24_7 108.9(11)
C24_7 C26_7 H26A_7 109.5
C24_7 C26_7 H26B_7 109.5
H26A_7 C26_7 H26B_7 109.5
C24_7 C26_7 H26C_7 109.5
H26A_7 C26_7 H26C_7 109.5
H26B_7 C26_7 H26C_7 109.5
C24_7 C27_7 H27A_7 109.5
C24_7 C27_7 H27B_7 109.5
H27A_7 C27_7 H27B_7 109.5
C24_7 C27_7 H27C_7 109.5
H27A_7 C27_7 H27C_7 109.5
H27B_7 C27_7 H27C_7 109.5
O29_7 C28_7 C20_7 115.0(17)
O29_7 C28_7 H28A_7 108.5
C20_7 C28_7 H28A_7 108.5
O29_7 C28_7 H28B_7 108.5
C20_7 C28_7 H28B_7 108.5
H28A_7 C28_7 H28B_7 107.5
C28_7 O29_7 Si30_7 130.3(13)
O29_7 Si30_7 C31_7 108.3(9)
O29_7 Si30_7 C33_7 109.7(10)
C31_7 Si30_7 C33_7 107.8(10)
O29_7 Si30_7 C32_7 109.0(8)
C31_7 Si30_7 C32_7 110.8(11)
C33_7 Si30_7 C32_7 111.2(10)
Si30_7 C31_7 H31A_7 109.5
Si30_7 C31_7 H31B_7 109.5
H31A_7 C31_7 H31B_7 109.5
Si30_7 C31_7 H31C_7 109.5
H31A_7 C31_7 H31C_7 109.5
H31B_7 C31_7 H31C_7 109.5
Si30_7 C32_7 H32A_7 109.5
Si30_7 C32_7 H32B_7 109.5
H32A_7 C32_7 H32B_7 109.5
Si30_7 C32_7 H32C_7 109.5
H32A_7 C32_7 H32C_7 109.5
H32B_7 C32_7 H32C_7 109.5
C34_7 C33_7 C35_7 103.8(19)
C34_7 C33_7 C36_7 116.1(18)
C35_7 C33_7 C36_7 108(2)
C34_7 C33_7 Si30_7 110.5(13)
C35_7 C33_7 Si30_7 108.5(12)
C36_7 C33_7 Si30_7 109.9(13)
C33_7 C34_7 H34A_7 109.5
C33_7 C34_7 H34B_7 109.5
H34A_7 C34_7 H34B_7 109.5
C33_7 C34_7 H34C_7 109.5
H34A_7 C34_7 H34C_7 109.5
H34B_7 C34_7 H34C_7 109.5
C33_7 C35_7 H35A_7 109.5
C33_7 C35_7 H35B_7 109.5
H35A_7 C35_7 H35B_7 109.5
C33_7 C35_7 H35C_7 109.5
H35A_7 C35_7 H35C_7 109.5
H35B_7 C35_7 H35C_7 109.5
C33_7 C36_7 H36A_7 109.5
C33_7 C36_7 H36B_7 109.5
H36A_7 C36_7 H36B_7 109.5
C33_7 C36_7 H36C_7 109.5
H36A_7 C36_7 H36C_7 109.5
H36B_7 C36_7 H36C_7 109.5
O38_7 C37_7 C14_7 120(2)
O38_7 C37_7 C39_7 118(2)
C14_7 C37_7 C39_7 121.8(18)
C37_7 C39_7 H39A_7 109.5
C37_7 C39_7 H39B_7 109.5
H39A_7 C39_7 H39B_7 109.5
C37_7 C39_7 H39C_7 109.5
H39A_7 C39_7 H39C_7 109.5
H39B_7 C39_7 H39C_7 109.5
C2_8 O1_8 Ba1 134.0(9)
O1_8 C2_8 N3_8 120.5(14)
O1_8 C2_8 C7_8 127.4(14)
N3_8 C2_8 C7_8 112.0(13)
C4_8 N3_8 C2_8 125.9(14)
C4_8 N3_8 H3_8 117.1
C2_8 N3_8 H3_8 117.1
N3_8 C4_8 N11_8 118.4(16)
N3_8 C4_8 N5_8 123.3(16)
N11_8 C4_8 N5_8 118.2(15)
C6_8 N5_8 C4_8 112.9(14)
N5_8 C6_8 N10_8 126.6(14)
N5_8 C6_8 C7_8 129.7(16)
N10_8 C6_8 C7_8 103.6(14)
N8_8 C7_8 C6_8 112.4(13)
N8_8 C7_8 C2_8 131.4(14)
C6_8 C7_8 C2_8 116.2(15)
C9_8 N8_8 C7_8 105.1(12)
N8_8 C9_8 N10_8 111.4(13)
N8_8 C9_8 C12_8 124.4(13)
N10_8 C9_8 C12_8 124.2(12)
C6_8 N10_8 C9_8 107.3(12)
C6_8 N10_8 C18_8 127.5(13)
C9_8 N10_8 C18_8 125.0(13)
C4_8 N11_8 H11A_8 120.0
C4_8 N11_8 H11B_8 120.0
H11A_8 N11_8 H11B_8 120.0
C13_8 C12_8 C17_8 118.0(14)
C13_8 C12_8 C9_8 119.9(14)
C17_8 C12_8 C9_8 121.9(14)
C12_8 C13_8 C14_8 123.7(16)
C12_8 C13_8 H13_8 118.1
C14_8 C13_8 H13_8 118.1
C15_8 C14_8 C13_8 116.6(15)
C15_8 C14_8 C37_8 122.6(16)
C13_8 C14_8 C37_8 120.8(16)
C14_8 C15_8 C16_8 123.9(17)
C14_8 C15_8 H15_8 118.1
C16_8 C15_8 H15_8 118.1
C15_8 C16_8 C17_8 116.6(17)
C15_8 C16_8 H16_8 121.7
C17_8 C16_8 H16_8 121.7
C12_8 C17_8 C16_8 121.1(16)
C12_8 C17_8 H17_8 119.4
C16_8 C17_8 H17_8 119.4
O19_8 C18_8 N10_8 110.9(15)
O19_8 C18_8 C22_8 107.6(12)
N10_8 C18_8 C22_8 112.5(13)
O19_8 C18_8 H18_8 108.6
N10_8 C18_8 H18_8 108.6
C22_8 C18_8 H18_8 108.6
C18_8 O19_8 C20_8 112.1(13)
O19_8 C20_8 C28_8 103.7(17)
O19_8 C20_8 C21_8 107.0(14)
C28_8 C20_8 C21_8 115(2)
O19_8 C20_8 H20_8 110.4
C28_8 C20_8 H20_8 110.4
C21_8 C20_8 H20_8 110.4
O25_8 C21_8 C22_8 102.2(14)
O25_8 C21_8 C20_8 114.5(16)
C22_8 C21_8 C20_8 105.1(13)
O25_8 C21_8 H21_8 111.5
C22_8 C21_8 H21_8 111.5
C20_8 C21_8 H21_8 111.5
O23_8 C22_8 C21_8 107.3(12)
O23_8 C22_8 C18_8 114.2(15)
C21_8 C22_8 C18_8 106.1(13)
O23_8 C22_8 H22_8 109.7
C21_8 C22_8 H22_8 109.7
C18_8 C22_8 H22_8 109.7
C22_8 O23_8 C24_8 108.1(14)
O25_8 C24_8 O23_8 104.2(13)
O25_8 C24_8 C27_8 108.7(19)
O23_8 C24_8 C27_8 108.0(16)
O25_8 C24_8 C26_8 114(2)
O23_8 C24_8 C26_8 108.4(17)
C27_8 C24_8 C26_8 113.0(19)
C24_8 O25_8 C21_8 111.8(14)
C24_8 C26_8 H26A_8 109.5
C24_8 C26_8 H26B_8 109.5
H26A_8 C26_8 H26B_8 109.5
C24_8 C26_8 H26C_8 109.5
H26A_8 C26_8 H26C_8 109.5
H26B_8 C26_8 H26C_8 109.5
C24_8 C27_8 H27A_8 109.5
C24_8 C27_8 H27B_8 109.5
H27A_8 C27_8 H27B_8 109.5
C24_8 C27_8 H27C_8 109.5
H27A_8 C27_8 H27C_8 109.5
H27B_8 C27_8 H27C_8 109.5
O29_8 C28_8 C20_8 109.1(19)
O29_8 C28_8 H28A_8 109.9
C20_8 C28_8 H28A_8 109.9
O29_8 C28_8 H28B_8 109.9
C20_8 C28_8 H28B_8 109.9
H28A_8 C28_8 H28B_8 108.3
O29_8 Si30_8 C33_8 109.3(14)
O29_8 Si30_8 C31_8 115.4(17)
C33_8 Si30_8 C31_8 114.9(16)
O29_8 Si30_8 C32_8 101.6(16)
C33_8 Si30_8 C32_8 107.9(14)
C31_8 Si30_8 C32_8 106.6(18)
C28_8 O29_8 Si30_8 134.5(15)
Si30_8 C31_8 H31D_8 109.5
Si30_8 C31_8 H31E_8 109.5
H31D_8 C31_8 H31E_8 109.5
Si30_8 C31_8 H31F_8 109.5
H31D_8 C31_8 H31F_8 109.5
H31E_8 C31_8 H31F_8 109.5
Si30_8 C32_8 H32D_8 109.5
Si30_8 C32_8 H32E_8 109.5
H32D_8 C32_8 H32E_8 109.5
Si30_8 C32_8 H32F_8 109.5
H32D_8 C32_8 H32F_8 109.5
H32E_8 C32_8 H32F_8 109.5
C36_8 C33_8 C35_8 112(2)
C36_8 C33_8 C34_8 108(2)
C35_8 C33_8 C34_8 111(2)
C36_8 C33_8 Si30_8 108.9(17)
C35_8 C33_8 Si30_8 112.6(17)
C34_8 C33_8 Si30_8 104.5(16)
C33_8 C34_8 H34D_8 109.5
C33_8 C34_8 H34E_8 109.5
H34D_8 C34_8 H34E_8 109.5
C33_8 C34_8 H34F_8 109.5
H34D_8 C34_8 H34F_8 109.5
H34E_8 C34_8 H34F_8 109.5
C33_8 C35_8 H35D_8 109.5
C33_8 C35_8 H35E_8 109.5
H35D_8 C35_8 H35E_8 109.5
C33_8 C35_8 H35F_8 109.5
H35D_8 C35_8 H35F_8 109.5
H35E_8 C35_8 H35F_8 109.5
C33_8 C36_8 H36D_8 109.5
C33_8 C36_8 H36E_8 109.5
H36D_8 C36_8 H36E_8 109.5
C33_8 C36_8 H36F_8 109.5
H36D_8 C36_8 H36F_8 109.5
H36E_8 C36_8 H36F_8 109.5
O38_8 C37_8 C39_8 116.2(18)
O38_8 C37_8 C14_8 123(2)
C39_8 C37_8 C14_8 120.9(16)
C37_8 C39_8 H39A_8 109.5
C37_8 C39_8 H39B_8 109.5
H39A_8 C39_8 H39B_8 109.5
C37_8 C39_8 H39C_8 109.5
H39A_8 C39_8 H39C_8 109.5
H39B_8 C39_8 H39C_8 109.5
C2_9 O1_9 Ba2 133.6(8)
O1_9 C2_9 N3_9 122.6(11)
O1_9 C2_9 C7_9 126.3(11)
N3_9 C2_9 C7_9 111.0(11)
C2_9 N3_9 C4_9 126.2(10)
C2_9 N3_9 H3_9 116.9
C4_9 N3_9 H3_9 116.9
N11_9 C4_9 N5_9 121.1(12)
N11_9 C4_9 N3_9 116.9(11)
N5_9 C4_9 N3_9 121.7(11)
C4_9 N5_9 C6_9 113.8(11)
C7_9 C6_9 N5_9 127.7(11)
C7_9 C6_9 N10_9 107.0(11)
N5_9 C6_9 N10_9 125.2(11)
C6_9 C7_9 N8_9 112.0(10)
C6_9 C7_9 C2_9 119.2(11)
N8_9 C7_9 C2_9 128.7(11)
C9_9 N8_9 C7_9 104.4(10)
N8_9 C9_9 N10_9 111.7(10)
N8_9 C9_9 C12_9 122.9(11)
N10_9 C9_9 C12_9 125.4(11)
C6_9 N10_9 C9_9 104.8(9)
C6_9 N10_9 C18_9 129.6(11)
C9_9 N10_9 C18_9 125.3(10)
C4_9 N11_9 H11A_9 120.0
C4_9 N11_9 H11B_9 120.0
H11A_9 N11_9 H11B_9 120.0
C13_9 C12_9 C17_9 119.9(11)
C13_9 C12_9 C9_9 117.5(10)
C17_9 C12_9 C9_9 122.6(11)
C12_9 C13_9 C14_9 122.6(11)
C12_9 C13_9 H13_9 118.7
C14_9 C13_9 H13_9 118.7
C15_9 C14_9 C13_9 117.0(11)
C15_9 C14_9 C37_9 123.8(11)
C13_9 C14_9 C37_9 119.2(11)
C16_9 C15_9 C14_9 121.2(13)
C16_9 C15_9 H15_9 119.4
C14_9 C15_9 H15_9 119.4
C15_9 C16_9 C17_9 121.0(13)
C15_9 C16_9 H16_9 119.5
C17_9 C16_9 H16_9 119.5
C16_9 C17_9 C12_9 118.2(12)
C16_9 C17_9 H17_9 120.9
C12_9 C17_9 H17_9 120.9
O19_9 C18_9 N10_9 109.6(10)
O19_9 C18_9 C22_9 109.2(9)
N10_9 C18_9 C22_9 113.6(10)
O19_9 C18_9 H18_9 108.1
N10_9 C18_9 H18_9 108.1
C22_9 C18_9 H18_9 108.1
C18_9 O19_9 C20_9 110.5(10)
O19_9 C20_9 C28_9 110.8(11)
O19_9 C20_9 C21_9 107.7(9)
C28_9 C20_9 C21_9 111.4(12)
O19_9 C20_9 H20_9 109.0
C28_9 C20_9 H20_9 109.0
C21_9 C20_9 H20_9 109.0
O25_9 C21_9 C20_9 116.0(13)
O25_9 C21_9 C22_9 103.8(10)
C20_9 C21_9 C22_9 106.2(11)
O25_9 C21_9 H21_9 110.2
C20_9 C21_9 H21_9 110.2
C22_9 C21_9 H21_9 110.2
O23_9 C22_9 C18_9 114.1(12)
O23_9 C22_9 C21_9 106.1(10)
C18_9 C22_9 C21_9 104.5(10)
O23_9 C22_9 H22_9 110.6
C18_9 C22_9 H22_9 110.6
C21_9 C22_9 H22_9 110.6
C22_9 O23_9 C24_9 109.2(10)
O25_9 C24_9 O23_9 104.8(11)
O25_9 C24_9 C27_9 109.4(16)
O23_9 C24_9 C27_9 106.9(14)
O25_9 C24_9 C26_9 109.7(17)
O23_9 C24_9 C26_9 109.6(16)
C27_9 C24_9 C26_9 115.8(18)
C21_9 O25_9 C24_9 110.6(10)
C24_9 C26_9 H26A_9 109.5
C24_9 C26_9 H26B_9 109.5
H26A_9 C26_9 H26B_9 109.5
C24_9 C26_9 H26C_9 109.5
H26A_9 C26_9 H26C_9 109.5
H26B_9 C26_9 H26C_9 109.5
C24_9 C27_9 H27A_9 109.5
C24_9 C27_9 H27B_9 109.5
H27A_9 C27_9 H27B_9 109.5
C24_9 C27_9 H27C_9 109.5
H27A_9 C27_9 H27C_9 109.5
H27B_9 C27_9 H27C_9 109.5
O29_9^a C28_9 C20_9 117.5(15)
O29_9^b C28_9 C20_9 102.6(15)
O29_9^a C28_9 H28A_9^a 107.9
C20_9 C28_9 H28A_9^a 107.9
O29_9^a C28_9 H28B_9^a 107.9
C20_9 C28_9 H28B_9^a 107.9
H28A_9^a C28_9 H28B_9^a 107.2
O29_9^b C28_9 H28C_9^b 111.2
C20_9 C28_9 H28C_9^b 111.2
O29_9^b C28_9 H28D_9^b 111.2
C20_9 C28_9 H28D_9^b 111.2
H28C_9^b C28_9 H28D_9^b 109.2
C28_9 O29_9^a Si30_9^a 129.8(17)
O29_9^a Si30_9^a C32_9^a 110.0(14)
O29_9^a Si30_9^a C33_9^a 104.6(11)
C32_9^a Si30_9^a C33_9^a 112.5(10)
O29_9^a Si30_9^a C31_9^a 107.2(12)
C32_9^a Si30_9^a C31_9^a 110.9(13)
C33_9^a Si30_9^a C31_9^a 111.4(12)
Si30_9^a C31_9^a H31A_9^a 109.5
Si30_9^a C31_9^a H31B_9^a 109.5
H31A_9^a C31_9^a H31B_9^a 109.5
Si30_9^a C31_9^a H31C_9^a 109.5
H31A_9^a C31_9^a H31C_9^a 109.5
H31B_9^a C31_9^a H31C_9^a 109.5
Si30_9^a C32_9^a H32A_9^a 109.5
Si30_9^a C32_9^a H32B_9^a 109.5
H32A_9^a C32_9^a H32B_9^a 109.5
Si30_9^a C32_9^a H32C_9^a 109.5
H32A_9^a C32_9^a H32C_9^a 109.5
H32B_9^a C32_9^a H32C_9^a 109.5
C35_9^a C33_9^a C36_9^a 110.2(19)
C35_9^a C33_9^a C34_9^a 111(2)
C36_9^a C33_9^a C34_9^a 108.9(18)
C35_9^a C33_9^a Si30_9^a 109.7(14)
C36_9^a C33_9^a Si30_9^a 106.8(14)
C34_9^a C33_9^a Si30_9^a 110.0(13)
C33_9^a C34_9^a H34A_9^a 109.5
C33_9^a C34_9^a H34B_9^a 109.5
H34A_9^a C34_9^a H34B_9^a 109.5
C33_9^a C34_9^a H34C_9^a 109.5
H34A_9^a C34_9^a H34C_9^a 109.5
H34B_9^a C34_9^a H34C_9^a 109.5
C33_9^a C35_9^a H35A_9^a 109.5
C33_9^a C35_9^a H35B_9^a 109.5
H35A_9^a C35_9^a H35B_9^a 109.5
C33_9^a C35_9^a H35C_9^a 109.5
H35A_9^a C35_9^a H35C_9^a 109.5
H35B_9^a C35_9^a H35C_9^a 109.5
C33_9^a C36_9^a H36A_9^a 109.5
C33_9^a C36_9^a H36B_9^a 109.5
H36A_9^a C36_9^a H36B_9^a 109.5
C33_9^a C36_9^a H36C_9^a 109.5
H36A_9^a C36_9^a H36C_9^a 109.5
H36B_9^a C36_9^a H36C_9^a 109.5
C28_9 O29_9^b Si30_9^b 122.7(19)
O29_9^b Si30_9^b C31_9^b 113.8(16)
O29_9^b Si30_9^b C32_9^b 109.9(16)
C31_9^b Si30_9^b C32_9^b 108.2(16)
O29_9^b Si30_9^b C33_9^b 104.2(12)
C31_9^b Si30_9^b C33_9^b 110.5(13)
C32_9^b Si30_9^b C33_9^b 110.2(13)
Si30_9^b C31_9^b H31D_9^b 109.5
Si30_9^b C31_9^b H31E_9^b 109.5
H31D_9^b C31_9^b H31E_9^b 109.5
Si30_9^b C31_9^b H31F_9^b 109.5
H31D_9^b C31_9^b H31F_9^b 109.5
H31E_9^b C31_9^b H31F_9^b 109.5
Si30_9^b C32_9^b H32D_9^b 109.5
Si30_9^b C32_9^b H32E_9^b 109.5
H32D_9^b C32_9^b H32E_9^b 109.5
Si30_9^b C32_9^b H32F_9^b 109.5
H32D_9^b C32_9^b H32F_9^b 109.5
H32E_9^b C32_9^b H32F_9^b 109.5
C36_9^b C33_9^b C35_9^b 106(2)
C36_9^b C33_9^b C34_9^b 108(2)
C35_9^b C33_9^b C34_9^b 112(2)
C36_9^b C33_9^b Si30_9^b 110.5(14)
C35_9^b C33_9^b Si30_9^b 111.6(15)
C34_9^b C33_9^b Si30_9^b 109.1(14)
C33_9^b C34_9^b H34D_9^b 109.5
C33_9^b C34_9^b H34E_9^b 109.5
H34D_9^b C34_9^b H34E_9^b 109.5
C33_9^b C34_9^b H34F_9^b 109.5
H34D_9^b C34_9^b H34F_9^b 109.5
H34E_9^b C34_9^b H34F_9^b 109.5
C33_9^b C35_9^b H35D_9^b 109.5
C33_9^b C35_9^b H35E_9^b 109.5
H35D_9^b C35_9^b H35E_9^b 109.5
C33_9^b C35_9^b H35F_9^b 109.5
H35D_9^b C35_9^b H35F_9^b 109.5
H35E_9^b C35_9^b H35F_9^b 109.5
C33_9^b C36_9^b H36D_9^b 109.5
C33_9^b C36_9^b H36E_9^b 109.5
H36D_9^b C36_9^b H36E_9^b 109.5
C33_9^b C36_9^b H36F_9^b 109.5
H36D_9^b C36_9^b H36F_9^b 109.5
H36E_9^b C36_9^b H36F_9^b 109.5
O38_9 C37_9 C14_9 120.8(11)
O38_9 C37_9 C39_9 120.0(13)
C14_9 C37_9 C39_9 119.1(13)
C37_9 C39_9 H39A_9 109.5
C37_9 C39_9 H39B_9 109.5
H39A_9 C39_9 H39B_9 109.5
C37_9 C39_9 H39C_9 109.5
H39A_9 C39_9 H39C_9 109.5
H39B_9 C39_9 H39C_9 109.5
C2_10 O1_10 Ba2 129.9(8)
O1_10 C2_10 N3_10 119.5(13)
O1_10 C2_10 C7_10 126.8(13)
N3_10 C2_10 C7_10 113.6(13)
C4_10 N3_10 C2_10 125.3(14)
C4_10 N3_10 H3_10 117.4
C2_10 N3_10 H3_10 117.4
N3_10 C4_10 N11_10 119.5(16)
N3_10 C4_10 N5_10 122.5(14)
N11_10 C4_10 N5_10 117.9(15)
C6_10 N5_10 C4_10 112.6(13)
N5_10 C6_10 N10_10 124.9(14)
N5_10 C6_10 C7_10 127.0(15)
N10_10 C6_10 C7_10 108.1(13)
C6_10 C7_10 C2_10 119.0(14)
C6_10 C7_10 N8_10 109.3(13)
C2_10 C7_10 N8_10 131.6(13)
C9_10 N8_10 C7_10 105.1(11)
N8_10 C9_10 N10_10 112.4(12)
N8_10 C9_10 C12_10 122.3(12)
N10_10 C9_10 C12_10 124.9(12)
C6_10 N10_10 C9_10 105.1(11)
C6_10 N10_10 C18_10 129.2(13)
C9_10 N10_10 C18_10 125.5(13)
C4_10 N11_10 H11A_10 120.0
C4_10 N11_10 H11B_10 120.0
H11A_10 N11_10 H11B_10 120.0
C13_10 C12_10 C17_10 120.2(13)
C13_10 C12_10 C9_10 118.8(12)
C17_10 C12_10 C9_10 121.0(13)
C12_10 C13_10 C14_10 121.9(14)
C12_10 C13_10 H13_10 119.0
C14_10 C13_10 H13_10 119.0
C13_10 C14_10 C15_10 116.2(14)
C13_10 C14_10 C37_10 119.1(14)
C15_10 C14_10 C37_10 124.5(15)
C16_10 C15_10 C14_10 123.6(16)
C16_10 C15_10 H15_10 118.2
C14_10 C15_10 H15_10 118.2
C15_10 C16_10 C17_10 118.4(15)
C15_10 C16_10 H16_10 120.8
C17_10 C16_10 H16_10 120.8
C12_10 C17_10 C16_10 119.6(15)
C12_10 C17_10 H17_10 120.2
C16_10 C17_10 H17_10 120.2
O19_10 C18_10 N10_10 109.8(12)
O19_10 C18_10 C22_10 107.4(12)
N10_10 C18_10 C22_10 116.5(13)
O19_10 C18_10 H18_10 107.6
N10_10 C18_10 H18_10 107.6
C22_10 C18_10 H18_10 107.6
C18_10 O19_10 C20_10 112.3(11)
O19_10 C20_10 C28_10 107.0(14)
O19_10 C20_10 C21_10 109.1(12)
C28_10 C20_10 C21_10 111.5(14)
O19_10 C20_10 H20_10 109.7
C28_10 C20_10 H20_10 109.7
C21_10 C20_10 H20_10 109.7
O25_10 C21_10 C22_10 104.0(12)
O25_10 C21_10 C20_10 113.4(14)
C22_10 C21_10 C20_10 101.4(12)
O25_10 C21_10 H21_10 112.4
C22_10 C21_10 H21_10 112.4
C20_10 C21_10 H21_10 112.4
O23_10 C22_10 C18_10 103.1(14)
O23_10 C22_10 C21_10 99.5(13)
C18_10 C22_10 C21_10 107.1(12)
O23_10 C22_10 H22_10 115.1
C18_10 C22_10 H22_10 115.1
C21_10 C22_10 H22_10 115.1
C24_10 O23_10 C22_10 107.0(14)
O23_10 C24_10 O25_10 104.5(13)
O23_10 C24_10 C27_10 114.8(19)
O25_10 C24_10 C27_10 109.8(17)
O23_10 C24_10 C26_10 108.1(18)
O25_10 C24_10 C26_10 108(2)
C27_10 C24_10 C26_10 111.3(17)
C21_10 O25_10 C24_10 112.3(13)
C24_10 C26_10 H26A_10 109.5
C24_10 C26_10 H26B_10 109.5
H26A_10 C26_10 H26B_10 109.5
C24_10 C26_10 H26C_10 109.5
H26A_10 C26_10 H26C_10 109.5
H26B_10 C26_10 H26C_10 109.5
C24_10 C27_10 H27A_10 109.5
C24_10 C27_10 H27B_10 109.5
H27A_10 C27_10 H27B_10 109.5
C24_10 C27_10 H27C_10 109.5
H27A_10 C27_10 H27C_10 109.5
H27B_10 C27_10 H27C_10 109.5
O29_10 C28_10 C20_10 109.8(16)
O29_10 C28_10 H28A_10 109.7
C20_10 C28_10 H28A_10 109.7
O29_10 C28_10 H28B_10 109.7
C20_10 C28_10 H28B_10 109.7
H28A_10 C28_10 H28B_10 108.2
C28_10 O29_10 Si30_10 125.6(13)
O29_10 Si30_10 C33_10 106.2(9)
O29_10 Si30_10 C31_10 109.9(8)
C33_10 Si30_10 C31_10 110.0(11)
O29_10 Si30_10 C32_10 111.0(11)
C33_10 Si30_10 C32_10 110.6(10)
C31_10 Si30_10 C32_10 109.1(11)
Si30_10 C31_10 H31A_10 109.5
Si30_10 C31_10 H31B_10 109.5
H31A_10 C31_10 H31B_10 109.5
Si30_10 C31_10 H31C_10 109.5
H31A_10 C31_10 H31C_10 109.5
H31B_10 C31_10 H31C_10 109.5
Si30_10 C32_10 H32A_10 109.5
Si30_10 C32_10 H32B_10 109.5
H32A_10 C32_10 H32B_10 109.5
Si30_10 C32_10 H32C_10 109.5
H32A_10 C32_10 H32C_10 109.5
H32B_10 C32_10 H32C_10 109.5
C35_10 C33_10 C36_10 106.2(17)
C35_10 C33_10 C34_10 107.1(19)
C36_10 C33_10 C34_10 109.6(19)
C35_10 C33_10 Si30_10 110.8(14)
C36_10 C33_10 Si30_10 111.3(13)
C34_10 C33_10 Si30_10 111.6(12)
C33_10 C34_10 H34A_10 109.5
C33_10 C34_10 H34B_10 109.5
H34A_10 C34_10 H34B_10 109.5
C33_10 C34_10 H34C_10 109.5
H34A_10 C34_10 H34C_10 109.5
H34B_10 C34_10 H34C_10 109.5
C33_10 C35_10 H35A_10 109.5
C33_10 C35_10 H35B_10 109.5
H35A_10 C35_10 H35B_10 109.5
C33_10 C35_10 H35C_10 109.5
H35A_10 C35_10 H35C_10 109.5
H35B_10 C35_10 H35C_10 109.5
C33_10 C36_10 H36A_10 109.5
C33_10 C36_10 H36B_10 109.5
H36A_10 C36_10 H36B_10 109.5
C33_10 C36_10 H36C_10 109.5
H36A_10 C36_10 H36C_10 109.5
H36B_10 C36_10 H36C_10 109.5
O38_10 C37_10 C14_10 119.3(16)
O38_10 C37_10 C39_10 117.1(18)
C14_10 C37_10 C39_10 123.6(17)
C37_10 C39_10 H39A_10 109.5
C37_10 C39_10 H39B_10 109.5
H39A_10 C39_10 H39B_10 109.5
C37_10 C39_10 H39C_10 109.5
H39A_10 C39_10 H39C_10 109.5
H39B_10 C39_10 H39C_10 109.5
C2_11 O1_11 Ba2 132.6(10)
O1_11 C2_11 N3_11 123.1(14)
O1_11 C2_11 C7_11 123.6(16)
N3_11 C2_11 C7_11 113.1(14)
C2_11 N3_11 C4_11 126.2(14)
C2_11 N3_11 H3_11 116.9
C4_11 N3_11 H3_11 116.9
N11_11 C4_11 N5_11 123.4(17)
N11_11 C4_11 N3_11 117.4(16)
N5_11 C4_11 N3_11 119.2(17)
C6_11 N5_11 C4_11 116.7(16)
N5_11 C6_11 N10_11 129.5(16)
N5_11 C6_11 C7_11 128.0(16)
N10_11 C6_11 C7_11 102.4(16)
N8_11 C7_11 C6_11 112.2(14)
N8_11 C7_11 C2_11 131.0(15)
C6_11 C7_11 C2_11 116.7(17)
C9_11 N8_11 C7_11 105.4(14)
N8_11 C9_11 N10_11 111.5(14)
N8_11 C9_11 C12_11 122.2(15)
N10_11 C9_11 C12_11 126.0(14)
C9_11 N10_11 C6_11 108.4(13)
C9_11 N10_11 C18_11 125.4(15)
C6_11 N10_11 C18_11 125.9(16)
C4_11 N11_11 H11A_11 120.0
C4_11 N11_11 H11B_11 120.0
H11A_11 N11_11 H11B_11 120.0
C13_11 C12_11 C17_11 120.5(15)
C13_11 C12_11 C9_11 117.7(13)
C17_11 C12_11 C9_11 121.9(15)
C12_11 C13_11 C14_11 122.0(15)
C12_11 C13_11 H13_11 119.0
C14_11 C13_11 H13_11 119.0
C13_11 C14_11 C15_11 117.8(16)
C13_11 C14_11 C37_11 119.0(16)
C15_11 C14_11 C37_11 122.2(17)
C16_11 C15_11 C14_11 119.4(17)
C16_11 C15_11 H15_11 120.3
C14_11 C15_11 H15_11 120.3
C17_11 C16_11 C15_11 120.8(18)
C17_11 C16_11 H16_11 119.6
C15_11 C16_11 H16_11 119.6
C12_11 C17_11 C16_11 119.0(17)
C12_11 C17_11 H17_11 120.5
C16_11 C17_11 H17_11 120.5
O19_11 C18_11 N10_11 110.1(15)
O19_11 C18_11 C22_11 106.7(16)
N10_11 C18_11 C22_11 112.1(14)
O19_11 C18_11 H18_11 109.3
N10_11 C18_11 H18_11 109.3
C22_11 C18_11 H18_11 109.3
C18_11 O19_11 C20_11 108.7(16)
O19_11 C20_11 C21_11 112.6(17)
O19_11 C20_11 C28_11 121(2)
C21_11 C20_11 C28_11 116(3)
O19_11 C20_11 H20_11 101.1
C21_11 C20_11 H20_11 101.1
C28_11 C20_11 H20_11 101.1
O25_11 C21_11 C20_11 110(2)
O25_11 C21_11 C22_11 105.5(18)
C20_11 C21_11 C22_11 101.8(17)
O25_11 C21_11 H21_11 113.1
C20_11 C21_11 H21_11 113.1
C22_11 C21_11 H21_11 113.1
O23_11 C22_11 C21_11 102.4(17)
O23_11 C22_11 C18_11 102.5(18)
C21_11 C22_11 C18_11 108.0(17)
O23_11 C22_11 H22_11 114.2
C21_11 C22_11 H22_11 114.2
C18_11 C22_11 H22_11 114.2
C24_11 O23_11 C22_11 110.7(18)
O25_11 C24_11 O23_11 106.9(18)
O25_11 C24_11 C27_11 112(3)
O23_11 C24_11 C27_11 109(3)
O25_11 C24_11 C26_11 108(3)
O23_11 C24_11 C26_11 111(3)
C27_11 C24_11 C26_11 110(2)
C24_11 O25_11 C21_11 109.4(19)
C24_11 C26_11 H26A_11 109.5
C24_11 C26_11 H26B_11 109.5
H26A_11 C26_11 H26B_11 109.5
C24_11 C26_11 H26C_11 109.5
H26A_11 C26_11 H26C_11 109.5
H26B_11 C26_11 H26C_11 109.5
C24_11 C27_11 H27A_11 109.5
C24_11 C27_11 H27B_11 109.5
H27A_11 C27_11 H27B_11 109.5
C24_11 C27_11 H27C_11 109.5
H27A_11 C27_11 H27C_11 109.5
H27B_11 C27_11 H27C_11 109.5
O29_11 C28_11 C20_11 92(2)
O29_11 C28_11 H28A_11 113.3
C20_11 C28_11 H28A_11 113.3
O29_11 C28_11 H28B_11 113.3
C20_11 C28_11 H28B_11 113.3
H28A_11 C28_11 H28B_11 110.7
O29_11 Si30_11 C32_11 112(2)
O29_11 Si30_11 C33_11 104.5(17)
C32_11 Si30_11 C33_11 113.8(17)
O29_11 Si30_11 C31_11 105(2)
C32_11 Si30_11 C31_11 113(2)
C33_11 Si30_11 C31_11 108.3(17)
C28_11 O29_11 Si30_11 134(2)
Si30_11 C31_11 H31A_11 109.5
Si30_11 C31_11 H31B_11 109.5
H31A_11 C31_11 H31B_11 109.5
Si30_11 C31_11 H31C_11 109.5
H31A_11 C31_11 H31C_11 109.5
H31B_11 C31_11 H31C_11 109.5
Si30_11 C32_11 H32A_11 109.5
Si30_11 C32_11 H32B_11 109.5
H32A_11 C32_11 H32B_11 109.5
Si30_11 C32_11 H32C_11 109.5
H32A_11 C32_11 H32C_11 109.5
H32B_11 C32_11 H32C_11 109.5
C34_11 C33_11 C36_11 110(3)
C34_11 C33_11 C35_11 109(3)
C36_11 C33_11 C35_11 108(3)
C34_11 C33_11 Si30_11 114.0(19)
C36_11 C33_11 Si30_11 106.6(18)
C35_11 C33_11 Si30_11 108.8(18)
C33_11 C34_11 H34A_11 109.5
C33_11 C34_11 H34B_11 109.5
H34A_11 C34_11 H34B_11 109.5
C33_11 C34_11 H34C_11 109.5
H34A_11 C34_11 H34C_11 109.5
H34B_11 C34_11 H34C_11 109.5
C33_11 C35_11 H35A_11 109.5
C33_11 C35_11 H35B_11 109.5
H35A_11 C35_11 H35B_11 109.5
C33_11 C35_11 H35C_11 109.5
H35A_11 C35_11 H35C_11 109.5
H35B_11 C35_11 H35C_11 109.5
C33_11 C36_11 H36A_11 109.5
C33_11 C36_11 H36B_11 109.5
H36A_11 C36_11 H36B_11 109.5
C33_11 C36_11 H36C_11 109.5
H36A_11 C36_11 H36C_11 109.5
H36B_11 C36_11 H36C_11 109.5
O38_11 C37_11 C14_11 118.5(18)
O38_11 C37_11 C39_11 114(2)
C14_11 C37_11 C39_11 127(2)
C37_11 C39_11 H39A_11 109.5
C37_11 C39_11 H39B_11 109.5
H39A_11 C39_11 H39B_11 109.5
C37_11 C39_11 H39C_11 109.5
H39A_11 C39_11 H39C_11 109.5
H39B_11 C39_11 H39C_11 109.5
C2_12 O1_12 Ba2 134.4(8)
O1_12 C2_12 C7_12 128.1(14)
O1_12 C2_12 N3_12 118.1(12)
C7_12 C2_12 N3_12 113.7(13)
C4_12 N3_12 C2_12 124.1(12)
C4_12 N3_12 H3_12 117.9
C2_12 N3_12 H3_12 117.9
N11_12 C4_12 N5_12 118.2(14)
N11_12 C4_12 N3_12 119.0(13)
N5_12 C4_12 N3_12 122.8(14)
C6_12 N5_12 C4_12 113.1(13)
N5_12 C6_12 N10_12 126.2(14)
N5_12 C6_12 C7_12 128.6(14)
N10_12 C6_12 C7_12 105.1(14)
N8_12 C7_12 C2_12 130.2(14)
N8_12 C7_12 C6_12 112.2(13)
C2_12 C7_12 C6_12 117.5(14)
C9_12 N8_12 C7_12 104.2(13)
N8_12 C9_12 N10_12 112.8(11)
N8_12 C9_12 C12_12 122.6(14)
N10_12 C9_12 C12_12 124.5(13)
C6_12 N10_12 C9_12 105.7(11)
C6_12 N10_12 C18_12 126.8(13)
C9_12 N10_12 C18_12 127.5(12)
C4_12 N11_12 H11A_12 120.0
C4_12 N11_12 H11B_12 120.0
H11A_12 N11_12 H11B_12 120.0
C17_12 C12_12 C13_12 121.9(14)
C17_12 C12_12 C9_12 123.2(15)
C13_12 C12_12 C9_12 114.9(13)
C12_12 C13_12 C14_12 122.3(16)
C12_12 C13_12 H13_12 118.9
C14_12 C13_12 H13_12 118.9
C13_12 C14_12 C15_12 115.2(17)
C13_12 C14_12 C37_12^a 114.0(18)
C15_12 C14_12 C37_12^a 129.0(19)
C13_12 C14_12 H14_12^b 123.3
C15_12 C14_12 H14_12^b 121.4
C14_12 C15_12 C16_12 123.8(18)
C14_12 C15_12 H15_12 118.1
C16_12 C15_12 H15_12 118.1
C15_12 C16_12 C17_12 118.8(17)
C15_12 C16_12 H16_12^a 120.6
C17_12 C16_12 H16_12^a 120.6
C12_12 C17_12 C16_12 117.6(16)
C12_12 C17_12 H17_12 121.2
C16_12 C17_12 H17_12 121.2
O19_12 C18_12 N10_12 110.6(11)
O19_12 C18_12 C22_12 108.8(11)
N10_12 C18_12 C22_12 113.8(11)
O19_12 C18_12 H18_12 107.8
N10_12 C18_12 H18_12 107.8
C22_12 C18_12 H18_12 107.8
C18_12 O19_12 C20_12 110.6(11)
O19_12 C20_12 C28_12 111.0(14)
O19_12 C20_12 C21_12 107.7(11)
C28_12 C20_12 C21_12 111.5(15)
O19_12 C20_12 H20_12 108.9
C28_12 C20_12 H20_12 108.9
C21_12 C20_12 H20_12 108.9
O25_12 C21_12 C22_12 103.5(12)
O25_12 C21_12 C20_12 115.5(14)
C22_12 C21_12 C20_12 103.4(12)
O25_12 C21_12 H21_12 111.3
C22_12 C21_12 H21_12 111.3
C20_12 C21_12 H21_12 111.3
O23_12 C22_12 C18_12 117.5(15)
O23_12 C22_12 C21_12 107.3(12)
C18_12 C22_12 C21_12 105.9(11)
O23_12 C22_12 H22_12 108.6
C18_12 C22_12 H22_12 108.6
C21_12 C22_12 H22_12 108.6
C22_12 O23_12 C24_12 108.9(12)
O23_12 C24_12 O25_12 102.8(11)
O23_12 C24_12 C27_12 107.6(15)
O25_12 C24_12 C27_12 107.5(17)
O23_12 C24_12 C26_12 107.6(16)
O25_12 C24_12 C26_12 109.7(16)
C27_12 C24_12 C26_12 120.2(17)
C21_12 O25_12 C24_12 108.7(13)
C24_12 C26_12 H26A_12 109.5
C24_12 C26_12 H26B_12 109.5
H26A_12 C26_12 H26B_12 109.5
C24_12 C26_12 H26C_12 109.5
H26A_12 C26_12 H26C_12 109.5
H26B_12 C26_12 H26C_12 109.5
C24_12 C27_12 H27A_12 109.5
C24_12 C27_12 H27B_12 109.5
H27A_12 C27_12 H27B_12 109.5
C24_12 C27_12 H27C_12 109.5
H27A_12 C27_12 H27C_12 109.5
H27B_12 C27_12 H27C_12 109.5
O29_12 C28_12 C20_12 110.7(15)
O29_12 C28_12 H28A_12 109.5
C20_12 C28_12 H28A_12 109.5
O29_12 C28_12 H28B_12 109.5
C20_12 C28_12 H28B_12 109.5
H28A_12 C28_12 H28B_12 108.1
C28_12 O29_12 Si30_12 129.7(11)
O29_12 Si30_12 C32_12 112.0(9)
O29_12 Si30_12 C31_12 105.2(10)
C32_12 Si30_12 C31_12 111.4(13)
O29_12 Si30_12 C33_12 108.0(9)
C32_12 Si30_12 C33_12 110.3(10)
C31_12 Si30_12 C33_12 109.8(9)
Si30_12 C31_12 H31A_12 109.5
Si30_12 C31_12 H31B_12 109.5
H31A_12 C31_12 H31B_12 109.5
Si30_12 C31_12 H31C_12 109.5
H31A_12 C31_12 H31C_12 109.5
H31B_12 C31_12 H31C_12 109.5
Si30_12 C32_12 H32A_12 109.5
Si30_12 C32_12 H32B_12 109.5
H32A_12 C32_12 H32B_12 109.5
Si30_12 C32_12 H32C_12 109.5
H32A_12 C32_12 H32C_12 109.5
H32B_12 C32_12 H32C_12 109.5
C36_12 C33_12 C34_12 110.0(16)
C36_12 C33_12 C35_12 113.8(18)
C34_12 C33_12 C35_12 105.9(17)
C36_12 C33_12 Si30_12 109.6(13)
C34_12 C33_12 Si30_12 109.4(13)
C35_12 C33_12 Si30_12 108.0(11)
C33_12 C34_12 H34A_12 109.5
C33_12 C34_12 H34B_12 109.5
H34A_12 C34_12 H34B_12 109.5
C33_12 C34_12 H34C_12 109.5
H34A_12 C34_12 H34C_12 109.5
H34B_12 C34_12 H34C_12 109.5
C33_12 C35_12 H35A_12 109.5
C33_12 C35_12 H35B_12 109.5
H35A_12 C35_12 H35B_12 109.5
C33_12 C35_12 H35C_12 109.5
H35A_12 C35_12 H35C_12 109.5
H35B_12 C35_12 H35C_12 109.5
C33_12 C36_12 H36A_12 109.5
C33_12 C36_12 H36B_12 109.5
H36A_12 C36_12 H36B_12 109.5
C33_12 C36_12 H36C_12 109.5
H36A_12 C36_12 H36C_12 109.5
H36B_12 C36_12 H36C_12 109.5
O38_12^a C37_12^a C14_12 124(3)
O38_12^a C37_12^a C39_12^a 112(3)
C14_12 C37_12^a C39_12^a 124(3)
C37_12^a C39_12^a H39A_12^a 109.5
C37_12^a C39_12^a H39B_12^a 109.5
H39A_12^a C39_12^a H39B_12^a 109.5
C37_12^a C39_12^a H39C_12^a 109.5
H39A_12^a C39_12^a H39C_12^a 109.5
H39B_12^a C39_12^a H39C_12^a 109.5
O38B_12^b C37B_12^b C39B_12^b 122(3)
C37B_12^b C39B_12^b H39D_12^b 109.5
C37B_12^b C39B_12^b H39E_12^b 109.5
H39D_12^b C39B_12^b H39E_12^b 109.5
C37B_12^b C39B_12^b H39F_12^b 109.5
H39D_12^b C39B_12^b H39F_12^b 109.5
H39E_12^b C39B_12^b H39F_12^b 109.5
C2_13 O1_13 Ba2 129.2(10)
O1_13 C2_13 N3_13 119.7(14)
O1_13 C2_13 C7_13 126.6(17)
N3_13 C2_13 C7_13 113.6(15)
C2_13 N3_13 C4_13 125.3(14)
C2_13 N3_13 H3_13 117.4
C4_13 N3_13 H3_13 117.4
N11_13 C4_13 N3_13 120.3(15)
N11_13 C4_13 N5_13 119.1(16)
N3_13 C4_13 N5_13 120.5(17)
C6_13 N5_13 C4_13 113.6(15)
N5_13 C6_13 C7_13 128.5(16)
N5_13 C6_13 N10_13 126.8(16)
C7_13 C6_13 N10_13 104.6(18)
C6_13 C7_13 N8_13 112.9(15)
C6_13 C7_13 C2_13 118.4(17)
N8_13 C7_13 C2_13 128.7(17)
C9_13 N8_13 C7_13 103.3(16)
N8_13 C9_13 N10_13 111.9(14)
N8_13 C9_13 C12_13 122.7(18)
N10_13 C9_13 C12_13 125.2(16)
C6_13 N10_13 C9_13 107.2(14)
C6_13 N10_13 C18_13 129.3(17)
C9_13 N10_13 C18_13 123.4(15)
C4_13 N11_13 H11A_13 120.0
C4_13 N11_13 H11B_13 120.0
H11A_13 N11_13 H11B_13 120.0
C13_13 C12_13 C17_13 119.4(16)
C13_13 C12_13 C9_13 116.9(16)
C17_13 C12_13 C9_13 123.1(18)
C12_13 C13_13 C14_13 121.7(18)
C12_13 C13_13 H13_13 119.1
C14_13 C13_13 H13_13 119.1
C13_13 C14_13 C15_13 117.3(17)
C13_13 C14_13 C37_13 116.7(19)
C15_13 C14_13 C37_13 125.2(18)
C16_13 C15_13 C14_13 119.8(19)
C16_13 C15_13 H15_13 120.1
C14_13 C15_13 H15_13 120.1
C17_13 C16_13 C15_13 122(2)
C17_13 C16_13 H16_13 118.9
C15_13 C16_13 H16_13 118.9
C16_13 C17_13 C12_13 118.8(19)
C16_13 C17_13 H17_13 120.6
C12_13 C17_13 H17_13 120.6
O19_13 C18_13 N10_13 111.8(14)
O19_13 C18_13 C22_13 107.6(15)
N10_13 C18_13 C22_13 114.7(14)
O19_13 C18_13 H18_13 107.5
N10_13 C18_13 H18_13 107.5
C22_13 C18_13 H18_13 107.5
C18_13 O19_13 C20_13 112.6(17)
O19_13 C20_13 C28_13 110.8(19)
O19_13 C20_13 C21_13 104.9(16)
C28_13 C20_13 C21_13 120(2)
O19_13 C20_13 H20_13 106.7
C28_13 C20_13 H20_13 106.7
C21_13 C20_13 H20_13 106.7
O25_13 C21_13 C20_13 109.3(19)
O25_13 C21_13 C22_13 99.6(15)
C20_13 C21_13 C22_13 103.6(15)
O25_13 C21_13 H21_13 114.3
C20_13 C21_13 H21_13 114.3
C22_13 C21_13 H21_13 114.3
O23_13 C22_13 C18_13 111.3(16)
O23_13 C22_13 C21_13 103.7(13)
C18_13 C22_13 C21_13 104.4(14)
O23_13 C22_13 H22_13 112.3
C18_13 C22_13 H22_13 112.3
C21_13 C22_13 H22_13 112.3
C22_13 O23_13 C24_13 112.9(15)
O25_13 C24_13 O23_13 100.7(15)
O25_13 C24_13 C27_13 112(2)
O23_13 C24_13 C27_13 115(2)
O25_13 C24_13 C26_13 111(2)
O23_13 C24_13 C26_13 111(2)
C27_13 C24_13 C26_13 108(2)
C24_13 O25_13 C21_13 109.0(16)
C24_13 C26_13 H26A_13 109.5
C24_13 C26_13 H26B_13 109.5
H26A_13 C26_13 H26B_13 109.5
C24_13 C26_13 H26C_13 109.5
H26A_13 C26_13 H26C_13 109.5
H26B_13 C26_13 H26C_13 109.5
C24_13 C27_13 H27A_13 109.5
C24_13 C27_13 H27B_13 109.5
H27A_13 C27_13 H27B_13 109.5
C24_13 C27_13 H27C_13 109.5
H27A_13 C27_13 H27C_13 109.5
H27B_13 C27_13 H27C_13 109.5
O29_13 C28_13 C20_13 108(2)
O29_13 C28_13 H28A_13 110.0
C20_13 C28_13 H28A_13 110.0
O29_13 C28_13 H28B_13 110.0
C20_13 C28_13 H28B_13 110.0
H28A_13 C28_13 H28B_13 108.4
C28_13 O29_13 Si30_13 122.7(17)
O29_13 Si30_13 C32_13 108.8(15)
O29_13 Si30_13 C31_13 109.3(11)
C32_13 Si30_13 C31_13 109.3(14)
O29_13 Si30_13 C33_13 104.6(12)
C32_13 Si30_13 C33_13 113.9(12)
C31_13 Si30_13 C33_13 110.9(12)
Si30_13 C31_13 H31A_13 109.5
Si30_13 C31_13 H31B_13 109.5
H31A_13 C31_13 H31B_13 109.5
Si30_13 C31_13 H31C_13 109.5
H31A_13 C31_13 H31C_13 109.5
H31B_13 C31_13 H31C_13 109.5
Si30_13 C32_13 H32A_13 109.5
Si30_13 C32_13 H32B_13 109.5
H32A_13 C32_13 H32B_13 109.5
Si30_13 C32_13 H32C_13 109.5
H32A_13 C32_13 H32C_13 109.5
H32B_13 C32_13 H32C_13 109.5
C34_13 C33_13 C36_13 111.1(19)
C34_13 C33_13 C35_13 111(2)
C36_13 C33_13 C35_13 107.9(19)
C34_13 C33_13 Si30_13 110.4(13)
C36_13 C33_13 Si30_13 107.2(14)
C35_13 C33_13 Si30_13 108.7(14)
C33_13 C34_13 H34A_13 109.5
C33_13 C34_13 H34B_13 109.5
H34A_13 C34_13 H34B_13 109.5
C33_13 C34_13 H34C_13 109.5
H34A_13 C34_13 H34C_13 109.5
H34B_13 C34_13 H34C_13 109.5
C33_13 C35_13 H35A_13 109.5
C33_13 C35_13 H35B_13 109.5
H35A_13 C35_13 H35B_13 109.5
C33_13 C35_13 H35C_13 109.5
H35A_13 C35_13 H35C_13 109.5
H35B_13 C35_13 H35C_13 109.5
C33_13 C36_13 H36A_13 109.5
C33_13 C36_13 H36B_13 109.5
H36A_13 C36_13 H36B_13 109.5
C33_13 C36_13 H36C_13 109.5
H36A_13 C36_13 H36C_13 109.5
H36B_13 C36_13 H36C_13 109.5
O38_13 C37_13 C14_13 120(2)
O38_13 C37_13 C39_13 116(2)
C14_13 C37_13 C39_13 124(2)
C37_13 C39_13 H39A_13 109.5
C37_13 C39_13 H39B_13 109.5
H39A_13 C39_13 H39B_13 109.5
C37_13 C39_13 H39C_13 109.5
H39A_13 C39_13 H39C_13 109.5
H39B_13 C39_13 H39C_13 109.5
C2_14 O1_14 Ba2 130.8(9)
O1_14 C2_14 C7_14 128.9(14)
O1_14 C2_14 N3_14 120.5(14)
C7_14 C2_14 N3_14 110.6(13)
C4_14 N3_14 C2_14 125.6(14)
C4_14 N3_14 H3_14 117.2
C2_14 N3_14 H3_14 117.2
N5_14 C4_14 N11_14 119.8(15)
N5_14 C4_14 N3_14 123.4(16)
N11_14 C4_14 N3_14 116.8(17)
C4_14 N5_14 C6_14 112.6(14)
C7_14 C6_14 N5_14 128.1(17)
C7_14 C6_14 N10_14 105.8(15)
N5_14 C6_14 N10_14 126.0(14)
C6_14 C7_14 N8_14 111.9(14)
C6_14 C7_14 C2_14 119.7(15)
N8_14 C7_14 C2_14 128.4(14)
C9_14 N8_14 C7_14 104.2(12)
N8_14 C9_14 N10_14 111.7(13)
N8_14 C9_14 C12_14 123.1(13)
N10_14 C9_14 C12_14 125.0(13)
C6_14 N10_14 C9_14 106.4(12)
C6_14 N10_14 C18_14 127.3(14)
C9_14 N10_14 C18_14 126.4(14)
C4_14 N11_14 H11A_14 120.0
C4_14 N11_14 H11B_14 120.0
H11A_14 N11_14 H11B_14 120.0
C13_14 C12_14 C17_14 120.7(13)
C13_14 C12_14 C9_14 118.7(12)
C17_14 C12_14 C9_14 120.6(13)
C14_14 C13_14 C12_14 121.7(13)
C14_14 C13_14 H13_14 119.2
C12_14 C13_14 H13_14 119.2
C13_14 C14_14 C15_14 118.8(13)
C13_14 C14_14 C37_14 116.9(12)
C15_14 C14_14 C37_14 124.3(13)
C16_14 C15_14 C14_14 119.6(14)
C16_14 C15_14 H15_14 120.2
C14_14 C15_14 H15_14 120.2
C15_14 C16_14 C17_14 123.2(15)
C15_14 C16_14 H16_14 118.4
C17_14 C16_14 H16_14 118.4
C12_14 C17_14 C16_14 116.0(14)
C12_14 C17_14 H17_14 122.0
C16_14 C17_14 H17_14 122.0
O19_14 C18_14 N10_14 110.1(12)
O19_14 C18_14 C22_14 109.1(13)
N10_14 C18_14 C22_14 113.3(14)
O19_14 C18_14 H18_14 108.0
N10_14 C18_14 H18_14 108.0
C22_14 C18_14 H18_14 108.0
C18_14 O19_14 C20_14 108.1(13)
O19_14 C20_14 C28_14 110.4(17)
O19_14 C20_14 C21_14 110.1(13)
C28_14 C20_14 C21_14 113.2(17)
O19_14 C20_14 H20_14 107.7
C28_14 C20_14 H20_14 107.7
C21_14 C20_14 H20_14 107.7
O25_14 C21_14 C22_14 105.1(14)
O25_14 C21_14 C20_14 115.9(19)
C22_14 C21_14 C20_14 103.2(14)
O25_14 C21_14 H21_14 110.7
C22_14 C21_14 H21_14 110.7
C20_14 C21_14 H21_14 110.7
O23_14 C22_14 C21_14 107.4(13)
O23_14 C22_14 C18_14 112.3(17)
C21_14 C22_14 C18_14 107.9(14)
O23_14 C22_14 H22_14 109.8
C21_14 C22_14 H22_14 109.8
C18_14 C22_14 H22_14 109.8
C22_14 O23_14 C24_14 108.1(15)
O25_14 C24_14 O23_14 107.0(16)
O25_14 C24_14 C26_14 107(2)
O23_14 C24_14 C26_14 111(2)
O25_14 C24_14 C27_14 111(2)
O23_14 C24_14 C27_14 108(2)
C26_14 C24_14 C27_14 113(2)
C24_14 O25_14 C21_14 108.5(15)
C24_14 C26_14 H26A_14 109.5
C24_14 C26_14 H26B_14 109.5
H26A_14 C26_14 H26B_14 109.5
C24_14 C26_14 H26C_14 109.5
H26A_14 C26_14 H26C_14 109.5
H26B_14 C26_14 H26C_14 109.5
C24_14 C27_14 H27A_14 109.5
C24_14 C27_14 H27B_14 109.5
H27A_14 C27_14 H27B_14 109.5
C24_14 C27_14 H27C_14 109.5
H27A_14 C27_14 H27C_14 109.5
H27B_14 C27_14 H27C_14 109.5
O29_14 C28_14 C20_14 109(2)
O29_14 C28_14 H28A_14 109.8
C20_14 C28_14 H28A_14 109.8
O29_14 C28_14 H28B_14 109.8
C20_14 C28_14 H28B_14 109.8
H28A_14 C28_14 H28B_14 108.3
C28_14 O29_14 Si30_14 124.8(18)
O29_14 Si30_14 C33_14 105.3(15)
O29_14 Si30_14 C32_14 110.5(12)
C33_14 Si30_14 C32_14 112.0(15)
O29_14 Si30_14 C31_14 107.2(17)
C33_14 Si30_14 C31_14 107.7(14)
C32_14 Si30_14 C31_14 113.7(17)
Si30_14 C31_14 H31A_14 109.5
Si30_14 C31_14 H31B_14 109.5
H31A_14 C31_14 H31B_14 109.5
Si30_14 C31_14 H31C_14 109.5
H31A_14 C31_14 H31C_14 109.5
H31B_14 C31_14 H31C_14 109.5
Si30_14 C32_14 H32A_14 109.5
Si30_14 C32_14 H32B_14 109.5
H32A_14 C32_14 H32B_14 109.5
Si30_14 C32_14 H32C_14 109.5
H32A_14 C32_14 H32C_14 109.5
H32B_14 C32_14 H32C_14 109.5
C36_14 C33_14 C34_14 111(2)
C36_14 C33_14 C35_14 108(2)
C34_14 C33_14 C35_14 108(2)
C36_14 C33_14 Si30_14 108.9(17)
C34_14 C33_14 Si30_14 112.3(17)
C35_14 C33_14 Si30_14 108.7(16)
C33_14 C34_14 H34A_14 109.5
C33_14 C34_14 H34B_14 109.5
H34A_14 C34_14 H34B_14 109.5
C33_14 C34_14 H34C_14 109.5
H34A_14 C34_14 H34C_14 109.5
H34B_14 C34_14 H34C_14 109.5
C33_14 C35_14 H35A_14 109.5
C33_14 C35_14 H35B_14 109.5
H35A_14 C35_14 H35B_14 109.5
C33_14 C35_14 H35C_14 109.5
H35A_14 C35_14 H35C_14 109.5
H35B_14 C35_14 H35C_14 109.5
C33_14 C36_14 H36A_14 109.5
C33_14 C36_14 H36B_14 109.5
H36A_14 C36_14 H36B_14 109.5
C33_14 C36_14 H36C_14 109.5
H36A_14 C36_14 H36C_14 109.5
H36B_14 C36_14 H36C_14 109.5
O38_14 C37_14 C14_14 122.3(14)
O38_14 C37_14 C39_14 119.6(16)
C14_14 C37_14 C39_14 118.0(16)
C37_14 C39_14 H39A_14 109.5
C37_14 C39_14 H39B_14 109.5
H39A_14 C39_14 H39B_14 109.5
C37_14 C39_14 H39C_14 109.5
H39A_14 C39_14 H39C_14 109.5
H39B_14 C39_14 H39C_14 109.5
C2_15 O1_15 Ba2 130.7(8)
O1_15 C2_15 N3_15 120.6(12)
O1_15 C2_15 C7_15 127.0(12)
N3_15 C2_15 C7_15 112.4(11)
C2_15 N3_15 C4_15 125.3(12)
C2_15 N3_15 H3_15 117.3
C4_15 N3_15 H3_15 117.3
N5_15 C4_15 N11_15 118.5(13)
N5_15 C4_15 N3_15 123.7(12)
N11_15 C4_15 N3_15 117.7(12)
C4_15 N5_15 C6_15 110.6(11)
C7_15 C6_15 N10_15 106.3(12)
C7_15 C6_15 N5_15 129.1(13)
N10_15 C6_15 N5_15 124.6(11)
C6_15 C7_15 N8_15 112.2(12)
C6_15 C7_15 C2_15 118.7(12)
N8_15 C7_15 C2_15 129.0(12)
C9_15 N8_15 C7_15 104.0(11)
N8_15 C9_15 N10_15 111.6(11)
N8_15 C9_15 C12_15 122.6(11)
N10_15 C9_15 C12_15 125.6(11)
C6_15 N10_15 C9_15 105.9(10)
C6_15 N10_15 C18_15 128.7(11)
C9_15 N10_15 C18_15 125.4(11)
C4_15 N11_15 H11A_15 120.0
C4_15 N11_15 H11B_15 120.0
H11A_15 N11_15 H11B_15 120.0
C13_15 C12_15 C17_15 120.6(12)
C13_15 C12_15 C9_15 118.8(11)
C17_15 C12_15 C9_15 120.6(12)
C12_15 C13_15 C14_15 122.2(12)
C12_15 C13_15 H13_15 118.9
C14_15 C13_15 H13_15 118.9
C13_15 C14_15 C15_15 116.1(12)
C13_15 C14_15 C37_15 119.8(12)
C15_15 C14_15 C37_15 123.8(13)
C16_15 C15_15 C14_15 122.5(14)
C16_15 C15_15 H15_15 118.8
C14_15 C15_15 H15_15 118.8
C15_15 C16_15 C17_15 120.8(14)
C15_15 C16_15 H16_15 119.6
C17_15 C16_15 H16_15 119.6
C16_15 C17_15 C12_15 117.8(13)
C16_15 C17_15 H17_15 121.1
C12_15 C17_15 H17_15 121.1
O19_15 C18_15 N10_15 111.0(10)
O19_15 C18_15 C22_15 108.5(10)
N10_15 C18_15 C22_15 114.6(11)
O19_15 C18_15 H18_15 107.5
N10_15 C18_15 H18_15 107.5
C22_15 C18_15 H18_15 107.5
C18_15 O19_15 C20_15 110.2(11)
O19_15 C20_15 C28_15 111.9(13)
O19_15 C20_15 C21_15 108.1(10)
C28_15 C20_15 C21_15 111.4(14)
O19_15 C20_15 H20_15 108.4
C28_15 C20_15 H20_15 108.4
C21_15 C20_15 H20_15 108.4
O25_15 C21_15 C22_15 103.6(10)
O25_15 C21_15 C20_15 115.5(13)
C22_15 C21_15 C20_15 105.1(11)
O25_15 C21_15 H21_15 110.7
C22_15 C21_15 H21_15 110.7
C20_15 C21_15 H21_15 110.7
O23_15 C22_15 C21_15 106.6(9)
O23_15 C22_15 C18_15 113.1(12)
C21_15 C22_15 C18_15 104.5(10)
O23_15 C22_15 H22_15 110.8
C21_15 C22_15 H22_15 110.8
C18_15 C22_15 H22_15 110.8
C22_15 O23_15 C24_15 108.9(9)
O25_15 C24_15 O23_15 104.1(10)
O25_15 C24_15 C26_15 108.6(15)
O23_15 C24_15 C26_15 111.3(15)
O25_15 C24_15 C27_15 109.0(14)
O23_15 C24_15 C27_15 107.5(13)
C26_15 C24_15 C27_15 115.7(15)
C21_15 O25_15 C24_15 107.9(10)
C24_15 C26_15 H26A_15 109.5
C24_15 C26_15 H26B_15 109.5
H26A_15 C26_15 H26B_15 109.5
C24_15 C26_15 H26C_15 109.5
H26A_15 C26_15 H26C_15 109.5
H26B_15 C26_15 H26C_15 109.5
C24_15 C27_15 H27A_15 109.5
C24_15 C27_15 H27B_15 109.5
H27A_15 C27_15 H27B_15 109.5
C24_15 C27_15 H27C_15 109.5
H27A_15 C27_15 H27C_15 109.5
H27B_15 C27_15 H27C_15 109.5
O29_15 C28_15 C20_15 106.3(15)
O29_15 C28_15 H28A_15 110.5
C20_15 C28_15 H28A_15 110.5
O29_15 C28_15 H28B_15 110.5
C20_15 C28_15 H28B_15 110.5
H28A_15 C28_15 H28B_15 108.7
C28_15 O29_15 Si30_15 125.1(12)
O29_15 Si30_15 C32_15 114.7(13)
O29_15 Si30_15 C33_15 106.5(12)
C32_15 Si30_15 C33_15 114.4(12)
O29_15 Si30_15 C31_15 106.2(9)
C32_15 Si30_15 C31_15 108.9(14)
C33_15 Si30_15 C31_15 105.5(13)
Si30_15 C31_15 H31A_15 109.5
Si30_15 C31_15 H31B_15 109.5
H31A_15 C31_15 H31B_15 109.5
Si30_15 C31_15 H31C_15 109.5
H31A_15 C31_15 H31C_15 109.5
H31B_15 C31_15 H31C_15 109.5
Si30_15 C32_15 H32A_15 109.5
Si30_15 C32_15 H32B_15 109.5
H32A_15 C32_15 H32B_15 109.5
Si30_15 C32_15 H32C_15 109.5
H32A_15 C32_15 H32C_15 109.5
H32B_15 C32_15 H32C_15 109.5
C35_15 C33_15 C36_15 106(2)
C35_15 C33_15 C34_15 109(2)
C36_15 C33_15 C34_15 113(2)
C35_15 C33_15 Si30_15 106.8(15)
C36_15 C33_15 Si30_15 109.5(15)
C34_15 C33_15 Si30_15 112.3(15)
C33_15 C34_15 H34A_15 109.5
C33_15 C34_15 H34B_15 109.5
H34A_15 C34_15 H34B_15 109.5
C33_15 C34_15 H34C_15 109.5
H34A_15 C34_15 H34C_15 109.5
H34B_15 C34_15 H34C_15 109.5
C33_15 C35_15 H35A_15 109.5
C33_15 C35_15 H35B_15 109.5
H35A_15 C35_15 H35B_15 109.5
C33_15 C35_15 H35C_15 109.5
H35A_15 C35_15 H35C_15 109.5
H35B_15 C35_15 H35C_15 109.5
C33_15 C36_15 H36A_15 109.5
C33_15 C36_15 H36B_15 109.5
H36A_15 C36_15 H36B_15 109.5
C33_15 C36_15 H36C_15 109.5
H36A_15 C36_15 H36C_15 109.5
H36B_15 C36_15 H36C_15 109.5
O38_15 C37_15 C39_15 117.8(14)
O38_15 C37_15 C14_15 119.5(13)
C39_15 C37_15 C14_15 122.7(14)
C37_15 C39_15 H39A_15 109.5
C37_15 C39_15 H39B_15 109.5
H39A_15 C39_15 H39B_15 109.5
C37_15 C39_15 H39C_15 109.5
H39A_15 C39_15 H39C_15 109.5
H39B_15 C39_15 H39C_15 109.5
C2_16 O1_16 Ba2 135.0(8)
O1_16 C2_16 N3_16 121.3(13)
O1_16 C2_16 C7_16 126.9(13)
N3_16 C2_16 C7_16 111.8(13)
C4_16 N3_16 C2_16 124.2(12)
C4_16 N3_16 H3_16 117.9
C2_16 N3_16 H3_16 117.9
N5_16 C4_16 N3_16 125.5(13)
N5_16 C4_16 N11_16 117.8(14)
N3_16 C4_16 N11_16 116.6(12)
C4_16 N5_16 C6_16 111.9(12)
C7_16 C6_16 N10_16 109.0(12)
C7_16 C6_16 N5_16 125.1(12)
N10_16 C6_16 N5_16 125.9(12)
C6_16 C7_16 C2_16 121.3(13)
C6_16 C7_16 N8_16 108.1(12)
C2_16 C7_16 N8_16 130.6(13)
C9_16 N8_16 C7_16 105.9(12)
N8_16 C9_16 N10_16 111.8(11)
N8_16 C9_16 C12_16 121.4(13)
N10_16 C9_16 C12_16 126.3(13)
C6_16 N10_16 C9_16 105.1(11)
C6_16 N10_16 C18_16 128.7(12)
C9_16 N10_16 C18_16 126.1(11)
C4_16 N11_16 H11A_16 120.0
C4_16 N11_16 H11B_16 120.0
H11A_16 N11_16 H11B_16 120.0
C17_16 C12_16 C13_16 120.6(13)
C17_16 C12_16 C9_16 122.0(14)
C13_16 C12_16 C9_16 117.3(13)
C14_16 C13_16 C12_16 121.3(15)
C14_16 C13_16 H13_16 119.3
C12_16 C13_16 H13_16 119.3
C13_16 C14_16 C15_16 116.7(15)
C13_16 C14_16 C37_16 117.6(15)
C15_16 C14_16 C37_16 125.8(16)
C16_16 C15_16 C14_16 122.4(17)
C16_16 C15_16 H15_16 118.8
C14_16 C15_16 H15_16 118.8
C15_16 C16_16 C17_16 120.1(16)
C15_16 C16_16 H16_16 119.9
C17_16 C16_16 H16_16 119.9
C12_16 C17_16 C16_16 118.5(16)
C12_16 C17_16 H17_16 120.7
C16_16 C17_16 H17_16 120.7
O19_16 C18_16 N10_16 109.1(11)
O19_16 C18_16 C22_16 106.8(11)
N10_16 C18_16 C22_16 113.9(11)
O19_16 C18_16 H18_16 109.0
N10_16 C18_16 H18_16 109.0
C22_16 C18_16 H18_16 109.0
C18_16 O19_16 C20_16 108.9(11)
O19_16 C20_16 C28_16 114(2)
O19_16 C20_16 C21_16 108.7(12)
C28_16 C20_16 C21_16 98.7(16)
O19_16 C20_16 H20_16 111.5
C28_16 C20_16 H20_16 111.5
C21_16 C20_16 H20_16 111.5
O25_16 C21_16 C22_16 108.8(14)
O25_16 C21_16 C20_16 108.7(15)
C22_16 C21_16 C20_16 101.4(12)
O25_16 C21_16 H21_16 112.4
C22_16 C21_16 H21_16 112.4
C20_16 C21_16 H21_16 112.4
O23_16 C22_16 C21_16 98.6(12)
O23_16 C22_16 C18_16 106.7(12)
C21_16 C22_16 C18_16 109.1(12)
O23_16 C22_16 H22_16 113.8
C21_16 C22_16 H22_16 113.8
C18_16 C22_16 H22_16 113.8
C24_16 O23_16 C22_16 109.8(12)
O23_16 C24_16 O25_16 103.9(13)
O23_16 C24_16 C27_16 109.4(18)
O25_16 C24_16 C27_16 112.5(18)
O23_16 C24_16 C26_16 107.8(14)
O25_16 C24_16 C26_16 109.0(18)
C27_16 C24_16 C26_16 113.7(16)
C21_16 O25_16 C24_16 107.4(13)
C24_16 C26_16 H26A_16 109.5
C24_16 C26_16 H26B_16 109.5
H26A_16 C26_16 H26B_16 109.5
C24_16 C26_16 H26C_16 109.5
H26A_16 C26_16 H26C_16 109.5
H26B_16 C26_16 H26C_16 109.5
C24_16 C27_16 H27A_16 109.5
C24_16 C27_16 H27B_16 109.5
H27A_16 C27_16 H27B_16 109.5
C24_16 C27_16 H27C_16 109.5
H27A_16 C27_16 H27C_16 109.5
H27B_16 C27_16 H27C_16 109.5
O29_16 C28_16 C20_16 105(2)
O29_16 C28_16 H28A_16 110.8
C20_16 C28_16 H28A_16 110.8
O29_16 C28_16 H28B_16 110.8
C20_16 C28_16 H28B_16 110.8
H28A_16 C28_16 H28B_16 108.9
C28_16 O29_16 Si30_16 131(3)
O29_16 Si30_16 C33_16 109.5(16)
O29_16 Si30_16 C32_16 109.7(17)
C33_16 Si30_16 C32_16 111.3(16)
O29_16 Si30_16 C31_16 109.7(19)
C33_16 Si30_16 C31_16 110.1(17)
C32_16 Si30_16 C31_16 106.5(19)
Si30_16 C31_16 H31A_16 109.5
Si30_16 C31_16 H31B_16 109.5
H31A_16 C31_16 H31B_16 109.5
Si30_16 C31_16 H31C_16 109.5
H31A_16 C31_16 H31C_16 109.5
H31B_16 C31_16 H31C_16 109.5
Si30_16 C32_16 H32A_16 109.5
Si30_16 C32_16 H32B_16 109.5
H32A_16 C32_16 H32B_16 109.5
Si30_16 C32_16 H32C_16 109.5
H32A_16 C32_16 H32C_16 109.5
H32B_16 C32_16 H32C_16 109.5
C34_16 C33_16 C36_16 110(3)
C34_16 C33_16 C35_16 109(3)
C36_16 C33_16 C35_16 110(3)
C34_16 C33_16 Si30_16 109.1(18)
C36_16 C33_16 Si30_16 110.0(18)
C35_16 C33_16 Si30_16 108.7(18)
C33_16 C34_16 H34A_16 109.5
C33_16 C34_16 H34B_16 109.5
H34A_16 C34_16 H34B_16 109.5
C33_16 C34_16 H34C_16 109.5
H34A_16 C34_16 H34C_16 109.5
H34B_16 C34_16 H34C_16 109.5
C33_16 C35_16 H35A_16 109.5
C33_16 C35_16 H35B_16 109.5
H35A_16 C35_16 H35B_16 109.5
C33_16 C35_16 H35C_16 109.5
H35A_16 C35_16 H35C_16 109.5
H35B_16 C35_16 H35C_16 109.5
C33_16 C36_16 H36A_16 109.5
C33_16 C36_16 H36B_16 109.5
H36A_16 C36_16 H36B_16 109.5
C33_16 C36_16 H36C_16 109.5
H36A_16 C36_16 H36C_16 109.5
H36B_16 C36_16 H36C_16 109.5
O38_16 C37_16 C39_16 119(2)
O38_16 C37_16 C14_16 122.5(18)
C39_16 C37_16 C14_16 118(2)
C37_16 C39_16 H39A_16 109.5
C37_16 C39_16 H39B_16 109.5
H39A_16 C39_16 H39B_16 109.5
C37_16 C39_16 H39C_16 109.5
H39A_16 C39_16 H39C_16 109.5
H39B_16 C39_16 H39C_16 109.5
O41_21 C42_21 C43_21 130(3)
O41_21 C42_21 C47_21 120(3)
C43_21 C42_21 C47_21 110(2)
C44_21 C43_21 C42_21 129(3)
C44_21 C43_21 N51_21 110(2)
C42_21 C43_21 N51_21 121(2)
C43_21 C44_21 C45_21 116(3)
C44_21 C45_21 C46_21 120(3)
C44_21 C45_21 N54_21 112(3)
C46_21 C45_21 N54_21 128(3)
C47_21 C46_21 C45_21 122(3)
C46_21 C47_21 C42_21 122(3)
C46_21 C47_21 N48_21 122(3)
C42_21 C47_21 N48_21 116(2)
O50_21 N48_21 O49_21 119(4)
O50_21 N48_21 C47_21 120(4)
O49_21 N48_21 C47_21 121(4)
O53_21 N51_21 O52_21 117(3)
O53_21 N51_21 C43_21 124(3)
O52_21 N51_21 C43_21 119(3)
O56_21 N54_21 O55_21 124(4)
O56_21 N54_21 C45_21 118(4)
O55_21 N54_21 C45_21 118(3)
N41_31 C42_31 C43_31 173(3)
N41_33^a C42_33^a C43_33^a 161(6)
N41_34 C42_34 C43_34 159(10)
N41_35 C42_35 C43_35 152(7)
N41_36 C42_36 C43_36 175(8)

loop_
_geom_bond_atom_site_label_1
_geom_bond_atom_site_label_2
_geom_bond_distance
Ba1 O1_7 2.678(8)
Ba1 O1_4 2.705(9)
Ba1 O1_8 2.713(9)
Ba1 O1_6 2.723(8)
Ba1 O1_1 2.724(9)
Ba1 O1_5 2.724(8)
Ba1 O1_3 2.741(8)
Ba1 O1_2 2.751(8)
Ba2 O1_11 2.664(9)
Ba2 O1_15 2.704(8)
Ba2 O1_16 2.706(9)
Ba2 O1_10 2.725(9)
Ba2 O1_13 2.726(9)
Ba2 O1_12 2.734(9)
Ba2 O1_9 2.740(8)
Ba2 O1_14 2.741(9)
O1_1 C2_1 1.282(16)
C2_1 C7_1 1.35(2)
C2_1 N3_1 1.384(18)
N3_1 C4_1 1.366(18)
N3_1 H3_1 0.8800
C4_1 N11_1 1.320(19)
C4_1 N5_1 1.338(19)
N5_1 C6_1 1.35(2)
C6_1 N10_1 1.38(2)
C6_1 C7_1 1.40(2)
C7_1 N8_1 1.41(2)
N8_1 C9_1 1.286(19)
C9_1 N10_1 1.39(2)
C9_1 C12_1 1.490(17)
N10_1 C18_1 1.477(15)
N11_1 H11A_1 0.8800
N11_1 H11B_1 0.8800
C12_1 C13_1 1.379(18)
C12_1 C17_1 1.380(18)
C13_1 C14_1 1.379(18)
C13_1 H13_1 0.9500
C14_1 C15_1 1.392(19)
C14_1 C37_1 1.485(19)
C15_1 C16_1 1.38(2)
C15_1 H15_1 0.9500
C16_1 C17_1 1.385(19)
C16_1 H16_1 0.9500
C17_1 H17_1 0.9500
C18_1 O19_1 1.394(16)
C18_1 C22_1 1.530(18)
C18_1 H18_1 1.0000
O19_1 C20_1 1.411(17)
C20_1 C28_1 1.487(19)
C20_1 C21_1 1.547(19)
C20_1 H20_1 1.0000
C21_1 O25_1 1.380(18)
C21_1 C22_1 1.529(19)
C21_1 H21_1 1.0000
C22_1 O23_1 1.414(16)
C22_1 H22_1 1.0000
O23_1 C24_1 1.46(2)
C24_1 C26_1 1.45(2)
C24_1 O25_1 1.48(2)
C24_1 C27_1 1.49(2)
C26_1 H26A_1 0.9800
C26_1 H26B_1 0.9800
C26_1 H26C_1 0.9800
C27_1 H27A_1 0.9800
C27_1 H27B_1 0.9800
C27_1 H27C_1 0.9800
C28_1 O29_1 1.402(18)
C28_1 H28A_1 0.9900
C28_1 H28B_1 0.9900
O29_1 Si30_1 1.680(13)
Si30_1 C31_1 1.849(16)
Si30_1 C32_1 1.872(19)
Si30_1 C33_1 1.876(18)
C31_1 H31A_1 0.9800
C31_1 H31B_1 0.9800
C31_1 H31C_1 0.9800
C32_1 H32A_1 0.9800
C32_1 H32B_1 0.9800
C32_1 H32C_1 0.9800
C33_1 C35_1 1.53(2)
C33_1 C36_1 1.54(2)
C33_1 C34_1 1.54(2)
C34_1 H34A_1 0.9800
C34_1 H34B_1 0.9800
C34_1 H34C_1 0.9800
C35_1 H35A_1 0.9800
C35_1 H35B_1 0.9800
C35_1 H35C_1 0.9800
C36_1 H36A_1 0.9800
C36_1 H36B_1 0.9800
C36_1 H36C_1 0.9800
C37_1 O38_1 1.24(2)
C37_1 C39_1 1.48(2)
C39_1 H39A_1 0.9800
C39_1 H39B_1 0.9800
C39_1 H39C_1 0.9800
O1_2 C2_2 1.228(16)
C2_2 N3_2 1.399(18)
C2_2 C7_2 1.408(18)
N3_2 C4_2 1.396(18)
N3_2 H3_2 0.8800
C4_2 N11_2 1.304(18)
C4_2 N5_2 1.349(17)
N5_2 C6_2 1.322(18)
C6_2 C7_2 1.36(2)
C6_2 N10_2 1.396(17)
C7_2 N8_2 1.397(17)
N8_2 C9_2 1.309(18)
C9_2 N10_2 1.400(19)
C9_2 C12_2 1.504(15)
N10_2 C18_2 1.443(14)
N11_2 H11A_2 0.8800
N11_2 H11B_2 0.8800
C12_2 C13_2 1.350(16)
C12_2 C17_2 1.392(16)
C13_2 C14_2 1.416(15)
C13_2 H13_2 0.9500
C14_2 C15_2 1.373(17)
C14_2 C37_2 1.497(17)
C15_2 C16_2 1.391(18)
C15_2 H15_2 0.9500
C16_2 C17_2 1.384(17)
C16_2 H16_2 0.9500
C17_2 H17_2 0.9500
C18_2 O19_2 1.410(13)
C18_2 C22_2 1.535(15)
C18_2 H18_2 1.0000
O19_2 C20_2 1.459(16)
C20_2 C28_2 1.514(17)
C20_2 C21_2 1.532(16)
C20_2 H20_2 1.0000
C21_2 O25_2 1.399(15)
C21_2 C22_2 1.533(16)
C21_2 H21_2 1.0000
C22_2 O23_2 1.415(13)
C22_2 H22_2 1.0000
O23_2 C24_2 1.425(15)
C24_2 O25_2 1.419(16)
C24_2 C27_2 1.511(17)
C24_2 C26_2 1.531(17)
C26_2 H26A_2 0.9800
C26_2 H26B_2 0.9800
C26_2 H26C_2 0.9800
C27_2 H27A_2 0.9800
C27_2 H27B_2 0.9800
C27_2 H27C_2 0.9800
C28_2 O29_2 1.379(17)
C28_2 H28A_2 0.9900
C28_2 H28B_2 0.9900
O29_2 Si30_2 1.611(11)
Si30_2 C31_2 1.848(17)
Si30_2 C33_2 1.867(18)
Si30_2 C32_2 1.949(17)
C31_2 H31A_2 0.9800
C31_2 H31B_2 0.9800
C31_2 H31C_2 0.9800
C32_2 H32A_2 0.9800
C32_2 H32B_2 0.9800
C32_2 H32C_2 0.9800
C33_2 C35_2 1.53(2)
C33_2 C34_2 1.54(2)
C33_2 C36_2 1.545(19)
C34_2 H34A_2 0.9800
C34_2 H34B_2 0.9800
C34_2 H34C_2 0.9800
C35_2 H35A_2 0.9800
C35_2 H35B_2 0.9800
C35_2 H35C_2 0.9800
C36_2 H36A_2 0.9800
C36_2 H36B_2 0.9800
C36_2 H36C_2 0.9800
C37_2 O38_2 1.207(16)
C37_2 C39_2 1.526(17)
C39_2 H39A_2 0.9800
C39_2 H39B_2 0.9800
C39_2 H39C_2 0.9800
O1_3 C2_3 1.233(15)
C2_3 N3_3 1.390(17)
C2_3 C7_3 1.46(2)
N3_3 C4_3 1.342(17)
N3_3 H3_3 0.8800
C4_3 N5_3 1.333(19)
C4_3 N11_3 1.339(19)
N5_3 C6_3 1.363(18)
C6_3 C7_3 1.331(18)
C6_3 N10_3 1.368(18)
C7_3 N8_3 1.375(17)
N8_3 C9_3 1.332(16)
C9_3 N10_3 1.405(16)
C9_3 C12_3 1.481(15)
N10_3 C18_3 1.470(14)
N11_3 H11A_3 0.8800
N11_3 H11B_3 0.8800
C12_3 C13_3 1.356(16)
C12_3 C17_3 1.397(16)
C13_3 C14_3 1.390(17)
C13_3 H13_3 0.9500
C14_3 C15_3 1.388(17)
C14_3 C37_3 1.494(17)
C15_3 C16_3 1.346(17)
C15_3 H15_3 0.9500
C16_3 C17_3 1.400(18)
C16_3 H16_3 0.9500
C17_3 H17_3 0.9500
C18_3 O19_3 1.397(13)
C18_3 C22_3 1.546(16)
C18_3 H18_3 1.0000
O19_3 C20_3 1.460(16)
C20_3 C28_3 1.460(17)
C20_3 C21_3 1.521(18)
C20_3 H20_3 1.0000
C21_3 O25_3 1.418(16)
C21_3 C22_3 1.525(17)
C21_3 H21_3 1.0000
C22_3 O23_3 1.439(15)
C22_3 H22_3 1.0000
O23_3 C24_3 1.429(16)
C24_3 O25_3 1.426(17)
C24_3 C27_3 1.477(19)
C24_3 C26_3 1.507(19)
C26_3 H26A_3 0.9800
C26_3 H26B_3 0.9800
C26_3 H26C_3 0.9800
C27_3 H27A_3 0.9800
C27_3 H27B_3 0.9800
C27_3 H27C_3 0.9800
C28_3 O29_3^a 1.323(18)
C28_3 O29_3^b 1.33(2)
C28_3 H28A_3^a 0.9900
C28_3 H28B_3^a 0.9900
C28_3 H28A_3^b 0.9900
C28_3 H28B_3^b 0.9900
O29_3^a Si30_3^a 1.598(16)
Si30_3^a C33_3^a 1.879(19)
Si30_3^a C32_3^a 1.886(19)
Si30_3^a C31_3^a 1.91(2)
C31_3^a H31A_3^a 0.9800
C31_3^a H31B_3^a 0.9800
C31_3^a H31C_3^a 0.9800
C32_3^a H32A_3^a 0.9800
C32_3^a H32B_3^a 0.9800
C32_3^a H32C_3^a 0.9800
C33_3^a C34_3^a 1.53(2)
C33_3^a C36_3^a 1.53(2)
C33_3^a C35_3^a 1.54(2)
C34_3^a H34A_3^a 0.9800
C34_3^a H34B_3^a 0.9800
C34_3^a H34C_3^a 0.9800
C35_3^a H35A_3^a 0.9800
C35_3^a H35B_3^a 0.9800
C35_3^a H35C_3^a 0.9800
C36_3^a H36A_3^a 0.9800
C36_3^a H36B_3^a 0.9800
C36_3^a H36C_3^a 0.9800
O29_3^b Si30_3^b 1.627(18)
Si30_3^b C33_3^b 1.87(2)
Si30_3^b C32_3^b 1.87(2)
Si30_3^b C31_3^b 1.91(2)
C31_3^b H31D_3^b 0.9800
C31_3^b H31E_3^b 0.9800
C31_3^b H31F_3^b 0.9800
C32_3^b H32D_3^b 0.9800
C32_3^b H32E_3^b 0.9800
C32_3^b H32F_3^b 0.9800
C33_3^b C35_3^b 1.53(2)
C33_3^b C36_3^b 1.54(2)
C33_3^b C34_3^b 1.55(2)
C34_3^b H34D_3^b 0.9800
C34_3^b H34E_3^b 0.9800
C34_3^b H34F_3^b 0.9800
C35_3^b H35D_3^b 0.9800
C35_3^b H35E_3^b 0.9800
C35_3^b H35F_3^b 0.9800
C36_3^b H36D_3^b 0.9800
C36_3^b H36E_3^b 0.9800
C36_3^b H36F_3^b 0.9800
C37_3 O38_3 1.217(16)
C37_3 C39_3 1.527(19)
C39_3 H39A_3 0.9800
C39_3 H39B_3 0.9800
C39_3 H39C_3 0.9800
O1_4 C2_4 1.274(17)
C2_4 N3_4 1.358(19)
C2_4 C7_4 1.41(2)
N3_4 C4_4 1.335(19)
N3_4 H3_4 0.8800
C4_4 N5_4 1.33(2)
C4_4 N11_4 1.34(2)
N5_4 C6_4 1.34(2)
C6_4 N10_4 1.370(19)
C6_4 C7_4 1.39(2)
C7_4 N8_4 1.383(19)
N8_4 C9_4 1.313(19)
C9_4 N10_4 1.41(2)
C9_4 C12_4 1.479(17)
N10_4 C18_4 1.467(16)
N11_4 H11A_4 0.8800
N11_4 H11B_4 0.8800
C12_4 C13_4 1.322(18)
C12_4 C17_4 1.374(19)
C13_4 C14_4 1.393(19)
C13_4 H13_4 0.9500
C14_4 C15_4 1.40(2)
C14_4 C37_4 1.52(2)
C15_4 C16_4 1.37(2)
C15_4 H15_4 0.9500
C16_4 C17_4 1.399(19)
C16_4 H16_4 0.9500
C17_4 H17_4 0.9500
C18_4 O19_4 1.418(17)
C18_4 C22_4 1.533(18)
C18_4 H18_4 1.0000
O19_4 C20_4 1.446(18)
C20_4 C28_4 1.493(19)
C20_4 C21_4 1.533(18)
C20_4 H20_4 1.0000
C21_4 O25_4 1.403(16)
C21_4 C22_4 1.536(18)
C21_4 H21_4 1.0000
C22_4 O23_4 1.402(16)
C22_4 H22_4 1.0000
O23_4 C24_4 1.447(18)
C24_4 O25_4 1.403(18)
C24_4 C27_4 1.506(19)
C24_4 C26_4 1.507(19)
C26_4 H26A_4 0.9800
C26_4 H26B_4 0.9800
C26_4 H26C_4 0.9800
C27_4 H27A_4 0.9800
C27_4 H27B_4 0.9800
C27_4 H27C_4 0.9800
C28_4 O29_4 1.390(19)
C28_4 H28A_4 0.9900
C28_4 H28B_4 0.9900
O29_4 Si30_4 1.610(17)
Si30_4 C33_4 1.842(19)
Si30_4 C32_4 1.851(19)
Si30_4 C31_4 1.95(2)
C31_4 H31A_4 0.9800
C31_4 H31B_4 0.9800
C31_4 H31C_4 0.9800
C32_4 H32A_4 0.9800
C32_4 H32B_4 0.9800
C32_4 H32C_4 0.9800
C33_4 C34_4 1.52(2)
C33_4 C35_4 1.54(2)
C33_4 C36_4 1.55(2)
C34_4 H34A_4 0.9800
C34_4 H34B_4 0.9800
C34_4 H34C_4 0.9800
C35_4 H35A_4 0.9800
C35_4 H35B_4 0.9800
C35_4 H35C_4 0.9800
C36_4 H36A_4 0.9800
C36_4 H36B_4 0.9800
C36_4 H36C_4 0.9800
C37_4 O38_4 1.26(2)
C37_4 C39_4 1.54(2)
C39_4 H39A_4 0.9800
C39_4 H39B_4 0.9800
C39_4 H39C_4 0.9800
O1_5 C2_5 1.196(16)
C2_5 N3_5 1.404(18)
C2_5 C7_5 1.445(19)
N3_5 C4_5 1.35(2)
N3_5 H3_5 0.8800
C4_5 N5_5 1.33(2)
C4_5 N11_5 1.34(2)
N5_5 C6_5 1.35(2)
C6_5 N10_5 1.363(18)
C6_5 C7_5 1.40(2)
C7_5 N8_5 1.395(18)
N8_5 C9_5 1.317(18)
C9_5 N10_5 1.381(18)
C9_5 C12_5 1.489(16)
N10_5 C18_5 1.459(15)
N11_5 H11A_5 0.8800
N11_5 H11B_5 0.8800
C12_5 C13_5 1.349(16)
C12_5 C17_5 1.399(16)
C13_5 C14_5 1.388(16)
C13_5 H13_5 0.9500
C14_5 C15_5 1.401(17)
C14_5 C37_5 1.507(17)
C15_5 C16_5 1.400(18)
C15_5 H15_5 0.9500
C16_5 C17_5 1.381(17)
C16_5 H16_5 0.9500
C17_5 H17_5 0.9500
C18_5 O19_5 1.396(18)
C18_5 C22_5 1.539(19)
C18_5 H18_5 1.0000
O19_5 C20_5 1.487(19)
C20_5 C28_5 1.50(2)
C20_5 C21_5 1.54(2)
C20_5 H20_5 1.0000
C21_5 O25_5 1.423(19)
C21_5 C22_5 1.49(2)
C21_5 H21_5 1.0000
C22_5 O23_5 1.423(19)
C22_5 H22_5 1.0000
O23_5 C24_5 1.42(2)
C24_5 O25_5 1.42(2)
C24_5 C26_5 1.50(2)
C24_5 C27_5 1.51(2)
C26_5 H26A_5 0.9800
C26_5 H26B_5 0.9800
C26_5 H26C_5 0.9800
C27_5 H27A_5 0.9800
C27_5 H27B_5 0.9800
C27_5 H27C_5 0.9800
C28_5 O29_5^a 1.43(2)
C28_5 O29_5^b 1.43(2)
C28_5 H28A_5^a 0.9900
C28_5 H28B_5^a 0.9900
C28_5 H28A_5^b 0.9900
C28_5 H28B_5^b 0.9900
Si30_5^a O29_5^a 1.60(2)
Si30_5^a C32_5^a 1.85(2)
Si30_5^a C33_5^a 1.86(2)
Si30_5^a C31_5^a 1.93(2)
C31_5^a H31A_5^a 0.9800
C31_5^a H31B_5^a 0.9800
C31_5^a H31C_5^a 0.9800
C32_5^a H32A_5^a 0.9800
C32_5^a H32B_5^a 0.9800
C32_5^a H32C_5^a 0.9800
C33_5^a C34_5^a 1.52(2)
C33_5^a C35_5^a 1.53(2)
C33_5^a C36_5^a 1.54(2)
C34_5^a H34A_5^a 0.9800
C34_5^a H34B_5^a 0.9800
C34_5^a H34C_5^a 0.9800
C35_5^a H35A_5^a 0.9800
C35_5^a H35B_5^a 0.9800
C35_5^a H35C_5^a 0.9800
C36_5^a H36A_5^a 0.9800
C36_5^a H36B_5^a 0.9800
C36_5^a H36C_5^a 0.9800
Si30_5^b O29_5^b 1.68(2)
Si30_5^b C32_5^b 1.87(2)
Si30_5^b C33_5^b 1.87(2)
Si30_5^b C31_5^b 1.88(2)
C31_5^b H31D_5^b 0.9800
C31_5^b H31E_5^b 0.9800
C31_5^b H31F_5^b 0.9800
C32_5^b H32D_5^b 0.9800
C32_5^b H32E_5^b 0.9800
C32_5^b H32F_5^b 0.9800
C33_5^b C35_5^b 1.54(2)
C33_5^b C34_5^b 1.54(2)
C33_5^b C36_5^b 1.54(2)
C34_5^b H34D_5^b 0.9800
C34_5^b H34E_5^b 0.9800
C34_5^b H34F_5^b 0.9800
C35_5^b H35D_5^b 0.9800
C35_5^b H35E_5^b 0.9800
C35_5^b H35F_5^b 0.9800
C36_5^b H36D_5^b 0.9800
C36_5^b H36E_5^b 0.9800
C36_5^b H36F_5^b 0.9800
C37_5 O38_5 1.215(16)
C37_5 C39_5 1.489(18)
C39_5 H39A_5 0.9800
C39_5 H39B_5 0.9800
C39_5 H39C_5 0.9800
O1_6 C2_6 1.251(15)
C2_6 N3_6 1.393(17)
C2_6 C7_6 1.398(19)
N3_6 C4_6 1.392(17)
N3_6 H3_6 0.8800
C4_6 N11_6 1.308(18)
C4_6 N5_6 1.317(18)
N5_6 C6_6 1.358(17)
C6_6 N10_6 1.341(17)
C6_6 C7_6 1.410(19)
C7_6 N8_6 1.357(17)
N8_6 C9_6 1.335(17)
C9_6 N10_6 1.400(17)
C9_6 C12_6 1.489(15)
N10_6 C18_6 1.467(14)
N11_6 H11A_6 0.8800
N11_6 H11B_6 0.8800
C12_6 C17_6 1.373(15)
C12_6 C13_6 1.386(15)
C13_6 C14_6 1.393(16)
C13_6 H13_6 0.9500
C14_6 C15_6 1.385(16)
C14_6 C37_6 1.488(17)
C15_6 C16_6 1.395(17)
C15_6 H15_6 0.9500
C16_6 C17_6 1.360(16)
C16_6 H16_6 0.9500
C17_6 H17_6 0.9500
C18_6 O19_6 1.415(13)
C18_6 C22_6 1.532(16)
C18_6 H18_6 1.0000
O19_6 C20_6 1.433(15)
C20_6 C28_6 1.508(17)
C20_6 C21_6 1.534(17)
C20_6 H20_6 1.0000
C21_6 O25_6 1.406(15)
C21_6 C22_6 1.549(16)
C21_6 H21_6 1.0000
C22_6 O23_6 1.407(14)
C22_6 H22_6 1.0000
O23_6 C24_6 1.423(15)
C24_6 O25_6 1.436(17)
C24_6 C27_6 1.492(18)
C24_6 C26_6 1.502(19)
C26_6 H26A_6 0.9800
C26_6 H26B_6 0.9800
C26_6 H26C_6 0.9800
C27_6 H27A_6 0.9800
C27_6 H27B_6 0.9800
C27_6 H27C_6 0.9800
C28_6 O29_6 1.401(16)
C28_6 H28A_6 0.9900
C28_6 H28B_6 0.9900
O29_6 Si30_6 1.661(13)
Si30_6 C32_6 1.870(16)
Si30_6 C33_6 1.882(18)
Si30_6 C31_6 1.910(17)
C31_6 H31A_6 0.9800
C31_6 H31B_6 0.9800
C31_6 H31C_6 0.9800
C32_6 H32A_6 0.9800
C32_6 H32B_6 0.9800
C32_6 H32C_6 0.9800
C33_6 C34_6 1.52(2)
C33_6 C35_6 1.54(2)
C33_6 C36_6 1.56(2)
C34_6 H34A_6 0.9800
C34_6 H34B_6 0.9800
C34_6 H34C_6 0.9800
C35_6 H35A_6 0.9800
C35_6 H35B_6 0.9800
C35_6 H35C_6 0.9800
C36_6 H36A_6 0.9800
C36_6 H36B_6 0.9800
C36_6 H36C_6 0.9800
C37_6 O38_6 1.213(16)
C37_6 C39_6 1.500(19)
C39_6 H39A_6 0.9800
C39_6 H39B_6 0.9800
C39_6 H39C_6 0.9800
O1_7 C2_7 1.255(16)
C2_7 C7_7 1.403(19)
C2_7 N3_7 1.406(18)
N3_7 C4_7 1.389(18)
N3_7 H3_7 0.8800
C4_7 N11_7 1.311(19)
C4_7 N5_7 1.350(18)
N5_7 C6_7 1.343(19)
C6_7 C7_7 1.36(2)
C6_7 N10_7 1.404(18)
C7_7 N8_7 1.376(18)
N8_7 C9_7 1.315(17)
C9_7 N10_7 1.378(18)
C9_7 C12_7 1.457(16)
N10_7 C18_7 1.471(14)
N11_7 H11A_7 0.8800
N11_7 H11B_7 0.8800
C12_7 C13_7 1.343(18)
C12_7 C17_7 1.392(19)
C13_7 C14_7 1.399(19)
C13_7 H13_7 0.9500
C14_7 C15_7 1.40(2)
C14_7 C37_7 1.54(2)
C15_7 C16_7 1.40(2)
C15_7 H15_7 0.9500
C16_7 C17_7 1.416(19)
C16_7 H16_7 0.9500
C17_7 H17_7 0.9500
C18_7 O19_7 1.436(14)
C18_7 C22_7 1.536(16)
C18_7 H18_7 1.0000
O19_7 C20_7 1.433(17)
C20_7 C28_7 1.477(19)
C20_7 C21_7 1.508(17)
C20_7 H20_7 1.0000
C21_7 O25_7 1.381(16)
C21_7 C22_7 1.516(17)
C21_7 H21_7 1.0000
C22_7 O23_7 1.408(14)
C22_7 H22_7 1.0000
O23_7 C24_7 1.418(15)
C24_7 O25_7 1.454(17)
C24_7 C26_7 1.488(18)
C24_7 C27_7 1.506(17)
C26_7 H26A_7 0.9800
C26_7 H26B_7 0.9800
C26_7 H26C_7 0.9800
C27_7 H27A_7 0.9800
C27_7 H27B_7 0.9800
C27_7 H27C_7 0.9800
C28_7 O29_7 1.405(18)
C28_7 H28A_7 0.9900
C28_7 H28B_7 0.9900
O29_7 Si30_7 1.617(13)
Si30_7 C31_7 1.874(16)
Si30_7 C33_7 1.883(19)
Si30_7 C32_7 1.890(16)
C31_7 H31A_7 0.9800
C31_7 H31B_7 0.9800
C31_7 H31C_7 0.9800
C32_7 H32A_7 0.9800
C32_7 H32B_7 0.9800
C32_7 H32C_7 0.9800
C33_7 C34_7 1.50(2)
C33_7 C35_7 1.52(2)
C33_7 C36_7 1.55(2)
C34_7 H34A_7 0.9800
C34_7 H34B_7 0.9800
C34_7 H34C_7 0.9800
C35_7 H35A_7 0.9800
C35_7 H35B_7 0.9800
C35_7 H35C_7 0.9800
C36_7 H36A_7 0.9800
C36_7 H36B_7 0.9800
C36_7 H36C_7 0.9800
C37_7 O38_7 1.22(2)
C37_7 C39_7 1.58(2)
C39_7 H39A_7 0.9800
C39_7 H39B_7 0.9800
C39_7 H39C_7 0.9800
O1_8 C2_8 1.228(17)
C2_8 N3_8 1.41(2)
C2_8 C7_8 1.44(2)
N3_8 C4_8 1.31(2)
N3_8 H3_8 0.8800
C4_8 N11_8 1.32(2)
C4_8 N5_8 1.35(2)
N5_8 C6_8 1.32(2)
C6_8 N10_8 1.38(2)
C6_8 C7_8 1.39(2)
C7_8 N8_8 1.36(2)
N8_8 C9_8 1.306(19)
C9_8 N10_8 1.401(19)
C9_8 C12_8 1.476(17)
N10_8 C18_8 1.484(16)
N11_8 H11A_8 0.8800
N11_8 H11B_8 0.8800
C12_8 C13_8 1.357(17)
C12_8 C17_8 1.378(18)
C13_8 C14_8 1.377(18)
C13_8 H13_8 0.9500
C14_8 C15_8 1.360(19)
C14_8 C37_8 1.509(18)
C15_8 C16_8 1.37(2)
C15_8 H15_8 0.9500
C16_8 C17_8 1.412(19)
C16_8 H16_8 0.9500
C17_8 H17_8 0.9500
C18_8 O19_8 1.398(18)
C18_8 C22_8 1.541(18)
C18_8 H18_8 1.0000
O19_8 C20_8 1.441(18)
C20_8 C28_8 1.52(2)
C20_8 C21_8 1.55(2)
C20_8 H20_8 1.0000
C21_8 O25_8 1.429(18)
C21_8 C22_8 1.522(19)
C21_8 H21_8 1.0000
C22_8 O23_8 1.412(18)
C22_8 H22_8 1.0000
O23_8 C24_8 1.449(17)
C24_8 O25_8 1.40(2)
C24_8 C27_8 1.48(2)
C24_8 C26_8 1.52(2)
C26_8 H26A_8 0.9800
C26_8 H26B_8 0.9800
C26_8 H26C_8 0.9800
C27_8 H27A_8 0.9800
C27_8 H27B_8 0.9800
C27_8 H27C_8 0.9800
C28_8 O29_8 1.42(2)
C28_8 H28A_8 0.9900
C28_8 H28B_8 0.9900
Si30_8 O29_8 1.613(18)
Si30_8 C33_8 1.85(2)
Si30_8 C31_8 1.89(2)
Si30_8 C32_8 1.93(2)
C31_8 H31D_8 0.9800
C31_8 H31E_8 0.9800
C31_8 H31F_8 0.9800
C32_8 H32D_8 0.9800
C32_8 H32E_8 0.9800
C32_8 H32F_8 0.9800
C33_8 C36_8 1.54(2)
C33_8 C35_8 1.55(2)
C33_8 C34_8 1.55(2)
C34_8 H34D_8 0.9800
C34_8 H34E_8 0.9800
C34_8 H34F_8 0.9800
C35_8 H35D_8 0.9800
C35_8 H35E_8 0.9800
C35_8 H35F_8 0.9800
C36_8 H36D_8 0.9800
C36_8 H36E_8 0.9800
C36_8 H36F_8 0.9800
C37_8 O38_8 1.237(18)
C37_8 C39_8 1.50(2)
C39_8 H39A_8 0.9800
C39_8 H39B_8 0.9800
C39_8 H39C_8 0.9800
O1_9 C2_9 1.227(14)
C2_9 N3_9 1.369(16)
C2_9 C7_9 1.463(17)
N3_9 C4_9 1.392(17)
N3_9 H3_9 0.8800
C4_9 N11_9 1.304(17)
C4_9 N5_9 1.328(16)
N5_9 C6_9 1.359(17)
C6_9 C7_9 1.346(18)
C6_9 N10_9 1.390(16)
C7_9 N8_9 1.379(16)
N8_9 C9_9 1.336(16)
C9_9 N10_9 1.407(16)
C9_9 C12_9 1.467(14)
N10_9 C18_9 1.451(14)
N11_9 H11A_9 0.8800
N11_9 H11B_9 0.8800
C12_9 C13_9 1.363(15)
C12_9 C17_9 1.399(15)
C13_9 C14_9 1.403(15)
C13_9 H13_9 0.9500
C14_9 C15_9 1.387(16)
C14_9 C37_9 1.494(15)
C15_9 C16_9 1.381(17)
C15_9 H15_9 0.9500
C16_9 C17_9 1.396(17)
C16_9 H16_9 0.9500
C17_9 H17_9 0.9500
C18_9 O19_9 1.423(14)
C18_9 C22_9 1.533(16)
C18_9 H18_9 1.0000
O19_9 C20_9 1.436(15)
C20_9 C28_9 1.510(16)
C20_9 C21_9 1.533(17)
C20_9 H20_9 1.0000
C21_9 O25_9 1.402(16)
C21_9 C22_9 1.539(16)
C21_9 H21_9 1.0000
C22_9 O23_9 1.402(14)
C22_9 H22_9 1.0000
O23_9 C24_9 1.432(16)
C24_9 O25_9 1.426(17)
C24_9 C27_9 1.497(19)
C24_9 C26_9 1.501(19)
C26_9 H26A_9 0.9800
C26_9 H26B_9 0.9800
C26_9 H26C_9 0.9800
C27_9 H27A_9 0.9800
C27_9 H27B_9 0.9800
C27_9 H27C_9 0.9800
C28_9 O29_9^a 1.400(18)
C28_9 O29_9^b 1.42(2)
C28_9 H28A_9^a 0.9900
C28_9 H28B_9^a 0.9900
C28_9 H28C_9^b 0.9900
C28_9 H28D_9^b 0.9900
O29_9^a Si30_9^a 1.678(17)
Si30_9^a C32_9^a 1.857(18)
Si30_9^a C33_9^a 1.881(19)
Si30_9^a C31_9^a 1.884(18)
C31_9^a H31A_9^a 0.9800
C31_9^a H31B_9^a 0.9800
C31_9^a H31C_9^a 0.9800
C32_9^a H32A_9^a 0.9800
C32_9^a H32B_9^a 0.9800
C32_9^a H32C_9^a 0.9800
C33_9^a C35_9^a 1.52(2)
C33_9^a C36_9^a 1.53(2)
C33_9^a C34_9^a 1.56(2)
C34_9^a H34A_9^a 0.9800
C34_9^a H34B_9^a 0.9800
C34_9^a H34C_9^a 0.9800
C35_9^a H35A_9^a 0.9800
C35_9^a H35B_9^a 0.9800
C35_9^a H35C_9^a 0.9800
C36_9^a H36A_9^a 0.9800
C36_9^a H36B_9^a 0.9800
C36_9^a H36C_9^a 0.9800
O29_9^b Si30_9^b 1.64(2)
Si30_9^b C31_9^b 1.87(2)
Si30_9^b C32_9^b 1.88(2)
Si30_9^b C33_9^b 1.885(18)
C31_9^b H31D_9^b 0.9800
C31_9^b H31E_9^b 0.9800
C31_9^b H31F_9^b 0.9800
C32_9^b H32D_9^b 0.9800
C32_9^b H32E_9^b 0.9800
C32_9^b H32F_9^b 0.9800
C33_9^b C36_9^b 1.51(2)
C33_9^b C35_9^b 1.52(2)
C33_9^b C34_9^b 1.55(2)
C34_9^b H34D_9^b 0.9800
C34_9^b H34E_9^b 0.9800
C34_9^b H34F_9^b 0.9800
C35_9^b H35D_9^b 0.9800
C35_9^b H35E_9^b 0.9800
C35_9^b H35F_9^b 0.9800
C36_9^b H36D_9^b 0.9800
C36_9^b H36E_9^b 0.9800
C36_9^b H36F_9^b 0.9800
C37_9 O38_9 1.226(15)
C37_9 C39_9 1.508(17)
C39_9 H39A_9 0.9800
C39_9 H39B_9 0.9800
C39_9 H39C_9 0.9800
O1_10 C2_10 1.282(17)
C2_10 N3_10 1.378(19)
C2_10 C7_10 1.39(2)
N3_10 C4_10 1.32(2)
N3_10 H3_10 0.8800
C4_10 N11_10 1.33(2)
C4_10 N5_10 1.37(2)
N5_10 C6_10 1.35(2)
C6_10 N10_10 1.35(2)
C6_10 C7_10 1.37(2)
C7_10 N8_10 1.401(19)
N8_10 C9_10 1.300(18)
C9_10 N10_10 1.408(18)
C9_10 C12_10 1.476(16)
N10_10 C18_10 1.443(15)
N11_10 H11A_10 0.8800
N11_10 H11B_10 0.8800
C12_10 C13_10 1.358(17)
C12_10 C17_10 1.389(16)
C13_10 C14_10 1.381(17)
C13_10 H13_10 0.9500
C14_10 C15_10 1.402(18)
C14_10 C37_10 1.488(18)
C15_10 C16_10 1.346(19)
C15_10 H15_10 0.9500
C16_10 C17_10 1.395(18)
C16_10 H16_10 0.9500
C17_10 H17_10 0.9500
C18_10 O19_10 1.378(16)
C18_10 C22_10 1.521(17)
C18_10 H18_10 1.0000
O19_10 C20_10 1.412(17)
C20_10 C28_10 1.495(19)
C20_10 C21_10 1.550(18)
C20_10 H20_10 1.0000
C21_10 O25_10 1.410(16)
C21_10 C22_10 1.525(18)
C21_10 H21_10 1.0000
C22_10 O23_10 1.511(19)
C22_10 H22_10 1.0000
O23_10 C24_10 1.394(19)
C24_10 O25_10 1.417(19)
C24_10 C27_10 1.510(19)
C24_10 C26_10 1.53(2)
C26_10 H26A_10 0.9800
C26_10 H26B_10 0.9800
C26_10 H26C_10 0.9800
C27_10 H27A_10 0.9800
C27_10 H27B_10 0.9800
C27_10 H27C_10 0.9800
C28_10 O29_10 1.400(17)
C28_10 H28A_10 0.9900
C28_10 H28B_10 0.9900
O29_10 Si30_10 1.641(13)
Si30_10 C33_10 1.845(18)
Si30_10 C31_10 1.866(16)
Si30_10 C32_10 1.892(17)
C31_10 H31A_10 0.9800
C31_10 H31B_10 0.9800
C31_10 H31C_10 0.9800
C32_10 H32A_10 0.9800
C32_10 H32B_10 0.9800
C32_10 H32C_10 0.9800
C33_10 C35_10 1.54(2)
C33_10 C36_10 1.54(2)
C33_10 C34_10 1.55(2)
C34_10 H34A_10 0.9800
C34_10 H34B_10 0.9800
C34_10 H34C_10 0.9800
C35_10 H35A_10 0.9800
C35_10 H35B_10 0.9800
C35_10 H35C_10 0.9800
C36_10 H36A_10 0.9800
C36_10 H36B_10 0.9800
C36_10 H36C_10 0.9800
C37_10 O38_10 1.220(18)
C37_10 C39_10 1.51(2)
C39_10 H39A_10 0.9800
C39_10 H39B_10 0.9800
C39_10 H39C_10 0.9800
O1_11 C2_11 1.235(17)
C2_11 N3_11 1.38(2)
C2_11 C7_11 1.45(2)
N3_11 C4_11 1.40(2)
N3_11 H3_11 0.8800
C4_11 N11_11 1.28(2)
C4_11 N5_11 1.36(2)
N5_11 C6_11 1.29(2)
C6_11 N10_11 1.40(2)
C6_11 C7_11 1.42(2)
C7_11 N8_11 1.36(2)
N8_11 C9_11 1.33(2)
C9_11 N10_11 1.38(2)
C9_11 C12_11 1.459(17)
N10_11 C18_11 1.470(16)
N11_11 H11A_11 0.8800
N11_11 H11B_11 0.8800
C12_11 C13_11 1.368(18)
C12_11 C17_11 1.378(18)
C13_11 C14_11 1.381(19)
C13_11 H13_11 0.9500
C14_11 C15_11 1.411(19)
C14_11 C37_11 1.479(19)
C15_11 C16_11 1.39(2)
C15_11 H15_11 0.9500
C16_11 C17_11 1.38(2)
C16_11 H16_11 0.9500
C17_11 H17_11 0.9500
C18_11 O19_11 1.415(19)
C18_11 C22_11 1.54(2)
C18_11 H18_11 1.0000
O19_11 C20_11 1.44(2)
C20_11 C21_11 1.50(2)
C20_11 C28_11 1.50(2)
C20_11 H20_11 1.0000
C21_11 O25_11 1.43(2)
C21_11 C22_11 1.51(2)
C21_11 H21_11 1.0000
C22_11 O23_11 1.42(2)
C22_11 H22_11 1.0000
O23_11 C24_11 1.41(2)
C24_11 O25_11 1.40(2)
C24_11 C27_11 1.52(2)
C24_11 C26_11 1.53(2)
C26_11 H26A_11 0.9800
C26_11 H26B_11 0.9800
C26_11 H26C_11 0.9800
C27_11 H27A_11 0.9800
C27_11 H27B_11 0.9800
C27_11 H27C_11 0.9800
C28_11 O29_11 1.39(2)
C28_11 H28A_11 0.9900
C28_11 H28B_11 0.9900
Si30_11 O29_11 1.60(2)
Si30_11 C32_11 1.84(2)
Si30_11 C33_11 1.89(2)
Si30_11 C31_11 1.91(2)
C31_11 H31A_11 0.9800
C31_11 H31B_11 0.9800
C31_11 H31C_11 0.9800
C32_11 H32A_11 0.9800
C32_11 H32B_11 0.9800
C32_11 H32C_11 0.9800
C33_11 C34_11 1.52(2)
C33_11 C36_11 1.53(2)
C33_11 C35_11 1.55(2)
C34_11 H34A_11 0.9800
C34_11 H34B_11 0.9800
C34_11 H34C_11 0.9800
C35_11 H35A_11 0.9800
C35_11 H35B_11 0.9800
C35_11 H35C_11 0.9800
C36_11 H36A_11 0.9800
C36_11 H36B_11 0.9800
C36_11 H36C_11 0.9800
C37_11 O38_11 1.234(19)
C37_11 C39_11 1.48(2)
C39_11 H39A_11 0.9800
C39_11 H39B_11 0.9800
C39_11 H39C_11 0.9800
O1_12 C2_12 1.268(17)
C2_12 C7_12 1.39(2)
C2_12 N3_12 1.406(18)
N3_12 C4_12 1.351(17)
N3_12 H3_12 0.8800
C4_12 N11_12 1.313(19)
C4_12 N5_12 1.346(19)
N5_12 C6_12 1.33(2)
C6_12 N10_12 1.388(19)
C6_12 C7_12 1.39(2)
C7_12 N8_12 1.378(19)
N8_12 C9_12 1.324(19)
C9_12 N10_12 1.41(2)
C9_12 C12_12 1.476(16)
N10_12 C18_12 1.464(15)
N11_12 H11A_12 0.8800
N11_12 H11B_12 0.8800
C12_12 C17_12 1.385(18)
C12_12 C13_12 1.392(18)
C13_12 C14_12 1.395(19)
C13_12 H13_12 0.9500
C14_12 C15_12 1.40(2)
C14_12 C37_12^a 1.52(2)
C14_12 H14_12^b 0.9516
C15_12 C16_12 1.41(2)
C15_12 H15_12 0.9500
C16_12 C17_12 1.41(2)
C16_12 H16_12^a 0.9500
C17_12 H17_12 0.9500
C18_12 O19_12 1.423(14)
C18_12 C22_12 1.500(17)
C18_12 H18_12 1.0000
O19_12 C20_12 1.431(17)
C20_12 C28_12 1.475(19)
C20_12 C21_12 1.577(18)
C20_12 H20_12 1.0000
C21_12 O25_12 1.400(16)
C21_12 C22_12 1.552(18)
C21_12 H21_12 1.0000
C22_12 O23_12 1.372(16)
C22_12 H22_12 1.0000
O23_12 C24_12 1.458(17)
C24_12 O25_12 1.473(18)
C24_12 C27_12 1.479(19)
C24_12 C26_12 1.482(19)
C26_12 H26A_12 0.9800
C26_12 H26B_12 0.9800
C26_12 H26C_12 0.9800
C27_12 H27A_12 0.9800
C27_12 H27B_12 0.9800
C27_12 H27C_12 0.9800
C28_12 O29_12 1.385(17)
C28_12 H28A_12 0.9900
C28_12 H28B_12 0.9900
O29_12 Si30_12 1.645(13)
Si30_12 C32_12 1.854(17)
Si30_12 C31_12 1.881(16)
Si30_12 C33_12 1.886(18)
C31_12 H31A_12 0.9800
C31_12 H31B_12 0.9800
C31_12 H31C_12 0.9800
C32_12 H32A_12 0.9800
C32_12 H32B_12 0.9800
C32_12 H32C_12 0.9800
C33_12 C36_12 1.52(2)
C33_12 C34_12 1.54(2)
C33_12 C35_12 1.56(2)
C34_12 H34A_12 0.9800
C34_12 H34B_12 0.9800
C34_12 H34C_12 0.9800
C35_12 H35A_12 0.9800
C35_12 H35B_12 0.9800
C35_12 H35C_12 0.9800
C36_12 H36A_12 0.9800
C36_12 H36B_12 0.9800
C36_12 H36C_12 0.9800
C37_12^a O38_12^a 1.26(2)
C37_12^a C39_12^a 1.53(2)
C39_12^a H39A_12^a 0.9800
C39_12^a H39B_12^a 0.9800
C39_12^a H39C_12^a 0.9800
C37B_12^b O38B_12^b 1.24(2)
C37B_12^b C39B_12^b 1.51(2)
C39B_12^b H39D_12^b 0.9800
C39B_12^b H39E_12^b 0.9800
C39B_12^b H39F_12^b 0.9800
O1_13 C2_13 1.292(18)
C2_13 N3_13 1.34(2)
C2_13 C7_13 1.43(2)
N3_13 C4_13 1.38(2)
N3_13 H3_13 0.8800
C4_13 N11_13 1.29(2)
C4_13 N5_13 1.39(2)
N5_13 C6_13 1.31(2)
C6_13 C7_13 1.35(3)
C6_13 N10_13 1.37(2)
C7_13 N8_13 1.39(2)
N8_13 C9_13 1.31(2)
C9_13 N10_13 1.39(2)
C9_13 C12_13 1.480(18)
N10_13 C18_13 1.463(17)
N11_13 H11A_13 0.8800
N11_13 H11B_13 0.8800
C12_13 C13_13 1.36(2)
C12_13 C17_13 1.39(2)
C13_13 C14_13 1.388(19)
C13_13 H13_13 0.9500
C14_13 C15_13 1.40(2)
C14_13 C37_13 1.48(2)
C15_13 C16_13 1.36(2)
C15_13 H15_13 0.9500
C16_13 C17_13 1.35(2)
C16_13 H16_13 0.9500
C17_13 H17_13 0.9500
C18_13 O19_13 1.389(18)
C18_13 C22_13 1.55(2)
C18_13 H18_13 1.0000
O19_13 C20_13 1.43(2)
C20_13 C28_13 1.48(2)
C20_13 C21_13 1.55(2)
C20_13 H20_13 1.0000
C21_13 O25_13 1.47(2)
C21_13 C22_13 1.56(2)
C21_13 H21_13 1.0000
C22_13 O23_13 1.403(17)
C22_13 H22_13 1.0000
O23_13 C24_13 1.44(2)
C24_13 O25_13 1.40(2)
C24_13 C27_13 1.50(2)
C24_13 C26_13 1.52(2)
C26_13 H26A_13 0.9800
C26_13 H26B_13 0.9800
C26_13 H26C_13 0.9800
C27_13 H27A_13 0.9800
C27_13 H27B_13 0.9800
C27_13 H27C_13 0.9800
C28_13 O29_13 1.45(2)
C28_13 H28A_13 0.9900
C28_13 H28B_13 0.9900
O29_13 Si30_13 1.673(16)
Si30_13 C32_13 1.825(19)
Si30_13 C31_13 1.857(18)
Si30_13 C33_13 1.89(2)
C31_13 H31A_13 0.9800
C31_13 H31B_13 0.9800
C31_13 H31C_13 0.9800
C32_13 H32A_13 0.9800
C32_13 H32B_13 0.9800
C32_13 H32C_13 0.9800
C33_13 C34_13 1.54(2)
C33_13 C36_13 1.55(2)
C33_13 C35_13 1.55(2)
C34_13 H34A_13 0.9800
C34_13 H34B_13 0.9800
C34_13 H34C_13 0.9800
C35_13 H35A_13 0.9800
C35_13 H35B_13 0.9800
C35_13 H35C_13 0.9800
C36_13 H36A_13 0.9800
C36_13 H36B_13 0.9800
C36_13 H36C_13 0.9800
C37_13 O38_13 1.23(2)
C37_13 C39_13 1.50(2)
C39_13 H39A_13 0.9800
C39_13 H39B_13 0.9800
C39_13 H39C_13 0.9800
O1_14 C2_14 1.216(17)
C2_14 C7_14 1.42(2)
C2_14 N3_14 1.43(2)
N3_14 C4_14 1.34(2)
N3_14 H3_14 0.8800
C4_14 N5_14 1.33(2)
C4_14 N11_14 1.34(2)
N5_14 C6_14 1.37(2)
C6_14 C7_14 1.36(2)
C6_14 N10_14 1.39(2)
C7_14 N8_14 1.39(2)
N8_14 C9_14 1.338(18)
C9_14 N10_14 1.397(19)
C9_14 C12_14 1.460(16)
N10_14 C18_14 1.464(16)
N11_14 H11A_14 0.8800
N11_14 H11B_14 0.8800
C12_14 C13_14 1.389(17)
C12_14 C17_14 1.394(16)
C13_14 C14_14 1.371(16)
C13_14 H13_14 0.9500
C14_14 C15_14 1.399(17)
C14_14 C37_14 1.493(18)
C15_14 C16_14 1.350(19)
C15_14 H15_14 0.9500
C16_14 C17_14 1.422(18)
C16_14 H16_14 0.9500
C17_14 H17_14 0.9500
C18_14 O19_14 1.408(16)
C18_14 C22_14 1.528(19)
C18_14 H18_14 1.0000
O19_14 C20_14 1.473(19)
C20_14 C28_14 1.51(2)
C20_14 C21_14 1.53(2)
C20_14 H20_14 1.0000
C21_14 O25_14 1.439(18)
C21_14 C22_14 1.513(19)
C21_14 H21_14 1.0000
C22_14 O23_14 1.404(18)
C22_14 H22_14 1.0000
O23_14 C24_14 1.45(2)
C24_14 O25_14 1.42(2)
C24_14 C26_14 1.51(2)
C24_14 C27_14 1.52(2)
C26_14 H26A_14 0.9800
C26_14 H26B_14 0.9800
C26_14 H26C_14 0.9800
C27_14 H27A_14 0.9800
C27_14 H27B_14 0.9800
C27_14 H27C_14 0.9800
C28_14 O29_14 1.39(2)
C28_14 H28A_14 0.9900
C28_14 H28B_14 0.9900
O29_14 Si30_14 1.662(18)
Si30_14 C33_14 1.88(2)
Si30_14 C32_14 1.88(2)
Si30_14 C31_14 1.92(2)
C31_14 H31A_14 0.9800
C31_14 H31B_14 0.9800
C31_14 H31C_14 0.9800
C32_14 H32A_14 0.9800
C32_14 H32B_14 0.9800
C32_14 H32C_14 0.9800
C33_14 C36_14 1.51(2)
C33_14 C34_14 1.54(2)
C33_14 C35_14 1.55(2)
C34_14 H34A_14 0.9800
C34_14 H34B_14 0.9800
C34_14 H34C_14 0.9800
C35_14 H35A_14 0.9800
C35_14 H35B_14 0.9800
C35_14 H35C_14 0.9800
C36_14 H36A_14 0.9800
C36_14 H36B_14 0.9800
C36_14 H36C_14 0.9800
C37_14 O38_14 1.199(16)
C37_14 C39_14 1.511(18)
C39_14 H39A_14 0.9800
C39_14 H39B_14 0.9800
C39_14 H39C_14 0.9800
O1_15 C2_15 1.270(16)
C2_15 N3_15 1.361(17)
C2_15 C7_15 1.41(2)
N3_15 C4_15 1.365(18)
N3_15 H3_15 0.8800
C4_15 N5_15 1.322(17)
C4_15 N11_15 1.334(18)
N5_15 C6_15 1.380(17)
C6_15 C7_15 1.334(18)
C6_15 N10_15 1.379(17)
C7_15 N8_15 1.382(17)
N8_15 C9_15 1.325(17)
C9_15 N10_15 1.388(16)
C9_15 C12_15 1.483(15)
N10_15 C18_15 1.466(14)
N11_15 H11A_15 0.8800
N11_15 H11B_15 0.8800
C12_15 C13_15 1.367(16)
C12_15 C17_15 1.416(16)
C13_15 C14_15 1.403(16)
C13_15 H13_15 0.9500
C14_15 C15_15 1.409(17)
C14_15 C37_15 1.513(17)
C15_15 C16_15 1.367(18)
C15_15 H15_15 0.9500
C16_15 C17_15 1.391(18)
C16_15 H16_15 0.9500
C17_15 H17_15 0.9500
C18_15 O19_15 1.415(13)
C18_15 C22_15 1.544(16)
C18_15 H18_15 1.0000
O19_15 C20_15 1.423(17)
C20_15 C28_15 1.514(18)
C20_15 C21_15 1.555(18)
C20_15 H20_15 1.0000
C21_15 O25_15 1.424(14)
C21_15 C22_15 1.527(16)
C21_15 H21_15 1.0000
C22_15 O23_15 1.391(14)
C22_15 H22_15 1.0000
O23_15 C24_15 1.443(15)
C24_15 O25_15 1.434(16)
C24_15 C26_15 1.488(19)
C24_15 C27_15 1.518(18)
C26_15 H26A_15 0.9800
C26_15 H26B_15 0.9800
C26_15 H26C_15 0.9800
C27_15 H27A_15 0.9800
C27_15 H27B_15 0.9800
C27_15 H27C_15 0.9800
C28_15 O29_15 1.446(19)
C28_15 H28A_15 0.9900
C28_15 H28B_15 0.9900
O29_15 Si30_15 1.641(14)
Si30_15 C32_15 1.844(18)
Si30_15 C33_15 1.88(2)
Si30_15 C31_15 1.926(17)
C31_15 H31A_15 0.9800
C31_15 H31B_15 0.9800
C31_15 H31C_15 0.9800
C32_15 H32A_15 0.9800
C32_15 H32B_15 0.9800
C32_15 H32C_15 0.9800
C33_15 C35_15 1.51(2)
C33_15 C36_15 1.56(2)
C33_15 C34_15 1.56(2)
C34_15 H34A_15 0.9800
C34_15 H34B_15 0.9800
C34_15 H34C_15 0.9800
C35_15 H35A_15 0.9800
C35_15 H35B_15 0.9800
C35_15 H35C_15 0.9800
C36_15 H36A_15 0.9800
C36_15 H36B_15 0.9800
C36_15 H36C_15 0.9800
C37_15 O38_15 1.227(16)
C37_15 C39_15 1.506(18)
C39_15 H39A_15 0.9800
C39_15 H39B_15 0.9800
C39_15 H39C_15 0.9800
O1_16 C2_16 1.258(17)
C2_16 N3_16 1.363(18)
C2_16 C7_16 1.37(2)
N3_16 C4_16 1.349(18)
N3_16 H3_16 0.8800
C4_16 N5_16 1.277(18)
C4_16 N11_16 1.381(19)
N5_16 C6_16 1.379(19)
C6_16 C7_16 1.35(2)
C6_16 N10_16 1.356(18)
C7_16 N8_16 1.412(18)
N8_16 C9_16 1.297(18)
C9_16 N10_16 1.401(18)
C9_16 C12_16 1.479(16)
N10_16 C18_16 1.433(15)
N11_16 H11A_16 0.8800
N11_16 H11B_16 0.8800
C12_16 C17_16 1.354(17)
C12_16 C13_16 1.391(17)
C13_16 C14_16 1.380(18)
C13_16 H13_16 0.9500
C14_16 C15_16 1.380(19)
C14_16 C37_16 1.501(19)
C15_16 C16_16 1.36(2)
C15_16 H15_16 0.9500
C16_16 C17_16 1.395(18)
C16_16 H16_16 0.9500
C17_16 H17_16 0.9500
C18_16 O19_16 1.412(15)
C18_16 C22_16 1.516(17)
C18_16 H18_16 1.0000
O19_16 C20_16 1.455(17)
C20_16 C28_16 1.52(2)
C20_16 C21_16 1.520(19)
C20_16 H20_16 1.0000
C21_16 O25_16 1.412(17)
C21_16 C22_16 1.493(18)
C21_16 H21_16 1.0000
C22_16 O23_16 1.433(16)
C22_16 H22_16 1.0000
O23_16 C24_16 1.405(18)
C24_16 O25_16 1.42(2)
C24_16 C27_16 1.516(19)
C24_16 C26_16 1.518(17)
C26_16 H26A_16 0.9800
C26_16 H26B_16 0.9800
C26_16 H26C_16 0.9800
C27_16 H27A_16 0.9800
C27_16 H27B_16 0.9800
C27_16 H27C_16 0.9800
C28_16 O29_16 1.35(2)
C28_16 H28A_16 0.9900
C28_16 H28B_16 0.9900
O29_16 Si30_16 1.622(19)
Si30_16 C33_16 1.86(2)
Si30_16 C32_16 1.88(2)
Si30_16 C31_16 1.91(2)
C31_16 H31A_16 0.9800
C31_16 H31B_16 0.9800
C31_16 H31C_16 0.9800
C32_16 H32A_16 0.9800
C32_16 H32B_16 0.9800
C32_16 H32C_16 0.9800
C33_16 C34_16 1.54(2)
C33_16 C36_16 1.54(2)
C33_16 C35_16 1.54(2)
C34_16 H34A_16 0.9800
C34_16 H34B_16 0.9800
C34_16 H34C_16 0.9800
C35_16 H35A_16 0.9800
C35_16 H35B_16 0.9800
C35_16 H35C_16 0.9800
C36_16 H36A_16 0.9800
C36_16 H36B_16 0.9800
C36_16 H36C_16 0.9800
C37_16 O38_16 1.245(19)
C37_16 C39_16 1.49(2)
C39_16 H39A_16 0.9800
C39_16 H39B_16 0.9800
C39_16 H39C_16 0.9800
O41_21 C42_21 1.26(2)
C42_21 C43_21 1.44(2)
C42_21 C47_21 1.46(2)
C43_21 C44_21 1.37(2)
C43_21 N51_21 1.44(2)
C44_21 C45_21 1.38(2)
C45_21 C46_21 1.40(2)
C45_21 N54_21 1.45(2)
C46_21 C47_21 1.37(2)
C47_21 N48_21 1.47(2)
N48_21 O50_21 1.23(2)
N48_21 O49_21 1.25(2)
N51_21 O53_21 1.23(2)
N51_21 O52_21 1.25(2)
N54_21 O56_21 1.23(2)
N54_21 O55_21 1.24(2)
N41_31 C42_31 1.132(18)
C42_31 C43_31 1.46(2)
N41_33^a C42_33^a 1.17(2)
C42_33^a C43_33^a 1.44(2)
N41_34 C42_34 1.16(2)
C42_34 C43_34 1.48(3)
N41_35 C42_35 1.17(2)
C42_35 C43_35 1.47(2)
N41_36 C42_36 1.16(2)
C42_36 C43_36 1.44(2)

loop_
_geom_torsion_atom_site_label_1
_geom_torsion_atom_site_label_2
_geom_torsion_atom_site_label_3
_geom_torsion_atom_site_label_4
_geom_torsion
Ba1 O1_1 C2_1 C7_1 -136.5(11)
Ba1 O1_1 C2_1 N3_1 38.2(16)
O1_1 C2_1 N3_1 C4_1 -177.2(10)
C7_1 C2_1 N3_1 C4_1 -1.9(16)
C2_1 N3_1 C4_1 N11_1 179.4(11)
C2_1 N3_1 C4_1 N5_1 -1.8(18)
N11_1 C4_1 N5_1 C6_1 -178.9(12)
N3_1 C4_1 N5_1 C6_1 2.2(17)
C4_1 N5_1 C6_1 N10_1 -179.9(13)
C4_1 N5_1 C6_1 C7_1 1(2)
O1_1 C2_1 C7_1 C6_1 179.4(12)
N3_1 C2_1 C7_1 C6_1 4.6(17)
O1_1 C2_1 C7_1 N8_1 -7(2)
N3_1 C2_1 C7_1 N8_1 178.4(13)
N5_1 C6_1 C7_1 C2_1 -5(2)
N10_1 C6_1 C7_1 C2_1 176.1(12)
N5_1 C6_1 C7_1 N8_1 -179.8(14)
N10_1 C6_1 C7_1 N8_1 0.8(15)
C2_1 C7_1 N8_1 C9_1 -174.7(15)
C6_1 C7_1 N8_1 C9_1 -0.5(16)
C7_1 N8_1 C9_1 N10_1 -0.1(18)
C7_1 N8_1 C9_1 C12_1 -177.4(14)
N5_1 C6_1 N10_1 C9_1 179.8(14)
C7_1 C6_1 N10_1 C9_1 -0.8(15)
N5_1 C6_1 N10_1 C18_1 1(2)
C7_1 C6_1 N10_1 C18_1 179.9(12)
N8_1 C9_1 N10_1 C6_1 0.6(18)
C12_1 C9_1 N10_1 C6_1 177.8(15)
N8_1 C9_1 N10_1 C18_1 179.8(13)
C12_1 C9_1 N10_1 C18_1 -3(2)
N8_1 C9_1 C12_1 C13_1 45(2)
N10_1 C9_1 C12_1 C13_1 -131.9(16)
N8_1 C9_1 C12_1 C17_1 -133.6(17)
N10_1 C9_1 C12_1 C17_1 49(2)
C17_1 C12_1 C13_1 C14_1 0.7(19)
C9_1 C12_1 C13_1 C14_1 -178.1(15)
C12_1 C13_1 C14_1 C15_1 0(2)
C12_1 C13_1 C14_1 C37_1 -168.2(18)
C13_1 C14_1 C15_1 C16_1 0(3)
C37_1 C14_1 C15_1 C16_1 168(2)
C14_1 C15_1 C16_1 C17_1 -1(4)
C13_1 C12_1 C17_1 C16_1 -2(3)
C9_1 C12_1 C17_1 C16_1 176.8(17)
C15_1 C16_1 C17_1 C12_1 2(3)
C6_1 N10_1 C18_1 O19_1 85.4(17)
C9_1 N10_1 C18_1 O19_1 -93.6(18)
C6_1 N10_1 C18_1 C22_1 -39(2)
C9_1 N10_1 C18_1 C22_1 141.8(15)
N10_1 C18_1 O19_1 C20_1 -116.0(15)
C22_1 C18_1 O19_1 C20_1 9.0(18)
C18_1 O19_1 C20_1 C28_1 111.6(16)
C18_1 O19_1 C20_1 C21_1 -9.1(19)
O19_1 C20_1 C21_1 O25_1 -114.8(19)
C28_1 C20_1 C21_1 O25_1 121(2)
O19_1 C20_1 C21_1 C22_1 6(2)
C28_1 C20_1 C21_1 C22_1 -118.8(17)
O25_1 C21_1 C22_1 O23_1 7(2)
C20_1 C21_1 C22_1 O23_1 -120.1(17)
O25_1 C21_1 C22_1 C18_1 126.7(18)
C20_1 C21_1 C22_1 C18_1 -0.4(18)
O19_1 C18_1 C22_1 O23_1 111.5(16)
N10_1 C18_1 C22_1 O23_1 -124.5(16)
O19_1 C18_1 C22_1 C21_1 -5.1(18)
N10_1 C18_1 C22_1 C21_1 118.9(15)
C21_1 C22_1 O23_1 C24_1 9(2)
C18_1 C22_1 O23_1 C24_1 -104.7(17)
C22_1 O23_1 C24_1 C26_1 93(3)
C22_1 O23_1 C24_1 O25_1 -22(2)
C22_1 O23_1 C24_1 C27_1 -134(2)
C22_1 C21_1 O25_1 C24_1 -20(2)
C20_1 C21_1 O25_1 C24_1 99(2)
C26_1 C24_1 O25_1 C21_1 -93(2)
O23_1 C24_1 O25_1 C21_1 27(2)
C27_1 C24_1 O25_1 C21_1 139(2)
O19_1 C20_1 C28_1 O29_1 64.7(19)
C21_1 C20_1 C28_1 O29_1 -173.9(14)
C20_1 C28_1 O29_1 Si30_1 -125.0(16)
C28_1 O29_1 Si30_1 C31_1 39(2)
C28_1 O29_1 Si30_1 C32_1 -86(2)
C28_1 O29_1 Si30_1 C33_1 157.2(17)
O29_1 Si30_1 C33_1 C35_1 58.9(18)
C31_1 Si30_1 C33_1 C35_1 175.8(15)
C32_1 Si30_1 C33_1 C35_1 -59.5(18)
O29_1 Si30_1 C33_1 C36_1 -178.4(16)
C31_1 Si30_1 C33_1 C36_1 -61.5(19)
C32_1 Si30_1 C33_1 C36_1 63.3(18)
O29_1 Si30_1 C33_1 C34_1 -60.4(16)
C31_1 Si30_1 C33_1 C34_1 56.5(16)
C32_1 Si30_1 C33_1 C34_1 -178.8(15)
C13_1 C14_1 C37_1 O38_1 -3(3)
C15_1 C14_1 C37_1 O38_1 -171(2)
C13_1 C14_1 C37_1 C39_1 174(3)
C15_1 C14_1 C37_1 C39_1 6(3)
Ba1 O1_2 C2_2 N3_2 42.5(15)
Ba1 O1_2 C2_2 C7_2 -137.3(11)
O1_2 C2_2 N3_2 C4_2 -179.7(11)
C7_2 C2_2 N3_2 C4_2 0.1(16)
C2_2 N3_2 C4_2 N11_2 175.9(11)
C2_2 N3_2 C4_2 N5_2 -1.9(18)
N11_2 C4_2 N5_2 C6_2 -176.1(11)
N3_2 C4_2 N5_2 C6_2 1.7(16)
C4_2 N5_2 C6_2 C7_2 0.2(18)
C4_2 N5_2 C6_2 N10_2 177.8(11)
N5_2 C6_2 C7_2 N8_2 179.6(11)
N10_2 C6_2 C7_2 N8_2 1.6(13)
N5_2 C6_2 C7_2 C2_2 -2.0(19)
N10_2 C6_2 C7_2 C2_2 -180.0(10)
O1_2 C2_2 C7_2 C6_2 -178.5(11)
N3_2 C2_2 C7_2 C6_2 1.7(15)
O1_2 C2_2 C7_2 N8_2 0(2)
N3_2 C2_2 C7_2 N8_2 179.8(11)
C6_2 C7_2 N8_2 C9_2 -1.0(14)
C2_2 C7_2 N8_2 C9_2 -179.2(12)
C7_2 N8_2 C9_2 N10_2 -0.1(14)
C7_2 N8_2 C9_2 C12_2 -175.2(11)
N5_2 C6_2 N10_2 C9_2 -179.6(11)
C7_2 C6_2 N10_2 C9_2 -1.6(13)
N5_2 C6_2 N10_2 C18_2 1.2(19)
C7_2 C6_2 N10_2 C18_2 179.2(11)
N8_2 C9_2 N10_2 C6_2 1.0(14)
C12_2 C9_2 N10_2 C6_2 176.1(11)
N8_2 C9_2 N10_2 C18_2 -179.7(11)
C12_2 C9_2 N10_2 C18_2 -4.6(19)
N8_2 C9_2 C12_2 C13_2 44.9(18)
N10_2 C9_2 C12_2 C13_2 -129.7(13)
N8_2 C9_2 C12_2 C17_2 -138.7(15)
N10_2 C9_2 C12_2 C17_2 46.7(19)
C17_2 C12_2 C13_2 C14_2 -0.9(17)
C9_2 C12_2 C13_2 C14_2 175.5(13)
C12_2 C13_2 C14_2 C15_2 2.2(17)
C12_2 C13_2 C14_2 C37_2 -172.3(13)
C13_2 C14_2 C15_2 C16_2 1(2)
C37_2 C14_2 C15_2 C16_2 175.2(16)
C14_2 C15_2 C16_2 C17_2 -6(3)
C15_2 C16_2 C17_2 C12_2 7(3)
C13_2 C12_2 C17_2 C16_2 -4(2)
C9_2 C12_2 C17_2 C16_2 179.9(15)
C6_2 N10_2 C18_2 O19_2 89.3(14)
C9_2 N10_2 C18_2 O19_2 -89.7(14)
C6_2 N10_2 C18_2 C22_2 -32.3(16)
C9_2 N10_2 C18_2 C22_2 148.7(12)
N10_2 C18_2 O19_2 C20_2 -107.5(12)
C22_2 C18_2 O19_2 C20_2 17.2(13)
C18_2 O19_2 C20_2 C28_2 107.6(12)
C18_2 O19_2 C20_2 C21_2 -15.6(14)
O19_2 C20_2 C21_2 O25_2 -106.5(13)
C28_2 C20_2 C21_2 O25_2 131.3(15)
O19_2 C20_2 C21_2 C22_2 7.6(14)
C28_2 C20_2 C21_2 C22_2 -114.6(14)
O25_2 C21_2 C22_2 O23_2 2.4(13)
C20_2 C21_2 C22_2 O23_2 -119.1(11)
O25_2 C21_2 C22_2 C18_2 123.6(11)
C20_2 C21_2 C22_2 C18_2 2.0(13)
O19_2 C18_2 C22_2 O23_2 104.4(11)
N10_2 C18_2 C22_2 O23_2 -132.3(11)
O19_2 C18_2 C22_2 C21_2 -11.4(12)
N10_2 C18_2 C22_2 C21_2 111.9(11)
C21_2 C22_2 O23_2 C24_2 14.5(13)
C18_2 C22_2 O23_2 C24_2 -100.7(12)
C22_2 O23_2 C24_2 O25_2 -25.9(13)
C22_2 O23_2 C24_2 C27_2 -142.2(13)
C22_2 O23_2 C24_2 C26_2 93.2(12)
C20_2 C21_2 O25_2 C24_2 97.1(13)
C22_2 C21_2 O25_2 C24_2 -18.8(14)
O23_2 C24_2 O25_2 C21_2 28.3(14)
C27_2 C24_2 O25_2 C21_2 143.5(12)
C26_2 C24_2 O25_2 C21_2 -90.6(14)
O19_2 C20_2 C28_2 O29_2 56.3(18)
C21_2 C20_2 C28_2 O29_2 175.4(14)
C20_2 C28_2 O29_2 Si30_2 -161.8(14)
C28_2 O29_2 Si30_2 C31_2 -51(2)
C28_2 O29_2 Si30_2 C33_2 77(2)
C28_2 O29_2 Si30_2 C32_2 -165.9(18)
O29_2 Si30_2 C33_2 C35_2 49.2(15)
C31_2 Si30_2 C33_2 C35_2 175.7(13)
C32_2 Si30_2 C33_2 C35_2 -67.3(14)
O29_2 Si30_2 C33_2 C34_2 -67.9(15)
C31_2 Si30_2 C33_2 C34_2 58.6(15)
C32_2 Si30_2 C33_2 C34_2 175.6(13)
O29_2 Si30_2 C33_2 C36_2 171.1(12)
C31_2 Si30_2 C33_2 C36_2 -62.4(16)
C32_2 Si30_2 C33_2 C36_2 54.6(15)
C15_2 C14_2 C37_2 O38_2 -179.2(17)
C13_2 C14_2 C37_2 O38_2 -5(2)
C15_2 C14_2 C37_2 C39_2 -1(2)
C13_2 C14_2 C37_2 C39_2 173.3(17)
Ba1 O1_3 C2_3 N3_3 34.4(16)
Ba1 O1_3 C2_3 C7_3 -146.3(10)
O1_3 C2_3 N3_3 C4_3 176.8(12)
C7_3 C2_3 N3_3 C4_3 -2.6(16)
C2_3 N3_3 C4_3 N5_3 2(2)
C2_3 N3_3 C4_3 N11_3 -179.7(12)
N11_3 C4_3 N5_3 C6_3 -177.5(13)
N3_3 C4_3 N5_3 C6_3 0.5(19)
C4_3 N5_3 C6_3 C7_3 -2.8(19)
C4_3 N5_3 C6_3 N10_3 178.7(12)
N5_3 C6_3 C7_3 N8_3 178.9(12)
N10_3 C6_3 C7_3 N8_3 -2.4(14)
N5_3 C6_3 C7_3 C2_3 2(2)
N10_3 C6_3 C7_3 C2_3 -179.0(10)
O1_3 C2_3 C7_3 C6_3 -178.9(12)
N3_3 C2_3 C7_3 C6_3 0.4(15)
O1_3 C2_3 C7_3 N8_3 5(2)
N3_3 C2_3 C7_3 N8_3 -175.5(11)
C6_3 C7_3 N8_3 C9_3 1.5(14)
C2_3 C7_3 N8_3 C9_3 177.8(12)
C7_3 N8_3 C9_3 N10_3 -0.1(13)
C7_3 N8_3 C9_3 C12_3 -177.6(11)
C7_3 C6_3 N10_3 C9_3 2.2(13)
N5_3 C6_3 N10_3 C9_3 -179.0(12)
C7_3 C6_3 N10_3 C18_3 175.1(12)
N5_3 C6_3 N10_3 C18_3 -6(2)
N8_3 C9_3 N10_3 C6_3 -1.3(13)
C12_3 C9_3 N10_3 C6_3 176.1(11)
N8_3 C9_3 N10_3 C18_3 -174.9(10)
C12_3 C9_3 N10_3 C18_3 2.5(18)
N8_3 C9_3 C12_3 C13_3 48.7(17)
N10_3 C9_3 C12_3 C13_3 -128.5(13)
N8_3 C9_3 C12_3 C17_3 -136.0(14)
N10_3 C9_3 C12_3 C17_3 46.8(19)
C17_3 C12_3 C13_3 C14_3 0.6(17)
C9_3 C12_3 C13_3 C14_3 176.0(13)
C12_3 C13_3 C14_3 C15_3 -0.7(19)
C12_3 C13_3 C14_3 C37_3 -173.2(15)
C13_3 C14_3 C15_3 C16_3 4(3)
C37_3 C14_3 C15_3 C16_3 176.4(19)
C14_3 C15_3 C16_3 C17_3 -8(3)
C13_3 C12_3 C17_3 C16_3 -4(2)
C9_3 C12_3 C17_3 C16_3 -179.1(15)
C15_3 C16_3 C17_3 C12_3 7(3)
C6_3 N10_3 C18_3 O19_3 98.4(15)
C9_3 N10_3 C18_3 O19_3 -89.9(15)
C6_3 N10_3 C18_3 C22_3 -24.2(18)
C9_3 N10_3 C18_3 C22_3 147.6(12)
N10_3 C18_3 O19_3 C20_3 -103.2(12)
C22_3 C18_3 O19_3 C20_3 22.6(15)
C18_3 O19_3 C20_3 C28_3 93.5(15)
C18_3 O19_3 C20_3 C21_3 -25.3(15)
O19_3 C20_3 C21_3 O25_3 -94.2(13)
C28_3 C20_3 C21_3 O25_3 144.4(13)
O19_3 C20_3 C21_3 C22_3 17.3(15)
C28_3 C20_3 C21_3 C22_3 -104.2(14)
O25_3 C21_3 C22_3 O23_3 -2.5(16)
C20_3 C21_3 C22_3 O23_3 -117.4(12)
O25_3 C21_3 C22_3 C18_3 110.8(14)
C20_3 C21_3 C22_3 C18_3 -4.1(15)
O19_3 C18_3 C22_3 O23_3 100.6(13)
N10_3 C18_3 C22_3 O23_3 -135.2(11)
O19_3 C18_3 C22_3 C21_3 -11.1(16)
N10_3 C18_3 C22_3 C21_3 113.1(12)
C21_3 C22_3 O23_3 C24_3 -16.4(15)
C18_3 C22_3 O23_3 C24_3 -128.0(12)
C22_3 O23_3 C24_3 O25_3 29.1(16)
C22_3 O23_3 C24_3 C27_3 148.2(15)
C22_3 O23_3 C24_3 C26_3 -88.7(18)
C20_3 C21_3 O25_3 C24_3 132.7(14)
C22_3 C21_3 O25_3 C24_3 20.8(18)
O23_3 C24_3 O25_3 C21_3 -31.3(18)
C27_3 C24_3 O25_3 C21_3 -148.5(19)
C26_3 C24_3 O25_3 C21_3 86.9(17)
O19_3 C20_3 C28_3 O29_3^a 141(2)
C21_3 C20_3 C28_3 O29_3^a -101(2)
O19_3 C20_3 C28_3 O29_3^b 84(2)
C21_3 C20_3 C28_3 O29_3^b -157.9(19)
C20_3 C28_3 O29_3^a Si30_3^a 174.0(18)
C28_3 O29_3^a Si30_3^a C33_3^a 100(2)
C28_3 O29_3^a Si30_3^a C32_3^a -143(2)
C28_3 O29_3^a Si30_3^a C31_3^a -24(3)
O29_3^a Si30_3^a C33_3^a C34_3^a -67.7(19)
C32_3^a Si30_3^a C33_3^a C34_3^a 178.7(18)
C31_3^a Si30_3^a C33_3^a C34_3^a 59(2)
O29_3^a Si30_3^a C33_3^a C36_3^a 174.7(16)
C32_3^a Si30_3^a C33_3^a C36_3^a 61.1(19)
C31_3^a Si30_3^a C33_3^a C36_3^a -59(2)
O29_3^a Si30_3^a C33_3^a C35_3^a 52(2)
C32_3^a Si30_3^a C33_3^a C35_3^a -62(2)
C31_3^a Si30_3^a C33_3^a C35_3^a 178.7(19)
C20_3 C28_3 O29_3^b Si30_3^b -148.9(19)
C28_3 O29_3^b Si30_3^b C33_3^b -75(3)
C28_3 O29_3^b Si30_3^b C32_3^b 49(3)
C28_3 O29_3^b Si30_3^b C31_3^b 168(2)
O29_3^b Si30_3^b C33_3^b C35_3^b 63(2)
C32_3^b Si30_3^b C33_3^b C35_3^b -60(2)
C31_3^b Si30_3^b C33_3^b C35_3^b 175(2)
O29_3^b Si30_3^b C33_3^b C36_3^b -175.1(19)
C32_3^b Si30_3^b C33_3^b C36_3^b 62(2)
C31_3^b Si30_3^b C33_3^b C36_3^b -63(2)
O29_3^b Si30_3^b C33_3^b C34_3^b -53(2)
C32_3^b Si30_3^b C33_3^b C34_3^b -177(2)
C31_3^b Si30_3^b C33_3^b C34_3^b 59(2)
C15_3 C14_3 C37_3 O38_3 178(2)
C13_3 C14_3 C37_3 O38_3 -11(2)
C15_3 C14_3 C37_3 C39_3 -2(3)
C13_3 C14_3 C37_3 C39_3 170(2)
Ba1 O1_4 C2_4 N3_4 46.9(16)
Ba1 O1_4 C2_4 C7_4 -134.3(12)
O1_4 C2_4 N3_4 C4_4 177.9(12)
C7_4 C2_4 N3_4 C4_4 -1.1(19)
C2_4 N3_4 C4_4 N5_4 1(2)
C2_4 N3_4 C4_4 N11_4 -179.3(13)
N3_4 C4_4 N5_4 C6_4 0(2)
N11_4 C4_4 N5_4 C6_4 179.9(13)
C4_4 N5_4 C6_4 N10_4 177.8(15)
C4_4 N5_4 C6_4 C7_4 0(2)
N5_4 C6_4 C7_4 N8_4 178.6(14)
N10_4 C6_4 C7_4 N8_4 0.6(17)
N5_4 C6_4 C7_4 C2_4 -1(2)
N10_4 C6_4 C7_4 C2_4 -178.5(13)
O1_4 C2_4 C7_4 N8_4 3(2)
N3_4 C2_4 C7_4 N8_4 -178.0(14)
O1_4 C2_4 C7_4 C6_4 -178.0(13)
N3_4 C2_4 C7_4 C6_4 0.9(19)
C6_4 C7_4 N8_4 C9_4 1.7(18)
C2_4 C7_4 N8_4 C9_4 -179.3(16)
C7_4 N8_4 C9_4 N10_4 -3.3(19)
C7_4 N8_4 C9_4 C12_4 -176.3(17)
N5_4 C6_4 N10_4 C9_4 179.5(15)
C7_4 C6_4 N10_4 C9_4 -2.5(17)
N5_4 C6_4 N10_4 C18_4 -5(3)
C7_4 C6_4 N10_4 C18_4 173.5(15)
N8_4 C9_4 N10_4 C6_4 4(2)
C12_4 C9_4 N10_4 C6_4 177.0(16)
N8_4 C9_4 N10_4 C18_4 -172.4(15)
C12_4 C9_4 N10_4 C18_4 1(3)
N8_4 C9_4 C12_4 C13_4 -138.2(18)
N10_4 C9_4 C12_4 C13_4 49(2)
N8_4 C9_4 C12_4 C17_4 37(3)
N10_4 C9_4 C12_4 C17_4 -135.2(19)
C17_4 C12_4 C13_4 C14_4 4(2)
C9_4 C12_4 C13_4 C14_4 179.1(17)
C12_4 C13_4 C14_4 C15_4 -1(2)
C12_4 C13_4 C14_4 C37_4 170.2(19)
C13_4 C14_4 C15_4 C16_4 1(3)
C37_4 C14_4 C15_4 C16_4 -170(2)
C14_4 C15_4 C16_4 C17_4 -3(4)
C13_4 C12_4 C17_4 C16_4 -6(3)
C9_4 C12_4 C17_4 C16_4 178.5(19)
C15_4 C16_4 C17_4 C12_4 6(4)
C6_4 N10_4 C18_4 O19_4 97.6(19)
C9_4 N10_4 C18_4 O19_4 -87.2(19)
C6_4 N10_4 C18_4 C22_4 -22(2)
C9_4 N10_4 C18_4 C22_4 153.7(16)
N10_4 C18_4 O19_4 C20_4 -102.3(15)
C22_4 C18_4 O19_4 C20_4 21.3(16)
C18_4 O19_4 C20_4 C28_4 104.9(15)
C18_4 O19_4 C20_4 C21_4 -18.1(17)
O19_4 C20_4 C21_4 O25_4 -103.7(16)
C28_4 C20_4 C21_4 O25_4 135.6(17)
O19_4 C20_4 C21_4 C22_4 6.8(16)
C28_4 C20_4 C21_4 C22_4 -114.0(17)
O19_4 C18_4 C22_4 O23_4 99.4(15)
N10_4 C18_4 C22_4 O23_4 -139.0(14)
O19_4 C18_4 C22_4 C21_4 -16.5(16)
N10_4 C18_4 C22_4 C21_4 105.2(15)
O25_4 C21_4 C22_4 O23_4 5.8(17)
C20_4 C21_4 C22_4 O23_4 -113.3(14)
O25_4 C21_4 C22_4 C18_4 124.9(13)
C20_4 C21_4 C22_4 C18_4 5.8(15)
C18_4 C22_4 O23_4 C24_4 -108.3(15)
C21_4 C22_4 O23_4 C24_4 8.4(18)
C22_4 O23_4 C24_4 O25_4 -19.3(18)
C22_4 O23_4 C24_4 C27_4 -134.7(16)
C22_4 O23_4 C24_4 C26_4 100.2(18)
C20_4 C21_4 O25_4 C24_4 91.7(18)
C22_4 C21_4 O25_4 C24_4 -19.0(18)
O23_4 C24_4 O25_4 C21_4 24.2(19)
C27_4 C24_4 O25_4 C21_4 136.9(16)
C26_4 C24_4 O25_4 C21_4 -93.6(18)
O19_4 C20_4 C28_4 O29_4 63(2)
C21_4 C20_4 C28_4 O29_4 -175.9(18)
C20_4 C28_4 O29_4 Si30_4 -117(2)
C28_4 O29_4 Si30_4 C33_4 -122(2)
C28_4 O29_4 Si30_4 C32_4 10(3)
C28_4 O29_4 Si30_4 C31_4 123(3)
O29_4 Si30_4 C33_4 C34_4 -53(2)
C32_4 Si30_4 C33_4 C34_4 176(2)
C31_4 Si30_4 C33_4 C34_4 58(2)
O29_4 Si30_4 C33_4 C35_4 70.8(19)
C32_4 Si30_4 C33_4 C35_4 -60(2)
C31_4 Si30_4 C33_4 C35_4 -178.0(19)
O29_4 Si30_4 C33_4 C36_4 -173.4(17)
C32_4 Si30_4 C33_4 C36_4 56(2)
C31_4 Si30_4 C33_4 C36_4 -62(2)
C13_4 C14_4 C37_4 O38_4 177(2)
C15_4 C14_4 C37_4 O38_4 -13(3)
C13_4 C14_4 C37_4 C39_4 -4(3)
C15_4 C14_4 C37_4 C39_4 166(3)
Ba1 O1_5 C2_5 N3_5 38.9(17)
Ba1 O1_5 C2_5 C7_5 -143.8(10)
O1_5 C2_5 N3_5 C4_5 178.5(13)
C7_5 C2_5 N3_5 C4_5 0.9(18)
C2_5 N3_5 C4_5 N5_5 0(2)
C2_5 N3_5 C4_5 N11_5 175.5(13)
N11_5 C4_5 N5_5 C6_5 -176.1(14)
N3_5 C4_5 N5_5 C6_5 -1(2)
C4_5 N5_5 C6_5 N10_5 -177.1(14)
C4_5 N5_5 C6_5 C7_5 1(2)
N5_5 C6_5 C7_5 N8_5 179.2(13)
N10_5 C6_5 C7_5 N8_5 -2.7(15)
N5_5 C6_5 C7_5 C2_5 1(2)
N10_5 C6_5 C7_5 C2_5 178.9(12)
O1_5 C2_5 C7_5 N8_5 3(2)
N3_5 C2_5 C7_5 N8_5 -179.4(12)
O1_5 C2_5 C7_5 C6_5 -179.0(12)
N3_5 C2_5 C7_5 C6_5 -1.4(17)
C6_5 C7_5 N8_5 C9_5 1.5(14)
C2_5 C7_5 N8_5 C9_5 179.7(14)
C7_5 N8_5 C9_5 N10_5 0.2(15)
C7_5 N8_5 C9_5 C12_5 -176.1(12)
N5_5 C6_5 N10_5 C9_5 -179.3(14)
C7_5 C6_5 N10_5 C9_5 2.7(15)
N5_5 C6_5 N10_5 C18_5 -1(2)
C7_5 C6_5 N10_5 C18_5 -178.6(13)
N8_5 C9_5 N10_5 C6_5 -1.9(16)
C12_5 C9_5 N10_5 C6_5 174.2(13)
N8_5 C9_5 N10_5 C18_5 179.3(13)
C12_5 C9_5 N10_5 C18_5 -5(2)
N8_5 C9_5 C12_5 C13_5 49.4(19)
N10_5 C9_5 C12_5 C13_5 -126.5(14)
N8_5 C9_5 C12_5 C17_5 -131.1(16)
N10_5 C9_5 C12_5 C17_5 53(2)
C17_5 C12_5 C13_5 C14_5 0.7(18)
C9_5 C12_5 C13_5 C14_5 -179.8(15)
C12_5 C13_5 C14_5 C15_5 -0.7(19)
C12_5 C13_5 C14_5 C37_5 -177.4(16)
C13_5 C14_5 C15_5 C16_5 4(3)
C37_5 C14_5 C15_5 C16_5 -179.0(18)
C14_5 C15_5 C16_5 C17_5 -8(3)
C15_5 C16_5 C17_5 C12_5 8(3)
C13_5 C12_5 C17_5 C16_5 -4(2)
C9_5 C12_5 C17_5 C16_5 176.1(17)
C6_5 N10_5 C18_5 O19_5 84.5(17)
C9_5 N10_5 C18_5 O19_5 -97.0(17)
C6_5 N10_5 C18_5 C22_5 -37(2)
C9_5 N10_5 C18_5 C22_5 141.7(15)
N10_5 C18_5 O19_5 C20_5 -111.1(16)
C22_5 C18_5 O19_5 C20_5 12.7(19)
C18_5 O19_5 C20_5 C28_5 114.5(18)
C18_5 O19_5 C20_5 C21_5 -8(2)
O19_5 C20_5 C21_5 O25_5 -112(2)
C28_5 C20_5 C21_5 O25_5 127(2)
O19_5 C20_5 C21_5 C22_5 0(2)
C28_5 C20_5 C21_5 C22_5 -121.1(19)
O25_5 C21_5 C22_5 O23_5 -1(3)
C20_5 C21_5 C22_5 O23_5 -117(2)
O25_5 C21_5 C22_5 C18_5 124.1(18)
C20_5 C21_5 C22_5 C18_5 7.8(19)
O19_5 C18_5 C22_5 O23_5 106.7(19)
N10_5 C18_5 C22_5 O23_5 -131.0(18)
O19_5 C18_5 C22_5 C21_5 -13.3(19)
N10_5 C18_5 C22_5 C21_5 109.0(17)
C21_5 C22_5 O23_5 C24_5 7(3)
C18_5 C22_5 O23_5 C24_5 -114(2)
C22_5 O23_5 C24_5 O25_5 -11(3)
C22_5 O23_5 C24_5 C26_5 114(3)
C22_5 O23_5 C24_5 C27_5 -128(3)
O23_5 C24_5 O25_5 C21_5 10(3)
C26_5 C24_5 O25_5 C21_5 -111(3)
C27_5 C24_5 O25_5 C21_5 123(2)
C22_5 C21_5 O25_5 C24_5 -6(3)
C20_5 C21_5 O25_5 C24_5 105(2)
O19_5 C20_5 C28_5 O29_5^a 69(2)
C21_5 C20_5 C28_5 O29_5^a -169(2)
O19_5 C20_5 C28_5 O29_5^b 172(3)
C21_5 C20_5 C28_5 O29_5^b -67(3)
C20_5 C28_5 O29_5^a Si30_5^a -107(3)
C32_5^a Si30_5^a O29_5^a C28_5 15(4)
C33_5^a Si30_5^a O29_5^a C28_5 -115(3)
C31_5^a Si30_5^a O29_5^a C28_5 129(3)
O29_5^a Si30_5^a C33_5^a C34_5^a -52(3)
C32_5^a Si30_5^a C33_5^a C34_5^a 178(2)
C31_5^a Si30_5^a C33_5^a C34_5^a 61(3)
O29_5^a Si30_5^a C33_5^a C35_5^a 66(2)
C32_5^a Si30_5^a C33_5^a C35_5^a -64(2)
C31_5^a Si30_5^a C33_5^a C35_5^a 179(2)
O29_5^a Si30_5^a C33_5^a C36_5^a -177(2)
C32_5^a Si30_5^a C33_5^a C36_5^a 53(3)
C31_5^a Si30_5^a C33_5^a C36_5^a -64(2)
C20_5 C28_5 O29_5^b Si30_5^b 166(3)
C32_5^b Si30_5^b O29_5^b C28_5 -56(5)
C33_5^b Si30_5^b O29_5^b C28_5 -177(4)
C31_5^b Si30_5^b O29_5^b C28_5 66(5)
O29_5^b Si30_5^b C33_5^b C35_5^b 63(3)
C32_5^b Si30_5^b C33_5^b C35_5^b -57(3)
C31_5^b Si30_5^b C33_5^b C35_5^b 177(2)
O29_5^b Si30_5^b C33_5^b C34_5^b -59(3)
C32_5^b Si30_5^b C33_5^b C34_5^b -179(2)
C31_5^b Si30_5^b C33_5^b C34_5^b 56(3)
O29_5^b Si30_5^b C33_5^b C36_5^b -178(2)
C32_5^b Si30_5^b C33_5^b C36_5^b 62(3)
C31_5^b Si30_5^b C33_5^b C36_5^b -64(3)
C13_5 C14_5 C37_5 O38_5 -7(2)
C15_5 C14_5 C37_5 O38_5 176.0(18)
C13_5 C14_5 C37_5 C39_5 171.0(19)
C15_5 C14_5 C37_5 C39_5 -6(3)
Ba1 O1_6 C2_6 N3_6 35.6(16)
Ba1 O1_6 C2_6 C7_6 -144.4(10)
O1_6 C2_6 N3_6 C4_6 -179.4(11)
C7_6 C2_6 N3_6 C4_6 0.6(16)
C2_6 N3_6 C4_6 N11_6 179.1(11)
C2_6 N3_6 C4_6 N5_6 -2.6(18)
N11_6 C4_6 N5_6 C6_6 -177.9(11)
N3_6 C4_6 N5_6 C6_6 3.9(16)
C4_6 N5_6 C6_6 N10_6 178.4(11)
C4_6 N5_6 C6_6 C7_6 -3.7(17)
O1_6 C2_6 C7_6 N8_6 1(2)
N3_6 C2_6 C7_6 N8_6 -178.7(12)
O1_6 C2_6 C7_6 C6_6 179.8(11)
N3_6 C2_6 C7_6 C6_6 -0.3(15)
N10_6 C6_6 C7_6 N8_6 -1.1(13)
N5_6 C6_6 C7_6 N8_6 -179.3(11)
N10_6 C6_6 C7_6 C2_6 -179.8(10)
N5_6 C6_6 C7_6 C2_6 2.0(18)
C2_6 C7_6 N8_6 C9_6 -179.6(12)
C6_6 C7_6 N8_6 C9_6 1.9(13)
C7_6 N8_6 C9_6 N10_6 -2.1(13)
C7_6 N8_6 C9_6 C12_6 -175.4(11)
N5_6 C6_6 N10_6 C9_6 178.0(11)
C7_6 C6_6 N10_6 C9_6 -0.2(12)
N5_6 C6_6 N10_6 C18_6 -2.9(19)
C7_6 C6_6 N10_6 C18_6 178.9(11)
N8_6 C9_6 N10_6 C6_6 1.4(13)
C12_6 C9_6 N10_6 C6_6 174.6(11)
N8_6 C9_6 N10_6 C18_6 -177.7(10)
C12_6 C9_6 N10_6 C18_6 -4.6(18)
N8_6 C9_6 C12_6 C17_6 -138.7(14)
N10_6 C9_6 C12_6 C17_6 48.9(19)
N8_6 C9_6 C12_6 C13_6 43.7(16)
N10_6 C9_6 C12_6 C13_6 -128.7(12)
C17_6 C12_6 C13_6 C14_6 -1.1(16)
C9_6 C12_6 C13_6 C14_6 176.5(12)
C12_6 C13_6 C14_6 C15_6 0.8(16)
C12_6 C13_6 C14_6 C37_6 -173.2(13)
C13_6 C14_6 C15_6 C16_6 1(2)
C37_6 C14_6 C15_6 C16_6 174.7(15)
C14_6 C15_6 C16_6 C17_6 -3(3)
C15_6 C16_6 C17_6 C12_6 2(2)
C13_6 C12_6 C17_6 C16_6 0(2)
C9_6 C12_6 C17_6 C16_6 -177.9(14)
C6_6 N10_6 C18_6 O19_6 91.9(14)
C9_6 N10_6 C18_6 O19_6 -89.1(14)
C6_6 N10_6 C18_6 C22_6 -29.6(16)
C9_6 N10_6 C18_6 C22_6 149.3(11)
N10_6 C18_6 O19_6 C20_6 -105.6(12)
C22_6 C18_6 O19_6 C20_6 18.9(14)
C18_6 O19_6 C20_6 C28_6 108.0(13)
C18_6 O19_6 C20_6 C21_6 -16.7(15)
O19_6 C20_6 C21_6 O25_6 -106.4(14)
C28_6 C20_6 C21_6 O25_6 128.7(14)
O19_6 C20_6 C21_6 C22_6 7.7(15)
C28_6 C20_6 C21_6 C22_6 -117.1(13)
O19_6 C18_6 C22_6 O23_6 101.3(12)
N10_6 C18_6 C22_6 O23_6 -136.1(11)
O19_6 C18_6 C22_6 C21_6 -13.1(14)
N10_6 C18_6 C22_6 C21_6 109.5(12)
O25_6 C21_6 C22_6 O23_6 7.7(15)
C20_6 C21_6 C22_6 O23_6 -116.5(12)
O25_6 C21_6 C22_6 C18_6 127.2(12)
C20_6 C21_6 C22_6 C18_6 3.1(15)
C18_6 C22_6 O23_6 C24_6 -104.6(12)
C21_6 C22_6 O23_6 C24_6 9.4(15)
C22_6 O23_6 C24_6 O25_6 -22.6(15)
C22_6 O23_6 C24_6 C27_6 -136.0(15)
C22_6 O23_6 C24_6 C26_6 95.1(16)
C20_6 C21_6 O25_6 C24_6 93.0(14)
C22_6 C21_6 O25_6 C24_6 -22.2(16)
O23_6 C24_6 O25_6 C21_6 28.3(16)
C27_6 C24_6 O25_6 C21_6 143.4(14)
C26_6 C24_6 O25_6 C21_6 -88.2(18)
O19_6 C20_6 C28_6 O29_6 60.6(16)
C21_6 C20_6 C28_6 O29_6 -177.0(12)
C20_6 C28_6 O29_6 Si30_6 -131.4(13)
C28_6 O29_6 Si30_6 C32_6 -91.2(16)
C28_6 O29_6 Si30_6 C33_6 144.9(14)
C28_6 O29_6 Si30_6 C31_6 28.2(18)
O29_6 Si30_6 C33_6 C34_6 -56.5(19)
C32_6 Si30_6 C33_6 C34_6 -176.5(18)
C31_6 Si30_6 C33_6 C34_6 60.6(19)
O29_6 Si30_6 C33_6 C35_6 62.4(16)
C32_6 Si30_6 C33_6 C35_6 -57.5(18)
C31_6 Si30_6 C33_6 C35_6 179.6(15)
O29_6 Si30_6 C33_6 C36_6 176.8(12)
C32_6 Si30_6 C33_6 C36_6 56.8(18)
C31_6 Si30_6 C33_6 C36_6 -66.0(16)
C15_6 C14_6 C37_6 O38_6 -180.0(16)
C13_6 C14_6 C37_6 O38_6 -6(2)
C15_6 C14_6 C37_6 C39_6 -4(2)
C13_6 C14_6 C37_6 C39_6 169.9(19)
Ba1 O1_7 C2_7 C7_7 -136.6(10)
Ba1 O1_7 C2_7 N3_7 48.5(15)
O1_7 C2_7 N3_7 C4_7 179.3(10)
C7_7 C2_7 N3_7 C4_7 3.7(15)
C2_7 N3_7 C4_7 N11_7 177.0(11)
C2_7 N3_7 C4_7 N5_7 -4.2(18)
N11_7 C4_7 N5_7 C6_7 -178.6(11)
N3_7 C4_7 N5_7 C6_7 2.6(16)
C4_7 N5_7 C6_7 C7_7 -1.4(18)
C4_7 N5_7 C6_7 N10_7 179.3(11)
N5_7 C6_7 C7_7 N8_7 180.0(11)
N10_7 C6_7 C7_7 N8_7 -0.7(13)
N5_7 C6_7 C7_7 C2_7 1.4(19)
N10_7 C6_7 C7_7 C2_7 -179.2(10)
O1_7 C2_7 C7_7 C6_7 -177.5(11)
N3_7 C2_7 C7_7 C6_7 -2.3(15)
O1_7 C2_7 C7_7 N8_7 4(2)
N3_7 C2_7 C7_7 N8_7 179.5(12)
C6_7 C7_7 N8_7 C9_7 1.4(14)
C2_7 C7_7 N8_7 C9_7 179.7(12)
C7_7 N8_7 C9_7 N10_7 -1.6(14)
C7_7 N8_7 C9_7 C12_7 175.0(14)
N8_7 C9_7 N10_7 C6_7 1.2(14)
C12_7 C9_7 N10_7 C6_7 -175.4(13)
N8_7 C9_7 N10_7 C18_7 -176.6(11)
C12_7 C9_7 N10_7 C18_7 7(2)
N5_7 C6_7 N10_7 C9_7 179.1(12)
C7_7 C6_7 N10_7 C9_7 -0.3(13)
N5_7 C6_7 N10_7 C18_7 -3.2(19)
C7_7 C6_7 N10_7 C18_7 177.4(11)
N8_7 C9_7 C12_7 C13_7 -125.0(16)
N10_7 C9_7 C12_7 C13_7 51(2)
N8_7 C9_7 C12_7 C17_7 45(2)
N10_7 C9_7 C12_7 C17_7 -139.0(16)
C17_7 C12_7 C13_7 C14_7 -1(2)
C9_7 C12_7 C13_7 C14_7 168.4(17)
C12_7 C13_7 C14_7 C15_7 6(2)
C12_7 C13_7 C14_7 C37_7 -172(2)
C13_7 C14_7 C15_7 C16_7 -9(4)
C37_7 C14_7 C15_7 C16_7 168(3)
C14_7 C15_7 C16_7 C17_7 7(5)
C13_7 C12_7 C17_7 C16_7 -2(3)
C9_7 C12_7 C17_7 C16_7 -171.4(17)
C15_7 C16_7 C17_7 C12_7 -1(3)
C9_7 N10_7 C18_7 O19_7 -92.3(16)
C6_7 N10_7 C18_7 O19_7 90.4(15)
C9_7 N10_7 C18_7 C22_7 149.7(12)
C6_7 N10_7 C18_7 C22_7 -27.6(17)
N10_7 C18_7 O19_7 C20_7 -104.3(14)
C22_7 C18_7 O19_7 C20_7 18.8(15)
C18_7 O19_7 C20_7 C28_7 106.0(14)
C18_7 O19_7 C20_7 C21_7 -18.7(17)
O19_7 C20_7 C21_7 O25_7 -105.3(15)
C28_7 C20_7 C21_7 O25_7 130.6(16)
O19_7 C20_7 C21_7 C22_7 10.3(17)
C28_7 C20_7 C21_7 C22_7 -113.8(15)
O25_7 C21_7 C22_7 O23_7 3.5(16)
C20_7 C21_7 C22_7 O23_7 -118.1(13)
O25_7 C21_7 C22_7 C18_7 122.4(13)
C20_7 C21_7 C22_7 C18_7 0.8(16)
O19_7 C18_7 C22_7 O23_7 103.7(12)
N10_7 C18_7 C22_7 O23_7 -134.7(11)
O19_7 C18_7 C22_7 C21_7 -11.4(14)
N10_7 C18_7 C22_7 C21_7 110.2(13)
C21_7 C22_7 O23_7 C24_7 12.9(15)
C18_7 C22_7 O23_7 C24_7 -103.0(12)
C22_7 O23_7 C24_7 O25_7 -23.6(14)
C22_7 O23_7 C24_7 C26_7 96.0(15)
C22_7 O23_7 C24_7 C27_7 -137.8(14)
C20_7 C21_7 O25_7 C24_7 97.5(14)
C22_7 C21_7 O25_7 C24_7 -18.2(16)
O23_7 C24_7 O25_7 C21_7 26.2(15)
C26_7 C24_7 O25_7 C21_7 -92.6(16)
C27_7 C24_7 O25_7 C21_7 140.9(14)
O19_7 C20_7 C28_7 O29_7 59(2)
C21_7 C20_7 C28_7 O29_7 -179.4(14)
C20_7 C28_7 O29_7 Si30_7 -131.6(17)
C28_7 O29_7 Si30_7 C31_7 178.9(18)
C28_7 O29_7 Si30_7 C33_7 -64(2)
C28_7 O29_7 Si30_7 C32_7 58(2)
O29_7 Si30_7 C33_7 C34_7 -50.7(17)
C31_7 Si30_7 C33_7 C34_7 67.0(17)
C32_7 Si30_7 C33_7 C34_7 -171.3(15)
O29_7 Si30_7 C33_7 C35_7 62.4(17)
C31_7 Si30_7 C33_7 C35_7 -179.9(16)
C32_7 Si30_7 C33_7 C35_7 -58.2(17)
O29_7 Si30_7 C33_7 C36_7 179.9(15)
C31_7 Si30_7 C33_7 C36_7 -62.3(17)
C32_7 Si30_7 C33_7 C36_7 59.3(17)
C13_7 C14_7 C37_7 O38_7 -166(3)
C15_7 C14_7 C37_7 O38_7 16(4)
C13_7 C14_7 C37_7 C39_7 21(3)
C15_7 C14_7 C37_7 C39_7 -157(3)
Ba1 O1_8 C2_8 N3_8 34(2)
Ba1 O1_8 C2_8 C7_8 -150.3(11)
O1_8 C2_8 N3_8 C4_8 177.2(15)
C7_8 C2_8 N3_8 C4_8 1(2)
C2_8 N3_8 C4_8 N11_8 178.4(15)
C2_8 N3_8 C4_8 N5_8 0(3)
N3_8 C4_8 N5_8 C6_8 0(3)
N11_8 C4_8 N5_8 C6_8 -178.6(17)
C4_8 N5_8 C6_8 N10_8 -178.2(17)
C4_8 N5_8 C6_8 C7_8 -1(3)
N5_8 C6_8 C7_8 N8_8 -179.8(17)
N10_8 C6_8 C7_8 N8_8 -1.9(18)
N5_8 C6_8 C7_8 C2_8 1(3)
N10_8 C6_8 C7_8 C2_8 179.3(13)
O1_8 C2_8 C7_8 N8_8 4(3)
N3_8 C2_8 C7_8 N8_8 -179.8(14)
O1_8 C2_8 C7_8 C6_8 -177.3(15)
N3_8 C2_8 C7_8 C6_8 -1.3(19)
C6_8 C7_8 N8_8 C9_8 4.0(18)
C2_8 C7_8 N8_8 C9_8 -177.5(16)
C7_8 N8_8 C9_8 N10_8 -4.4(19)
C7_8 N8_8 C9_8 C12_8 177.3(16)
N5_8 C6_8 N10_8 C9_8 177.2(18)
C7_8 C6_8 N10_8 C9_8 -0.8(18)
N5_8 C6_8 N10_8 C18_8 -8(3)
C7_8 C6_8 N10_8 C18_8 174.3(16)
N8_8 C9_8 N10_8 C6_8 3(2)
C12_8 C9_8 N10_8 C6_8 -178.3(17)
N8_8 C9_8 N10_8 C18_8 -171.8(15)
C12_8 C9_8 N10_8 C18_8 6(3)
N8_8 C9_8 C12_8 C13_8 -137.6(17)
N10_8 C9_8 C12_8 C13_8 44(2)
N8_8 C9_8 C12_8 C17_8 37(3)
N10_8 C9_8 C12_8 C17_8 -141.3(18)
C17_8 C12_8 C13_8 C14_8 2.6(19)
C9_8 C12_8 C13_8 C14_8 177.1(17)
C12_8 C13_8 C14_8 C15_8 -1(2)
C12_8 C13_8 C14_8 C37_8 179.7(17)
C13_8 C14_8 C15_8 C16_8 1(3)
C37_8 C14_8 C15_8 C16_8 -180(2)
C14_8 C15_8 C16_8 C17_8 -2(3)
C13_8 C12_8 C17_8 C16_8 -4(3)
C9_8 C12_8 C17_8 C16_8 -178.0(18)
C15_8 C16_8 C17_8 C12_8 3(3)
C6_8 N10_8 C18_8 O19_8 93(2)
C9_8 N10_8 C18_8 O19_8 -93(2)
C6_8 N10_8 C18_8 C22_8 -28(2)
C9_8 N10_8 C18_8 C22_8 146.5(17)
N10_8 C18_8 O19_8 C20_8 -107.7(17)
C22_8 C18_8 O19_8 C20_8 16(2)
C18_8 O19_8 C20_8 C28_8 108(2)
C18_8 O19_8 C20_8 C21_8 -13(2)
O19_8 C20_8 C21_8 O25_8 -106.6(18)
C28_8 C20_8 C21_8 O25_8 139.1(18)
O19_8 C20_8 C21_8 C22_8 5(2)
C28_8 C20_8 C21_8 C22_8 -109.5(19)
O25_8 C21_8 C22_8 O23_8 1.5(19)
C20_8 C21_8 C22_8 O23_8 -118.4(16)
O25_8 C21_8 C22_8 C18_8 123.9(15)
C20_8 C21_8 C22_8 C18_8 4.0(18)
O19_8 C18_8 C22_8 O23_8 106.1(17)
N10_8 C18_8 C22_8 O23_8 -131.5(15)
O19_8 C18_8 C22_8 C21_8 -11.8(19)
N10_8 C18_8 C22_8 C21_8 110.6(16)
C21_8 C22_8 O23_8 C24_8 13.8(19)
C18_8 C22_8 O23_8 C24_8 -103.4(15)
C22_8 O23_8 C24_8 O25_8 -24.0(19)
C22_8 O23_8 C24_8 C27_8 -139.4(19)
C22_8 O23_8 C24_8 C26_8 98(2)
O23_8 C24_8 O25_8 C21_8 26(2)
C27_8 C24_8 O25_8 C21_8 140.9(16)
C26_8 C24_8 O25_8 C21_8 -92(2)
C22_8 C21_8 O25_8 C24_8 -17(2)
C20_8 C21_8 O25_8 C24_8 95.8(19)
O19_8 C20_8 C28_8 O29_8 172(2)
C21_8 C20_8 C28_8 O29_8 -72(3)
C20_8 C28_8 O29_8 Si30_8 -171(2)
C33_8 Si30_8 O29_8 C28_8 44(4)
C31_8 Si30_8 O29_8 C28_8 -87(4)
C32_8 Si30_8 O29_8 C28_8 158(3)
O29_8 Si30_8 C33_8 C36_8 175(2)
C31_8 Si30_8 C33_8 C36_8 -54(3)
C32_8 Si30_8 C33_8 C36_8 65(2)
O29_8 Si30_8 C33_8 C35_8 50(3)
C31_8 Si30_8 C33_8 C35_8 -178(2)
C32_8 Si30_8 C33_8 C35_8 -60(3)
O29_8 Si30_8 C33_8 C34_8 -71(2)
C31_8 Si30_8 C33_8 C34_8 61(2)
C32_8 Si30_8 C33_8 C34_8 180(2)
C15_8 C14_8 C37_8 O38_8 12(3)
C13_8 C14_8 C37_8 O38_8 -169.2(19)
C15_8 C14_8 C37_8 C39_8 -162(2)
C13_8 C14_8 C37_8 C39_8 16(3)
Ba2 O1_9 C2_9 N3_9 40.2(15)
Ba2 O1_9 C2_9 C7_9 -143.7(9)
O1_9 C2_9 N3_9 C4_9 -179.9(10)
C7_9 C2_9 N3_9 C4_9 3.5(14)
C2_9 N3_9 C4_9 N11_9 179.7(11)
C2_9 N3_9 C4_9 N5_9 -5.8(17)
N11_9 C4_9 N5_9 C6_9 -179.6(11)
N3_9 C4_9 N5_9 C6_9 6.2(16)
C4_9 N5_9 C6_9 C7_9 -5.7(17)
C4_9 N5_9 C6_9 N10_9 177.1(11)
N5_9 C6_9 C7_9 N8_9 -179.3(11)
N10_9 C6_9 C7_9 N8_9 -1.7(13)
N5_9 C6_9 C7_9 C2_9 4.0(18)
N10_9 C6_9 C7_9 C2_9 -178.4(9)
O1_9 C2_9 C7_9 C6_9 -178.9(11)
N3_9 C2_9 C7_9 C6_9 -2.4(14)
O1_9 C2_9 C7_9 N8_9 5.0(18)
N3_9 C2_9 C7_9 N8_9 -178.5(10)
C6_9 C7_9 N8_9 C9_9 1.2(12)
C2_9 C7_9 N8_9 C9_9 177.6(11)
C7_9 N8_9 C9_9 N10_9 -0.3(12)
C7_9 N8_9 C9_9 C12_9 -177.9(11)
C7_9 C6_9 N10_9 C9_9 1.4(12)
N5_9 C6_9 N10_9 C9_9 179.1(11)
C7_9 C6_9 N10_9 C18_9 176.6(10)
N5_9 C6_9 N10_9 C18_9 -5.7(19)
N8_9 C9_9 N10_9 C6_9 -0.7(13)
C12_9 C9_9 N10_9 C6_9 176.9(11)
N8_9 C9_9 N10_9 C18_9 -176.2(10)
C12_9 C9_9 N10_9 C18_9 1.4(18)
N8_9 C9_9 C12_9 C13_9 46.3(17)
N10_9 C9_9 C12_9 C13_9 -131.1(12)
N8_9 C9_9 C12_9 C17_9 -134.9(14)
N10_9 C9_9 C12_9 C17_9 48(2)
C17_9 C12_9 C13_9 C14_9 -3.0(17)
C9_9 C12_9 C13_9 C14_9 175.9(12)
C12_9 C13_9 C14_9 C15_9 2.8(17)
C12_9 C13_9 C14_9 C37_9 -176.5(12)
C13_9 C14_9 C15_9 C16_9 -3(3)
C37_9 C14_9 C15_9 C16_9 176.7(17)
C14_9 C15_9 C16_9 C17_9 3(3)
C15_9 C16_9 C17_9 C12_9 -3(3)
C13_9 C12_9 C17_9 C16_9 3(2)
C9_9 C12_9 C17_9 C16_9 -176.1(15)
C6_9 N10_9 C18_9 O19_9 94.4(14)
C9_9 N10_9 C18_9 O19_9 -91.2(13)
C6_9 N10_9 C18_9 C22_9 -28.0(16)
C9_9 N10_9 C18_9 C22_9 146.3(11)
N10_9 C18_9 O19_9 C20_9 -110.8(12)
C22_9 C18_9 O19_9 C20_9 14.2(14)
C18_9 O19_9 C20_9 C28_9 107.9(12)
C18_9 O19_9 C20_9 C21_9 -14.1(15)
O19_9 C20_9 C21_9 O25_9 -106.4(13)
C28_9 C20_9 C21_9 O25_9 131.9(13)
O19_9 C20_9 C21_9 C22_9 8.4(15)
C28_9 C20_9 C21_9 C22_9 -113.3(13)
O19_9 C18_9 C22_9 O23_9 107.2(12)
N10_9 C18_9 C22_9 O23_9 -130.1(11)
O19_9 C18_9 C22_9 C21_9 -8.3(14)
N10_9 C18_9 C22_9 C21_9 114.4(12)
O25_9 C21_9 C22_9 O23_9 1.8(16)
C20_9 C21_9 C22_9 O23_9 -121.1(13)
O25_9 C21_9 C22_9 C18_9 122.7(13)
C20_9 C21_9 C22_9 C18_9 -0.2(15)
C18_9 C22_9 O23_9 C24_9 -101.8(13)
C21_9 C22_9 O23_9 C24_9 12.7(16)
C22_9 O23_9 C24_9 O25_9 -22.2(16)
C22_9 O23_9 C24_9 C27_9 -138.3(17)
C22_9 O23_9 C24_9 C26_9 95.5(18)
C20_9 C21_9 O25_9 C24_9 100.2(14)
C22_9 C21_9 O25_9 C24_9 -15.9(17)
O23_9 C24_9 O25_9 C21_9 23.8(17)
C27_9 C24_9 O25_9 C21_9 138.2(17)
C26_9 C24_9 O25_9 C21_9 -93.8(18)
O19_9 C20_9 C28_9 O29_9^a 66.9(19)
C21_9 C20_9 C28_9 O29_9^a -173.3(15)
O19_9 C20_9 C28_9 O29_9^b 58.3(17)
C21_9 C20_9 C28_9 O29_9^b 178.2(15)
C20_9 C28_9 O29_9^a Si30_9^a -129(2)
C28_9 O29_9^a Si30_9^a C32_9^a -96(2)
C28_9 O29_9^a Si30_9^a C33_9^a 143(2)
C28_9 O29_9^a Si30_9^a C31_9^a 24(3)
O29_9^a Si30_9^a C33_9^a C35_9^a 60.5(19)
C32_9^a Si30_9^a C33_9^a C35_9^a -59(2)
C31_9^a Si30_9^a C33_9^a C35_9^a 176.0(17)
O29_9^a Si30_9^a C33_9^a C36_9^a 179.9(15)
C32_9^a Si30_9^a C33_9^a C36_9^a 60.6(19)
C31_9^a Si30_9^a C33_9^a C36_9^a -64.6(17)
O29_9^a Si30_9^a C33_9^a C34_9^a -62.0(18)
C32_9^a Si30_9^a C33_9^a C34_9^a 178.7(17)
C31_9^a Si30_9^a C33_9^a C34_9^a 53.5(19)
C20_9 C28_9 O29_9^b Si30_9^b -120(2)
C28_9 O29_9^b Si30_9^b C31_9^b 97(3)
C28_9 O29_9^b Si30_9^b C32_9^b -24(3)
C28_9 O29_9^b Si30_9^b C33_9^b -142(2)
O29_9^b Si30_9^b C33_9^b C36_9^b 178(2)
C31_9^b Si30_9^b C33_9^b C36_9^b -60(2)
C32_9^b Si30_9^b C33_9^b C36_9^b 60(2)
O29_9^b Si30_9^b C33_9^b C35_9^b 60(2)
C31_9^b Si30_9^b C33_9^b C35_9^b -177(2)
C32_9^b Si30_9^b C33_9^b C35_9^b -57(2)
O29_9^b Si30_9^b C33_9^b C34_9^b -64(2)
C31_9^b Si30_9^b C33_9^b C34_9^b 59(2)
C32_9^b Si30_9^b C33_9^b C34_9^b 178(2)
C15_9 C14_9 C37_9 O38_9 -179.3(16)
C13_9 C14_9 C37_9 O38_9 0.0(18)
C15_9 C14_9 C37_9 C39_9 -3(2)
C13_9 C14_9 C37_9 C39_9 176.4(14)
Ba2 O1_10 C2_10 N3_10 44.6(17)
Ba2 O1_10 C2_10 C7_10 -137.4(12)
O1_10 C2_10 N3_10 C4_10 178.9(13)
C7_10 C2_10 N3_10 C4_10 0.6(19)
C2_10 N3_10 C4_10 N11_10 177.5(14)
C2_10 N3_10 C4_10 N5_10 0(2)
N3_10 C4_10 N5_10 C6_10 -1(2)
N11_10 C4_10 N5_10 C6_10 -177.8(14)
C4_10 N5_10 C6_10 N10_10 179.8(14)
C4_10 N5_10 C6_10 C7_10 0(2)
N5_10 C6_10 C7_10 C2_10 1(2)
N10_10 C6_10 C7_10 C2_10 -178.8(12)
N5_10 C6_10 C7_10 N8_10 178.8(14)
N10_10 C6_10 C7_10 N8_10 -1.0(16)
O1_10 C2_10 C7_10 C6_10 -179.3(13)
N3_10 C2_10 C7_10 C6_10 -1.2(18)
O1_10 C2_10 C7_10 N8_10 3(2)
N3_10 C2_10 C7_10 N8_10 -178.5(13)
C6_10 C7_10 N8_10 C9_10 1.6(15)
C2_10 C7_10 N8_10 C9_10 179.0(14)
C7_10 N8_10 C9_10 N10_10 -1.6(15)
C7_10 N8_10 C9_10 C12_10 -174.8(12)
N5_10 C6_10 N10_10 C9_10 -179.7(14)
C7_10 C6_10 N10_10 C9_10 0.1(16)
N5_10 C6_10 N10_10 C18_10 6(2)
C7_10 C6_10 N10_10 C18_10 -174.0(13)
N8_10 C9_10 N10_10 C6_10 1.0(16)
C12_10 C9_10 N10_10 C6_10 174.0(13)
N8_10 C9_10 N10_10 C18_10 175.3(13)
C12_10 C9_10 N10_10 C18_10 -12(2)
N8_10 C9_10 C12_10 C13_10 52.3(18)
N10_10 C9_10 C12_10 C13_10 -120.1(15)
N8_10 C9_10 C12_10 C17_10 -125.0(15)
N10_10 C9_10 C12_10 C17_10 62.7(19)
C17_10 C12_10 C13_10 C14_10 -1.4(17)
C9_10 C12_10 C13_10 C14_10 -178.7(13)
C12_10 C13_10 C14_10 C15_10 1.8(18)
C12_10 C13_10 C14_10 C37_10 -174.2(15)
C13_10 C14_10 C15_10 C16_10 -3(3)
C37_10 C14_10 C15_10 C16_10 173.3(18)
C14_10 C15_10 C16_10 C17_10 3(3)
C13_10 C12_10 C17_10 C16_10 2(2)
C9_10 C12_10 C17_10 C16_10 178.7(13)
C15_10 C16_10 C17_10 C12_10 -2(2)
C6_10 N10_10 C18_10 O19_10 74.8(18)
C9_10 N10_10 C18_10 O19_10 -98.1(18)
C6_10 N10_10 C18_10 C22_10 -47(2)
C9_10 N10_10 C18_10 C22_10 139.6(15)
N10_10 C18_10 O19_10 C20_10 -120.2(15)
C22_10 C18_10 O19_10 C20_10 7.3(19)
C18_10 O19_10 C20_10 C28_10 124.1(15)
C18_10 O19_10 C20_10 C21_10 3(2)
O19_10 C20_10 C21_10 O25_10 -123.1(16)
C28_10 C20_10 C21_10 O25_10 118.9(18)
O19_10 C20_10 C21_10 C22_10 -12.3(18)
C28_10 C20_10 C21_10 C22_10 -130.2(16)
O19_10 C18_10 C22_10 O23_10 89.3(16)
N10_10 C18_10 C22_10 O23_10 -147.2(15)
O19_10 C18_10 C22_10 C21_10 -15.2(19)
N10_10 C18_10 C22_10 C21_10 108.4(17)
O25_10 C21_10 C22_10 O23_10 26.9(16)
C20_10 C21_10 C22_10 O23_10 -90.9(14)
O25_10 C21_10 C22_10 C18_10 133.9(14)
C20_10 C21_10 C22_10 C18_10 16.1(17)
C18_10 C22_10 O23_10 C24_10 -146.2(16)
C21_10 C22_10 O23_10 C24_10 -36.0(18)
C22_10 O23_10 C24_10 O25_10 31(2)
C22_10 O23_10 C24_10 C27_10 -90(2)
C22_10 O23_10 C24_10 C26_10 145(2)
C22_10 C21_10 O25_10 C24_10 -10.5(19)
C20_10 C21_10 O25_10 C24_10 98.7(17)
O23_10 C24_10 O25_10 C21_10 -12(2)
C27_10 C24_10 O25_10 C21_10 111.2(17)
C26_10 C24_10 O25_10 C21_10 -127.3(17)
O19_10 C20_10 C28_10 O29_10 60(2)
C21_10 C20_10 C28_10 O29_10 179.2(15)
C20_10 C28_10 O29_10 Si30_10 -136.7(17)
C28_10 O29_10 Si30_10 C33_10 140.8(19)
C28_10 O29_10 Si30_10 C31_10 22(2)
C28_10 O29_10 Si30_10 C32_10 -99(2)
O29_10 Si30_10 C33_10 C35_10 60.8(16)
C31_10 Si30_10 C33_10 C35_10 179.7(14)
C32_10 Si30_10 C33_10 C35_10 -59.7(17)
O29_10 Si30_10 C33_10 C36_10 178.8(16)
C31_10 Si30_10 C33_10 C36_10 -62.3(18)
C32_10 Si30_10 C33_10 C36_10 58(2)
O29_10 Si30_10 C33_10 C34_10 -58.3(19)
C31_10 Si30_10 C33_10 C34_10 60.5(18)
C32_10 Si30_10 C33_10 C34_10 -178.9(17)
C13_10 C14_10 C37_10 O38_10 -8(2)
C15_10 C14_10 C37_10 O38_10 176.1(19)
C13_10 C14_10 C37_10 C39_10 170(2)
C15_10 C14_10 C37_10 C39_10 -5(3)
Ba2 O1_11 C2_11 N3_11 38.0(18)
Ba2 O1_11 C2_11 C7_11 -147.2(11)
O1_11 C2_11 N3_11 C4_11 177.4(14)
C7_11 C2_11 N3_11 C4_11 2(2)
C2_11 N3_11 C4_11 N11_11 174.7(17)
C2_11 N3_11 C4_11 N5_11 -4(3)
N11_11 C4_11 N5_11 C6_11 -176(2)
N3_11 C4_11 N5_11 C6_11 3(3)
C4_11 N5_11 C6_11 N10_11 179.2(18)
C4_11 N5_11 C6_11 C7_11 0(3)
N5_11 C6_11 C7_11 N8_11 -179.7(18)
N10_11 C6_11 C7_11 N8_11 1.1(18)
N5_11 C6_11 C7_11 C2_11 -2(3)
N10_11 C6_11 C7_11 C2_11 178.6(13)
O1_11 C2_11 C7_11 N8_11 3(2)
N3_11 C2_11 C7_11 N8_11 177.9(14)
O1_11 C2_11 C7_11 C6_11 -174.4(14)
N3_11 C2_11 C7_11 C6_11 0.9(19)
C6_11 C7_11 N8_11 C9_11 -0.1(18)
C2_11 C7_11 N8_11 C9_11 -177.2(15)
C7_11 N8_11 C9_11 N10_11 -1.0(18)
C7_11 N8_11 C9_11 C12_11 -175.1(16)
N8_11 C9_11 N10_11 C6_11 2(2)
C12_11 C9_11 N10_11 C6_11 175.5(17)
N8_11 C9_11 N10_11 C18_11 175.9(16)
C12_11 C9_11 N10_11 C18_11 -10(3)
N5_11 C6_11 N10_11 C9_11 179(2)
C7_11 C6_11 N10_11 C9_11 -1.6(18)
N5_11 C6_11 N10_11 C18_11 5(3)
C7_11 C6_11 N10_11 C18_11 -175.7(16)
N8_11 C9_11 C12_11 C13_11 46(2)
N10_11 C9_11 C12_11 C13_11 -127.5(18)
N8_11 C9_11 C12_11 C17_11 -133(2)
N10_11 C9_11 C12_11 C17_11 54(3)
C17_11 C12_11 C13_11 C14_11 2(2)
C9_11 C12_11 C13_11 C14_11 -177(2)
C12_11 C13_11 C14_11 C15_11 -1(2)
C12_11 C13_11 C14_11 C37_11 -170(2)
C13_11 C14_11 C15_11 C16_11 3(4)
C37_11 C14_11 C15_11 C16_11 172(3)
C14_11 C15_11 C16_11 C17_11 -7(5)
C13_11 C12_11 C17_11 C16_11 -5(4)
C9_11 C12_11 C17_11 C16_11 173(3)
C15_11 C16_11 C17_11 C12_11 8(5)
C9_11 N10_11 C18_11 O19_11 -92(2)
C6_11 N10_11 C18_11 O19_11 81(2)
C9_11 N10_11 C18_11 C22_11 149.1(18)
C6_11 N10_11 C18_11 C22_11 -38(3)
N10_11 C18_11 O19_11 C20_11 -112(2)
C22_11 C18_11 O19_11 C20_11 10(2)
C18_11 O19_11 C20_11 C21_11 -1(3)
C18_11 O19_11 C20_11 C28_11 142(3)
O19_11 C20_11 C21_11 O25_11 -120(2)
C28_11 C20_11 C21_11 O25_11 95(3)
O19_11 C20_11 C21_11 C22_11 -9(3)
C28_11 C20_11 C21_11 C22_11 -154(3)
O25_11 C21_11 C22_11 O23_11 21(3)
C20_11 C21_11 C22_11 O23_11 -93(2)
O25_11 C21_11 C22_11 C18_11 128.7(19)
C20_11 C21_11 C22_11 C18_11 14(2)
O19_11 C18_11 C22_11 O23_11 92(2)
N10_11 C18_11 C22_11 O23_11 -147(2)
O19_11 C18_11 C22_11 C21_11 -16(2)
N10_11 C18_11 C22_11 C21_11 105.1(19)
C21_11 C22_11 O23_11 C24_11 -22(3)
C18_11 C22_11 O23_11 C24_11 -134(2)
C22_11 O23_11 C24_11 O25_11 15(3)
C22_11 O23_11 C24_11 C27_11 -106(3)
C22_11 O23_11 C24_11 C26_11 132(3)
O23_11 C24_11 O25_11 C21_11 0(3)
C27_11 C24_11 O25_11 C21_11 119(3)
C26_11 C24_11 O25_11 C21_11 -120(3)
C20_11 C21_11 O25_11 C24_11 96(3)
C22_11 C21_11 O25_11 C24_11 -13(3)
O19_11 C20_11 C28_11 O29_11 4(4)
C21_11 C20_11 C28_11 O29_11 146(3)
C20_11 C28_11 O29_11 Si30_11 179(4)
C32_11 Si30_11 O29_11 C28_11 139(4)
C33_11 Si30_11 O29_11 C28_11 16(5)
C31_11 Si30_11 O29_11 C28_11 -98(5)
O29_11 Si30_11 C33_11 C34_11 -56(3)
C32_11 Si30_11 C33_11 C34_11 -178(2)
C31_11 Si30_11 C33_11 C34_11 55(3)
O29_11 Si30_11 C33_11 C36_11 -178(2)
C32_11 Si30_11 C33_11 C36_11 61(3)
C31_11 Si30_11 C33_11 C36_11 -67(3)
O29_11 Si30_11 C33_11 C35_11 66(3)
C32_11 Si30_11 C33_11 C35_11 -56(3)
C31_11 Si30_11 C33_11 C35_11 177(2)
C13_11 C14_11 C37_11 O38_11 -18(3)
C15_11 C14_11 C37_11 O38_11 174(3)
C13_11 C14_11 C37_11 C39_11 156(3)
C15_11 C14_11 C37_11 C39_11 -12(4)
Ba2 O1_12 C2_12 C7_12 -144.4(12)
Ba2 O1_12 C2_12 N3_12 39.7(17)
O1_12 C2_12 N3_12 C4_12 179.0(12)
C7_12 C2_12 N3_12 C4_12 2.5(18)
C2_12 N3_12 C4_12 N11_12 177.1(11)
C2_12 N3_12 C4_12 N5_12 -2(2)
N11_12 C4_12 N5_12 C6_12 -177.3(12)
N3_12 C4_12 N5_12 C6_12 1.9(18)
C4_12 N5_12 C6_12 N10_12 -178.4(13)
C4_12 N5_12 C6_12 C7_12 -3(2)
O1_12 C2_12 C7_12 N8_12 3(3)
N3_12 C2_12 C7_12 N8_12 178.8(13)
O1_12 C2_12 C7_12 C6_12 -178.9(14)
N3_12 C2_12 C7_12 C6_12 -2.8(19)
N5_12 C6_12 C7_12 N8_12 -178.1(13)
N10_12 C6_12 C7_12 N8_12 -1.5(17)
N5_12 C6_12 C7_12 C2_12 3(2)
N10_12 C6_12 C7_12 C2_12 179.8(12)
C2_12 C7_12 N8_12 C9_12 179.2(15)
C6_12 C7_12 N8_12 C9_12 0.7(17)
C7_12 N8_12 C9_12 N10_12 0.5(16)
C7_12 N8_12 C9_12 C12_12 177.1(14)
N5_12 C6_12 N10_12 C9_12 178.3(14)
C7_12 C6_12 N10_12 C9_12 1.7(16)
N5_12 C6_12 N10_12 C18_12 -4(2)
C7_12 C6_12 N10_12 C18_12 179.1(13)
N8_12 C9_12 N10_12 C6_12 -1.4(16)
C12_12 C9_12 N10_12 C6_12 -178.0(15)
N8_12 C9_12 N10_12 C18_12 -178.8(13)
C12_12 C9_12 N10_12 C18_12 5(2)
N8_12 C9_12 C12_12 C17_12 -131(2)
N10_12 C9_12 C12_12 C17_12 45(3)
N8_12 C9_12 C12_12 C13_12 51(2)
N10_12 C9_12 C12_12 C13_12 -133.1(16)
C17_12 C12_12 C13_12 C14_12 0(2)
C9_12 C12_12 C13_12 C14_12 178.0(19)
C12_12 C13_12 C14_12 C15_12 0(3)
C12_12 C13_12 C14_12 C37_12^a -166(2)
C13_12 C14_12 C15_12 C16_12 3(5)
C37_12^a C14_12 C15_12 C16_12 167(4)
C14_12 C15_12 C16_12 C17_12 -7(6)
C13_12 C12_12 C17_12 C16_12 -3(3)
C9_12 C12_12 C17_12 C16_12 179(2)
C15_12 C16_12 C17_12 C12_12 6(4)
C6_12 N10_12 C18_12 O19_12 88.2(16)
C9_12 N10_12 C18_12 O19_12 -95.0(17)
C6_12 N10_12 C18_12 C22_12 -34.7(19)
C9_12 N10_12 C18_12 C22_12 142.1(14)
N10_12 C18_12 O19_12 C20_12 -106.4(14)
C22_12 C18_12 O19_12 C20_12 19.3(17)
C18_12 O19_12 C20_12 C28_12 110.4(14)
C18_12 O19_12 C20_12 C21_12 -11.9(17)
O19_12 C20_12 C21_12 O25_12 -112.1(16)
C28_12 C20_12 C21_12 O25_12 125.9(17)
O19_12 C20_12 C21_12 C22_12 0.2(17)
C28_12 C20_12 C21_12 C22_12 -121.8(15)
O19_12 C18_12 C22_12 O23_12 101.4(15)
N10_12 C18_12 C22_12 O23_12 -134.8(14)
O19_12 C18_12 C22_12 C21_12 -18.4(16)
N10_12 C18_12 C22_12 C21_12 105.4(14)
O25_12 C21_12 C22_12 O23_12 5.2(17)
C20_12 C21_12 C22_12 O23_12 -115.5(14)
O25_12 C21_12 C22_12 C18_12 131.5(13)
C20_12 C21_12 C22_12 C18_12 10.7(16)
C18_12 C22_12 O23_12 C24_12 -105.4(15)
C21_12 C22_12 O23_12 C24_12 13.6(18)
C22_12 O23_12 C24_12 O25_12 -26.4(17)
C22_12 O23_12 C24_12 C27_12 -139.7(17)
C22_12 O23_12 C24_12 C26_12 89.4(19)
C22_12 C21_12 O25_12 C24_12 -21.9(16)
C20_12 C21_12 O25_12 C24_12 90.3(15)
O23_12 C24_12 O25_12 C21_12 30.2(16)
C27_12 C24_12 O25_12 C21_12 143.5(15)
C26_12 C24_12 O25_12 C21_12 -84.1(18)
O19_12 C20_12 C28_12 O29_12 62.1(18)
C21_12 C20_12 C28_12 O29_12 -177.8(13)
C20_12 C28_12 O29_12 Si30_12 -130.1(16)
C28_12 O29_12 Si30_12 C32_12 48(2)
C28_12 O29_12 Si30_12 C31_12 168.9(17)
C28_12 O29_12 Si30_12 C33_12 -73.8(19)
O29_12 Si30_12 C33_12 C36_12 -173.1(13)
C32_12 Si30_12 C33_12 C36_12 64.2(17)
C31_12 Si30_12 C33_12 C36_12 -58.9(18)
O29_12 Si30_12 C33_12 C34_12 -52.4(15)
C32_12 Si30_12 C33_12 C34_12 -175.1(14)
C31_12 Si30_12 C33_12 C34_12 61.8(16)
O29_12 Si30_12 C33_12 C35_12 62.4(16)
C32_12 Si30_12 C33_12 C35_12 -60.2(17)
C31_12 Si30_12 C33_12 C35_12 176.6(16)
C13_12 C14_12 C37_12^a O38_12^a -11(4)
C15_12 C14_12 C37_12^a O38_12^a -175(4)
C13_12 C14_12 C37_12^a C39_12^a 170(4)
C15_12 C14_12 C37_12^a C39_12^a 6(4)
Ba2 O1_13 C2_13 N3_13 41.3(19)
Ba2 O1_13 C2_13 C7_13 -134.5(13)
O1_13 C2_13 N3_13 C4_13 -176.9(12)
C7_13 C2_13 N3_13 C4_13 -1(2)
C2_13 N3_13 C4_13 N11_13 -179.5(15)
C2_13 N3_13 C4_13 N5_13 -3(2)
N11_13 C4_13 N5_13 C6_13 179.9(15)
N3_13 C4_13 N5_13 C6_13 3(2)
C4_13 N5_13 C6_13 C7_13 0(2)
C4_13 N5_13 C6_13 N10_13 176.1(15)
N5_13 C6_13 C7_13 N8_13 176.4(16)
N10_13 C6_13 C7_13 N8_13 -0.6(19)
N5_13 C6_13 C7_13 C2_13 -3(3)
N10_13 C6_13 C7_13 C2_13 -180.0(14)
O1_13 C2_13 C7_13 C6_13 179.2(14)
N3_13 C2_13 C7_13 C6_13 3(2)
O1_13 C2_13 C7_13 N8_13 0(3)
N3_13 C2_13 C7_13 N8_13 -176.1(15)
C6_13 C7_13 N8_13 C9_13 -0.6(18)
C2_13 C7_13 N8_13 C9_13 178.7(16)
C7_13 N8_13 C9_13 N10_13 1.6(19)
C7_13 N8_13 C9_13 C12_13 177.9(17)
N5_13 C6_13 N10_13 C9_13 -175.5(17)
C7_13 C6_13 N10_13 C9_13 1.5(19)
N5_13 C6_13 N10_13 C18_13 2(3)
C7_13 C6_13 N10_13 C18_13 178.6(17)
N8_13 C9_13 N10_13 C6_13 -2(2)
C12_13 C9_13 N10_13 C6_13 -178.2(17)
N8_13 C9_13 N10_13 C18_13 -179.3(15)
C12_13 C9_13 N10_13 C18_13 5(3)
N8_13 C9_13 C12_13 C13_13 54(3)
N10_13 C9_13 C12_13 C13_13 -130(2)
N8_13 C9_13 C12_13 C17_13 -135(2)
N10_13 C9_13 C12_13 C17_13 41(3)
C17_13 C12_13 C13_13 C14_13 4(2)
C9_13 C12_13 C13_13 C14_13 175(2)
C12_13 C13_13 C14_13 C15_13 2(2)
C12_13 C13_13 C14_13 C37_13 -169(2)
C13_13 C14_13 C15_13 C16_13 -2(4)
C37_13 C14_13 C15_13 C16_13 168(3)
C14_13 C15_13 C16_13 C17_13 -5(5)
C15_13 C16_13 C17_13 C12_13 10(5)
C13_13 C12_13 C17_13 C16_13 -10(4)
C9_13 C12_13 C17_13 C16_13 180(2)
C6_13 N10_13 C18_13 O19_13 92(2)
C9_13 N10_13 C18_13 O19_13 -92(2)
C6_13 N10_13 C18_13 C22_13 -31(3)
C9_13 N10_13 C18_13 C22_13 145.4(18)
N10_13 C18_13 O19_13 C20_13 -110.9(18)
C22_13 C18_13 O19_13 C20_13 16(2)
C18_13 O19_13 C20_13 C28_13 105(2)
C18_13 O19_13 C20_13 C21_13 -26(2)
O19_13 C20_13 C21_13 O25_13 -80(2)
C28_13 C20_13 C21_13 O25_13 154(2)
O19_13 C20_13 C21_13 C22_13 25(2)
C28_13 C20_13 C21_13 C22_13 -100(2)
O19_13 C18_13 C22_13 O23_13 112.7(17)
N10_13 C18_13 C22_13 O23_13 -122.2(18)
O19_13 C18_13 C22_13 C21_13 1.5(19)
N10_13 C18_13 C22_13 C21_13 126.5(17)
O25_13 C21_13 C22_13 O23_13 -20(2)
C20_13 C21_13 C22_13 O23_13 -132.8(18)
O25_13 C21_13 C22_13 C18_13 96.5(17)
C20_13 C21_13 C22_13 C18_13 -16(2)
C18_13 C22_13 O23_13 C24_13 -112.7(19)
C21_13 C22_13 O23_13 C24_13 -1(2)
C22_13 O23_13 C24_13 O25_13 23(3)
C22_13 O23_13 C24_13 C27_13 -98(2)
C22_13 O23_13 C24_13 C26_13 140(2)
O23_13 C24_13 O25_13 C21_13 -37(3)
C27_13 C24_13 O25_13 C21_13 86(3)
C26_13 C24_13 O25_13 C21_13 -154(2)
C20_13 C21_13 O25_13 C24_13 145(2)
C22_13 C21_13 O25_13 C24_13 37(2)
O19_13 C20_13 C28_13 O29_13 45(3)
C21_13 C20_13 C28_13 O29_13 167(2)
C20_13 C28_13 O29_13 Si30_13 -158.8(19)
C28_13 O29_13 Si30_13 C32_13 -79(3)
C28_13 O29_13 Si30_13 C31_13 41(3)
C28_13 O29_13 Si30_13 C33_13 159(2)
O29_13 Si30_13 C33_13 C34_13 -60.6(18)
C32_13 Si30_13 C33_13 C34_13 -179.2(18)
C31_13 Si30_13 C33_13 C34_13 57.1(18)
O29_13 Si30_13 C33_13 C36_13 178.3(16)
C32_13 Si30_13 C33_13 C36_13 60(2)
C31_13 Si30_13 C33_13 C36_13 -64.0(18)
O29_13 Si30_13 C33_13 C35_13 62.0(19)
C32_13 Si30_13 C33_13 C35_13 -57(2)
C31_13 Si30_13 C33_13 C35_13 179.6(16)
C13_13 C14_13 C37_13 O38_13 -7(3)
C15_13 C14_13 C37_13 O38_13 -177(3)
C13_13 C14_13 C37_13 C39_13 171(3)
C15_13 C14_13 C37_13 C39_13 1(4)
Ba2 O1_14 C2_14 C7_14 -138.3(12)
Ba2 O1_14 C2_14 N3_14 38.7(17)
O1_14 C2_14 N3_14 C4_14 -179.4(13)
C7_14 C2_14 N3_14 C4_14 -1.9(19)
C2_14 N3_14 C4_14 N5_14 0(2)
C2_14 N3_14 C4_14 N11_14 -179.9(14)
N11_14 C4_14 N5_14 C6_14 -179.1(15)
N3_14 C4_14 N5_14 C6_14 1(2)
C4_14 N5_14 C6_14 C7_14 0(2)
C4_14 N5_14 C6_14 N10_14 176.5(14)
N5_14 C6_14 C7_14 N8_14 179.2(13)
N10_14 C6_14 C7_14 N8_14 2.1(15)
N5_14 C6_14 C7_14 C2_14 -2(2)
N10_14 C6_14 C7_14 C2_14 -179.3(12)
O1_14 C2_14 C7_14 C6_14 -179.9(13)
N3_14 C2_14 C7_14 C6_14 2.9(17)
O1_14 C2_14 C7_14 N8_14 -2(2)
N3_14 C2_14 C7_14 N8_14 -178.8(12)
C6_14 C7_14 N8_14 C9_14 -1.1(14)
C2_14 C7_14 N8_14 C9_14 -179.5(13)
C7_14 N8_14 C9_14 N10_14 -0.4(14)
C7_14 N8_14 C9_14 C12_14 -175.5(12)
C7_14 C6_14 N10_14 C9_14 -2.2(14)
N5_14 C6_14 N10_14 C9_14 -179.4(13)
C7_14 C6_14 N10_14 C18_14 178.5(12)
N5_14 C6_14 N10_14 C18_14 1(2)
N8_14 C9_14 N10_14 C6_14 1.6(14)
C12_14 C9_14 N10_14 C6_14 176.7(12)
N8_14 C9_14 N10_14 C18_14 -179.0(12)
C12_14 C9_14 N10_14 C18_14 -4(2)
N8_14 C9_14 C12_14 C13_14 47.1(18)
N10_14 C9_14 C12_14 C13_14 -127.3(13)
N8_14 C9_14 C12_14 C17_14 -134.8(14)
N10_14 C9_14 C12_14 C17_14 50.7(19)
C17_14 C12_14 C13_14 C14_14 -2.6(17)
C9_14 C12_14 C13_14 C14_14 175.5(13)
C12_14 C13_14 C14_14 C15_14 4.2(17)
C12_14 C13_14 C14_14 C37_14 -173.2(13)
C13_14 C14_14 C15_14 C16_14 -3(2)
C37_14 C14_14 C15_14 C16_14 174.4(16)
C14_14 C15_14 C16_14 C17_14 0(3)
C13_14 C12_14 C17_14 C16_14 0(2)
C9_14 C12_14 C17_14 C16_14 -178.4(14)
C15_14 C16_14 C17_14 C12_14 2(3)
C6_14 N10_14 C18_14 O19_14 84.1(19)
C9_14 N10_14 C18_14 O19_14 -95.1(18)
C6_14 N10_14 C18_14 C22_14 -38(2)
C9_14 N10_14 C18_14 C22_14 142.3(14)
N10_14 C18_14 O19_14 C20_14 -112.9(16)
C22_14 C18_14 O19_14 C20_14 12.1(19)
C18_14 O19_14 C20_14 C28_14 113.3(17)
C18_14 O19_14 C20_14 C21_14 -12(2)
O19_14 C20_14 C21_14 O25_14 -107.0(18)
C28_14 C20_14 C21_14 O25_14 129(2)
O19_14 C20_14 C21_14 C22_14 7(2)
C28_14 C20_14 C21_14 C22_14 -116.7(19)
O25_14 C21_14 C22_14 O23_14 1(2)
C20_14 C21_14 C22_14 O23_14 -121.2(18)
O25_14 C21_14 C22_14 C18_14 121.8(19)
C20_14 C21_14 C22_14 C18_14 0(2)
O19_14 C18_14 C22_14 O23_14 110.5(18)
N10_14 C18_14 C22_14 O23_14 -126.4(16)
O19_14 C18_14 C22_14 C21_14 -8(2)
N10_14 C18_14 C22_14 C21_14 115.5(17)
C21_14 C22_14 O23_14 C24_14 11(2)
C18_14 C22_14 O23_14 C24_14 -107.1(19)
C22_14 O23_14 C24_14 O25_14 -19(3)
C22_14 O23_14 C24_14 C26_14 97(2)
C22_14 O23_14 C24_14 C27_14 -139(2)
O23_14 C24_14 O25_14 C21_14 20(3)
C26_14 C24_14 O25_14 C21_14 -99(3)
C27_14 C24_14 O25_14 C21_14 138(2)
C22_14 C21_14 O25_14 C24_14 -13(3)
C20_14 C21_14 O25_14 C24_14 101(2)
O19_14 C20_14 C28_14 O29_14 66(2)
C21_14 C20_14 C28_14 O29_14 -169.9(18)
C20_14 C28_14 O29_14 Si30_14 -127(2)
C28_14 O29_14 Si30_14 C33_14 -94(3)
C28_14 O29_14 Si30_14 C32_14 28(3)
C28_14 O29_14 Si30_14 C31_14 152(2)
O29_14 Si30_14 C33_14 C36_14 -179(2)
C32_14 Si30_14 C33_14 C36_14 61(2)
C31_14 Si30_14 C33_14 C36_14 -65(2)
O29_14 Si30_14 C33_14 C34_14 -56(2)
C32_14 Si30_14 C33_14 C34_14 -176(2)
C31_14 Si30_14 C33_14 C34_14 58(3)
O29_14 Si30_14 C33_14 C35_14 64(2)
C32_14 Si30_14 C33_14 C35_14 -56(2)
C31_14 Si30_14 C33_14 C35_14 178(2)
C13_14 C14_14 C37_14 O38_14 -6(2)
C15_14 C14_14 C37_14 O38_14 176.5(16)
C13_14 C14_14 C37_14 C39_14 172.0(14)
C15_14 C14_14 C37_14 C39_14 -5(2)
Ba2 O1_15 C2_15 N3_15 42.6(15)
Ba2 O1_15 C2_15 C7_15 -141.3(10)
O1_15 C2_15 N3_15 C4_15 178.5(10)
C7_15 C2_15 N3_15 C4_15 1.9(16)
C2_15 N3_15 C4_15 N5_15 -4.3(17)
C2_15 N3_15 C4_15 N11_15 175.7(10)
N11_15 C4_15 N5_15 C6_15 -176.4(10)
N3_15 C4_15 N5_15 C6_15 3.7(14)
C4_15 N5_15 C6_15 C7_15 -1.4(17)
C4_15 N5_15 C6_15 N10_15 177.2(11)
N10_15 C6_15 C7_15 N8_15 0.1(14)
N5_15 C6_15 C7_15 N8_15 178.9(11)
N10_15 C6_15 C7_15 C2_15 -179.3(10)
N5_15 C6_15 C7_15 C2_15 -0.5(19)
O1_15 C2_15 C7_15 C6_15 -176.0(12)
N3_15 C2_15 C7_15 C6_15 0.3(16)
O1_15 C2_15 C7_15 N8_15 5(2)
N3_15 C2_15 C7_15 N8_15 -179.0(11)
C6_15 C7_15 N8_15 C9_15 -0.2(13)
C2_15 C7_15 N8_15 C9_15 179.1(12)
C7_15 N8_15 C9_15 N10_15 0.3(13)
C7_15 N8_15 C9_15 C12_15 -174.9(11)
C7_15 C6_15 N10_15 C9_15 0.1(13)
N5_15 C6_15 N10_15 C9_15 -178.8(11)
C7_15 C6_15 N10_15 C18_15 176.7(11)
N5_15 C6_15 N10_15 C18_15 -2.2(18)
N8_15 C9_15 N10_15 C6_15 -0.2(13)
C12_15 C9_15 N10_15 C6_15 174.8(11)
N8_15 C9_15 N10_15 C18_15 -177.0(10)
C12_15 C9_15 N10_15 C18_15 -2.0(18)
N8_15 C9_15 C12_15 C13_15 46.2(17)
N10_15 C9_15 C12_15 C13_15 -128.3(13)
N8_15 C9_15 C12_15 C17_15 -133.2(14)
N10_15 C9_15 C12_15 C17_15 52.3(18)
C17_15 C12_15 C13_15 C14_15 -2.7(16)
C9_15 C12_15 C13_15 C14_15 177.9(13)
C12_15 C13_15 C14_15 C15_15 2.7(18)
C12_15 C13_15 C14_15 C37_15 -171.3(15)
C13_15 C14_15 C15_15 C16_15 -2(3)
C37_15 C14_15 C15_15 C16_15 172.2(19)
C14_15 C15_15 C16_15 C17_15 0(3)
C15_15 C16_15 C17_15 C12_15 0(3)
C13_15 C12_15 C17_15 C16_15 1(2)
C9_15 C12_15 C17_15 C16_15 -179.2(15)
C6_15 N10_15 C18_15 O19_15 92.4(15)
C9_15 N10_15 C18_15 O19_15 -91.6(15)
C6_15 N10_15 C18_15 C22_15 -30.9(16)
C9_15 N10_15 C18_15 C22_15 145.1(11)
N10_15 C18_15 O19_15 C20_15 -106.7(13)
C22_15 C18_15 O19_15 C20_15 20.1(15)
C18_15 O19_15 C20_15 C28_15 107.8(14)
C18_15 O19_15 C20_15 C21_15 -15.2(15)
O19_15 C20_15 C21_15 O25_15 -109.2(13)
C28_15 C20_15 C21_15 O25_15 127.4(14)
O19_15 C20_15 C21_15 C22_15 4.2(15)
C28_15 C20_15 C21_15 C22_15 -119.2(13)
O25_15 C21_15 C22_15 O23_15 8.7(16)
C20_15 C21_15 C22_15 O23_15 -112.9(12)
O25_15 C21_15 C22_15 C18_15 128.7(12)
C20_15 C21_15 C22_15 C18_15 7.1(14)
O19_15 C18_15 C22_15 O23_15 99.1(13)
N10_15 C18_15 C22_15 O23_15 -136.2(11)
O19_15 C18_15 C22_15 C21_15 -16.5(14)
N10_15 C18_15 C22_15 C21_15 108.2(12)
C21_15 C22_15 O23_15 C24_15 10.1(16)
C18_15 C22_15 O23_15 C24_15 -104.2(12)
C22_15 O23_15 C24_15 O25_15 -24.9(16)
C22_15 O23_15 C24_15 C26_15 91.9(16)
C22_15 O23_15 C24_15 C27_15 -140.5(14)
C22_15 C21_15 O25_15 C24_15 -24.4(16)
C20_15 C21_15 O25_15 C24_15 90.0(14)
O23_15 C24_15 O25_15 C21_15 30.8(16)
C26_15 C24_15 O25_15 C21_15 -87.9(16)
C27_15 C24_15 O25_15 C21_15 145.3(14)
O19_15 C20_15 C28_15 O29_15 64.3(16)
C21_15 C20_15 C28_15 O29_15 -174.5(12)
C20_15 C28_15 O29_15 Si30_15 -136.2(15)
C28_15 O29_15 Si30_15 C32_15 -78(2)
C28_15 O29_15 Si30_15 C33_15 154.7(18)
C28_15 O29_15 Si30_15 C31_15 43(2)
O29_15 Si30_15 C33_15 C35_15 67(2)
C32_15 Si30_15 C33_15 C35_15 -60(2)
C31_15 Si30_15 C33_15 C35_15 179.9(18)
O29_15 Si30_15 C33_15 C36_15 -178.7(18)
C32_15 Si30_15 C33_15 C36_15 54(2)
C31_15 Si30_15 C33_15 C36_15 -66(2)
O29_15 Si30_15 C33_15 C34_15 -53(2)
C32_15 Si30_15 C33_15 C34_15 180(2)
C31_15 Si30_15 C33_15 C34_15 60(2)
C13_15 C14_15 C37_15 O38_15 -6(2)
C15_15 C14_15 C37_15 O38_15 -179.2(19)
C13_15 C14_15 C37_15 C39_15 173.2(17)
C15_15 C14_15 C37_15 C39_15 0(3)
Ba2 O1_16 C2_16 N3_16 33.9(19)
Ba2 O1_16 C2_16 C7_16 -148.4(11)
O1_16 C2_16 N3_16 C4_16 179.6(12)
C7_16 C2_16 N3_16 C4_16 1.5(18)
C2_16 N3_16 C4_16 N5_16 -5(2)
C2_16 N3_16 C4_16 N11_16 178.7(12)
N3_16 C4_16 N5_16 C6_16 4(2)
N11_16 C4_16 N5_16 C6_16 180.0(12)
C4_16 N5_16 C6_16 C7_16 0(2)
C4_16 N5_16 C6_16 N10_16 179.1(13)
N10_16 C6_16 C7_16 C2_16 177.7(12)
N5_16 C6_16 C7_16 C2_16 -3(2)
N10_16 C6_16 C7_16 N8_16 -1.0(15)
N5_16 C6_16 C7_16 N8_16 177.9(13)
O1_16 C2_16 C7_16 C6_16 -175.7(13)
N3_16 C2_16 C7_16 C6_16 2.2(18)
O1_16 C2_16 C7_16 N8_16 3(2)
N3_16 C2_16 C7_16 N8_16 -179.4(13)
C6_16 C7_16 N8_16 C9_16 2.2(15)
C2_16 C7_16 N8_16 C9_16 -176.4(15)
C7_16 N8_16 C9_16 N10_16 -2.5(16)
C7_16 N8_16 C9_16 C12_16 -174.7(13)
C7_16 C6_16 N10_16 C9_16 -0.4(15)
N5_16 C6_16 N10_16 C9_16 -179.4(14)
C7_16 C6_16 N10_16 C18_16 -178.5(13)
N5_16 C6_16 N10_16 C18_16 3(2)
N8_16 C9_16 N10_16 C6_16 1.9(16)
C12_16 C9_16 N10_16 C6_16 173.7(14)
N8_16 C9_16 N10_16 C18_16 -179.9(13)
C12_16 C9_16 N10_16 C18_16 -8(2)
N8_16 C9_16 C12_16 C17_16 -128.1(18)
N10_16 C9_16 C12_16 C17_16 61(2)
N8_16 C9_16 C12_16 C13_16 53(2)
N10_16 C9_16 C12_16 C13_16 -117.8(16)
C17_16 C12_16 C13_16 C14_16 0(2)
C9_16 C12_16 C13_16 C14_16 179.0(16)
C12_16 C13_16 C14_16 C15_16 5(2)
C12_16 C13_16 C14_16 C37_16 -175.8(19)
C13_16 C14_16 C15_16 C16_16 -5(4)
C37_16 C14_16 C15_16 C16_16 176(2)
C14_16 C15_16 C16_16 C17_16 0(4)
C13_16 C12_16 C17_16 C16_16 -5(3)
C9_16 C12_16 C17_16 C16_16 176(2)
C15_16 C16_16 C17_16 C12_16 5(4)
C6_16 N10_16 C18_16 O19_16 72.3(17)
C9_16 N10_16 C18_16 O19_16 -105.5(16)
C6_16 N10_16 C18_16 C22_16 -46.9(19)
C9_16 N10_16 C18_16 C22_16 135.3(14)
N10_16 C18_16 O19_16 C20_16 -131.8(14)
C22_16 C18_16 O19_16 C20_16 -8.3(16)
C18_16 O19_16 C20_16 C28_16 129.1(19)
C18_16 O19_16 C20_16 C21_16 20.1(19)
O19_16 C20_16 C21_16 O25_16 -137.3(15)
C28_16 C20_16 C21_16 O25_16 103(2)
O19_16 C20_16 C21_16 C22_16 -22.7(18)
C28_16 C20_16 C21_16 C22_16 -142(2)
O25_16 C21_16 C22_16 O23_16 21.0(16)
C20_16 C21_16 C22_16 O23_16 -93.5(14)
O25_16 C21_16 C22_16 C18_16 132.0(14)
C20_16 C21_16 C22_16 C18_16 17.5(16)
O19_16 C18_16 C22_16 O23_16 99.0(14)
N10_16 C18_16 C22_16 O23_16 -140.5(13)
O19_16 C18_16 C22_16 C21_16 -6.6(15)
N10_16 C18_16 C22_16 C21_16 113.9(14)
C21_16 C22_16 O23_16 C24_16 -33.2(15)
C18_16 C22_16 O23_16 C24_16 -146.2(13)
C22_16 O23_16 C24_16 O25_16 33.4(16)
C22_16 O23_16 C24_16 C27_16 -86.9(18)
C22_16 O23_16 C24_16 C26_16 149.0(17)
C22_16 C21_16 O25_16 C24_16 -2.5(19)
C20_16 C21_16 O25_16 C24_16 107.2(16)
O23_16 C24_16 O25_16 C21_16 -17.9(17)
C27_16 C24_16 O25_16 C21_16 100.4(19)
C26_16 C24_16 O25_16 C21_16 -132.6(15)
O19_16 C20_16 C28_16 O29_16 64(3)
C21_16 C20_16 C28_16 O29_16 179(3)
C20_16 C28_16 O29_16 Si30_16 -148(2)
C28_16 O29_16 Si30_16 C33_16 90(4)
C28_16 O29_16 Si30_16 C32_16 -148(3)
C28_16 O29_16 Si30_16 C31_16 -31(4)
O29_16 Si30_16 C33_16 C34_16 -59(3)
C32_16 Si30_16 C33_16 C34_16 179(2)
C31_16 Si30_16 C33_16 C34_16 62(3)
O29_16 Si30_16 C33_16 C36_16 -180(2)
C32_16 Si30_16 C33_16 C36_16 59(3)
C31_16 Si30_16 C33_16 C36_16 -59(3)
O29_16 Si30_16 C33_16 C35_16 59(3)
C32_16 Si30_16 C33_16 C35_16 -62(3)
C31_16 Si30_16 C33_16 C35_16 180(2)
C13_16 C14_16 C37_16 O38_16 -15(3)
C15_16 C14_16 C37_16 O38_16 165(3)
C13_16 C14_16 C37_16 C39_16 159(3)
C15_16 C14_16 C37_16 C39_16 -21(3)
O41_21 C42_21 C43_21 C44_21 174(3)
C47_21 C42_21 C43_21 C44_21 -5(4)
O41_21 C42_21 C43_21 N51_21 0(3)
C47_21 C42_21 C43_21 N51_21 -179(4)
C42_21 C43_21 C44_21 C45_21 9(7)
N51_21 C43_21 C44_21 C45_21 -175(4)
C43_21 C44_21 C45_21 C46_21 -8(9)
C43_21 C44_21 C45_21 N54_21 173(4)
C44_21 C45_21 C46_21 C47_21 4(11)
N54_21 C45_21 C46_21 C47_21 -178(6)
C45_21 C46_21 C47_21 C42_21 1(11)
C45_21 C46_21 C47_21 N48_21 175(5)
O41_21 C42_21 C47_21 C46_21 180(5)
C43_21 C42_21 C47_21 C46_21 -1(7)
O41_21 C42_21 C47_21 N48_21 5(5)
C43_21 C42_21 C47_21 N48_21 -175(3)
C46_21 C47_21 N48_21 O50_21 61(8)
C42_21 C47_21 N48_21 O50_21 -124(6)
C46_21 C47_21 N48_21 O49_21 -119(8)
C42_21 C47_21 N48_21 O49_21 56(7)
C44_21 C43_21 N51_21 O53_21 1(4)
C42_21 C43_21 N51_21 O53_21 176(3)
C44_21 C43_21 N51_21 O52_21 177(5)
C42_21 C43_21 N51_21 O52_21 -8(4)
C44_21 C45_21 N54_21 O56_21 -164(6)
C46_21 C45_21 N54_21 O56_21 18(8)
C44_21 C45_21 N54_21 O55_21 16(7)
C46_21 C45_21 N54_21 O55_21 -162(7)
